data_1577189
loop_
_publ_author_name
'Zhou, Qifeng'
'Bao, Lin-Tao'
'Liu, Rui'
'Sun, Zhitao'
'Ye, Zhuolin'
'Jiao, Liuying'
'Fan, Wei'
'Zou, Ya'
'Yang, Hai-Bo'
'Wu, Jishan'

_publ_section_title
;
 \p-Aggregation-Free, Fused Perylene Pentamers: Synthesis, Narrowband
 Far-Red to Near-Infrared Emission, and Chiroptical Properties
;
_journal_name_full 'Chemical Science'
_journal_paper_doi 10.1039/D6SC00676K
_journal_year 2026
_chemical_formula_moiety 'C328 H360, 2.5[CH2Cl2], 1.5[CH3CN], 1[CH3CN]'
_chemical_formula_sum 'C335.5 H372.5 Cl5 N2.5'
_chemical_formula_weight 4617.09
_space_group_crystal_system triclinic
_space_group_IT_number 2
_space_group_name_Hall '-P 1'
_space_group_name_H-M_alt 'P -1'
_atom_sites_solution_hydrogens geom
_atom_sites_solution_primary dual
_audit_creation_date 2025-09-25
_audit_creation_method
;
Olex2 1.5
(compiled 2025.07.13 svn.rb7424aed for OlexSys, GUI svn.r7314)
;
_audit_update_record
;
2025-09-28 deposited with the CCDC.	2026-04-29 downloaded from the CCDC.
;
_cell_angle_alpha 67.712(3)
_cell_angle_beta 75.728(3)
_cell_angle_gamma 75.768(3)
_cell_formula_units_Z 2
_cell_length_a 19.5386(8)
_cell_length_b 27.0718(13)
_cell_length_c 31.4143(16)
_cell_measurement_reflns_used 9657
_cell_measurement_temperature 100.00
_cell_measurement_theta_max 65.325
_cell_measurement_theta_min 2.575
_cell_volume 14683.9(12)
_computing_molecular_graphics 'Olex2 1.5 (Dolomanov et al., 2009)'
_computing_publication_material 'Olex2 1.5 (Dolomanov et al., 2009)'
_computing_structure_refinement 'XL  (Sheldrick, 2008)'
_computing_structure_solution 'SHELXT 2018/2 (Sheldrick, 2018)'
_diffrn_ambient_temperature 100.00
_diffrn_measured_fraction_theta_full 0.945
_diffrn_measured_fraction_theta_max 0.945
_diffrn_measurement_device_type 'Bruker APEX-II CCD'
_diffrn_radiation_type CuK\a
_diffrn_radiation_wavelength 1.54178
_diffrn_reflns_av_R_equivalents 0.2474
_diffrn_reflns_av_unetI/netI 0.1773
_diffrn_reflns_Laue_measured_fraction_full 0.945
_diffrn_reflns_Laue_measured_fraction_max 0.945
_diffrn_reflns_limit_h_max 22
_diffrn_reflns_limit_h_min -22
_diffrn_reflns_limit_k_max 31
_diffrn_reflns_limit_k_min -31
_diffrn_reflns_limit_l_max 34
_diffrn_reflns_limit_l_min -34
_diffrn_reflns_number 235034
_diffrn_reflns_point_group_measured_fraction_full 0.945
_diffrn_reflns_point_group_measured_fraction_max 0.945
_diffrn_reflns_theta_full 62.498
_diffrn_reflns_theta_max 62.498
_diffrn_reflns_theta_min 2.575
_exptl_absorpt_coefficient_mu 0.845
_exptl_absorpt_correction_T_max 0.7528
_exptl_absorpt_correction_T_min 0.6409
_exptl_absorpt_correction_type multi-scan
_exptl_absorpt_process_details
;
SADABS-2016/2 (Bruker,2016/2) was used for absorption correction.
wR2(int) was 0.0986 before and 0.0699 after correction.
The Ratio of minimum to maximum transmission is 0.8514.
The \l/2 correction factor is Not present.
;
_exptl_crystal_colour 'clear dark violet'
_exptl_crystal_colour_lustre clear
_exptl_crystal_colour_modifier dark
_exptl_crystal_colour_primary violet
_exptl_crystal_density_diffrn 1.044
_exptl_crystal_description needle
_exptl_crystal_F_000 4976
_exptl_crystal_size_max 0.236
_exptl_crystal_size_mid 0.098
_exptl_crystal_size_min 0.052
_refine_diff_density_max 0.539
_refine_diff_density_min -0.434
_refine_diff_density_rms 0.054
_refine_ls_extinction_method none
_refine_ls_goodness_of_fit_ref 1.003
_refine_ls_hydrogen_treatment constr
_refine_ls_matrix_type full
_refine_ls_number_parameters 4000
_refine_ls_number_reflns 44305
_refine_ls_number_restraints 3326
_refine_ls_restrained_S_all 0.992
_refine_ls_R_factor_all 0.3024
_refine_ls_R_factor_gt 0.1234
_refine_ls_shift/su_max 0.008
_refine_ls_shift/su_mean 0.000
_refine_ls_structure_factor_coef Fsqd
_refine_ls_weighting_details 'w=1/[\s^2^(Fo^2^)+(0.2000P)^2^] where P=(Fo^2^+2Fc^2^)/3'
_refine_ls_weighting_scheme calc
_refine_ls_wR_factor_gt 0.3090
_refine_ls_wR_factor_ref 0.4457
_reflns_Friedel_coverage 0.000
_reflns_number_gt 11491
_reflns_number_total 44305
_reflns_threshold_expression 'I > 2\s(I)'
_cod_data_source_file d6sc00676k2.cif
_cod_data_source_block cu_zqf4
_cod_original_cell_volume 14683.9(13)
_cod_original_formula_sum 'C335.50 H372.50 Cl5 N2.50'
_cod_database_code 1577189
_shelx_shelxl_version_number 2019/1
_shelx_space_group_comment
;
The symmetry employed for this shelxl refinement is uniquely defined
by the following loop, which should always be used as a source of
symmetry information in preference to the above space-group names.
They are only intended as comments.
;
_shelx_estimated_absorpt_t_max 0.957
_shelx_estimated_absorpt_t_min 0.825
_olex2_refinement_description
;
1. Fixed Uiso
 At 1.2 times of:
  All C(H) groups, All C(H,H) groups
 At 1.5 times of:
  All C(H,H,H) groups
2. Restrained distances
 C224-C222 = C224-C225 = C224-C226 = C227-C224
 1.54 with sigma of 0.01
 C9-C11 = C9A-C11A
 1.54 with sigma of 0.01
 C211-C208 = C208-C1G = C353-C208 = C210-C208 = C208-C1H = C209-C208
 1.54 with sigma of 0.01
 C240-C220 = C242-C240 = C243-C240 = C241-C240
 1.54 with sigma of 0.01
 C318-C317 = C323-C317 = C321-C317
 1.54 with sigma of 0.01
 C22-C20 = C21-C20 = C23-C20
 1.54 with sigma of 0.02
 C21-C20 = C23-C20 = C22-C20
 1.54 with sigma of 0.01
 C159-C158 = C345-C158 = C1I-C158 = C161-C158 = C1J-C158 = C160-C158
 1.54 with sigma of 0.01
 C318-C317 = C321-C317 = C323-C317
 1.54 with sigma of 0.01
 C326-C324 = C325-C324 = C327-C324
 1.54 with sigma of 0.01
 C1-C2 = C348-C2 = C346-C2
 1.54 with sigma of 0.01
 C351-C303 = C306-C303 = C303-C1C = C304-C303 = C303-C1D = C305-C303
 1.54 with sigma of 0.02
 C123-C120 = C1A-C120 = C121-C120 = C1B-C120 = C122-C120 = C350-C120
 1.54 with sigma of 0.02
 C277-C272 = C278-C272 = C276-C272 = C274-C272 = C275-C272 = C273-C272
 1.54 with sigma of 0.02
 C346-C2 = C2-C1 = C348-C2
 1.54 with sigma of 0.01
 C237-C236 = C239-C236 = C238-C236
 1.54 with sigma of 0.01
 C12-C11 \\sim C12A-C11A
 with sigma of 0.04
 C9-C11 \\sim C9A-C11A
 with sigma of 0.02
 C106-C109 \\sim C1W-C1Z
 with sigma of 0.02
 C7-C11 \\sim C7A-C11A
 with sigma of 0.04
 C110-C113 \\sim C1Q-C1X
 with sigma of 0.02
 C10-C11 \\sim C10A-C11A
 with sigma of 0.04
 C102-C113 \\sim C1P-C1X
 with sigma of 0.04
 C104-C109 \\sim C1T-C1Z
 with sigma of 0.04
 C111-C113 \\sim C1U-C1X
 with sigma of 0.04
 C113-C112 \\sim C1X-C1Y
 with sigma of 0.04
 C317-C323 \\sim C2H-C2M
 with sigma of 0.02
 C107-C109 \\sim C1V-C1Z
 with sigma of 0.04
 C189-C191 \\sim C2S-C2X
 with sigma of 0.02
 C109-C108 \\sim C1Z-C2B
 with sigma of 0.04
 C315-C323 \\sim C2F-C2M
 with sigma of 0.04
 C187-C191 \\sim C2P-C2X
 with sigma of 0.04
 C190-C191 \\sim C2U-C2X
 with sigma of 0.04
 C192-C191 \\sim C2V-C2X
 with sigma of 0.04
 C318-C323 \\sim C2J-C2M
 with sigma of 0.04
 C241-C242 \\sim C239-C238
 with sigma of 0.04
 C321-C323 \\sim C2K-C2M
 with sigma of 0.04
 C240-C241 \\sim C236-C239
 with sigma of 0.04
 C241-C243 \\sim C239-C237
 with sigma of 0.04
 C234-C239 \\sim C234-C237 \\sim C234-C238 \\sim C239-C237 \\sim C239-C238
\\sim C237-C238
 with sigma of 0.04
 C241-C242 \\sim C242-C243
 with sigma of 0.01
 C236-C234 \\sim C236-C239 \\sim C236-C237 \\sim C236-C238
 with sigma of 0.02
 C239-C237 \\sim C237-C238
 with sigma of 0.02
 C238-C239 \\sim C239-C237
 with sigma of 0.02
 C243-C242 \\sim C242-C241
 with sigma of 0.02
 C237-C238 \\sim C238-C239
 with sigma of 0.02
 C193-C195 \\sim C2T-C2Z
 with sigma of 0.02
 C9-C12 \\sim C9A-C12A
 with sigma of 0.02
 C23-C20 \\sim C23A-C20A
 with sigma of 0.02
 C7-C12 \\sim C7A-C12A
 with sigma of 0.04
 C185-C195 \\sim C2N-C2Z
 with sigma of 0.04
 C10-C12 \\sim C10A-C12A
 with sigma of 0.04
 C18-C23 \\sim C18A-C23A
 with sigma of 0.04
 C225-C227 \\sim C231-C233
 with sigma of 0.04
 C194-C195 \\sim C2W-C2Z
 with sigma of 0.04
 C21-C23 \\sim C21A-C23A
 with sigma of 0.04
 C1G-C353 \\sim C353-C1H
 with sigma of 0.02
 C196-C195 \\sim C2Y-C2Z
 with sigma of 0.04
 C23-C22 \\sim C23A-C22A
 with sigma of 0.04
 C227-C226 \\sim C233-C232
 with sigma of 0.04
 C225-C226 \\sim C231-C232
 with sigma of 0.04
 C353-C1H \\sim C1H-C1G
 with sigma of 0.02
 C224-C227 \\sim C230-C233
 with sigma of 0.02
 C224-C225 \\sim C230-C231
 with sigma of 0.02
 C225-C226 \\sim C226-C227 \\sim C226-C227 \\sim C227-C225 \\sim C227-C225
\\sim C225-C226
 with sigma of 0.02
 C224-C226 \\sim C230-C232
 with sigma of 0.02
 C1H-C1G \\sim C1G-C353
 with sigma of 0.02
 C240-C242 \\sim C236-C238
 with sigma of 0.04
 C243-C242 \\sim C237-C238
 with sigma of 0.04
 C318-C323 \\sim C323-C321
 with sigma of 0.02
 C323-C321 \\sim C321-C318
 with sigma of 0.02
 C321-C318 \\sim C318-C323
 with sigma of 0.02
 C21-C23 \\sim C23-C22
 with sigma of 0.02
 C59-C60 \\sim C59-C60A
 with sigma of 0.02
 C23-C22 \\sim C22-C21
 with sigma of 0.02
 C22-C21 \\sim C21-C23
 with sigma of 0.02
 C311-C258 \\sim C319-C258
 with sigma of 0.02
 C55-C56 \\sim C55-C56A
 with sigma of 0.02
 C311-C312 \\sim C319-C1K
 with sigma of 0.02
 C14-C13 \\sim C14A-C13
 with sigma of 0.02
 C311-C316 \\sim C319-C2C
 with sigma of 0.02
 C14-C15 \\sim C14A-C15A
 with sigma of 0.02
 C312-C313 \\sim C1K-C1L
 with sigma of 0.02
 C59-C62 \\sim C59-C62A
 with sigma of 0.02
 C313-C324 \\sim C1L-C2D
 with sigma of 0.02
 C14-C19 \\sim C14A-C19A
 with sigma of 0.02
 C313-C314 \\sim C1L-C2E
 with sigma of 0.02
 C15-C16 \\sim C15A-C16A
 with sigma of 0.02
 C19-C18 \\sim C19A-C18A
 with sigma of 0.02
 C316-C315 \\sim C2C-C2F
 with sigma of 0.02
 C16-C24 \\sim C16A-C24A
 with sigma of 0.02
 C324-C325 \\sim C2D-C2G
 with sigma of 0.02
 C324-C327 \\sim C2D-C2I
 with sigma of 0.02
 C55-C58 \\sim C55-C58A
 with sigma of 0.02
 C324-C326 \\sim C2D-C2L
 with sigma of 0.02
 C16-C17 \\sim C16A-C17A
 with sigma of 0.02
 C314-C315 \\sim C2E-C2F
 with sigma of 0.02
 C315-C317 \\sim C2F-C2H
 with sigma of 0.02
 C24-C25 \\sim C24A-C25A
 with sigma of 0.02
 C59-C61 \\sim C59-C61A
 with sigma of 0.02
 C317-C318 \\sim C2H-C2J
 with sigma of 0.02
 C317-C321 \\sim C2H-C2K
 with sigma of 0.02
 C24-C26 \\sim C24A-C26A
 with sigma of 0.02
 C24-C27 \\sim C24A-C27A
 with sigma of 0.02
 C18-C17 \\sim C18A-C17A
 with sigma of 0.02
 C311-C313 \\sim C319-C1L
 with sigma of 0.04
 C55-C57 \\sim C55-C57A
 with sigma of 0.02
 C311-C315 \\sim C319-C2F
 with sigma of 0.04
 C258-C312 \\sim C258-C1K
 with sigma of 0.04
 C18-C20 \\sim C18A-C20A
 with sigma of 0.02
 C258-C316 \\sim C258-C2C
 with sigma of 0.04
 C21-C20 \\sim C21A-C20A
 with sigma of 0.02
 C312-C316 \\sim C1K-C2C
 with sigma of 0.04
 C312-C324 \\sim C1K-C2D
 with sigma of 0.04
 C312-C314 \\sim C1K-C2E
 with sigma of 0.04
 C313-C315 \\sim C1L-C2F
 with sigma of 0.04
 C22-C20 \\sim C22A-C20A
 with sigma of 0.02
 C313-C325 \\sim C1L-C2G
 with sigma of 0.04
 C51-C60 \\sim C51-C60A
 with sigma of 0.04
 C313-C327 \\sim C1L-C2I
 with sigma of 0.04
 C313-C326 \\sim C1L-C2L
 with sigma of 0.04
 C14-C16 \\sim C14A-C16A
 with sigma of 0.04
 C53-C56 \\sim C53-C56A
 with sigma of 0.04
 C316-C314 \\sim C2C-C2E
 with sigma of 0.04
 C316-C317 \\sim C2C-C2H
 with sigma of 0.04
 C14-C18 \\sim C14A-C18A
 with sigma of 0.04
 C51-C62 \\sim C51-C62A
 with sigma of 0.04
 C324-C314 \\sim C2D-C2E
 with sigma of 0.04
 C13-C15 \\sim C13-C15A
 with sigma of 0.04
 C314-C317 \\sim C2E-C2H
 with sigma of 0.04
 C315-C318 \\sim C2F-C2J
 with sigma of 0.04
 C13-C19 \\sim C13-C19A
 with sigma of 0.04
 C315-C321 \\sim C2F-C2K
 with sigma of 0.04
 C53-C58 \\sim C53-C58A
 with sigma of 0.04
 C15-C19 \\sim C15A-C19A
 with sigma of 0.04
 C325-C327 \\sim C2G-C2I
 with sigma of 0.04
 C51-C61 \\sim C51-C61A
 with sigma of 0.04
 C325-C326 \\sim C2G-C2L
 with sigma of 0.04
 C15-C24 \\sim C15A-C24A
 with sigma of 0.04
 C327-C326 \\sim C2I-C2L
 with sigma of 0.04
 C15-C17 \\sim C15A-C17A
 with sigma of 0.04
 C318-C321 \\sim C2J-C2K
 with sigma of 0.04
 C53-C57 \\sim C53-C57A
 with sigma of 0.04
 C19-C17 \\sim C19A-C17A
 with sigma of 0.04
 C19-C20 \\sim C19A-C20A
 with sigma of 0.04
 C162-C164 \\sim C162-C1E
 with sigma of 0.02
 C16-C18 \\sim C16A-C18A
 with sigma of 0.04
 C60-C62 \\sim C60A-C62A
 with sigma of 0.04
 C16-C25 \\sim C16A-C25A
 with sigma of 0.04
 C56-C58 \\sim C56A-C58A
 with sigma of 0.04
 C16-C26 \\sim C16A-C26A
 with sigma of 0.04
 C60-C61 \\sim C60A-C61A
 with sigma of 0.04
 C16-C27 \\sim C16A-C27A
 with sigma of 0.04
 C56-C57 \\sim C56A-C57A
 with sigma of 0.04
 C24-C17 \\sim C24A-C17A
 with sigma of 0.04
 C62-C61 \\sim C62A-C61A
 with sigma of 0.04
 C18-C21 \\sim C18A-C21A
 with sigma of 0.04
 C120-C121 \\sim C120-C1B
 with sigma of 0.02
 C18-C22 \\sim C18A-C22A
 with sigma of 0.04
 C58-C57 \\sim C58A-C57A
 with sigma of 0.04
 C17-C20 \\sim C17A-C20A
 with sigma of 0.04
 C162-C163 \\sim C162-C1F
 with sigma of 0.02
 C21-C22 \\sim C21A-C22A
 with sigma of 0.04
 C25-C26 \\sim C25A-C26A
 with sigma of 0.04
 C25-C27 \\sim C25A-C27A
 with sigma of 0.04
 C120-C123 \\sim C120-C1A
 with sigma of 0.02
 C26-C27 \\sim C26A-C27A
 with sigma of 0.04
 C162-C165 \\sim C162-C352
 with sigma of 0.02
 C120-C122 \\sim C120-C350
 with sigma of 0.02
 C154-C164 \\sim C154-C1E
 with sigma of 0.04
 C118-C121 \\sim C118-C1B
 with sigma of 0.04
 C154-C163 \\sim C154-C1F
 with sigma of 0.04
 C118-C123 \\sim C118-C1A
 with sigma of 0.04
 C154-C165 \\sim C154-C352
 with sigma of 0.04
 C118-C122 \\sim C118-C350
 with sigma of 0.04
 C164-C163 \\sim C1E-C1F
 with sigma of 0.04
 C121-C123 \\sim C1B-C1A
 with sigma of 0.04
 C121-C122 \\sim C1B-C350
 with sigma of 0.04
 C164-C165 \\sim C1E-C352
 with sigma of 0.04
 C123-C122 \\sim C1A-C350
 with sigma of 0.04
 C163-C165 \\sim C1F-C352
 with sigma of 0.04
 C220-C240 \\sim C234-C236
 with sigma of 0.02
 C222-C224 \\sim C228-C230
 with sigma of 0.02
 C240-C243 \\sim C236-C237
 with sigma of 0.04
 C273-C272 \\sim C277-C272 \\sim C278-C272 \\sim C276-C272 \\sim C274-C272
\\sim C275-C272
 with sigma of 0.02
 C346-C1 \\sim C1-C348
 with sigma of 0.02
 C1-C348 \\sim C348-C346
 with sigma of 0.02
 C348-C346 \\sim C346-C1
 with sigma of 0.02
 C13-C5 \\sim C13-C5A
 with sigma of 0.02
 C5-C6 \\sim C5A-C6A
 with sigma of 0.02
 C5-C4 \\sim C5A-C4A
 with sigma of 0.02
 C6-C7 \\sim C6A-C7A
 with sigma of 0.02
 C4-C3 \\sim C4A-C3A
 with sigma of 0.02
 C3-C8 \\sim C3A-C8A
 with sigma of 0.02
 C3-C2 \\sim C3A-C2A
 with sigma of 0.02
 C8-C7 \\sim C8A-C7A
 with sigma of 0.02
 C7-C9 \\sim C7A-C9A
 with sigma of 0.02
 C9-C10 \\sim C9A-C10A
 with sigma of 0.02
 C2-C346 \\sim C2A-C349
 with sigma of 0.02
 C2-C1 \\sim C2A-C1M
 with sigma of 0.02
 C2-C348 \\sim C2A-C1N
 with sigma of 0.02
 C13-C6 \\sim C13-C6A
 with sigma of 0.04
 C13-C4 \\sim C13-C4A
 with sigma of 0.04
 C5-C3 \\sim C5A-C3A
 with sigma of 0.04
 C5-C7 \\sim C5A-C7A
 with sigma of 0.04
 C6-C4 \\sim C6A-C4A
 with sigma of 0.04
 C6-C8 \\sim C6A-C8A
 with sigma of 0.04
 C6-C9 \\sim C6A-C9A
 with sigma of 0.04
 C4-C8 \\sim C4A-C8A
 with sigma of 0.04
 C4-C2 \\sim C4A-C2A
 with sigma of 0.04
 C3-C7 \\sim C3A-C7A
 with sigma of 0.04
 C3-C346 \\sim C3A-C349
 with sigma of 0.04
 C3-C1 \\sim C3A-C1M
 with sigma of 0.04
 C3-C348 \\sim C3A-C1N
 with sigma of 0.04
 C8-C9 \\sim C8A-C9A
 with sigma of 0.04
 C8-C2 \\sim C8A-C2A
 with sigma of 0.04
 C7-C10 \\sim C7A-C10A
 with sigma of 0.04
 C346-C1 \\sim C349-C1M
 with sigma of 0.04
 C346-C348 \\sim C349-C1N
 with sigma of 0.04
 C1-C348 \\sim C1M-C1N
 with sigma of 0.04
 C99-C100 \\sim C99-C354
 with sigma of 0.02
 C100-C101 \\sim C354-C1O
 with sigma of 0.02
 C100-C105 \\sim C354-C1R
 with sigma of 0.02
 C101-C102 \\sim C1O-C1P
 with sigma of 0.02
 C102-C110 \\sim C1P-C1Q
 with sigma of 0.02
 C102-C103 \\sim C1P-C1S
 with sigma of 0.02
 C110-C111 \\sim C1Q-C1U
 with sigma of 0.02
 C110-C112 \\sim C1Q-C1Y
 with sigma of 0.02
 C105-C104 \\sim C1R-C1T
 with sigma of 0.02
 C103-C104 \\sim C1S-C1T
 with sigma of 0.02
 C104-C106 \\sim C1T-C1W
 with sigma of 0.02
 C107-C106 \\sim C1V-C1W
 with sigma of 0.02
 C106-C108 \\sim C1W-C2B
 with sigma of 0.02
 C99-C101 \\sim C99-C1O
 with sigma of 0.04
 C99-C105 \\sim C99-C1R
 with sigma of 0.04
 C100-C102 \\sim C354-C1P
 with sigma of 0.04
 C100-C104 \\sim C354-C1T
 with sigma of 0.04
 C101-C110 \\sim C1O-C1Q
 with sigma of 0.04
 C101-C105 \\sim C1O-C1R
 with sigma of 0.04
 C101-C103 \\sim C1O-C1S
 with sigma of 0.04
 C102-C104 \\sim C1P-C1T
 with sigma of 0.04
 C102-C111 \\sim C1P-C1U
 with sigma of 0.04
 C102-C112 \\sim C1P-C1Y
 with sigma of 0.04
 C110-C103 \\sim C1Q-C1S
 with sigma of 0.04
 C105-C103 \\sim C1R-C1S
 with sigma of 0.04
 C105-C106 \\sim C1R-C1W
 with sigma of 0.04
 C103-C106 \\sim C1S-C1W
 with sigma of 0.04
 C104-C107 \\sim C1T-C1V
 with sigma of 0.04
 C104-C108 \\sim C1T-C2B
 with sigma of 0.04
 C111-C112 \\sim C1U-C1Y
 with sigma of 0.04
 C107-C108 \\sim C1V-C2B
 with sigma of 0.04
 C183-C184 \\sim C320-C2O
 with sigma of 0.02
 C183-C176 \\sim C320-C176
 with sigma of 0.02
 C183-C188 \\sim C320-C2R
 with sigma of 0.02
 C185-C184 \\sim C2N-C2O
 with sigma of 0.02
 C185-C186 \\sim C2N-C2Q
 with sigma of 0.02
 C185-C193 \\sim C2N-C2T
 with sigma of 0.02
 C187-C186 \\sim C2P-C2Q
 with sigma of 0.02
 C187-C188 \\sim C2P-C2R
 with sigma of 0.02
 C187-C189 \\sim C2P-C2S
 with sigma of 0.02
 C189-C190 \\sim C2S-C2U
 with sigma of 0.02
 C189-C192 \\sim C2S-C2V
 with sigma of 0.02
 C193-C194 \\sim C2T-C2W
 with sigma of 0.02
 C193-C196 \\sim C2T-C2Y
 with sigma of 0.02
 C183-C185 \\sim C320-C2N
 with sigma of 0.04
 C183-C187 \\sim C320-C2P
 with sigma of 0.04
 C185-C187 \\sim C2N-C2P
 with sigma of 0.04
 C185-C194 \\sim C2N-C2W
 with sigma of 0.04
 C185-C196 \\sim C2N-C2Y
 with sigma of 0.04
 C184-C186 \\sim C2O-C2Q
 with sigma of 0.04
 C184-C176 \\sim C2O-C176
 with sigma of 0.04
 C184-C188 \\sim C2O-C2R
 with sigma of 0.04
 C184-C193 \\sim C2O-C2T
 with sigma of 0.04
 C187-C190 \\sim C2P-C2U
 with sigma of 0.04
 C187-C192 \\sim C2P-C2V
 with sigma of 0.04
 C186-C188 \\sim C2Q-C2R
 with sigma of 0.04
 C186-C189 \\sim C2Q-C2S
 with sigma of 0.04
 C186-C193 \\sim C2Q-C2T
 with sigma of 0.04
 C176-C188 \\sim C176-C2R
 with sigma of 0.04
 C188-C189 \\sim C2R-C2S
 with sigma of 0.04
 C190-C192 \\sim C2U-C2V
 with sigma of 0.04
 C194-C196 \\sim C2W-C2Y
 with sigma of 0.04
3. Restrained planarity
 C230, C228, C229, C218, C235, C234, C221, C236, C214
 with sigma of 0.01
 C258, C319, C2C, C1K, C1L, C2E, C2F, C2H, C2D
 with sigma of 0.01
 C176, C320, C2O, C2N, C2T, C2Q, C2P, C2R, C2S
 with sigma of 0.01
 C15A, C16A, C17A, C18A, C19A, C14A, C13, C24A, C20A
 with sigma of 0.01
4. Uiso/Uaniso restraints and constraints
C100 \\sim C101 \\sim C102 \\sim C110 \\sim C105 \\sim C103 \\sim C104 \\sim
C111 \\sim C107 \\sim C106 \\sim C113 \\sim C112 \\sim C109 \\sim C108 \\sim
C354 \\sim C1O \\sim C1P \\sim C1Q \\sim C1R \\sim C1S \\sim C1T \\sim C1U
\\sim C1V \\sim C1W \\sim C1X \\sim C1Y \\sim C1Z \\sim C2B: within 2A with
sigma of 0.01 and sigma for terminal atoms of 0.02 within 2A
C5 \\sim C6 \\sim C4 \\sim C3 \\sim C8 \\sim C7 \\sim C9 \\sim C2 \\sim C10
\\sim C12 \\sim C11 \\sim C346 \\sim C1 \\sim C348 \\sim C5A \\sim C6A \\sim
C4A \\sim C3A \\sim C8A \\sim C7A \\sim C9A \\sim C2A \\sim C10A \\sim C12A
\\sim C11A \\sim C349 \\sim C1M \\sim C1N: within 2A with sigma of 0.01 and
sigma for terminal atoms of 0.02 within 2A
C183 \\sim C185 \\sim C184 \\sim C187 \\sim C186 \\sim C188 \\sim C189 \\sim
C193 \\sim C190 \\sim C192 \\sim C194 \\sim C191 \\sim C196 \\sim C195 \\sim
C320 \\sim C2N \\sim C2O \\sim C2P \\sim C2Q \\sim C2R \\sim C2S \\sim C2T
\\sim C2U \\sim C2V \\sim C2W \\sim C2X \\sim C2Y \\sim C2Z: within 2A with
sigma of 0.01 and sigma for terminal atoms of 0.02 within 2A
C220 \\sim C219 \\sim C218 \\sim C223 \\sim C222 \\sim C221 \\sim C240 \\sim
C241 \\sim C243 \\sim C242 \\sim C224 \\sim C225 \\sim C227 \\sim C226 \\sim
C234 \\sim C235 \\sim C229 \\sim C228 \\sim C236 \\sim C239 \\sim C237 \\sim
C238 \\sim C230 \\sim C231 \\sim C233 \\sim C232: within 2A with sigma of 0.01
and sigma for terminal atoms of 0.02 within 2A
C220 \\sim C219 \\sim C223 \\sim C222 \\sim C240 \\sim C241 \\sim C243 \\sim
C242 \\sim C224 \\sim C225 \\sim C227 \\sim C226 \\sim C229 \\sim C228 \\sim
C221 \\sim C234 \\sim C235 \\sim C218 \\sim C236 \\sim C239 \\sim C237 \\sim
C238 \\sim C230 \\sim C231 \\sim C233 \\sim C232: within 2A with sigma of 0.01
and sigma for terminal atoms of 0.02 within 2A
C208 \\sim C209 \\sim C211 \\sim C210 \\sim C353 \\sim C1G \\sim C1H: within 2A
with sigma of 0.01 and sigma for terminal atoms of 0.02 within 2A
C311 \\sim C312 \\sim C313 \\sim C316 \\sim C324 \\sim C314 \\sim C315 \\sim
C325 \\sim C317 \\sim C327 \\sim C318 \\sim C321 \\sim C326 \\sim C323 \\sim
C319 \\sim C1K \\sim C1L \\sim C2C \\sim C2D \\sim C2E \\sim C2F \\sim C2G
\\sim C2H \\sim C2I \\sim C2J \\sim C2K \\sim C2L \\sim C2M: within 2A with
sigma of 0.01 and sigma for terminal atoms of 0.02 within 2A
C14 \\sim C15 \\sim C19 \\sim C16 \\sim C24 \\sim C18 \\sim C17 \\sim C21 \\sim
C25 \\sim C26 \\sim C27 \\sim C23 \\sim C22 \\sim C20 \\sim C14A \\sim C15A
\\sim C19A \\sim C16A \\sim C24A \\sim C18A \\sim C17A \\sim C21A \\sim C25A
\\sim C26A \\sim C27A \\sim C23A \\sim C22A \\sim C20A: within 2A with sigma of
0.01 and sigma for terminal atoms of 0.02 within 2A
C324 \\sim C325 \\sim C327 \\sim C326: within 2A with sigma of 0.01 and sigma
for terminal atoms of 0.02 within 2A
C21 \\sim C23 \\sim C22 \\sim C20: within 2A with sigma of 0.01 and sigma for
terminal atoms of 0.02 within 2A
C317 \\sim C318 \\sim C321 \\sim C323: within 2A with sigma of 0.01 and sigma
for terminal atoms of 0.02 within 2A
C59 \\sim C60 \\sim C62 \\sim C61 \\sim C62A \\sim C60A \\sim C61A: within 2A
with sigma of 0.01 and sigma for terminal atoms of 0.02 within 2A
C55 \\sim C56 \\sim C58 \\sim C57 \\sim C56A \\sim C57A \\sim C58A: within 2A
with sigma of 0.01 and sigma for terminal atoms of 0.02 within 2A
C303 \\sim C304 \\sim C306 \\sim C305 \\sim C351 \\sim C1C \\sim C1D: within 2A
with sigma of 0.01 and sigma for terminal atoms of 0.02 within 2A
C2 \\sim C346 \\sim C1 \\sim C348: within 2A with sigma of 0.01 and sigma for
terminal atoms of 0.02 within 2A
C120 \\sim C121 \\sim C123 \\sim C122 \\sim C350 \\sim C1A \\sim C1B: within 2A
with sigma of 0.01 and sigma for terminal atoms of 0.02 within 2A
C162 \\sim C164 \\sim C163 \\sim C165 \\sim C352 \\sim C1E \\sim C1F: within 2A
with sigma of 0.01 and sigma for terminal atoms of 0.02 within 2A
C272 \\sim C276 \\sim C275 \\sim C277 \\sim C273 \\sim C278 \\sim C274: within
2A with sigma of 0.01 and sigma for terminal atoms of 0.02 within 2A
C158 \\sim C159 \\sim C161 \\sim C160 \\sim C345 \\sim C1I \\sim C1J: within 2A
with sigma of 0.01 and sigma for terminal atoms of 0.02 within 2A
Uanis(C317) \\sim Ueq, Uanis(C321) \\sim Ueq, Uanis(C323) \\sim Ueq,
Uanis(C318) \\sim Ueq: with sigma of 0.01 and sigma for terminal atoms of 0.02
5. Others
 Sof(C229)=Sof(H229)=Sof(C228)=Sof(H22M)=Sof(C234)=Sof(C235)=Sof(H235)=
 Sof(C236)=Sof(C239)=Sof(H23D)=Sof(H23E)=Sof(H23F)=Sof(C237)=Sof(H23G)=
 Sof(H23H)=Sof(H23I)=Sof(C238)=Sof(H23J)=Sof(H23K)=Sof(H23L)=Sof(C230)=
 Sof(C231)=Sof(H23M)=Sof(H23N)=Sof(H23O)=Sof(C233)=Sof(H23P)=Sof(H23Q)=
 Sof(H23R)=Sof(C232)=Sof(H23S)=Sof(H23T)=Sof(H23U)=Sof(C273)=Sof(H27S)=
 Sof(H27T)=Sof(H27U)=Sof(C278)=Sof(H27V)=Sof(H27W)=Sof(H27X)=Sof(C274)=
 Sof(H27Y)=Sof(H)=Sof(HA)=Sof(C350)=Sof(H35A)=Sof(H35B)=Sof(H35C)=Sof(C1A)=
 Sof(H1AA)=Sof(H1AB)=Sof(H1AC)=Sof(C1B)=Sof(H1BA)=Sof(H1BB)=Sof(H1BC)=Sof(C352)=
 Sof(H35G)=Sof(H35H)=Sof(H35I)=Sof(C1E)=Sof(H1EA)=Sof(H1EB)=Sof(H1EC)=Sof(C1F)=
 Sof(H1FA)=Sof(H1FB)=Sof(H1FC)=Sof(C353)=Sof(H35J)=Sof(H35K)=Sof(H35L)=Sof(C1G)=
 Sof(H1GA)=Sof(H1GB)=Sof(H1GC)=Sof(C1H)=Sof(H1HA)=Sof(H1HB)=Sof(H1HC)=Sof(C56A)=
 Sof(H56D)=Sof(H56E)=Sof(H56F)=Sof(C57A)=Sof(H57D)=Sof(H57E)=Sof(H57F)=
 Sof(C58A)=Sof(H58D)=Sof(H58E)=Sof(H58F)=Sof(C62A)=Sof(H62D)=Sof(H62E)=
 Sof(H62F)=Sof(C60A)=Sof(H60D)=Sof(H60E)=Sof(H60F)=Sof(C61A)=Sof(H61D)=
 Sof(H61E)=Sof(H61F)=Sof(C345)=Sof(H34S)=Sof(H34T)=Sof(H34U)=Sof(C1I)=Sof(H1IA)=
 Sof(H1IB)=Sof(H1IC)=Sof(C1J)=Sof(H1JA)=Sof(H1JB)=Sof(H1JC)=1-FVAR(1)
 Sof(C60)=Sof(H60A)=Sof(H60B)=Sof(H60C)=Sof(C56)=Sof(H56A)=Sof(H56B)=Sof(H56C)=
 Sof(C58)=Sof(H58A)=Sof(H58B)=Sof(H58C)=Sof(C209)=Sof(H20J)=Sof(H20K)=Sof(H20L)=
 Sof(C121)=Sof(H12G)=Sof(H12H)=Sof(H12I)=Sof(C159)=Sof(H15A)=Sof(H15B)=
 Sof(H15C)=Sof(C62)=Sof(H62A)=Sof(H62B)=Sof(H62C)=Sof(C211)=Sof(H21D)=Sof(H21E)=
 Sof(H21F)=Sof(C276)=Sof(H27J)=Sof(H27K)=Sof(H27L)=Sof(C161)=Sof(H16A)=
 Sof(H16B)=Sof(H16C)=Sof(C220)=Sof(C219)=Sof(H219)=Sof(C223)=Sof(H223)=
 Sof(C222)=Sof(C57)=Sof(H57A)=Sof(H57B)=Sof(H57C)=Sof(C123)=Sof(H12M)=Sof(H12N)=
 Sof(H12O)=Sof(C61)=Sof(H61A)=Sof(H61B)=Sof(H61C)=Sof(C164)=Sof(H16D)=Sof(H16E)=
 Sof(H16F)=Sof(C160)=Sof(H16G)=Sof(H16H)=Sof(H16I)=Sof(C210)=Sof(H21G)=
 Sof(H21H)=Sof(H21I)=Sof(C240)=Sof(C163)=Sof(H16J)=Sof(H16K)=Sof(H16L)=
 Sof(C275)=Sof(H27M)=Sof(H27N)=Sof(H27O)=Sof(C165)=Sof(H16M)=Sof(H16N)=
 Sof(H16O)=Sof(C241)=Sof(H24A)=Sof(H24B)=Sof(H24C)=Sof(C243)=Sof(H24D)=
 Sof(H24E)=Sof(H24F)=Sof(C242)=Sof(H24G)=Sof(H24H)=Sof(H24I)=Sof(C224)=
 Sof(C225)=Sof(H22D)=Sof(H22E)=Sof(H22F)=Sof(C227)=Sof(H22G)=Sof(H22H)=
 Sof(H22I)=Sof(C226)=Sof(H22J)=Sof(H22K)=Sof(H22L)=Sof(H221)=Sof(C277)=
 Sof(H27P)=Sof(H27Q)=Sof(H27R)=Sof(C122)=Sof(H12S)=Sof(H12T)=Sof(H12U)=FVAR(1)
 Sof(C351)=Sof(H35D)=Sof(H35E)=Sof(H35F)=Sof(C1C)=Sof(H1CA)=Sof(H1CB)=
 Sof(H1CC)=Sof(C1D)=Sof(H1DA)=Sof(H1DB)=Sof(H1DC)=1-FVAR(2)
 Sof(C304)=Sof(H30G)=Sof(H30H)=Sof(H30I)=Sof(C306)=Sof(H30J)=Sof(H30K)=
 Sof(H30L)=Sof(C305)=Sof(H30M)=Sof(H30N)=Sof(H30O)=FVAR(2)
 Sof(C5A)=Sof(C6A)=Sof(H6A)=Sof(C4A)=Sof(H4A)=Sof(C3A)=Sof(C8A)=Sof(H8A)=
 Sof(C7A)=Sof(C9A)=Sof(C2A)=Sof(C10A)=Sof(H10M)=Sof(H10N)=Sof(H10O)=Sof(C12A)=
 Sof(H12V)=Sof(H12W)=Sof(H12X)=Sof(C11A)=Sof(H11M)=Sof(H11N)=Sof(H11O)=
 Sof(C349)=Sof(H34V)=Sof(H34W)=Sof(H34X)=Sof(C1M)=Sof(H1MA)=Sof(H1MB)=Sof(H1MC)=
 Sof(C1N)=Sof(H1NA)=Sof(H1NB)=Sof(H1NC)=1-FVAR(3)
 Sof(C5)=Sof(C6)=Sof(H6)=Sof(C4)=Sof(H4)=Sof(C3)=Sof(C8)=Sof(H8)=Sof(C7)=
 Sof(C9)=Sof(C2)=Sof(C10)=Sof(H10D)=Sof(H10E)=Sof(H10F)=Sof(C12)=Sof(H12P)=
 Sof(H12Q)=Sof(H12R)=Sof(C11)=Sof(H11J)=Sof(H11K)=Sof(H11L)=Sof(C346)=Sof(H34M)=
 Sof(H34N)=Sof(H34O)=Sof(C1)=Sof(H1A)=Sof(H1B)=Sof(H1C)=Sof(C348)=Sof(H34P)=
 Sof(H34Q)=Sof(H34R)=FVAR(3)
 Sof(C354)=Sof(C1R)=Sof(H1R)=Sof(C1T)=Sof(C1S)=Sof(H1S)=Sof(C1P)=Sof(C1O)=
 Sof(H1O)=Sof(C1Q)=Sof(C1U)=Sof(H1UA)=Sof(H1UB)=Sof(H1UC)=Sof(C1V)=Sof(H1VA)=
 Sof(H1VB)=Sof(H1VC)=Sof(C1W)=Sof(C1X)=Sof(H1XA)=Sof(H1XB)=Sof(H1XC)=Sof(C1Y)=
 Sof(H1YA)=Sof(H1YB)=Sof(H1YC)=Sof(C1Z)=Sof(H1ZA)=Sof(H1ZB)=Sof(H1ZC)=Sof(C2B)=
 Sof(H2BA)=Sof(H2BB)=Sof(H2BC)=Sof(C15A)=Sof(H15D)=Sof(C16A)=Sof(C17A)=
 Sof(H17A)=Sof(C18A)=Sof(C19A)=Sof(H19S)=Sof(C14A)=Sof(C24A)=Sof(C21A)=
 Sof(H21J)=Sof(H21K)=Sof(H21L)=Sof(C25A)=Sof(H25V)=Sof(H25W)=Sof(H25X)=
 Sof(C26A)=Sof(H26G)=Sof(H26H)=Sof(H26I)=Sof(C27A)=Sof(H27Z)=Sof(HB)=Sof(HC)=
 Sof(C23A)=Sof(H23V)=Sof(H23W)=Sof(H23X)=Sof(C22A)=Sof(H22N)=Sof(H22O)=
 Sof(H22P)=Sof(C20A)=Sof(C319)=Sof(C1K)=Sof(H1K)=Sof(C1L)=Sof(C2C)=Sof(H2C)=
 Sof(C2D)=Sof(C2E)=Sof(H2E)=Sof(C2F)=Sof(C2G)=Sof(H2GA)=Sof(H2GB)=Sof(H2GC)=
 Sof(C2H)=Sof(C2I)=Sof(H2IA)=Sof(H2IB)=Sof(H2IC)=Sof(C2J)=Sof(H2JA)=Sof(H2JB)=
 Sof(H2JC)=Sof(C2K)=Sof(H2KA)=Sof(H2KB)=Sof(H2KC)=Sof(C2L)=Sof(H2LA)=Sof(H2LB)=
 Sof(H2LC)=Sof(C2M)=Sof(H2MA)=Sof(H2MB)=Sof(H2MC)=1-FVAR(4)
 Sof(C14)=Sof(C311)=Sof(C15)=Sof(H15)=Sof(C100)=Sof(C101)=Sof(H101)=Sof(C312)=
 Sof(H312)=Sof(C19)=Sof(H19)=Sof(C313)=Sof(C102)=Sof(C316)=Sof(H316)=Sof(C110)=
 Sof(C16)=Sof(C105)=Sof(H105)=Sof(C24)=Sof(C324)=Sof(C314)=Sof(H314)=Sof(C103)=
 Sof(H103)=Sof(C315)=Sof(C18)=Sof(C17)=Sof(H17)=Sof(C104)=Sof(C111)=Sof(H11A)=
 Sof(H11B)=Sof(H11C)=Sof(C325)=Sof(H32A)=Sof(H32B)=Sof(H32C)=Sof(C21)=Sof(H21A)=
 Sof(H21B)=Sof(H21C)=Sof(C25)=Sof(H25J)=Sof(H25K)=Sof(H25L)=Sof(C107)=Sof(H10A)=
 Sof(H10B)=Sof(H10C)=Sof(C26)=Sof(H26D)=Sof(H26E)=Sof(H26F)=Sof(C317)=Sof(C106)=
 Sof(C27)=Sof(H27G)=Sof(H27H)=Sof(H27I)=Sof(C327)=Sof(H32D)=Sof(H32E)=Sof(H32F)=
 Sof(C318)=Sof(H31D)=Sof(H31E)=Sof(H31F)=Sof(C321)=Sof(H32G)=Sof(H32H)=
 Sof(H32I)=Sof(C113)=Sof(H11D)=Sof(H11E)=Sof(H11F)=Sof(C23)=Sof(H23A)=Sof(H23B)=
 Sof(H23C)=Sof(C326)=Sof(H32J)=Sof(H32K)=Sof(H32L)=Sof(C22)=Sof(H22A)=Sof(H22B)=
 Sof(H22C)=Sof(C112)=Sof(H11G)=Sof(H11H)=Sof(H11I)=Sof(C109)=Sof(H10G)=
 Sof(H10H)=Sof(H10I)=Sof(C108)=Sof(H10J)=Sof(H10K)=Sof(H10L)=Sof(C20)=Sof(C323)=
 Sof(H32M)=Sof(H32N)=Sof(H32O)=FVAR(4)
 Sof(C2R)=Sof(H2R)=Sof(C320)=Sof(C2O)=Sof(H2O)=Sof(C2N)=Sof(C2Q)=Sof(H2Q)=
 Sof(C2P)=Sof(C2S)=Sof(C2T)=Sof(C2U)=Sof(H2UA)=Sof(H2UB)=Sof(H2UC)=Sof(C2V)=
 Sof(H2VA)=Sof(H2VB)=Sof(H2VC)=Sof(C2W)=Sof(H2WA)=Sof(H2WB)=Sof(H2WC)=Sof(C2X)=
 Sof(H2XA)=Sof(H2XB)=Sof(H2XC)=Sof(C2Y)=Sof(H2YA)=Sof(H2YB)=Sof(H2YC)=Sof(C2Z)=
 Sof(H2ZA)=Sof(H2ZB)=Sof(H2ZC)=1-FVAR(5)
 Sof(C183)=Sof(C185)=Sof(C184)=Sof(H184)=Sof(C187)=Sof(C186)=Sof(H186)=
 Sof(C188)=Sof(H188)=Sof(C189)=Sof(C193)=Sof(C190)=Sof(H19A)=Sof(H19B)=
 Sof(H19C)=Sof(C192)=Sof(H19D)=Sof(H19E)=Sof(H19F)=Sof(C194)=Sof(H19G)=
 Sof(H19H)=Sof(H19I)=Sof(C191)=Sof(H19J)=Sof(H19K)=Sof(H19L)=Sof(C196)=
 Sof(H19M)=Sof(H19N)=Sof(H19O)=Sof(C195)=Sof(H19P)=Sof(H19Q)=Sof(H19R)=FVAR(5)
6.a Me refined with riding coordinates:
 C109(H10G,H10H,H10I), C11(H11J,H11K,H11L), C210(H21G,H21H,H21I), C241(H24A,
 H24B,H24C), C242(H24G,H24H,H24I), C227(H22G,H22H,H22I), C226(H22J,H22K,H22L),
 C239(H23D,H23E,H23F), C231(H23M,H23N,H23O), C233(H23P,H23Q,H23R), C232(H23S,
 H23T,H23U), C1H(H1HA,H1HB,H1HC), C12A(H12V,H12W,H12X), C11A(H11M,H11N,H11O),
 C1X(H1XA,H1XB,H1XC), C1Z(H1ZA,H1ZB,H1ZC), C23A(H23V,H23W,H23X), C2M(H2MA,H2MB,
 H2MC), C2X(H2XA,H2XB,H2XC), C2Z(H2ZA,H2ZB,H2ZC)
6.b Aromatic/amide H refined with riding coordinates:
 C147(H147), C81(H81), C284(H284), C280(H280), C259(H259), C46(H46), C33(H33),
 C263(H263), C332(H332), C47(H47), C288(H288), C89(H89), C267(H267), C77(H77),
 C153(H153), C298(H298), C90(H90), C76(H76), C175(H175), C216(H216), C129(H129),
  C15(H15), C302(H302), C63(H63), C334(H334), C203(H203), C132(H132), C50(H50),
 C286(H286), C115(H115), C199(H199), C329(H329), C136(H136), C150(H150),
 C101(H101), C312(H312), C157(H157), C336(H336), C146(H146), C54(H54),
 C300(H300), C181(H181), C265(H265), C52(H52), C182(H182), C213(H213),
 C245(H245), C119(H119), C117(H117), C217(H217), C184(H184), C186(H186), C6(H6),
  C86(H86), C188(H188), C4(H4), C134(H134), C19(H19), C247(H247), C155(H155),
 C249(H249), C166(H166), C8(H8), C316(H316), C105(H105), C314(H314), C103(H103),
  C201(H201), C17(H17), C219(H219), C223(H223), C229(H229), C221(H221),
 C221(H22M), C235(H235), C6A(H6A), C4A(H4A), C8A(H8A), C1R(H1R), C1S(H1S),
 C1O(H1O), C15A(H15D), C17A(H17A), C19A(H19S), C1K(H1K), C2C(H2C), C2E(H2E),
 C2R(H2R), C2O(H2O), C2Q(H2Q)
6.c Fitted hexagon refined as free rotating group:
 C229(C228,C221,C234,C235,C218), C354(C1R,C1T,C1S,C1P,C1O), C15A(C16A,C17A,
 C18A,C19A,C14A), C2R(C320,C2O,C2N,C2Q,C2P)
6.d Idealised Me refined as rotating group:
 C294(H29A,H29B,H29C), C290(H29D,H29E,H29F), C292(H29G,H29H,H29I), C142(H14A,
 H14B,H14C), C296(H29J,H29K,H29L), C291(H29M,H29N,H29O), C295(H29P,H29Q,H29R),
 C207(H20A,H20B,H20C), C344(H34A,H34B,H34C), C190(H19A,H19B,H19C), C60(H60A,
 H60B,H60C), C144(H14D,H14E,H14F), C269(H26A,H26B,H26C), C338(H33A,H33B,H33C),
 C205(H20D,H20E,H20F), C340(H34D,H34E,H34F), C143(H14G,H14H,H14I), C192(H19D,
 H19E,H19F), C309(H30A,H30B,H30C), C271(H27A,H27B,H27C), C255(H25A,H25B,H25C),
 C342(H34G,H34H,H34I), C343(H34J,H34K,H34L), C257(H25D,H25E,H25F), C310(H31A,
 H31B,H31C), C339(H33D,H33E,H33F), C206(H20G,H20H,H20I), C194(H19G,H19H,H19I),
 C138(H13A,H13B,H13C), C111(H11A,H11B,H11C), C251(H25G,H25H,H25I), C191(H19J,
 H19K,H19L), C140(H14J,H14K,H14L), C270(H27D,H27E,H27F), C56(H56A,H56B,H56C),
 C196(H19M,H19N,H19O), C125(H12A,H12B,H12C), C325(H32A,H32B,H32C), C21(H21A,
 H21B,H21C), C139(H13D,H13E,H13F), C308(H30D,H30E,H30F), C58(H58A,H58B,H58C),
 C127(H12D,H12E,H12F), C25(H25J,H25K,H25L), C253(H25M,H25N,H25O), C256(H25P,
 H25Q,H25R), C107(H10A,H10B,H10C), C209(H20J,H20K,H20L), C121(H12G,H12H,H12I),
 C26(H26D,H26E,H26F), C10(H10D,H10E,H10F), C126(H12J,H12K,H12L), C27(H27G,H27H,
 H27I), C327(H32D,H32E,H32F), C159(H15A,H15B,H15C), C62(H62A,H62B,H62C),
 C318(H31D,H31E,H31F), C321(H32G,H32H,H32I), C113(H11D,H11E,H11F), C211(H21D,
 H21E,H21F), C252(H25S,H25T,H25U), C276(H27J,H27K,H27L), C23(H23A,H23B,H23C),
 C161(H16A,H16B,H16C), C57(H57A,H57B,H57C), C123(H12M,H12N,H12O), C326(H32J,
 H32K,H32L), C304(H30G,H30H,H30I), C195(H19P,H19Q,H19R), C22(H22A,H22B,H22C),
 C61(H61A,H61B,H61C), C12(H12P,H12Q,H12R), C164(H16D,H16E,H16F), C160(H16G,H16H,
 H16I), C306(H30J,H30K,H30L), C112(H11G,H11H,H11I), C305(H30M,H30N,H30O),
 C163(H16J,H16K,H16L), C275(H27M,H27N,H27O), C108(H10J,H10K,H10L), C165(H16M,
 H16N,H16O), C243(H24D,H24E,H24F), C225(H22D,H22E,H22F), C237(H23G,H23H,H23I),
 C238(H23J,H23K,H23L), C277(H27P,H27Q,H27R), C323(H32M,H32N,H32O), C273(H27S,
 H27T,H27U), C278(H27V,H27W,H27X), C274(H27Y,H,HA), C122(H12S,H12T,H12U),
 C346(H34M,H34N,H34O), C1(H1A,H1B,H1C), C348(H34P,H34Q,H34R), C350(H35A,H35B,
 H35C), C1A(H1AA,H1AB,H1AC), C1B(H1BA,H1BB,H1BC), C351(H35D,H35E,H35F),
 C1C(H1CA,H1CB,H1CC), C1D(H1DA,H1DB,H1DC), C352(H35G,H35H,H35I), C1E(H1EA,H1EB,
 H1EC), C1F(H1FA,H1FB,H1FC), C353(H35J,H35K,H35L), C1G(H1GA,H1GB,H1GC),
 C56A(H56D,H56E,H56F), C57A(H57D,H57E,H57F), C58A(H58D,H58E,H58F), C62A(H62D,
 H62E,H62F), C60A(H60D,H60E,H60F), C61A(H61D,H61E,H61F), C345(H34S,H34T,H34U),
 C1I(H1IA,H1IB,H1IC), C1J(H1JA,H1JB,H1JC), C10A(H10M,H10N,H10O), C349(H34V,H34W,
 H34X), C1M(H1MA,H1MB,H1MC), C1N(H1NA,H1NB,H1NC), C1U(H1UA,H1UB,H1UC), C1V(H1VA,
 H1VB,H1VC), C1Y(H1YA,H1YB,H1YC), C2B(H2BA,H2BB,H2BC), C21A(H21J,H21K,H21L),
 C25A(H25V,H25W,H25X), C26A(H26G,H26H,H26I), C27A(H27Z,HB,HC), C22A(H22N,H22O,
 H22P), C2G(H2GA,H2GB,H2GC), C2I(H2IA,H2IB,H2IC), C2J(H2JA,H2JB,H2JC), C2K(H2KA,
 H2KB,H2KC), C2L(H2LA,H2LB,H2LC), C2U(H2UA,H2UB,H2UC), C2V(H2VA,H2VB,H2VC),
 C2W(H2WA,H2WB,H2WC), C2Y(H2YA,H2YB,H2YC)
;
_smtbx_masks_void_probe_radius 1.2
_smtbx_masks_void_truncation_radius 1.2
_olex2_submission_special_instructions 'No special instructions were received'

loop_
_space_group_symop_operation_xyz
'x, y, z'
'-x, -y, -z'

loop_
_atom_site_label
_atom_site_type_symbol
_atom_site_fract_x
_atom_site_fract_y
_atom_site_fract_z
_atom_site_U_iso_or_equiv
_atom_site_adp_type
_atom_site_occupancy
_atom_site_site_symmetry_order
_atom_site_calc_flag
_atom_site_refinement_flags_posn
_atom_site_refinement_flags_adp
_atom_site_refinement_flags_occupancy
_atom_site_disorder_assembly
_atom_site_disorder_group
C37 C 0.5375(4) 0.3599(4) 0.7514(3) 0.080(2) Uani 1 1 d . . . . .
C72 C 0.7441(4) 0.1879(4) 0.8321(3) 0.085(2) Uani 1 1 d . . . . .
C70 C 0.6939(4) 0.2811(4) 0.8106(3) 0.086(2) Uani 1 1 d . . . . .
C71 C 0.6941(4) 0.2301(4) 0.8099(3) 0.080(2) Uani 1 1 d . . . . .
C31 C 0.5005(5) 0.2627(4) 0.6585(3) 0.084(2) Uani 1 1 d . . . . .
C73 C 0.7931(4) 0.1960(4) 0.8541(3) 0.085(2) Uani 1 1 d . . . . .
C36 C 0.5916(4) 0.3153(4) 0.7692(3) 0.083(2) Uani 1 1 d . . . . .
C282 C 0.6431(4) 0.2170(4) 0.7921(3) 0.087(2) Uani 1 1 d . . . . .
C65 C 0.4677(4) 0.4511(4) 0.7447(3) 0.082(2) Uani 1 1 d . . . . .
C173 C 0.6031(5) 0.6786(5) 0.8796(3) 0.091(3) Uani 1 1 d . . . . .
C30 C 0.4707(5) 0.2649(4) 0.6213(3) 0.094(3) Uani 1 1 d . . . . .
C147 C 0.2696(5) 0.4163(4) 0.7255(3) 0.089(2) Uani 1 1 d . . . . .
H147 H 0.305081 0.385809 0.736501 0.106 Uiso 1 1 calc R U . . .
C40 C 0.4104(4) 0.4006(4) 0.6642(3) 0.087(2) Uani 1 1 d . . . . .
C152 C 0.1021(5) 0.7620(5) 0.6695(4) 0.102(3) Uani 1 1 d . . . . .
C67 C 0.5756(5) 0.4163(4) 0.7841(3) 0.088(2) Uani 1 1 d . . . . .
C281 C 0.6388(4) 0.1605(4) 0.8053(3) 0.083(2) Uani 1 1 d . . . . .
C32 C 0.5598(5) 0.2227(4) 0.6709(3) 0.086(2) Uani 1 1 d . . . . .
C41 C 0.4273(5) 0.3538(4) 0.6527(3) 0.084(2) Uani 1 1 d . . . . .
C38 C 0.4937(4) 0.3548(4) 0.7232(3) 0.082(2) Uani 1 1 d . . . . .
C279 C 0.7448(4) 0.1338(4) 0.8420(3) 0.087(2) Uani 1 1 d . . . . .
C42 C 0.4777(4) 0.3072(4) 0.6753(3) 0.085(2) Uani 1 1 d . . . . .
C96 C 0.1075(5) 0.5468(5) 0.6851(3) 0.092(3) Uani 1 1 d . . . . .
C331 C 0.6590(5) 0.1495(5) 0.6484(3) 0.096(3) Uani 1 1 d . . . . .
C81 C 0.6677(5) 0.4325(4) 0.8314(3) 0.096(3) Uani 1 1 d . . . . .
H81 H 0.700724 0.438738 0.845691 0.115 Uiso 1 1 calc R U . . .
C285 C 0.4502(5) 0.1435(4) 0.8115(3) 0.091(3) Uani 1 1 d . . . . .
C92 C 0.1724(5) 0.6110(4) 0.6885(3) 0.090(3) Uani 1 1 d . . . . .
C64 C 0.4175(4) 0.4436(4) 0.7226(3) 0.085(2) Uani 1 1 d . . . . .
C74 C 0.7962(5) 0.2468(4) 0.8535(3) 0.093(3) Uani 1 1 d . . . . .
C95 C 0.1627(5) 0.5029(5) 0.6966(3) 0.088(3) Uani 1 1 d . . . . .
C34 C 0.5637(4) 0.2635(4) 0.7277(3) 0.084(2) Uani 1 1 d . . . . .
C14 C 0.5186(7) 0.2637(7) 0.5112(4) 0.109(3) Uani 0.634(6) 1 d D U P A 1
C35 C 0.5973(4) 0.2648(4) 0.7635(3) 0.083(2) Uani 1 1 d . . . . .
C283 C 0.5783(5) 0.1387(4) 0.8014(3) 0.084(2) Uani 1 1 d . . . . .
C148 C 0.2835(5) 0.4697(4) 0.7166(3) 0.088(3) Uani 1 1 d . . . . .
C87 C 0.3506(5) 0.5341(4) 0.7194(3) 0.091(3) Uani 1 1 d . . . . .
C69 C 0.6390(4) 0.3245(4) 0.7932(3) 0.085(2) Uani 1 1 d . . . . .
C75 C 0.8443(5) 0.2500(5) 0.8793(3) 0.093(3) Uani 1 1 d . . . . .
C284 C 0.5083(5) 0.1641(4) 0.8120(3) 0.090(3) Uani 1 1 d . . . . .
H284 H 0.500163 0.196007 0.819732 0.108 Uiso 1 1 calc R U . . .
C280 C 0.6912(4) 0.1206(4) 0.8286(3) 0.088(2) Uani 1 1 d . . . . .
H280 H 0.689808 0.083534 0.835340 0.105 Uiso 1 1 calc R U . . .
C172 C 0.6401(5) 0.6315(5) 0.9098(3) 0.089(3) Uani 1 1 d . . . . .
C262 C 0.7755(6) 0.0637(4) 0.9217(4) 0.097(3) Uani 1 1 d . . . . .
C68 C 0.6315(5) 0.3751(4) 0.7996(3) 0.084(2) Uani 1 1 d . . . . .
C98 C 0.0505(5) 0.6348(4) 0.6702(3) 0.086(2) Uani 1 1 d . . . . .
C261 C 0.8053(5) 0.0988(4) 0.8738(4) 0.094(3) Uani 1 1 d . . . . .
C79 C 0.7433(4) 0.2917(4) 0.8319(3) 0.090(3) Uani 1 1 d . . . . .
C259 C 0.8778(5) 0.1500(4) 0.9043(3) 0.100(3) Uani 1 1 d . . . . .
H259 H 0.904567 0.117510 0.922011 0.120 Uiso 1 1 calc R U . . .
C83 C 0.5633(4) 0.4656(4) 0.7933(3) 0.089(3) Uani 1 1 d . . . . .
C88 C 0.2915(5) 0.5777(4) 0.7077(3) 0.093(3) Uani 1 1 d . . . . .
C174 C 0.6005(5) 0.7238(5) 0.8891(3) 0.101(3) Uani 1 1 d . . . . .
C178 C 0.5706(5) 0.6732(5) 0.8472(3) 0.094(3) Uani 1 1 d . . . . .
C46 C 0.3530(4) 0.4493(4) 0.5959(3) 0.098(3) Uani 1 1 d . . . . .
H46 H 0.328847 0.482317 0.576951 0.118 Uiso 1 1 calc R U . . .
C168 C 0.5927(5) 0.5198(4) 0.8335(3) 0.096(3) Uani 1 1 d . . . . .
C149 C 0.3499(4) 0.4823(4) 0.7195(3) 0.088(3) Uani 1 1 d . . . . .
C287 C 0.5324(6) 0.0710(4) 0.7891(3) 0.096(3) Uani 1 1 d . . . . .
C33 C 0.5892(4) 0.2230(4) 0.7090(3) 0.089(3) Uani 1 1 d . . . . .
H33 H 0.626509 0.194766 0.721044 0.107 Uiso 1 1 calc R U . . .
C177 C 0.5321(5) 0.7211(5) 0.8210(3) 0.098(3) Uani 1 1 d . . . . .
C215 C 0.6782(4) 0.5352(5) 0.9429(3) 0.095(3) Uani 1 1 d . . . . .
C263 C 0.8246(5) 0.0264(4) 0.9498(4) 0.093(3) Uani 1 1 d . . . . .
H263 H 0.874127 0.020151 0.937121 0.111 Uiso 1 1 calc R U . . .
C66 C 0.5281(5) 0.4092(4) 0.7590(3) 0.088(2) Uani 1 1 d . . . . .
C49 C 0.3118(5) 0.4512(4) 0.5097(3) 0.085(2) Uani 1 1 d . . . . .
C260 C 0.8304(5) 0.1471(4) 0.8782(3) 0.096(3) Uani 1 1 d . . . . .
C151 C 0.1066(5) 0.7045(5) 0.6749(3) 0.103(3) Uani 1 1 d . . . . .
C332 C 0.6703(6) 0.1005(4) 0.6409(3) 0.102(3) Uani 1 1 d . . . . .
H332 H 0.631069 0.087854 0.637847 0.123 Uiso 1 1 calc R U . . .
C47 C 0.3752(4) 0.4493(4) 0.6335(3) 0.091(3) Uani 1 1 d . . . . .
H47 H 0.367366 0.482234 0.639611 0.110 Uiso 1 1 calc R U . . .
C335 C 0.7838(6) 0.1372(5) 0.6527(3) 0.108(3) Uani 1 1 d . . . . .
C39 C 0.4379(5) 0.3985(4) 0.7051(3) 0.089(3) Uani 1 1 d . . . . .
C85 C 0.4604(5) 0.5007(4) 0.7523(3) 0.090(3) Uani 1 1 d . . . . .
C288 C 0.5895(5) 0.0928(4) 0.7893(3) 0.092(3) Uani 1 1 d . . . . .
H288 H 0.637135 0.075957 0.780998 0.111 Uiso 1 1 calc R U . . .
C45 C 0.3639(4) 0.4026(4) 0.5834(3) 0.085(2) Uani 1 1 d . . . . .
C89 C 0.2927(5) 0.6315(5) 0.7028(3) 0.102(3) Uani 1 1 d . . . . .
H89 H 0.334672 0.639035 0.707530 0.123 Uiso 1 1 calc R U . . .
C267 C 0.7033(5) 0.0719(4) 0.9404(4) 0.100(3) Uani 1 1 d . . . . .
H267 H 0.670502 0.097793 0.921585 0.120 Uiso 1 1 calc R U . . .
C77 C 0.7925(5) 0.3449(4) 0.8603(3) 0.098(3) Uani 1 1 d . . . . .
H77 H 0.792104 0.379430 0.861752 0.118 Uiso 1 1 calc R U . . .
C131 C 0.0729(6) 0.3985(5) 0.6879(3) 0.100(3) Uani 1 1 d . . . . .
C44 C 0.4014(4) 0.3566(4) 0.6128(3) 0.086(2) Uani 1 1 d . . . . .
C13 C 0.4561(5) 0.2531(4) 0.5529(3) 0.093(3) Uani 1 1 d D . . . .
C299 C 0.9003(6) 0.0069(5) 0.8018(4) 0.112(3) Uani 1 1 d . . . . .
C94 C 0.2265(5) 0.5135(4) 0.7044(3) 0.088(2) Uani 1 1 d . . . . .
C311 C 0.9339(7) 0.2010(6) 0.9348(5) 0.109(3) Uani 0.634(6) 1 d D U P A 1
C93 C 0.2302(4) 0.5668(4) 0.7004(3) 0.087(3) Uani 1 1 d . . . . .
C153 C 0.0783(5) 0.8034(6) 0.6317(4) 0.117(3) Uani 1 1 d . . . . .
H153 H 0.064831 0.794737 0.608599 0.141 Uiso 1 1 calc R U . . .
C145 C 0.1520(5) 0.4514(4) 0.7016(3) 0.088(3) Uani 1 1 d . . . . .
C29 C 0.4220(5) 0.3113(5) 0.5993(4) 0.098(3) Uani 1 1 d . . . . .
C301 C 0.9860(5) 0.0611(5) 0.7986(4) 0.109(3) Uani 1 1 d . . . . .
C183 C 0.4883(7) 0.8227(5) 0.8019(5) 0.106(3) Uani 0.682(10) 1 d D U P B 1
C298 C 0.8506(5) 0.0317(5) 0.8320(4) 0.109(3) Uani 1 1 d . . . . .
H298 H 0.805059 0.020762 0.844358 0.131 Uiso 1 1 calc R U . . .
C90 C 0.2364(5) 0.6743(4) 0.6913(3) 0.097(3) Uani 1 1 d . . . . .
H90 H 0.240625 0.710084 0.687177 0.116 Uiso 1 1 calc R U . . .
C97 C 0.1129(5) 0.5988(5) 0.6810(3) 0.094(3) Uani 1 1 d . . . . .
C167 C 0.5469(5) 0.5644(4) 0.8082(3) 0.099(3) Uani 1 1 d . . . . .
C48 C 0.3510(4) 0.4001(4) 0.5420(3) 0.092(3) Uani 1 1 d . . . . .
C76 C 0.8415(5) 0.3026(5) 0.8804(3) 0.102(3) Uani 1 1 d . . . . .
H76 H 0.874244 0.308054 0.895438 0.122 Uiso 1 1 calc R U . . .
C264 C 0.7995(6) -0.0012(4) 0.9963(4) 0.096(3) Uani 1 1 d . . . . .
C214 C 0.7066(5) 0.5454(5) 0.9760(3) 0.099(3) Uani 1 1 d . . . . .
C43 C 0.5106(5) 0.3085(4) 0.7098(3) 0.088(2) Uani 1 1 d . . . . .
C175 C 0.5615(5) 0.7708(5) 0.8630(4) 0.107(3) Uani 1 1 d . . . . .
H175 H 0.556757 0.803449 0.868999 0.128 Uiso 1 1 calc R U . . .
C169 C 0.6204(4) 0.5248(4) 0.8701(3) 0.090(3) Uani 1 1 d . . . . .
C84 C 0.5104(5) 0.5093(5) 0.7758(3) 0.099(3) Uani 1 1 d . . . . .
C53 C 0.3097(5) 0.5220(4) 0.4361(3) 0.092(3) Uani 1 1 d D . . . .
C78 C 0.7412(5) 0.3401(4) 0.8367(3) 0.092(3) Uani 1 1 d . . . . .
C99 C -0.0041(5) 0.6025(4) 0.6687(3) 0.096(3) Uani 1 1 d D . . . .
C216 C 0.6756(5) 0.4829(5) 0.9416(3) 0.111(3) Uani 1 1 d . . . . .
H216 H 0.692245 0.451175 0.965500 0.133 Uiso 1 1 calc R U . . .
C129 C 0.0328(5) 0.4949(5) 0.6788(3) 0.103(3) Uani 1 1 d . . . . .
H129 H -0.010504 0.491398 0.672351 0.123 Uiso 1 1 calc R U . . .
C197 C 0.6360(5) 0.7056(5) 0.9324(3) 0.099(3) Uani 1 1 d . . . . .
C15 C 0.5508(8) 0.2248(7) 0.4893(5) 0.108(3) Uani 0.634(6) 1 d D U P A 1
H15 H 0.528342 0.194670 0.495984 0.130 Uiso 0.634(6) 1 calc R U P A 1
C51 C 0.2088(5) 0.5220(5) 0.4984(4) 0.098(3) Uani 1 1 d D . . . .
C91 C 0.1716(4) 0.6629(5) 0.6859(3) 0.094(3) Uani 1 1 d . . . . .
C302 C 0.9334(6) 0.0860(4) 0.8275(3) 0.108(3) Uani 1 1 d . . . . .
H302 H 0.944326 0.113293 0.835634 0.130 Uiso 1 1 calc R U . . .
C171 C 0.6459(4) 0.5795(5) 0.9093(3) 0.096(3) Uani 1 1 d . . . . .
C170 C 0.6146(4) 0.5746(5) 0.8734(3) 0.088(3) Uani 1 1 d . . . . .
C266 C 0.6789(5) 0.0432(4) 0.9856(4) 0.098(3) Uani 1 1 d . . . . .
C63 C 0.3754(5) 0.3532(5) 0.5298(3) 0.096(3) Uani 1 1 d . . . . .
H63 H 0.366101 0.352910 0.501650 0.115 Uiso 1 1 calc R U . . .
C135 C 0.1150(6) 0.3226(4) 0.6593(3) 0.098(3) Uani 1 1 d . . . . .
C334 C 0.7945(6) 0.0901(5) 0.6436(3) 0.114(3) Uani 1 1 d . . . . .
H334 H 0.841890 0.070356 0.641135 0.136 Uiso 1 1 calc R U . . .
C130 C 0.0863(5) 0.4484(5) 0.6904(3) 0.094(3) Uani 1 1 d . . . . .
C289 C 0.5453(5) 0.0194(5) 0.7776(4) 0.108(3) Uani 1 1 d . . . . .
C80 C 0.6813(4) 0.3845(4) 0.8220(3) 0.091(3) Uani 1 1 d . . . . .
C297 C 0.8659(5) 0.0711(4) 0.8442(3) 0.095(3) Uani 1 1 d . . . . .
C203 C 0.6810(6) 0.7837(5) 0.9358(3) 0.107(3) Uani 1 1 d . . . . .
H203 H 0.633122 0.796047 0.948073 0.129 Uiso 1 1 calc R U . . .
C55 C 0.3461(5) 0.5507(5) 0.3865(4) 0.117(3) Uani 1 1 d D U . . .
C132 C 0.0051(5) 0.3832(4) 0.7025(3) 0.102(3) Uani 1 1 d . . . . .
H132 H -0.032312 0.403329 0.718160 0.122 Uiso 1 1 calc R U . . .
C50 C 0.2437(5) 0.4752(4) 0.5271(3) 0.098(3) Uani 1 1 d . . . . .
H50 H 0.221847 0.459086 0.558452 0.117 Uiso 1 1 calc R U . . .
C180 C 0.5408(5) 0.6168(5) 0.8124(3) 0.105(3) Uani 1 1 d . . . . .
C100 C -0.0662(8) 0.6062(9) 0.7086(5) 0.104(3) Uani 0.634(6) 1 d D U P A 1
C286 C 0.4634(5) 0.0976(4) 0.7999(3) 0.096(3) Uani 1 1 d . . . . .
H286 H 0.423901 0.083385 0.799294 0.115 Uiso 1 1 calc R U . . .
C258 C 0.8860(4) 0.1996(5) 0.9046(3) 0.098(3) Uani 1 1 d D . . . .
C330 C 0.4949(5) 0.2300(4) 0.5965(3) 0.098(3) Uani 1 1 d . . . . .
C5 C 0.407(4) 0.220(2) 0.5505(11) 0.119(4) Uani 0.487(9) 1 d D U P A 1
C198 C 0.6926(6) 0.7364(5) 0.9255(3) 0.104(3) Uani 1 1 d . . . . .
C115 C -0.0115(5) 0.6682(5) 0.5876(4) 0.101(3) Uani 1 1 d . . . . .
H115 H 0.020793 0.686365 0.591856 0.122 Uiso 1 1 calc R U . . .
C199 C 0.7643(6) 0.7197(4) 0.9061(3) 0.112(3) Uani 1 1 d . . . . .
H199 H 0.775903 0.688306 0.897317 0.134 Uiso 1 1 calc R U . . .
C329 C 0.5552(5) 0.1903(4) 0.6073(3) 0.107(3) Uani 1 1 d . . . . .
H329 H 0.574078 0.166117 0.590207 0.128 Uiso 1 1 calc R U . . .
C179 C 0.5764(5) 0.6219(5) 0.8436(3) 0.097(3) Uani 1 1 d . . . . .
C82 C 0.6069(5) 0.4721(4) 0.8206(3) 0.101(3) Uani 1 1 d . . . . .
C136 C 0.1278(5) 0.3677(5) 0.6657(3) 0.100(3) Uani 1 1 d . . . . .
H136 H 0.174026 0.377586 0.654921 0.120 Uiso 1 1 calc R U . . .
C150 C 0.0491(5) 0.6866(5) 0.6683(3) 0.107(3) Uani 1 1 d . . . . .
H150 H 0.006488 0.712102 0.662137 0.129 Uiso 1 1 calc R U . . .
C101 C -0.0680(8) 0.5673(10) 0.7519(5) 0.109(3) Uani 0.634(6) 1 d D U P A 1
H101 H -0.031288 0.536316 0.756549 0.130 Uiso 0.634(6) 1 calc R U P A 1
C312 C 0.9878(8) 0.2307(7) 0.9175(6) 0.119(3) Uani 0.634(6) 1 d D U P A 1
H312 H 0.997492 0.249579 0.884812 0.143 Uiso 0.634(6) 1 calc R U P A 1
C157 C 0.1237(5) 0.7743(6) 0.7034(4) 0.117(3) Uani 1 1 d . . . . .
H157 H 0.138555 0.745963 0.730151 0.140 Uiso 1 1 calc R U . . .
C336 C 0.7147(6) 0.1677(4) 0.6537(3) 0.109(3) Uani 1 1 d . . . . .
H336 H 0.706262 0.201611 0.658202 0.131 Uiso 1 1 calc R U . . .
C146 C 0.2071(5) 0.4078(4) 0.7188(3) 0.098(3) Uani 1 1 d . . . . .
H146 H 0.200607 0.371711 0.725836 0.117 Uiso 1 1 calc R U . . .
C293 C 0.3734(5) 0.1718(4) 0.8229(3) 0.098(3) Uani 1 1 d . . . . .
C54 C 0.3429(5) 0.4742(4) 0.4651(3) 0.089(3) Uani 1 1 d . . . . .
H54 H 0.388384 0.457150 0.453406 0.106 Uiso 1 1 calc R U . . .
C328 C 0.5878(5) 0.1868(4) 0.6445(3) 0.098(3) Uani 1 1 d . . . . .
C300 C 0.9665(7) 0.0217(5) 0.7880(4) 0.128(4) Uani 1 1 d . . . . .
H300 H 1.002031 0.003587 0.769721 0.154 Uiso 1 1 calc R U . . .
C181 C 0.4999(5) 0.6654(5) 0.7857(4) 0.117(3) Uani 1 1 d . . . . .
H181 H 0.474845 0.662909 0.764382 0.140 Uiso 1 1 calc R U . . .
C265 C 0.7279(6) 0.0078(4) 1.0130(3) 0.105(3) Uani 1 1 d . . . . .
H265 H 0.711024 -0.011074 1.044879 0.126 Uiso 1 1 calc R U . . .
C154 C 0.0734(5) 0.8564(5) 0.6262(4) 0.121(4) Uani 1 1 d D . . . .
C52 C 0.2432(5) 0.5450(4) 0.4532(4) 0.103(3) Uani 1 1 d . . . . .
H52 H 0.219907 0.577707 0.433394 0.123 Uiso 1 1 calc R U . . .
C182 C 0.4947(5) 0.7157(4) 0.7891(4) 0.113(3) Uani 1 1 d . . . . .
H182 H 0.466697 0.746610 0.770506 0.135 Uiso 1 1 calc R U . . .
C213 C 0.6984(5) 0.5987(5) 0.9744(3) 0.104(3) Uani 1 1 d . . . . .
H213 H 0.717518 0.605043 0.996566 0.125 Uiso 1 1 calc R U . . .
C246 C 0.4579(6) 0.7221(4) 1.0170(5) 0.116(3) Uani 1 1 d . . . . .
C28 C 0.4128(5) 0.3075(4) 0.5582(3) 0.100(3) Uani 1 1 d . . . . .
C272 C 0.8520(6) -0.0403(5) 1.0301(4) 0.125(3) Uani 1 1 d D U . . .
C268 C 0.5989(6) 0.0527(5) 1.0067(4) 0.120(3) Uani 1 1 d . . . . .
C333 C 0.7403(7) 0.0692(5) 0.6377(3) 0.116(3) Uani 1 1 d . . . . .
C141 C -0.0855(5) 0.3272(5) 0.7073(4) 0.114(3) Uani 1 1 d . . . . .
C245 C 0.5065(6) 0.7223(4) 0.9763(4) 0.111(3) Uani 1 1 d . . . . .
H245 H 0.489745 0.732716 0.947659 0.133 Uiso 1 1 calc R U . . .
C119 C -0.0772(5) 0.5953(5) 0.6174(4) 0.115(3) Uani 1 1 d . . . . .
H119 H -0.090896 0.564428 0.642742 0.139 Uiso 1 1 calc R U . . .
C117 C -0.0840(6) 0.6583(6) 0.5402(4) 0.117(3) Uani 1 1 d . . . . .
H117 H -0.101652 0.670120 0.511717 0.140 Uiso 1 1 calc R U . . .
C156 C 0.1235(5) 0.8270(7) 0.6979(5) 0.124(4) Uani 1 1 d . . . . .
C337 C 0.8448(6) 0.1577(5) 0.6603(4) 0.119(3) Uani 1 1 d . . . . .
C128 C 0.0412(5) 0.5458(5) 0.6765(3) 0.102(3) Uani 1 1 d . . . . .
C217 C 0.6495(5) 0.4773(4) 0.9066(4) 0.104(3) Uani 1 1 d . . . . .
H217 H 0.650630 0.442104 0.906433 0.125 Uiso 1 1 calc R U . . .
C185 C 0.4557(8) 0.8784(6) 0.7259(5) 0.118(3) Uani 0.682(10) 1 d D U P B 1
C184 C 0.5016(8) 0.8384(6) 0.7539(5) 0.116(3) Uani 0.682(10) 1 d D U P B 1
H184 H 0.543970 0.821172 0.739237 0.140 Uiso 0.682(10) 1 calc R U P B 1
C187 C 0.3848(8) 0.8937(6) 0.7961(5) 0.116(3) Uani 0.682(10) 1 d D U P B 1
C133 C -0.0097(6) 0.3396(5) 0.6951(3) 0.103(3) Uani 1 1 d . . . . .
C186 C 0.3999(8) 0.9062(7) 0.7482(5) 0.123(3) Uani 0.682(10) 1 d D U P B 1
H186 H 0.369842 0.935756 0.729869 0.148 Uiso 0.682(10) 1 calc R U P B 1
C341 C 0.7533(7) 0.0182(5) 0.6250(5) 0.129(4) Uani 1 1 d . . . . .
C200 C 0.8189(6) 0.7493(6) 0.8995(4) 0.137(4) Uani 1 1 d . . . . .
C176 C 0.5293(5) 0.7711(4) 0.8283(3) 0.099(3) Uani 1 1 d D . . . .
C6 C 0.3786(19) 0.1793(13) 0.5899(10) 0.130(4) Uani 0.487(9) 1 d D U P A 1
H6 H 0.385830 0.176925 0.619492 0.156 Uiso 0.487(9) 1 calc R U P A 1
C114 C -0.0310(5) 0.6235(5) 0.6220(4) 0.097(3) Uani 1 1 d . . . . .
C86 C 0.4079(5) 0.5428(4) 0.7331(4) 0.119(3) Uani 1 1 d . . . . .
H86 H 0.411148 0.578748 0.729282 0.143 Uiso 1 1 calc R U . . .
C248 C 0.5589(8) 0.6949(5) 1.0595(4) 0.125(4) Uani 1 1 d . . . . .
C188 C 0.4294(7) 0.8516(6) 0.8228(5) 0.107(3) Uani 0.682(10) 1 d D U P B 1
H188 H 0.419704 0.842138 0.855797 0.129 Uiso 0.682(10) 1 calc R U P B 1
C116 C -0.0387(6) 0.6886(6) 0.5449(5) 0.120(3) Uani 1 1 d . . . . .
C4 C 0.387(3) 0.230(2) 0.5075(10) 0.123(4) Uani 0.487(9) 1 d D U P A 1
H4 H 0.403137 0.258399 0.480405 0.148 Uiso 0.487(9) 1 calc R U P A 1
C202 C 0.7309(7) 0.8144(5) 0.9302(3) 0.106(3) Uani 1 1 d . . . . .
C134 C 0.0448(7) 0.3095(4) 0.6741(3) 0.109(3) Uani 1 1 d . . . . .
H134 H 0.035680 0.279252 0.669420 0.131 Uiso 1 1 calc R U . . .
C189 C 0.3160(8) 0.9211(7) 0.8206(6) 0.120(3) Uani 0.682(10) 1 d D U P B 1
C137 C 0.1742(6) 0.2879(5) 0.6350(4) 0.114(3) Uani 1 1 d . . . . .
C303 C 1.0586(6) 0.0776(5) 0.7810(4) 0.132(4) Uani 1 1 d D U . . .
C59 C 0.1380(6) 0.5486(5) 0.5179(4) 0.125(3) Uani 1 1 d D U . . .
C19 C 0.5543(8) 0.3070(6) 0.5024(5) 0.113(3) Uani 0.634(6) 1 d D U P A 1
H19 H 0.535168 0.331878 0.518776 0.135 Uiso 0.634(6) 1 calc R U P A 1
C244 C 0.5795(7) 0.7074(4) 0.9774(4) 0.117(3) Uani 1 1 d . . . . .
C313 C 1.0294(8) 0.2344(8) 0.9465(6) 0.125(3) Uani 0.634(6) 1 d D U P A 1
C247 C 0.4856(7) 0.7075(5) 1.0578(4) 0.131(4) Uani 1 1 d . . . . .
H247 H 0.452885 0.706083 1.086033 0.157 Uiso 1 1 calc R U . . .
C212 C 0.6634(5) 0.6437(5) 0.9420(4) 0.099(3) Uani 1 1 d . . . . .
C204 C 0.7112(7) 0.8651(5) 0.9442(4) 0.128(4) Uani 1 1 d . . . . .
C118 C -0.1040(5) 0.6117(5) 0.5756(5) 0.114(3) Uani 1 1 d D . . . .
C155 C 0.0967(6) 0.8687(5) 0.6591(6) 0.135(4) Uani 1 1 d . . . . .
H155 H 0.094666 0.905502 0.655341 0.162 Uiso 1 1 calc R U . . .
C249 C 0.6064(6) 0.6960(4) 1.0179(4) 0.125(4) Uani 1 1 d . . . . .
H249 H 0.656678 0.689103 1.017275 0.150 Uiso 1 1 calc R U . . .
C3 C 0.3424(15) 0.1961(12) 0.5060(8) 0.132(3) Uani 0.487(9) 1 d D U P A 1
C166 C 0.5045(5) 0.5580(4) 0.7815(4) 0.121(4) Uani 1 1 d . . . . .
H166 H 0.470841 0.588000 0.767078 0.145 Uiso 1 1 calc R U . . .
C307 C 0.8831(7) -0.0371(5) 0.7861(4) 0.130(4) Uani 1 1 d . . . . .
C102 C -0.1222(8) 0.5715(8) 0.7894(5) 0.115(3) Uani 0.634(6) 1 d D U P A 1
C8 C 0.3243(15) 0.1532(11) 0.5484(8) 0.133(4) Uani 0.487(9) 1 d D U P A 1
H8 H 0.297243 0.129130 0.547123 0.160 Uiso 0.487(9) 1 calc R U P A 1
C294 C 0.3594(5) 0.1690(4) 0.8743(3) 0.130(4) Uani 1 1 d . . . . .
H29A H 0.373511 0.131606 0.894220 0.194 Uiso 1 1 calc R U . . .
H29B H 0.308339 0.181169 0.883822 0.194 Uiso 1 1 calc R U . . .
H29C H 0.387541 0.192494 0.877356 0.194 Uiso 1 1 calc R U . . .
C290 C 0.5085(5) 0.0306(5) 0.7359(4) 0.136(4) Uani 1 1 d . . . . .
H29D H 0.456376 0.037187 0.745493 0.204 Uiso 1 1 calc R U . . .
H29E H 0.522424 -0.000808 0.725375 0.204 Uiso 1 1 calc R U . . .
H29F H 0.523369 0.062548 0.710255 0.204 Uiso 1 1 calc R U . . .
C292 C 0.6261(6) -0.0037(4) 0.7654(4) 0.137(4) Uani 1 1 d . . . . .
H29G H 0.648837 0.023373 0.738301 0.205 Uiso 1 1 calc R U . . .
H29H H 0.630485 -0.036589 0.758062 0.205 Uiso 1 1 calc R U . . .
H29I H 0.649704 -0.012454 0.792114 0.205 Uiso 1 1 calc R U . . .
C142 C -0.1410(5) 0.3670(5) 0.7287(4) 0.134(4) Uani 1 1 d . . . . .
H14A H -0.127529 0.364962 0.757463 0.201 Uiso 1 1 calc R U . . .
H14B H -0.188581 0.357091 0.735885 0.201 Uiso 1 1 calc R U . . .
H14C H -0.141899 0.403956 0.706365 0.201 Uiso 1 1 calc R U . . .
C316 C 0.9226(8) 0.1704(7) 0.9828(5) 0.112(3) Uani 0.634(6) 1 d D U P A 1
H316 H 0.885570 0.149183 0.995190 0.134 Uiso 0.634(6) 1 calc R U P A 1
C110 C -0.1219(8) 0.5255(7) 0.8361(6) 0.127(4) Uani 0.634(6) 1 d D U P A 1
C16 C 0.6154(9) 0.2300(7) 0.4579(6) 0.123(3) Uani 0.634(6) 1 d D U P A 1
C7 C 0.3415(17) 0.1438(12) 0.5891(8) 0.137(4) Uani 0.487(9) 1 d D U P A 1
C254 C 0.3772(6) 0.7333(5) 1.0186(4) 0.129(4) Uani 1 1 d . . . . .
C296 C 0.3633(5) 0.2305(5) 0.7915(4) 0.132(4) Uani 1 1 d . . . . .
H29J H 0.399882 0.248179 0.793627 0.198 Uiso 1 1 calc R U . . .
H29K H 0.315603 0.248922 0.801376 0.198 Uiso 1 1 calc R U . . .
H29L H 0.367922 0.232375 0.759165 0.198 Uiso 1 1 calc R U . . .
C105 C -0.1190(7) 0.6530(7) 0.7016(5) 0.112(4) Uani 0.634(6) 1 d D U P A 1
H105 H -0.117374 0.680544 0.671768 0.134 Uiso 0.634(6) 1 calc R U P A 1
C291 C 0.5138(6) -0.0261(4) 0.8215(4) 0.130(3) Uani 1 1 d . . . . .
H29M H 0.537531 -0.032883 0.847707 0.195 Uiso 1 1 calc R U . . .
H29N H 0.521849 -0.059479 0.814217 0.195 Uiso 1 1 calc R U . . .
H29O H 0.462203 -0.014448 0.829902 0.195 Uiso 1 1 calc R U . . .
C24 C 0.6522(10) 0.1875(7) 0.4353(6) 0.137(4) Uani 0.634(6) 1 d D U P A 1
C295 C 0.3173(5) 0.1443(5) 0.8181(4) 0.139(4) Uani 1 1 d . . . . .
H29P H 0.322823 0.147111 0.785385 0.209 Uiso 1 1 calc R U . . .
H29Q H 0.269231 0.162121 0.827937 0.209 Uiso 1 1 calc R U . . .
H29R H 0.324130 0.105988 0.837716 0.209 Uiso 1 1 calc R U . . .
C324 C 1.0890(8) 0.2698(6) 0.9265(5) 0.137(3) Uani 0.634(6) 1 d D U P A 1
C9 C 0.3369(12) 0.0943(9) 0.6391(9) 0.150(4) Uani 0.487(9) 1 d D U P A 1
C124 C -0.0163(7) 0.7397(6) 0.5064(5) 0.137(4) Uani 1 1 d . . . . .
C207 C 0.6783(6) 0.8482(4) 0.9964(4) 0.138(4) Uani 1 1 d . . . . .
H20A H 0.636337 0.831560 1.001675 0.207 Uiso 1 1 calc R U . . .
H20B H 0.663592 0.880305 1.006009 0.207 Uiso 1 1 calc R U . . .
H20C H 0.713799 0.822163 1.014728 0.207 Uiso 1 1 calc R U . . .
C193 C 0.4735(9) 0.8904(7) 0.6717(5) 0.127(4) Uani 0.682(10) 1 d D U P B 1
C250 C 0.5881(7) 0.6773(6) 1.1049(5) 0.136(4) Uani 1 1 d . . . . .
C344 C 0.8062(6) 0.0278(5) 0.5774(4) 0.165(5) Uani 1 1 d . . . . .
H34A H 0.782159 0.055599 0.552494 0.248 Uiso 1 1 calc R U . . .
H34B H 0.821390 -0.006042 0.570506 0.248 Uiso 1 1 calc R U . . .
H34C H 0.848305 0.039932 0.579390 0.248 Uiso 1 1 calc R U . . .
C158 C 0.1506(6) 0.8400(5) 0.7329(5) 0.166(5) Uani 1 1 d D U . . .
C162 C 0.0440(7) 0.9022(6) 0.5869(6) 0.177(5) Uani 1 1 d D U . . .
C190 C 0.3108(9) 0.9832(6) 0.7972(6) 0.122(5) Uani 0.682(10) 1 d D U P B 1
H19A H 0.353603 0.994045 0.799627 0.183 Uiso 0.682(10) 1 calc R U P B 1
H19B H 0.268096 1.001281 0.812907 0.183 Uiso 0.682(10) 1 calc R U P B 1
H19C H 0.307524 0.993481 0.764224 0.183 Uiso 0.682(10) 1 calc R U P B 1
C60 C 0.0969(13) 0.5949(10) 0.4816(8) 0.117(7) Uani 0.557(4) 1 d D U P C 1
H60A H 0.085612 0.580501 0.460296 0.176 Uiso 0.557(4) 1 calc R U P C 1
H60B H 0.126623 0.622903 0.463749 0.176 Uiso 0.557(4) 1 calc R U P C 1
H60C H 0.052293 0.610677 0.497698 0.176 Uiso 0.557(4) 1 calc R U P C 1
C144 C -0.0867(5) 0.2701(5) 0.7405(4) 0.141(4) Uani 1 1 d . . . . .
H14D H -0.053782 0.244858 0.726095 0.211 Uiso 1 1 calc R U . . .
H14E H -0.135407 0.262086 0.747655 0.211 Uiso 1 1 calc R U . . .
H14F H -0.071836 0.266095 0.769384 0.211 Uiso 1 1 calc R U . . .
C314 C 1.0161(8) 0.2038(7) 0.9935(6) 0.123(3) Uani 0.634(6) 1 d D U P A 1
H314 H 1.043584 0.205699 1.013741 0.148 Uiso 0.634(6) 1 calc R U P A 1
C103 C -0.1750(8) 0.6178(7) 0.7817(5) 0.121(4) Uani 0.634(6) 1 d D U P A 1
H103 H -0.212740 0.621052 0.806708 0.145 Uiso 0.634(6) 1 calc R U P A 1
C269 C 0.5730(5) -0.0019(5) 1.0318(4) 0.158(4) Uani 1 1 d . . . . .
H26A H 0.520910 0.004243 1.041721 0.238 Uiso 1 1 calc R U . . .
H26B H 0.596238 -0.022336 1.059140 0.238 Uiso 1 1 calc R U . . .
H26C H 0.585275 -0.022619 1.010406 0.238 Uiso 1 1 calc R U . . .
C338 C 0.8347(6) 0.1499(5) 0.7134(4) 0.153(4) Uani 1 1 d . . . . .
H33A H 0.842283 0.111180 0.731646 0.230 Uiso 1 1 calc R U . . .
H33B H 0.786002 0.166573 0.723741 0.230 Uiso 1 1 calc R U . . .
H33C H 0.869466 0.167226 0.718141 0.230 Uiso 1 1 calc R U . . .
C205 C 0.6562(6) 0.9076(5) 0.9153(4) 0.148(4) Uani 1 1 d . . . . .
H20D H 0.675758 0.915863 0.881983 0.221 Uiso 1 1 calc R U . . .
H20E H 0.646234 0.940761 0.923143 0.221 Uiso 1 1 calc R U . . .
H20F H 0.611744 0.893241 0.922525 0.221 Uiso 1 1 calc R U . . .
C340 C 0.9186(6) 0.1289(5) 0.6464(4) 0.158(4) Uani 1 1 d . . . . .
H34D H 0.954664 0.148750 0.645898 0.237 Uiso 1 1 calc R U . . .
H34E H 0.922810 0.127096 0.615248 0.237 Uiso 1 1 calc R U . . .
H34F H 0.926274 0.092111 0.668958 0.237 Uiso 1 1 calc R U . . .
C120 C -0.1514(6) 0.5774(6) 0.5715(4) 0.153(4) Uani 1 1 d D U . . .
C143 C -0.1087(5) 0.3341(5) 0.6604(4) 0.144(4) Uani 1 1 d . . . . .
H14G H -0.104497 0.370607 0.638143 0.216 Uiso 1 1 calc R U . . .
H14H H -0.158448 0.328577 0.666792 0.216 Uiso 1 1 calc R U . . .
H14I H -0.077433 0.307269 0.647059 0.216 Uiso 1 1 calc R U . . .
C201 C 0.7989(8) 0.7954(6) 0.9128(5) 0.144(4) Uani 1 1 d . . . . .
H201 H 0.835465 0.814792 0.909426 0.173 Uiso 1 1 calc R U . . .
C192 C 0.3138(11) 0.9070(8) 0.8724(6) 0.133(6) Uani 0.682(10) 1 d D U P B 1
H19D H 0.315893 0.867877 0.888015 0.199 Uiso 0.682(10) 1 calc R U P B 1
H19E H 0.269212 0.926149 0.885544 0.199 Uiso 0.682(10) 1 calc R U P B 1
H19F H 0.354824 0.917977 0.877073 0.199 Uiso 0.682(10) 1 calc R U P B 1
C309 C 0.9179(7) -0.0284(5) 0.7346(4) 0.174(5) Uani 1 1 d . . . . .
H30A H 0.969305 -0.028777 0.730826 0.261 Uiso 1 1 calc R U . . .
H30B H 0.895588 0.006521 0.714670 0.261 Uiso 1 1 calc R U . . .
H30C H 0.910903 -0.057578 0.725661 0.261 Uiso 1 1 calc R U . . .
C271 C 0.5539(6) 0.0875(6) 0.9703(4) 0.207(7) Uani 1 1 d . . . . .
H27A H 0.565322 0.073041 0.944583 0.311 Uiso 1 1 calc R U . . .
H27B H 0.563880 0.124553 0.958291 0.311 Uiso 1 1 calc R U . . .
H27C H 0.503098 0.087618 0.984022 0.311 Uiso 1 1 calc R U . . .
C255 C 0.3494(5) 0.6794(5) 1.0400(4) 0.141(4) Uani 1 1 d . . . . .
H25A H 0.374654 0.655794 1.021837 0.212 Uiso 1 1 calc R U . . .
H25B H 0.297884 0.686137 1.039467 0.212 Uiso 1 1 calc R U . . .
H25C H 0.357663 0.661902 1.072281 0.212 Uiso 1 1 calc R U . . .
C342 C 0.6868(7) 0.0045(5) 0.6198(5) 0.183(6) Uani 1 1 d . . . . .
H34G H 0.649803 0.004795 0.647186 0.274 Uiso 1 1 calc R U . . .
H34H H 0.697565 -0.031635 0.617032 0.274 Uiso 1 1 calc R U . . .
H34I H 0.669547 0.031253 0.591658 0.274 Uiso 1 1 calc R U . . .
C343 C 0.7888(7) -0.0298(5) 0.6621(4) 0.161(5) Uani 1 1 d . . . . .
H34J H 0.835331 -0.022996 0.662958 0.241 Uiso 1 1 calc R U . . .
H34K H 0.795708 -0.062729 0.654382 0.241 Uiso 1 1 calc R U . . .
H34L H 0.758054 -0.034384 0.692646 0.241 Uiso 1 1 calc R U . . .
C257 C 0.3585(6) 0.7603(5) 0.9695(4) 0.163(5) Uani 1 1 d . . . . .
H25D H 0.380717 0.792795 0.953176 0.245 Uiso 1 1 calc R U . . .
H25E H 0.306332 0.770552 0.971725 0.245 Uiso 1 1 calc R U . . .
H25F H 0.376337 0.734988 0.952194 0.245 Uiso 1 1 calc R U . . .
C315 C 0.9649(8) 0.1709(7) 1.0121(5) 0.123(3) Uani 0.634(6) 1 d D U P A 1
C18 C 0.6172(9) 0.3134(6) 0.4699(5) 0.125(3) Uani 0.634(6) 1 d D U P A 1
C17 C 0.6503(9) 0.2735(7) 0.4509(6) 0.133(3) Uani 0.634(6) 1 d D U P A 1
H17 H 0.697001 0.275102 0.432820 0.159 Uiso 0.634(6) 1 calc R U P A 1
C104 C -0.1745(7) 0.6596(6) 0.7385(5) 0.124(4) Uani 0.634(6) 1 d D U P A 1
C310 C 0.8029(7) -0.0326(5) 0.7911(4) 0.165(5) Uani 1 1 d . . . . .
H31A H 0.793210 -0.058006 0.778851 0.248 Uiso 1 1 calc R U . . .
H31B H 0.782497 0.004454 0.773578 0.248 Uiso 1 1 calc R U . . .
H31C H 0.781235 -0.041242 0.824168 0.248 Uiso 1 1 calc R U . . .
C339 C 0.8436(6) 0.2176(6) 0.6346(4) 0.158(4) Uani 1 1 d . . . . .
H33D H 0.803056 0.238112 0.649721 0.237 Uiso 1 1 calc R U . . .
H33E H 0.838485 0.226257 0.602137 0.237 Uiso 1 1 calc R U . . .
H33F H 0.888399 0.227281 0.635149 0.237 Uiso 1 1 calc R U . . .
C206 C 0.7767(6) 0.8902(5) 0.9380(4) 0.165(5) Uani 1 1 d . . . . .
H20G H 0.811952 0.863144 0.955901 0.248 Uiso 1 1 calc R U . . .
H20H H 0.761894 0.921135 0.949163 0.248 Uiso 1 1 calc R U . . .
H20I H 0.798039 0.902597 0.904831 0.248 Uiso 1 1 calc R U . . .
C194 C 0.5319(8) 0.9276(8) 0.6517(5) 0.126(5) Uani 0.682(10) 1 d D U P B 1
H19G H 0.548507 0.932742 0.618428 0.189 Uiso 0.682(10) 1 calc R U P B 1
H19H H 0.572403 0.910547 0.668505 0.189 Uiso 0.682(10) 1 calc R U P B 1
H19I H 0.511405 0.962809 0.655550 0.189 Uiso 0.682(10) 1 calc R U P B 1
C138 C 0.1531(7) 0.2401(5) 0.6317(5) 0.174(5) Uani 1 1 d . . . . .
H13A H 0.195566 0.218233 0.619438 0.261 Uiso 1 1 calc R U . . .
H13B H 0.117948 0.252679 0.610675 0.261 Uiso 1 1 calc R U . . .
H13C H 0.131926 0.218033 0.662751 0.261 Uiso 1 1 calc R U . . .
C111 C -0.1286(12) 0.5475(10) 0.8766(8) 0.147(6) Uani 0.634(6) 1 d D U P A 1
H11A H -0.136010 0.518323 0.906712 0.220 Uiso 0.634(6) 1 calc R U P A 1
H11B H -0.169417 0.577235 0.875131 0.220 Uiso 0.634(6) 1 calc R U P A 1
H11C H -0.084568 0.560748 0.873430 0.220 Uiso 0.634(6) 1 calc R U P A 1
C2 C 0.3213(8) 0.2074(7) 0.4581(7) 0.146(4) Uani 0.487(9) 1 d D U P A 1
C251 C 0.6625(7) 0.6891(6) 1.0962(4) 0.176(5) Uani 1 1 d . . . . .
H25G H 0.695894 0.665756 1.080042 0.264 Uiso 1 1 calc R U . . .
H25H H 0.676677 0.682158 1.126016 0.264 Uiso 1 1 calc R U . . .
H25I H 0.663381 0.727175 1.076733 0.264 Uiso 1 1 calc R U . . .
C191 C 0.2493(8) 0.9050(7) 0.8122(6) 0.133(5) Uani 0.682(10) 1 d D U P B 1
H19J H 0.247939 0.918486 0.778681 0.199 Uiso 0.682(10) 1 calc R U P B 1
H19K H 0.205136 0.920936 0.828521 0.199 Uiso 0.682(10) 1 calc R U P B 1
H19L H 0.253395 0.865423 0.824194 0.199 Uiso 0.682(10) 1 calc R U P B 1
C140 C 0.2406(7) 0.2702(6) 0.6594(5) 0.193(6) Uani 1 1 d . . . . .
H14J H 0.230025 0.243395 0.690525 0.289 Uiso 1 1 calc R U . . .
H14K H 0.252336 0.301803 0.662320 0.289 Uiso 1 1 calc R U . . .
H14L H 0.281467 0.254095 0.640787 0.289 Uiso 1 1 calc R U . . .
C208 C 0.8933(7) 0.7252(5) 0.8826(5) 0.167(5) Uani 1 1 d D U . . .
C270 C 0.5906(6) 0.0769(6) 1.0439(5) 0.174(5) Uani 1 1 d . . . . .
H27D H 0.539885 0.083264 1.057657 0.260 Uiso 1 1 calc R U . . .
H27E H 0.608556 0.111417 1.030043 0.260 Uiso 1 1 calc R U . . .
H27F H 0.618057 0.051986 1.068231 0.260 Uiso 1 1 calc R U . . .
C56 C 0.4074(10) 0.5145(8) 0.3691(7) 0.153(9) Uani 0.557(4) 1 d D U P C 1
H56A H 0.433443 0.535751 0.339447 0.230 Uiso 0.557(4) 1 calc R U P C 1
H56B H 0.389629 0.486511 0.364203 0.230 Uiso 0.557(4) 1 calc R U P C 1
H56C H 0.439735 0.497242 0.392025 0.230 Uiso 0.557(4) 1 calc R U P C 1
C196 C 0.4027(9) 0.9209(8) 0.6525(6) 0.143(5) Uani 0.682(10) 1 d D U P B 1
H19M H 0.387190 0.954924 0.659218 0.215 Uiso 0.682(10) 1 calc R U P B 1
H19N H 0.365481 0.898256 0.667604 0.215 Uiso 0.682(10) 1 calc R U P B 1
H19O H 0.411013 0.928872 0.618706 0.215 Uiso 0.682(10) 1 calc R U P B 1
C125 C -0.0499(8) 0.7860(6) 0.5258(4) 0.187(5) Uani 1 1 d . . . . .
H12A H -0.102244 0.790980 0.529930 0.280 Uiso 1 1 calc R U . . .
H12B H -0.033420 0.819490 0.503984 0.280 Uiso 1 1 calc R U . . .
H12C H -0.035606 0.777047 0.556045 0.280 Uiso 1 1 calc R U . . .
C325 C 1.0603(11) 0.3245(7) 0.8917(7) 0.146(6) Uani 0.634(6) 1 d D U P A 1
H32A H 1.035150 0.318188 0.871267 0.219 Uiso 0.634(6) 1 calc R U P A 1
H32B H 1.100387 0.343189 0.872716 0.219 Uiso 0.634(6) 1 calc R U P A 1
H32C H 1.027084 0.346885 0.908794 0.219 Uiso 0.634(6) 1 calc R U P A 1
C21 C 0.7169(8) 0.3653(8) 0.4216(6) 0.169(6) Uani 0.634(6) 1 d D U P A 1
H21A H 0.751388 0.333840 0.436049 0.254 Uiso 0.634(6) 1 calc R U P A 1
H21B H 0.735568 0.398549 0.414303 0.254 Uiso 0.634(6) 1 calc R U P A 1
H21C H 0.709339 0.362863 0.392804 0.254 Uiso 0.634(6) 1 calc R U P A 1
C139 C 0.1989(7) 0.3241(5) 0.5851(5) 0.184(6) Uani 1 1 d . . . . .
H13D H 0.243350 0.305386 0.571462 0.276 Uiso 1 1 calc R U . . .
H13E H 0.207261 0.358044 0.585656 0.276 Uiso 1 1 calc R U . . .
H13F H 0.161741 0.331949 0.566302 0.276 Uiso 1 1 calc R U . . .
C308 C 0.9175(8) -0.0927(5) 0.8144(5) 0.200(6) Uani 1 1 d . . . . .
H30D H 0.888717 -0.104071 0.845731 0.300 Uiso 1 1 calc R U . . .
H30E H 0.965948 -0.091312 0.816930 0.300 Uiso 1 1 calc R U . . .
H30F H 0.920001 -0.118627 0.799010 0.300 Uiso 1 1 calc R U . . .
C58 C 0.2954(11) 0.5790(9) 0.3512(7) 0.150(8) Uani 0.557(4) 1 d D U P C 1
H58A H 0.323166 0.593536 0.320040 0.225 Uiso 0.557(4) 1 calc R U P C 1
H58B H 0.262143 0.608738 0.359737 0.225 Uiso 0.557(4) 1 calc R U P C 1
H58C H 0.268192 0.553040 0.351237 0.225 Uiso 0.557(4) 1 calc R U P C 1
C127 C 0.0642(6) 0.7388(6) 0.4961(4) 0.176(5) Uani 1 1 d . . . . .
H12D H 0.081527 0.729949 0.525342 0.265 Uiso 1 1 calc R U . . .
H12E H 0.074651 0.774453 0.474855 0.265 Uiso 1 1 calc R U . . .
H12F H 0.088294 0.711384 0.481587 0.265 Uiso 1 1 calc R U . . .
C25 C 0.6030(11) 0.1712(8) 0.4174(6) 0.143(6) Uani 0.634(6) 1 d D U P A 1
H25J H 0.558707 0.166161 0.440273 0.214 Uiso 0.634(6) 1 calc R U P A 1
H25K H 0.625071 0.137018 0.411858 0.214 Uiso 0.634(6) 1 calc R U P A 1
H25L H 0.592038 0.199246 0.388080 0.214 Uiso 0.634(6) 1 calc R U P A 1
C253 C 0.5411(7) 0.7071(6) 1.1383(4) 0.186(6) Uani 1 1 d . . . . .
H25M H 0.542142 0.746001 1.123744 0.280 Uiso 1 1 calc R U . . .
H25N H 0.559660 0.693176 1.167658 0.280 Uiso 1 1 calc R U . . .
H25O H 0.491637 0.700895 1.144551 0.280 Uiso 1 1 calc R U . . .
C256 C 0.3389(7) 0.7697(5) 1.0484(4) 0.171(5) Uani 1 1 d . . . . .
H25P H 0.347410 0.750949 1.080604 0.256 Uiso 1 1 calc R U . . .
H25Q H 0.287308 0.777399 1.048045 0.256 Uiso 1 1 calc R U . . .
H25R H 0.357762 0.803767 1.035426 0.256 Uiso 1 1 calc R U . . .
C107 C -0.2585(9) 0.7275(8) 0.7732(6) 0.142(7) Uani 0.634(6) 1 d D U P A 1
H10A H -0.275874 0.698047 0.800579 0.213 Uiso 0.634(6) 1 calc R U P A 1
H10B H -0.297028 0.758940 0.767029 0.213 Uiso 0.634(6) 1 calc R U P A 1
H10C H -0.217751 0.737558 0.779121 0.213 Uiso 0.634(6) 1 calc R U P A 1
C209 C 0.9566(11) 0.7539(11) 0.8716(10) 0.171(8) Uani 0.557(4) 1 d D U P C 1
H20J H 0.989559 0.732685 0.893602 0.257 Uiso 0.557(4) 1 calc R U P C 1
H20K H 0.939403 0.789896 0.874304 0.257 Uiso 0.557(4) 1 calc R U P C 1
H20L H 0.981575 0.757445 0.839675 0.257 Uiso 0.557(4) 1 calc R U P C 1
C121 C -0.1525(11) 0.5207(7) 0.6043(7) 0.145(6) Uani 0.557(4) 1 d D U P C 1
H12G H -0.177876 0.521223 0.635244 0.217 Uiso 0.557(4) 1 calc R U P C 1
H12H H -0.103175 0.501604 0.606490 0.217 Uiso 0.557(4) 1 calc R U P C 1
H12I H -0.176996 0.502101 0.592726 0.217 Uiso 0.557(4) 1 calc R U P C 1
C26 C 0.7163(10) 0.2013(9) 0.3987(6) 0.165(7) Uani 0.634(6) 1 d D U P A 1
H26D H 0.701166 0.230768 0.371141 0.248 Uiso 0.634(6) 1 calc R U P A 1
H26E H 0.740895 0.169387 0.390051 0.248 Uiso 0.634(6) 1 calc R U P A 1
H26F H 0.749034 0.212799 0.410879 0.248 Uiso 0.634(6) 1 calc R U P A 1
C10 C 0.3173(16) 0.1104(13) 0.6800(10) 0.169(8) Uani 0.487(9) 1 d D U P A 1
H10D H 0.351156 0.132431 0.678833 0.254 Uiso 0.487(9) 1 calc R U P A 1
H10E H 0.318725 0.078016 0.708088 0.254 Uiso 0.487(9) 1 calc R U P A 1
H10F H 0.268791 0.131577 0.680860 0.254 Uiso 0.487(9) 1 calc R U P A 1
C317 C 0.9526(7) 0.1362(6) 1.0660(6) 0.138(4) Uani 0.634(6) 1 d D U P A 1
C106 C -0.2351(9) 0.7090(9) 0.7313(6) 0.139(4) Uani 0.634(6) 1 d D U P A 1
C126 C -0.0416(7) 0.7515(6) 0.4603(4) 0.195(6) Uani 1 1 d . . . . .
H12J H -0.025412 0.719516 0.450539 0.292 Uiso 1 1 calc R U . . .
H12K H -0.021477 0.782284 0.436067 0.292 Uiso 1 1 calc R U . . .
H12L H -0.094051 0.760144 0.464795 0.292 Uiso 1 1 calc R U . . .
C27 C 0.6843(12) 0.1355(8) 0.4746(6) 0.158(6) Uani 0.634(6) 1 d D U P A 1
H27G H 0.720474 0.144716 0.485781 0.238 Uiso 0.634(6) 1 calc R U P A 1
H27H H 0.706576 0.106557 0.461492 0.238 Uiso 0.634(6) 1 calc R U P A 1
H27I H 0.645818 0.123194 0.500627 0.238 Uiso 0.634(6) 1 calc R U P A 1
C327 C 1.1496(8) 0.2436(7) 0.8957(7) 0.150(6) Uani 0.634(6) 1 d D U P A 1
H32D H 1.129403 0.237755 0.872732 0.226 Uiso 0.634(6) 1 calc R U P A 1
H32E H 1.172672 0.208799 0.915392 0.226 Uiso 0.634(6) 1 calc R U P A 1
H32F H 1.185074 0.267653 0.879501 0.226 Uiso 0.634(6) 1 calc R U P A 1
C159 C 0.2267(8) 0.8074(10) 0.7375(11) 0.161(8) Uani 0.557(4) 1 d D U P C 1
H15A H 0.260698 0.824402 0.710074 0.241 Uiso 0.557(4) 1 calc R U P C 1
H15B H 0.227771 0.770223 0.739430 0.241 Uiso 0.557(4) 1 calc R U P C 1
H15C H 0.240168 0.806832 0.765728 0.241 Uiso 0.557(4) 1 calc R U P C 1
C62 C 0.0883(11) 0.5058(9) 0.5424(7) 0.148(8) Uani 0.557(4) 1 d D U P C 1
H62A H 0.109887 0.476186 0.567460 0.222 Uiso 0.557(4) 1 calc R U P C 1
H62B H 0.081690 0.491374 0.519601 0.222 Uiso 0.557(4) 1 calc R U P C 1
H62C H 0.041650 0.522568 0.555520 0.222 Uiso 0.557(4) 1 calc R U P C 1
C318 C 0.9098(10) 0.0911(7) 1.0765(8) 0.159(6) Uani 0.634(6) 1 d D U P A 1
H31D H 0.859876 0.107202 1.073035 0.238 Uiso 0.634(6) 1 calc R U P A 1
H31E H 0.911498 0.066220 1.108591 0.238 Uiso 0.634(6) 1 calc R U P A 1
H31F H 0.930651 0.071261 1.054712 0.238 Uiso 0.634(6) 1 calc R U P A 1
C321 C 0.9102(10) 0.1776(7) 1.0893(7) 0.171(6) Uani 0.634(6) 1 d D U P A 1
H32G H 0.912773 0.214318 1.066950 0.256 Uiso 0.634(6) 1 calc R U P A 1
H32H H 0.930731 0.172559 1.116467 0.256 Uiso 0.634(6) 1 calc R U P A 1
H32I H 0.860085 0.172487 1.099376 0.256 Uiso 0.634(6) 1 calc R U P A 1
C113 C -0.1890(9) 0.4978(7) 0.8463(6) 0.133(5) Uani 0.634(6) 1 d D U P A 1
H11D H -0.182403 0.478384 0.824452 0.200 Uiso 0.634(6) 1 calc R U P A 1
H11E H -0.232109 0.525610 0.842383 0.200 Uiso 0.634(6) 1 calc R U P A 1
H11F H -0.194255 0.472220 0.878364 0.200 Uiso 0.634(6) 1 calc R U P A 1
C211 C 0.8961(12) 0.7032(11) 0.8431(8) 0.175(8) Uani 0.557(4) 1 d D U P C 1
H21D H 0.874541 0.732180 0.817589 0.262 Uiso 0.557(4) 1 calc R U P C 1
H21E H 0.869358 0.673045 0.855372 0.262 Uiso 0.557(4) 1 calc R U P C 1
H21F H 0.946044 0.690603 0.831350 0.262 Uiso 0.557(4) 1 calc R U P C 1
C252 C 0.5844(8) 0.6179(7) 1.1297(4) 0.190(6) Uani 1 1 d . . . . .
H25S H 0.535742 0.611907 1.132638 0.285 Uiso 1 1 calc R U . . .
H25T H 0.596685 0.606527 1.160841 0.285 Uiso 1 1 calc R U . . .
H25U H 0.618360 0.596813 1.111714 0.285 Uiso 1 1 calc R U . . .
C276 C 0.9287(8) -0.0309(10) 1.0108(8) 0.134(6) Uani 0.557(4) 1 d D U P C 1
H27J H 0.929605 0.008054 0.998016 0.201 Uiso 0.557(4) 1 calc R U P C 1
H27K H 0.948597 -0.046656 0.985955 0.201 Uiso 0.557(4) 1 calc R U P C 1
H27L H 0.957345 -0.048189 1.035791 0.201 Uiso 0.557(4) 1 calc R U P C 1
C23 C 0.5936(10) 0.4172(7) 0.4310(6) 0.181(6) Uani 0.634(6) 1 d D U P A 1
H23A H 0.605200 0.425569 0.397059 0.271 Uiso 0.634(6) 1 calc R U P A 1
H23B H 0.598062 0.448115 0.438531 0.271 Uiso 0.634(6) 1 calc R U P A 1
H23C H 0.544384 0.410001 0.442174 0.271 Uiso 0.634(6) 1 calc R U P A 1
C161 C 0.1012(14) 0.8212(10) 0.7806(7) 0.179(7) Uani 0.557(4) 1 d D U P C 1
H16A H 0.116236 0.831192 0.803426 0.268 Uiso 0.557(4) 1 calc R U P C 1
H16B H 0.104531 0.781780 0.791393 0.268 Uiso 0.557(4) 1 calc R U P C 1
H16C H 0.051618 0.838661 0.777404 0.268 Uiso 0.557(4) 1 calc R U P C 1
C220 C 0.8226(13) 0.4151(9) 1.0327(8) 0.180(4) Uani 0.557(4) 1 d D U P C 1
C219 C 0.7865(12) 0.4565(10) 1.0007(7) 0.166(4) Uani 0.557(4) 1 d . U P C 1
H219 H 0.789461 0.454165 0.970895 0.199 Uiso 0.557(4) 1 calc R U P C 1
C223 C 0.7494(13) 0.5020(11) 1.0513(8) 0.181(4) Uani 0.557(4) 1 d . U P C 1
H223 H 0.721046 0.532976 1.058026 0.217 Uiso 0.557(4) 1 calc R U P C 1
C222 C 0.7865(15) 0.4660(12) 1.0870(8) 0.201(4) Uani 0.557(4) 1 d D U P C 1
C57 C 0.3723(11) 0.6008(8) 0.3863(7) 0.154(7) Uani 0.557(4) 1 d D U P C 1
H57A H 0.417863 0.589041 0.397920 0.231 Uiso 0.557(4) 1 calc R U P C 1
H57B H 0.336434 0.618242 0.406537 0.231 Uiso 0.557(4) 1 calc R U P C 1
H57C H 0.378897 0.626689 0.354416 0.231 Uiso 0.557(4) 1 calc R U P C 1
C123 C -0.2179(9) 0.6143(9) 0.5520(8) 0.161(7) Uani 0.557(4) 1 d D U P C 1
H12M H -0.244959 0.592998 0.545056 0.241 Uiso 0.557(4) 1 calc R U P C 1
H12N H -0.203056 0.643341 0.523318 0.241 Uiso 0.557(4) 1 calc R U P C 1
H12O H -0.248210 0.630054 0.575132 0.241 Uiso 0.557(4) 1 calc R U P C 1
C326 C 1.1209(9) 0.2758(7) 0.9643(6) 0.139(5) Uani 0.634(6) 1 d D U P A 1
H32J H 1.146206 0.306791 0.950464 0.208 Uiso 0.634(6) 1 calc R U P A 1
H32K H 1.154462 0.242736 0.977060 0.208 Uiso 0.634(6) 1 calc R U P A 1
H32L H 1.082164 0.281577 0.989432 0.208 Uiso 0.634(6) 1 calc R U P A 1
C304 C 1.0961(8) 0.0645(8) 0.8240(5) 0.124(5) Uani 0.592(10) 1 d D U P D 1
H30G H 1.145355 0.071596 0.812723 0.186 Uiso 0.592(10) 1 calc R U P D 1
H30H H 1.096723 0.026277 0.843364 0.186 Uiso 0.592(10) 1 calc R U P D 1
H30I H 1.069545 0.087387 0.842511 0.186 Uiso 0.592(10) 1 calc R U P D 1
C195 C 0.5009(9) 0.8395(6) 0.6606(5) 0.142(5) Uani 0.682(10) 1 d D U P B 1
H19P H 0.514849 0.848328 0.626758 0.212 Uiso 0.682(10) 1 calc R U P B 1
H19Q H 0.463300 0.817091 0.672190 0.212 Uiso 0.682(10) 1 calc R U P B 1
H19R H 0.542654 0.819547 0.675699 0.212 Uiso 0.682(10) 1 calc R U P B 1
C22 C 0.6571(9) 0.3736(7) 0.4987(5) 0.148(6) Uani 0.634(6) 1 d D U P A 1
H22A H 0.610241 0.382559 0.516891 0.222 Uiso 0.634(6) 1 calc R U P A 1
H22B H 0.684290 0.403081 0.489502 0.222 Uiso 0.634(6) 1 calc R U P A 1
H22C H 0.683476 0.339990 0.517711 0.222 Uiso 0.634(6) 1 calc R U P A 1
C61 C 0.1446(12) 0.5664(9) 0.5583(6) 0.140(7) Uani 0.557(4) 1 d D U P C 1
H61A H 0.096850 0.574408 0.575786 0.210 Uiso 0.557(4) 1 calc R U P C 1
H61B H 0.167146 0.598796 0.545138 0.210 Uiso 0.557(4) 1 calc R U P C 1
H61C H 0.174128 0.537043 0.579190 0.210 Uiso 0.557(4) 1 calc R U P C 1
C12 C 0.4150(13) 0.0601(12) 0.6427(11) 0.181(8) Uani 0.487(9) 1 d D U P A 1
H12P H 0.432016 0.046319 0.616501 0.272 Uiso 0.487(9) 1 calc R U P A 1
H12Q H 0.413834 0.029535 0.672168 0.272 Uiso 0.487(9) 1 calc R U P A 1
H12R H 0.447465 0.083130 0.641523 0.272 Uiso 0.487(9) 1 calc R U P A 1
C164 C -0.0341(9) 0.8933(8) 0.5861(8) 0.149(6) Uani 0.557(4) 1 d D U P C 1
H16D H -0.066834 0.896340 0.614538 0.223 Uiso 0.557(4) 1 calc R U P C 1
H16E H -0.030640 0.857202 0.584678 0.223 Uiso 0.557(4) 1 calc R U P C 1
H16F H -0.052417 0.920866 0.558711 0.223 Uiso 0.557(4) 1 calc R U P C 1
C160 C 0.1456(15) 0.9020(6) 0.7170(9) 0.177(8) Uani 0.557(4) 1 d D U P C 1
H16G H 0.097832 0.919945 0.709657 0.266 Uiso 0.557(4) 1 calc R U P C 1
H16H H 0.181825 0.913771 0.689184 0.266 Uiso 0.557(4) 1 calc R U P C 1
H16I H 0.154171 0.911687 0.742117 0.266 Uiso 0.557(4) 1 calc R U P C 1
C306 C 1.0507(11) 0.1369(7) 0.7549(9) 0.161(7) Uani 0.592(10) 1 d D U P D 1
H30J H 1.050289 0.143650 0.722026 0.241 Uiso 0.592(10) 1 calc R U P D 1
H30K H 1.091041 0.150842 0.757143 0.241 Uiso 0.592(10) 1 calc R U P D 1
H30L H 1.005724 0.155333 0.768306 0.241 Uiso 0.592(10) 1 calc R U P D 1
C112 C -0.0572(10) 0.4814(7) 0.8405(6) 0.151(6) Uani 0.634(6) 1 d D U P A 1
H11G H -0.055899 0.460797 0.820422 0.227 Uiso 0.634(6) 1 calc R U P A 1
H11H H -0.059799 0.457129 0.873000 0.227 Uiso 0.634(6) 1 calc R U P A 1
H11I H -0.013732 0.497589 0.830830 0.227 Uiso 0.634(6) 1 calc R U P A 1
C109 C -0.2155(11) 0.7562(9) 0.6875(6) 0.194(8) Uani 0.634(6) 1 d D U P A 1
H10G H -0.200406 0.743906 0.660517 0.291 Uiso 0.634(6) 1 calc R U P A 1
H10H H -0.257343 0.785131 0.682608 0.291 Uiso 0.634(6) 1 calc R U P A 1
H10I H -0.176258 0.769978 0.691285 0.291 Uiso 0.634(6) 1 calc R U P A 1
C11 C 0.2837(12) 0.0618(10) 0.6381(10) 0.160(7) Uani 0.487(9) 1 d D U P A 1
H11J H 0.298581 0.051626 0.609951 0.239 Uiso 0.487(9) 1 calc R U P A 1
H11K H 0.282811 0.029052 0.665820 0.239 Uiso 0.487(9) 1 calc R U P A 1
H11L H 0.235810 0.083951 0.637831 0.239 Uiso 0.487(9) 1 calc R U P A 1
C210 C 0.9134(15) 0.6723(8) 0.9230(8) 0.192(9) Uani 0.557(4) 1 d D U P C 1
H21G H 0.962013 0.654681 0.913848 0.288 Uiso 0.557(4) 1 calc R U P C 1
H21H H 0.911363 0.681025 0.950947 0.288 Uiso 0.557(4) 1 calc R U P C 1
H21I H 0.879507 0.647899 0.929829 0.288 Uiso 0.557(4) 1 calc R U P C 1
C305 C 1.1114(10) 0.0428(9) 0.7529(7) 0.153(6) Uani 0.592(10) 1 d D U P D 1
H30M H 1.096463 0.051920 0.722884 0.229 Uiso 0.592(10) 1 calc R U P D 1
H30N H 1.110916 0.004312 0.770733 0.229 Uiso 0.592(10) 1 calc R U P D 1
H30O H 1.159901 0.050456 0.747500 0.229 Uiso 0.592(10) 1 calc R U P D 1
C240 C 0.8568(11) 0.3637(9) 1.0202(7) 0.207(6) Uani 0.557(4) 1 d D U P C 1
C163 C 0.0405(14) 0.9586(8) 0.5875(10) 0.196(8) Uani 0.557(4) 1 d D U P C 1
H16J H 0.003698 0.984014 0.569859 0.294 Uiso 0.557(4) 1 calc R U P C 1
H16K H 0.087115 0.970155 0.573161 0.294 Uiso 0.557(4) 1 calc R U P C 1
H16L H 0.028447 0.958168 0.619815 0.294 Uiso 0.557(4) 1 calc R U P C 1
C275 C 0.8437(12) -0.0983(6) 1.0392(8) 0.136(6) Uani 0.557(4) 1 d D U P C 1
H27M H 0.851766 -0.104300 1.009337 0.203 Uiso 0.557(4) 1 calc R U P C 1
H27N H 0.795149 -0.103892 1.055756 0.203 Uiso 0.557(4) 1 calc R U P C 1
H27O H 0.878731 -0.123783 1.058212 0.203 Uiso 0.557(4) 1 calc R U P C 1
C108 C -0.3031(9) 0.6880(9) 0.7267(7) 0.155(5) Uani 0.634(6) 1 d D U P A 1
H10J H -0.288186 0.670171 0.703117 0.233 Uiso 0.634(6) 1 calc R U P A 1
H10K H -0.341274 0.718944 0.717261 0.233 Uiso 0.634(6) 1 calc R U P A 1
H10L H -0.320741 0.662193 0.756838 0.233 Uiso 0.634(6) 1 calc R U P A 1
C165 C 0.0860(13) 0.8951(11) 0.5389(8) 0.185(8) Uani 0.557(4) 1 d D U P C 1
H16M H 0.081628 0.860005 0.538447 0.277 Uiso 0.557(4) 1 calc R U P C 1
H16N H 0.136696 0.896699 0.535540 0.277 Uiso 0.557(4) 1 calc R U P C 1
H16O H 0.065631 0.924222 0.512984 0.277 Uiso 0.557(4) 1 calc R U P C 1
C20 C 0.6465(8) 0.3662(7) 0.4551(5) 0.143(4) Uani 0.634(6) 1 d D U P A 1
C241 C 0.9260(11) 0.3342(11) 1.0392(8) 0.214(9) Uani 0.557(4) 1 d D U P C 1
H24A H 0.921872 0.335830 1.070353 0.321 Uiso 0.557(4) 1 calc R U P C 1
H24B H 0.934391 0.296229 1.041101 0.321 Uiso 0.557(4) 1 calc R U P C 1
H24C H 0.966211 0.351470 1.018292 0.321 Uiso 0.557(4) 1 calc R U P C 1
C243 C 0.8578(12) 0.3634(9) 0.9714(6) 0.196(8) Uani 0.557(4) 1 d D U P C 1
H24D H 0.812460 0.354838 0.970466 0.294 Uiso 0.557(4) 1 calc R U P C 1
H24E H 0.897574 0.336109 0.964157 0.294 Uiso 0.557(4) 1 calc R U P C 1
H24F H 0.864083 0.399224 0.948324 0.294 Uiso 0.557(4) 1 calc R U P C 1
C242 C 0.8019(14) 0.3252(13) 1.0513(8) 0.296(13) Uani 0.557(4) 1 d D U P C 1
H24G H 0.754912 0.340723 1.041826 0.444 Uiso 0.557(4) 1 calc R U P C 1
H24H H 0.818408 0.289651 1.047557 0.444 Uiso 0.557(4) 1 calc R U P C 1
H24I H 0.798154 0.321210 1.084135 0.444 Uiso 0.557(4) 1 calc R U P C 1
C224 C 0.8010(13) 0.4737(10) 1.1310(8) 0.249(7) Uani 0.557(4) 1 d D U P C 1
C225 C 0.7255(13) 0.4857(12) 1.1583(8) 0.277(12) Uani 0.557(4) 1 d D U P C 1
H22D H 0.698287 0.518330 1.138587 0.416 Uiso 0.557(4) 1 calc R U P C 1
H22E H 0.729296 0.491619 1.186465 0.416 Uiso 0.557(4) 1 calc R U P C 1
H22F H 0.700724 0.454989 1.167118 0.416 Uiso 0.557(4) 1 calc R U P C 1
C227 C 0.8435(15) 0.4296(11) 1.1672(10) 0.299(12) Uani 0.557(4) 1 d D U P C 1
H22G H 0.892541 0.420061 1.151917 0.448 Uiso 0.557(4) 1 calc R U P C 1
H22H H 0.844837 0.443235 1.191751 0.448 Uiso 0.557(4) 1 calc R U P C 1
H22I H 0.820411 0.397473 1.181052 0.448 Uiso 0.557(4) 1 calc R U P C 1
C226 C 0.8319(15) 0.5253(10) 1.1207(11) 0.282(11) Uani 0.557(4) 1 d D U P C 1
H22J H 0.807478 0.555862 1.097647 0.422 Uiso 0.557(4) 1 calc R U P C 1
H22K H 0.824560 0.533298 1.149608 0.422 Uiso 0.557(4) 1 calc R U P C 1
H22L H 0.883324 0.519338 1.108410 0.422 Uiso 0.557(4) 1 calc R U P C 1
C229 C 0.7179(5) 0.4560(5) 1.0416(4) 0.172(5) Uani 0.443(4) 1 d G U P C 2
H229 H 0.670906 0.452317 1.041304 0.206 Uiso 0.443(4) 1 calc R U P C 2
C228 C 0.7583(7) 0.4159(4) 1.0731(4) 0.193(4) Uani 0.443(4) 1 d DG U P C 2
C221 C 0.8271(7) 0.4213(5) 1.0735(3) 0.204(4) Uani 1 1 d G U . . .
H221 H 0.858238 0.394807 1.093257 0.245 Uiso 0.557(4) 1 calc R U P C 1
H22M H 0.854703 0.393892 1.095107 0.245 Uiso 0.443(4) 1 calc R U P C 2
C234 C 0.8555(5) 0.4667(6) 1.0423(4) 0.192(4) Uani 0.443(4) 1 d DG U P C 2
C235 C 0.8151(6) 0.5067(4) 1.0108(3) 0.170(4) Uani 0.443(4) 1 d G U P C 2
H235 H 0.834457 0.537772 0.989462 0.204 Uiso 0.443(4) 1 calc R U P C 2
C218 C 0.7463(6) 0.5014(4) 1.0104(3) 0.153(3) Uani 1 1 d G U . . .
C236 C 0.9311(9) 0.4789(8) 1.0385(6) 0.216(7) Uani 0.443(4) 1 d D U P C 2
C239 C 0.9742(13) 0.4344(10) 1.0741(8) 0.242(11) Uani 0.443(4) 1 d D U P C 2
H23D H 0.945107 0.427002 1.105367 0.362 Uiso 0.443(4) 1 calc R U P C 2
H23E H 0.987084 0.401315 1.065955 0.362 Uiso 0.443(4) 1 calc R U P C 2
H23F H 1.017864 0.446359 1.073615 0.362 Uiso 0.443(4) 1 calc R U P C 2
C237 C 0.9776(12) 0.4897(12) 0.9901(7) 0.230(11) Uani 0.443(4) 1 d D U P C 2
H23G H 0.969103 0.466390 0.975100 0.345 Uiso 0.443(4) 1 calc R U P C 2
H23H H 1.028207 0.481759 0.993067 0.345 Uiso 0.443(4) 1 calc R U P C 2
H23I H 0.965114 0.527740 0.971029 0.345 Uiso 0.443(4) 1 calc R U P C 2
C238 C 0.9190(15) 0.5306(10) 1.0513(10) 0.243(11) Uani 0.443(4) 1 d D U P C 2
H23J H 0.887066 0.559522 1.031861 0.365 Uiso 0.443(4) 1 calc R U P C 2
H23K H 0.965045 0.542194 1.045954 0.365 Uiso 0.443(4) 1 calc R U P C 2
H23L H 0.897119 0.522900 1.084310 0.365 Uiso 0.443(4) 1 calc R U P C 2
C230 C 0.7153(14) 0.3672(9) 1.1058(7) 0.221(7) Uani 0.443(4) 1 d D U P C 2
C231 C 0.6432(17) 0.3574(15) 1.0987(12) 0.259(13) Uani 0.443(4) 1 d D U P C 2
H23M H 0.611773 0.392297 1.087612 0.388 Uiso 0.443(4) 1 calc R U P C 2
H23N H 0.653733 0.339236 1.075521 0.388 Uiso 0.443(4) 1 calc R U P C 2
H23O H 0.619291 0.334666 1.128396 0.388 Uiso 0.443(4) 1 calc R U P C 2
C233 C 0.7717(18) 0.3178(13) 1.1229(11) 0.267(13) Uani 0.443(4) 1 d D U P C 2
H23P H 0.796485 0.304745 1.097006 0.401 Uiso 0.443(4) 1 calc R U P C 2
H23Q H 0.806366 0.327611 1.134819 0.401 Uiso 0.443(4) 1 calc R U P C 2
H23R H 0.748459 0.289099 1.147939 0.401 Uiso 0.443(4) 1 calc R U P C 2
C232 C 0.6810(18) 0.3829(15) 1.1504(10) 0.271(14) Uani 0.443(4) 1 d D U P C 2
H23S H 0.643444 0.414806 1.142696 0.406 Uiso 0.443(4) 1 calc R U P C 2
H23T H 0.660033 0.352591 1.174724 0.406 Uiso 0.443(4) 1 calc R U P C 2
H23U H 0.717939 0.391103 1.161604 0.406 Uiso 0.443(4) 1 calc R U P C 2
C277 C 0.8282(10) -0.0275(8) 1.0765(5) 0.143(6) Uani 0.557(4) 1 d D U P C 1
H27P H 0.863940 -0.047289 1.096915 0.215 Uiso 0.557(4) 1 calc R U P C 1
H27Q H 0.781742 -0.038722 1.092273 0.215 Uiso 0.557(4) 1 calc R U P C 1
H27R H 0.823936 0.011479 1.069638 0.215 Uiso 0.557(4) 1 calc R U P C 1
C323 C 1.0249(8) 0.1112(7) 1.0827(6) 0.174(6) Uani 0.634(6) 1 d D U P A 1
H32M H 1.045547 0.078782 1.074040 0.261 Uiso 0.634(6) 1 calc R U P A 1
H32N H 1.017686 0.101206 1.116759 0.261 Uiso 0.634(6) 1 calc R U P A 1
H32O H 1.057567 0.137581 1.068111 0.261 Uiso 0.634(6) 1 calc R U P A 1
C273 C 0.8260(16) -0.0890(10) 1.0688(8) 0.145(7) Uani 0.443(4) 1 d D U P C 2
H27S H 0.865116 -0.111047 1.085772 0.218 Uiso 0.443(4) 1 calc R U P C 2
H27T H 0.810112 -0.110664 1.055360 0.218 Uiso 0.443(4) 1 calc R U P C 2
H27U H 0.785862 -0.076873 1.090335 0.218 Uiso 0.443(4) 1 calc R U P C 2
C278 C 0.9009(15) -0.0095(10) 1.0369(10) 0.144(7) Uani 0.443(4) 1 d D U P C 2
H27V H 0.945719 -0.033819 1.044812 0.215 Uiso 0.443(4) 1 calc R U P C 2
H27W H 0.877400 0.004684 1.062359 0.215 Uiso 0.443(4) 1 calc R U P C 2
H27X H 0.911456 0.020683 1.008067 0.215 Uiso 0.443(4) 1 calc R U P C 2
C274 C 0.9125(12) -0.0697(11) 1.0012(8) 0.143(7) Uani 0.443(4) 1 d D U P C 2
H27Y H 0.934017 -0.042816 0.973250 0.215 Uiso 0.443(4) 1 calc R U P C 2
H H 0.892359 -0.093059 0.991840 0.215 Uiso 0.443(4) 1 calc R U P C 2
HA H 0.949309 -0.091818 1.020176 0.215 Uiso 0.443(4) 1 calc R U P C 2
C122 C -0.1124(11) 0.5672(10) 0.5219(6) 0.169(6) Uani 0.557(4) 1 d D U P C 1
H12S H -0.063920 0.546612 0.524792 0.253 Uiso 0.557(4) 1 calc R U P C 1
H12T H -0.109769 0.602126 0.496719 0.253 Uiso 0.557(4) 1 calc R U P C 1
H12U H -0.140387 0.546680 0.514778 0.253 Uiso 0.557(4) 1 calc R U P C 1
C346 C 0.3562(11) 0.2512(8) 0.4163(7) 0.150(6) Uani 0.487(9) 1 d D U P A 1
H34M H 0.407239 0.237519 0.408438 0.225 Uiso 0.487(9) 1 calc R U P A 1
H34N H 0.350742 0.283640 0.424577 0.225 Uiso 0.487(9) 1 calc R U P A 1
H34O H 0.332792 0.260458 0.389426 0.225 Uiso 0.487(9) 1 calc R U P A 1
C1 C 0.3417(13) 0.1537(8) 0.4480(9) 0.157(6) Uani 0.487(9) 1 d D U P A 1
H1A H 0.331258 0.159923 0.417226 0.236 Uiso 0.487(9) 1 calc R U P A 1
H1B H 0.313858 0.127109 0.471939 0.236 Uiso 0.487(9) 1 calc R U P A 1
H1C H 0.392932 0.139956 0.448367 0.236 Uiso 0.487(9) 1 calc R U P A 1
C348 C 0.2388(8) 0.2245(10) 0.4637(9) 0.166(7) Uani 0.487(9) 1 d D U P A 1
H34P H 0.225998 0.262725 0.461277 0.249 Uiso 0.487(9) 1 calc R U P A 1
H34Q H 0.216642 0.202172 0.494313 0.249 Uiso 0.487(9) 1 calc R U P A 1
H34R H 0.221593 0.219487 0.439093 0.249 Uiso 0.487(9) 1 calc R U P A 1
C350 C -0.1879(14) 0.6040(13) 0.5278(8) 0.163(7) Uani 0.443(4) 1 d D U P C 2
H35A H -0.213980 0.640152 0.526904 0.244 Uiso 0.443(4) 1 calc R U P C 2
H35B H -0.221535 0.581608 0.529224 0.244 Uiso 0.443(4) 1 calc R U P C 2
H35C H -0.151412 0.606943 0.499686 0.244 Uiso 0.443(4) 1 calc R U P C 2
C1A C -0.2218(9) 0.5870(11) 0.6089(7) 0.149(6) Uani 0.443(4) 1 d D U P C 2
H1AA H -0.215647 0.560603 0.639868 0.224 Uiso 0.443(4) 1 calc R U P C 2
H1AB H -0.263698 0.582357 0.599801 0.224 Uiso 0.443(4) 1 calc R U P C 2
H1AC H -0.228714 0.623728 0.609653 0.224 Uiso 0.443(4) 1 calc R U P C 2
C1B C -0.1217(14) 0.5176(7) 0.5857(10) 0.155(8) Uani 0.443(4) 1 d D U P C 2
H1BA H -0.074698 0.511632 0.566541 0.233 Uiso 0.443(4) 1 calc R U P C 2
H1BB H -0.154432 0.498465 0.581158 0.233 Uiso 0.443(4) 1 calc R U P C 2
H1BC H -0.116713 0.503720 0.618694 0.233 Uiso 0.443(4) 1 calc R U P C 2
C351 C 1.0643(16) 0.1096(13) 0.7276(7) 0.151(8) Uani 0.408(10) 1 d D U P D 2
H35D H 1.027559 0.142287 0.722378 0.226 Uiso 0.408(10) 1 calc R U P D 2
H35E H 1.057209 0.086778 0.711779 0.226 Uiso 0.408(10) 1 calc R U P D 2
H35F H 1.111888 0.120002 0.715127 0.226 Uiso 0.408(10) 1 calc R U P D 2
C1C C 1.0669(14) 0.1225(11) 0.7970(11) 0.137(7) Uani 0.408(10) 1 d D U P D 2
H1CA H 1.112785 0.134681 0.781108 0.205 Uiso 0.408(10) 1 calc R U P D 2
H1CB H 1.065731 0.108437 0.830828 0.205 Uiso 0.408(10) 1 calc R U P D 2
H1CC H 1.027623 0.153040 0.789227 0.205 Uiso 0.408(10) 1 calc R U P D 2
C1D C 1.1181(13) 0.0272(11) 0.7872(12) 0.153(8) Uani 0.408(10) 1 d D U P D 2
H1DA H 1.112276 0.005844 0.769557 0.230 Uiso 0.408(10) 1 calc R U P D 2
H1DB H 1.114739 0.005150 0.820327 0.230 Uiso 0.408(10) 1 calc R U P D 2
H1DC H 1.165018 0.038732 0.775490 0.230 Uiso 0.408(10) 1 calc R U P D 2
C352 C 0.1146(13) 0.9321(11) 0.5580(11) 0.191(8) Uani 0.443(4) 1 d D U P C 2
H35G H 0.154299 0.905588 0.549424 0.287 Uiso 0.443(4) 1 calc R U P C 2
H35H H 0.129125 0.946849 0.577904 0.287 Uiso 0.443(4) 1 calc R U P C 2
H35I H 0.102125 0.961604 0.529715 0.287 Uiso 0.443(4) 1 calc R U P C 2
C1E C 0.0413(17) 0.8828(13) 0.5464(9) 0.194(9) Uani 0.443(4) 1 d D U P C 2
H1EA H 0.003133 0.861055 0.556187 0.291 Uiso 0.443(4) 1 calc R U P C 2
H1EB H 0.087389 0.860749 0.538888 0.291 Uiso 0.443(4) 1 calc R U P C 2
H1EC H 0.031606 0.914353 0.518698 0.291 Uiso 0.443(4) 1 calc R U P C 2
C1F C -0.0071(15) 0.9473(10) 0.5996(11) 0.189(9) Uani 0.443(4) 1 d D U P C 2
H1FA H -0.009361 0.979975 0.571885 0.284 Uiso 0.443(4) 1 calc R U P C 2
H1FB H 0.009335 0.954345 0.623534 0.284 Uiso 0.443(4) 1 calc R U P C 2
H1FC H -0.054779 0.937163 0.611887 0.284 Uiso 0.443(4) 1 calc R U P C 2
C353 C 0.917(2) 0.6635(6) 0.8961(11) 0.205(10) Uani 0.443(4) 1 d D U P C 2
H35J H 0.884520 0.645384 0.923844 0.307 Uiso 0.443(4) 1 calc R U P C 2
H35K H 0.965932 0.653721 0.902977 0.307 Uiso 0.443(4) 1 calc R U P C 2
H35L H 0.916000 0.652192 0.870202 0.307 Uiso 0.443(4) 1 calc R U P C 2
C1G C 0.8959(13) 0.7518(10) 0.8295(6) 0.151(7) Uani 0.443(4) 1 d D U P C 2
H1GA H 0.853609 0.746861 0.821057 0.226 Uiso 0.443(4) 1 calc R U P C 2
H1GB H 0.939327 0.734940 0.813258 0.226 Uiso 0.443(4) 1 calc R U P C 2
H1GC H 0.896497 0.790634 0.820225 0.226 Uiso 0.443(4) 1 calc R U P C 2
C1H C 0.9424(13) 0.7496(12) 0.8979(9) 0.168(10) Uani 0.443(4) 1 d D U P C 2
H1HA H 0.992572 0.735512 0.887953 0.252 Uiso 0.443(4) 1 calc R U P C 2
H1HB H 0.933495 0.789124 0.883592 0.252 Uiso 0.443(4) 1 calc R U P C 2
H1HC H 0.932366 0.739627 0.932003 0.252 Uiso 0.443(4) 1 calc R U P C 2
C56A C 0.4239(8) 0.5359(12) 0.3785(10) 0.151(9) Uani 0.443(4) 1 d D U P C 2
H56D H 0.437256 0.496657 0.385382 0.227 Uiso 0.443(4) 1 calc R U P C 2
H56E H 0.443871 0.546454 0.398895 0.227 Uiso 0.443(4) 1 calc R U P C 2
H56F H 0.443053 0.554657 0.345810 0.227 Uiso 0.443(4) 1 calc R U P C 2
C57A C 0.3291(15) 0.6138(8) 0.3769(9) 0.155(8) Uani 0.443(4) 1 d D U P C 2
H57D H 0.339265 0.621160 0.402734 0.233 Uiso 0.443(4) 1 calc R U P C 2
H57E H 0.278446 0.627332 0.374149 0.233 Uiso 0.443(4) 1 calc R U P C 2
H57F H 0.359068 0.632113 0.347734 0.233 Uiso 0.443(4) 1 calc R U P C 2
C58A C 0.3088(13) 0.5486(11) 0.3499(7) 0.129(8) Uani 0.443(4) 1 d D U P C 2
H58D H 0.327804 0.572352 0.319022 0.193 Uiso 0.443(4) 1 calc R U P C 2
H58E H 0.257154 0.560699 0.357345 0.193 Uiso 0.443(4) 1 calc R U P C 2
H58F H 0.317655 0.511328 0.349948 0.193 Uiso 0.443(4) 1 calc R U P C 2
C62A C 0.0970(14) 0.5149(12) 0.5617(7) 0.148(9) Uani 0.443(4) 1 d D U P C 2
H62D H 0.084810 0.485128 0.556067 0.223 Uiso 0.443(4) 1 calc R U P C 2
H62E H 0.052857 0.537391 0.571458 0.223 Uiso 0.443(4) 1 calc R U P C 2
H62F H 0.126297 0.500020 0.586407 0.223 Uiso 0.443(4) 1 calc R U P C 2
C60A C 0.0868(16) 0.5806(13) 0.4822(10) 0.123(9) Uani 0.443(4) 1 d D U P C 2
H60D H 0.087805 0.559483 0.462640 0.184 Uiso 0.443(4) 1 calc R U P C 2
H60E H 0.102368 0.615225 0.462435 0.184 Uiso 0.443(4) 1 calc R U P C 2
H60F H 0.037960 0.587451 0.498861 0.184 Uiso 0.443(4) 1 calc R U P C 2
C61A C 0.1582(14) 0.5918(10) 0.5350(9) 0.136(8) Uani 0.443(4) 1 d D U P C 2
H61D H 0.114472 0.610196 0.549569 0.203 Uiso 0.443(4) 1 calc R U P C 2
H61E H 0.181795 0.618559 0.508018 0.203 Uiso 0.443(4) 1 calc R U P C 2
H61F H 0.190747 0.572776 0.557668 0.203 Uiso 0.443(4) 1 calc R U P C 2
C345 C 0.2323(8) 0.8367(15) 0.7172(15) 0.172(9) Uani 0.443(4) 1 d D U P C 2
H34S H 0.242393 0.866251 0.687780 0.258 Uiso 0.443(4) 1 calc R U P C 2
H34T H 0.253098 0.801848 0.712570 0.258 Uiso 0.443(4) 1 calc R U P C 2
H34U H 0.253320 0.839728 0.741161 0.258 Uiso 0.443(4) 1 calc R U P C 2
C1I C 0.1319(19) 0.7988(12) 0.7823(8) 0.185(9) Uani 0.443(4) 1 d D U P C 2
H1IA H 0.134549 0.813539 0.805833 0.278 Uiso 0.443(4) 1 calc R U P C 2
H1IB H 0.165969 0.764822 0.785674 0.278 Uiso 0.443(4) 1 calc R U P C 2
H1IC H 0.083212 0.791854 0.786780 0.278 Uiso 0.443(4) 1 calc R U P C 2
C1J C 0.1172(19) 0.8928(9) 0.7435(13) 0.174(8) Uani 0.443(4) 1 d D U P C 2
H1JA H 0.066365 0.892475 0.756884 0.261 Uiso 0.443(4) 1 calc R U P C 2
H1JB H 0.122130 0.923883 0.714572 0.261 Uiso 0.443(4) 1 calc R U P C 2
H1JC H 0.142053 0.895664 0.765868 0.261 Uiso 0.443(4) 1 calc R U P C 2
C5A C 0.411(4) 0.215(2) 0.5533(11) 0.119(4) Uani 0.513(9) 1 d D U P A 2
C6A C 0.3895(18) 0.1742(12) 0.5954(9) 0.129(4) Uani 0.513(9) 1 d D U P A 2
H6A H 0.410872 0.166386 0.621802 0.155 Uiso 0.513(9) 1 calc R U P A 2
C4A C 0.382(3) 0.226(2) 0.5137(9) 0.124(4) Uani 0.513(9) 1 d D U P A 2
H4A H 0.393362 0.254766 0.485613 0.149 Uiso 0.513(9) 1 calc R U P A 2
C3A C 0.3335(16) 0.1915(11) 0.5169(7) 0.132(3) Uani 0.513(9) 1 d D U P A 2
C8A C 0.3131(15) 0.1547(10) 0.5621(8) 0.132(4) Uani 0.513(9) 1 d D U P A 2
H8A H 0.276722 0.134875 0.566032 0.159 Uiso 0.513(9) 1 calc R U P A 2
C7A C 0.3401(17) 0.1461(10) 0.5987(8) 0.136(4) Uani 0.513(9) 1 d D U P A 2
C9A C 0.3164(12) 0.1002(9) 0.6493(8) 0.145(4) Uani 0.513(9) 1 d D U P A 2
C2A C 0.3094(10) 0.1996(8) 0.4712(7) 0.147(4) Uani 0.513(9) 1 d D U P A 2
C10A C 0.2940(14) 0.1239(12) 0.6867(9) 0.153(7) Uani 0.513(9) 1 d D U P A 2
H10M H 0.332974 0.140205 0.687640 0.229 Uiso 0.513(9) 1 calc R U P A 2
H10N H 0.282806 0.095533 0.716707 0.229 Uiso 0.513(9) 1 calc R U P A 2
H10O H 0.251459 0.151853 0.680529 0.229 Uiso 0.513(9) 1 calc R U P A 2
C12A C 0.3846(12) 0.0574(11) 0.6586(9) 0.169(7) Uani 0.513(9) 1 d D U P A 2
H12V H 0.399802 0.041345 0.633849 0.253 Uiso 0.513(9) 1 calc R U P A 2
H12W H 0.422838 0.074594 0.659128 0.253 Uiso 0.513(9) 1 calc R U P A 2
H12X H 0.374341 0.028940 0.688820 0.253 Uiso 0.513(9) 1 calc R U P A 2
C11A C 0.2484(12) 0.0916(11) 0.6385(9) 0.169(7) Uani 0.513(9) 1 d D U P A 2
H11M H 0.261669 0.075766 0.613636 0.254 Uiso 0.513(9) 1 calc R U P A 2
H11N H 0.223555 0.067068 0.666653 0.254 Uiso 0.513(9) 1 calc R U P A 2
H11O H 0.216664 0.126516 0.628336 0.254 Uiso 0.513(9) 1 calc R U P A 2
C349 C 0.3747(10) 0.1906(11) 0.4341(8) 0.145(5) Uani 0.513(9) 1 d D U P A 2
H34V H 0.404669 0.218160 0.426063 0.217 Uiso 0.513(9) 1 calc R U P A 2
H34W H 0.358249 0.193486 0.406059 0.217 Uiso 0.513(9) 1 calc R U P A 2
H34X H 0.402784 0.154536 0.446503 0.217 Uiso 0.513(9) 1 calc R U P A 2
C1M C 0.2597(11) 0.1586(9) 0.4814(8) 0.160(6) Uani 0.513(9) 1 d D U P A 2
H1MA H 0.284666 0.121783 0.495494 0.240 Uiso 0.513(9) 1 calc R U P A 2
H1MB H 0.246713 0.161771 0.452146 0.240 Uiso 0.513(9) 1 calc R U P A 2
H1MC H 0.216220 0.166256 0.502967 0.240 Uiso 0.513(9) 1 calc R U P A 2
C1N C 0.2675(13) 0.2590(8) 0.4537(9) 0.163(6) Uani 0.513(9) 1 d D U P A 2
H1NA H 0.235350 0.267642 0.480281 0.245 Uiso 0.513(9) 1 calc R U P A 2
H1NB H 0.239255 0.262174 0.430734 0.245 Uiso 0.513(9) 1 calc R U P A 2
H1NC H 0.301593 0.284355 0.439316 0.245 Uiso 0.513(9) 1 calc R U P A 2
C354 C -0.0645(11) 0.5988(13) 0.7105(6) 0.106(4) Uani 0.366(6) 1 d DG U P A 2
C1R C -0.1284(10) 0.6349(10) 0.7035(5) 0.113(4) Uani 0.366(6) 1 d DG U P A 2
H1R H -0.133827 0.659907 0.673205 0.135 Uiso 0.366(6) 1 calc R U P A 2
C1T C -0.1843(8) 0.6343(9) 0.7409(6) 0.123(4) Uani 0.366(6) 1 d DG U P A 2
C1S C -0.1763(9) 0.5977(10) 0.7852(6) 0.122(4) Uani 0.366(6) 1 d DG U P A 2
H1S H -0.214487 0.597295 0.810747 0.146 Uiso 0.366(6) 1 calc R U P A 2
C1P C -0.1124(11) 0.5616(11) 0.7922(6) 0.116(3) Uani 0.366(6) 1 d DG U P A 2
C1O C -0.0565(11) 0.5622(14) 0.7549(7) 0.109(4) Uani 0.366(6) 1 d DG U P A 2
H1O H -0.012849 0.537587 0.759686 0.130 Uiso 0.366(6) 1 calc R U P A 2
C1Q C -0.1049(12) 0.5236(11) 0.8420(7) 0.126(4) Uani 0.366(6) 1 d D U P A 2
C1U C -0.147(2) 0.5537(17) 0.8770(12) 0.139(8) Uani 0.366(6) 1 d D U P A 2
H1UA H -0.131855 0.588861 0.867357 0.208 Uiso 0.366(6) 1 calc R U P A 2
H1UB H -0.136734 0.531803 0.908458 0.208 Uiso 0.366(6) 1 calc R U P A 2
H1UC H -0.198479 0.559216 0.877206 0.208 Uiso 0.366(6) 1 calc R U P A 2
C1V C -0.2788(17) 0.6982(14) 0.7741(10) 0.149(8) Uani 0.366(6) 1 d D U P A 2
H1VA H -0.290729 0.670222 0.804327 0.223 Uiso 0.366(6) 1 calc R U P A 2
H1VB H -0.320955 0.726472 0.767575 0.223 Uiso 0.366(6) 1 calc R U P A 2
H1VC H -0.239487 0.714077 0.774976 0.223 Uiso 0.366(6) 1 calc R U P A 2
C1W C -0.2564(12) 0.6732(13) 0.7364(9) 0.140(5) Uani 0.366(6) 1 d D U P A 2
C1X C -0.1450(17) 0.4761(12) 0.8500(11) 0.138(7) Uani 0.366(6) 1 d D U P A 2
H1XA H -0.194775 0.490959 0.845519 0.206 Uiso 0.366(6) 1 calc R U P A 2
H1XB H -0.121003 0.457475 0.827592 0.206 Uiso 0.366(6) 1 calc R U P A 2
H1XC H -0.144061 0.450429 0.881844 0.206 Uiso 0.366(6) 1 calc R U P A 2
C1Y C -0.0293(13) 0.5030(14) 0.8484(10) 0.137(8) Uani 0.366(6) 1 d D U P A 2
H1YA H -0.001157 0.494709 0.820729 0.206 Uiso 0.366(6) 1 calc R U P A 2
H1YB H -0.026643 0.470121 0.875945 0.206 Uiso 0.366(6) 1 calc R U P A 2
H1YC H -0.010107 0.530676 0.852727 0.206 Uiso 0.366(6) 1 calc R U P A 2
C1Z C -0.2522(16) 0.7151(14) 0.6881(9) 0.161(8) Uani 0.366(6) 1 d D U P A 2
H1ZA H -0.237408 0.696902 0.664795 0.242 Uiso 0.366(6) 1 calc R U P A 2
H1ZB H -0.299294 0.737833 0.684404 0.242 Uiso 0.366(6) 1 calc R U P A 2
H1ZC H -0.217080 0.737681 0.683738 0.242 Uiso 0.366(6) 1 calc R U P A 2
C2B C -0.3122(12) 0.6338(14) 0.7439(11) 0.165(9) Uani 0.366(6) 1 d D U P A 2
H2BA H -0.291844 0.610496 0.724831 0.247 Uiso 0.366(6) 1 calc R U P A 2
H2BB H -0.357496 0.655823 0.734532 0.247 Uiso 0.366(6) 1 calc R U P A 2
H2BC H -0.321098 0.611219 0.776906 0.247 Uiso 0.366(6) 1 calc R U P A 2
C15A C 0.5587(9) 0.2202(7) 0.4973(5) 0.111(4) Uani 0.366(6) 1 d DG U P A 2
H15D H 0.546070 0.185098 0.512006 0.134 Uiso 0.366(6) 1 calc R U P A 2
C16A C 0.6162(9) 0.2291(7) 0.4606(6) 0.124(3) Uani 0.366(6) 1 d DG U P A 2
C17A C 0.6347(7) 0.2804(8) 0.4390(5) 0.130(4) Uani 0.366(6) 1 d DG U P A 2
H17A H 0.673959 0.286448 0.413938 0.156 Uiso 0.366(6) 1 calc R U P A 2
C18A C 0.5956(9) 0.3228(7) 0.4541(5) 0.129(4) Uani 0.366(6) 1 d DG U P A 2
C19A C 0.5381(8) 0.3140(7) 0.4908(5) 0.115(4) Uani 0.366(6) 1 d DG U P A 2
H19S H 0.511453 0.342983 0.501116 0.138 Uiso 0.366(6) 1 calc R U P A 2
C14A C 0.5197(6) 0.2626(8) 0.5124(4) 0.110(4) Uani 0.366(6) 1 d DG U P A 2
C24A C 0.6528(15) 0.1779(10) 0.4488(8) 0.136(4) Uani 0.366(6) 1 d D U P A 2
C21A C 0.6851(13) 0.3900(13) 0.4141(10) 0.141(7) Uani 0.366(6) 1 d D U P A 2
H21J H 0.716710 0.363120 0.435050 0.211 Uiso 0.366(6) 1 calc R U P A 2
H21K H 0.688885 0.426470 0.411538 0.211 Uiso 0.366(6) 1 calc R U P A 2
H21L H 0.699320 0.386250 0.383137 0.211 Uiso 0.366(6) 1 calc R U P A 2
C25A C 0.6044(19) 0.1514(13) 0.4401(12) 0.149(7) Uani 0.366(6) 1 d D U P A 2
H25V H 0.593424 0.120013 0.467801 0.223 Uiso 0.366(6) 1 calc R U P A 2
H25W H 0.627025 0.139277 0.413419 0.223 Uiso 0.366(6) 1 calc R U P A 2
H25X H 0.559984 0.176844 0.433241 0.223 Uiso 0.366(6) 1 calc R U P A 2
C26A C 0.7239(16) 0.1800(15) 0.4185(11) 0.161(7) Uani 0.366(6) 1 d D U P A 2
H26G H 0.719932 0.210018 0.389007 0.242 Uiso 0.366(6) 1 calc R U P A 2
H26H H 0.741477 0.145810 0.412277 0.242 Uiso 0.366(6) 1 calc R U P A 2
H26I H 0.757584 0.185440 0.434246 0.242 Uiso 0.366(6) 1 calc R U P A 2
C27A C 0.677(2) 0.1327(13) 0.4963(9) 0.150(9) Uani 0.366(6) 1 d D U P A 2
H27Z H 0.700532 0.148984 0.510786 0.225 Uiso 0.366(6) 1 calc R U P A 2
HB H 0.710725 0.102523 0.488881 0.225 Uiso 0.366(6) 1 calc R U P A 2
HC H 0.634874 0.119395 0.518079 0.225 Uiso 0.366(6) 1 calc R U P A 2
C23A C 0.5674(17) 0.4081(13) 0.3896(9) 0.188(10) Uani 0.366(6) 1 d D U P A 2
H23V H 0.517345 0.402982 0.400915 0.283 Uiso 0.366(6) 1 calc R U P A 2
H23W H 0.569433 0.446924 0.375744 0.283 Uiso 0.366(6) 1 calc R U P A 2
H23X H 0.589022 0.390721 0.366066 0.283 Uiso 0.366(6) 1 calc R U P A 2
C22A C 0.5714(18) 0.4169(12) 0.4631(10) 0.172(8) Uani 0.366(6) 1 d D U P A 2
H22N H 0.523911 0.407181 0.477892 0.257 Uiso 0.366(6) 1 calc R U P A 2
H22O H 0.566119 0.455127 0.443268 0.257 Uiso 0.366(6) 1 calc R U P A 2
H22P H 0.599089 0.410893 0.487229 0.257 Uiso 0.366(6) 1 calc R U P A 2
C20A C 0.6110(13) 0.3812(10) 0.4328(8) 0.149(4) Uani 0.366(6) 1 d D U P A 2
C319 C 0.9307(9) 0.2074(5) 0.9332(8) 0.114(4) Uani 0.366(6) 1 d D U P A 2
C1K C 0.9873(10) 0.2339(7) 0.9135(10) 0.120(4) Uani 0.366(6) 1 d D U P A 2
H1K H 0.999453 0.248252 0.880441 0.143 Uiso 0.366(6) 1 calc R U P A 2
C1L C 1.0283(10) 0.2404(8) 0.9414(9) 0.126(3) Uani 0.366(6) 1 d D U P A 2
C2C C 0.9139(12) 0.1868(7) 0.9818(8) 0.116(4) Uani 0.366(6) 1 d D U P A 2
H2C H 0.874239 0.168220 0.995532 0.139 Uiso 0.366(6) 1 calc R U P A 2
C2D C 1.0923(12) 0.2713(10) 0.9167(9) 0.137(4) Uani 0.366(6) 1 d D U P A 2
C2E C 1.0092(11) 0.2193(8) 0.9898(9) 0.124(4) Uani 0.366(6) 1 d D U P A 2
H2E H 1.036504 0.223756 1.008856 0.149 Uiso 0.366(6) 1 calc R U P A 2
C2F C 0.9521(11) 0.1921(8) 1.0110(7) 0.126(3) Uani 0.366(6) 1 d D U P A 2
C2G C 1.0601(18) 0.3313(10) 0.9099(12) 0.135(8) Uani 0.366(6) 1 d D U P A 2
H2GA H 1.011922 0.339112 0.902392 0.203 Uiso 0.366(6) 1 calc R U P A 2
H2GB H 1.090586 0.354422 0.884249 0.203 Uiso 0.366(6) 1 calc R U P A 2
H2GC H 1.057381 0.338361 0.938674 0.203 Uiso 0.366(6) 1 calc R U P A 2
C2H C 0.9268(12) 0.1667(10) 1.0650(8) 0.136(4) Uani 0.366(6) 1 d D U P A 2
C2I C 1.1252(16) 0.2693(14) 0.8675(10) 0.156(7) Uani 0.366(6) 1 d D U P A 2
H2IA H 1.151544 0.232857 0.869783 0.233 Uiso 0.366(6) 1 calc R U P A 2
H2IB H 1.158024 0.295560 0.851999 0.233 Uiso 0.366(6) 1 calc R U P A 2
H2IC H 1.086907 0.278361 0.849296 0.233 Uiso 0.366(6) 1 calc R U P A 2
C2J C 0.926(2) 0.1058(11) 1.0810(14) 0.164(7) Uani 0.366(6) 1 d D U P A 2
H2JA H 0.878870 0.100322 1.079198 0.246 Uiso 0.366(6) 1 calc R U P A 2
H2JB H 0.934342 0.088534 1.113218 0.246 Uiso 0.366(6) 1 calc R U P A 2
H2JC H 0.963240 0.089642 1.060616 0.246 Uiso 0.366(6) 1 calc R U P A 2
C2K C 0.8503(12) 0.1962(12) 1.0746(10) 0.153(8) Uani 0.366(6) 1 d D U P A 2
H2KA H 0.847610 0.214773 1.096453 0.230 Uiso 0.366(6) 1 calc R U P A 2
H2KB H 0.817399 0.169888 1.088167 0.230 Uiso 0.366(6) 1 calc R U P A 2
H2KC H 0.836777 0.222760 1.045243 0.230 Uiso 0.366(6) 1 calc R U P A 2
C2L C 1.1537(14) 0.2509(13) 0.9451(11) 0.150(7) Uani 0.366(6) 1 d D U P A 2
H2LA H 1.134346 0.249038 0.977442 0.225 Uiso 0.366(6) 1 calc R U P A 2
H2LB H 1.188367 0.275840 0.931388 0.225 Uiso 0.366(6) 1 calc R U P A 2
H2LC H 1.177615 0.214748 0.944470 0.225 Uiso 0.366(6) 1 calc R U P A 2
C2M C 0.9779(15) 0.1711(13) 1.0932(9) 0.146(6) Uani 0.366(6) 1 d D U P A 2
H2MA H 1.025771 0.151326 1.085332 0.219 Uiso 0.366(6) 1 calc R U P A 2
H2MB H 0.980564 0.209254 1.085444 0.219 Uiso 0.366(6) 1 calc R U P A 2
H2MC H 0.960038 0.155393 1.126615 0.219 Uiso 0.366(6) 1 calc R U P A 2
C2R C 0.4254(10) 0.8468(7) 0.8203(6) 0.110(4) Uani 0.318(10) 1 d DG U P B 2
H2R H 0.410861 0.833272 0.853201 0.132 Uiso 0.318(10) 1 calc R U P B 2
C320 C 0.4867(9) 0.8204(5) 0.7991(7) 0.108(4) Uani 0.318(10) 1 d DG U P B 2
C2O C 0.5080(9) 0.8401(7) 0.7510(7) 0.115(4) Uani 0.318(10) 1 d DG U P B 2
H2O H 0.549897 0.822118 0.736553 0.138 Uiso 0.318(10) 1 calc R U P B 2
C2N C 0.4680(12) 0.8862(8) 0.7240(6) 0.121(3) Uani 0.318(10) 1 d DG U P B 2
C2Q C 0.4067(11) 0.9126(7) 0.7452(7) 0.122(4) Uani 0.318(10) 1 d DG U P B 2
H2Q H 0.379332 0.944082 0.726698 0.146 Uiso 0.318(10) 1 calc R U P B 2
C2P C 0.3854(10) 0.8928(7) 0.7933(8) 0.117(3) Uani 0.318(10) 1 d DG U P B 2
C2S C 0.3175(13) 0.9212(11) 0.8178(10) 0.119(4) Uani 0.318(10) 1 d D U P B 2
C2T C 0.4907(14) 0.9095(11) 0.6694(8) 0.128(4) Uani 0.318(10) 1 d D U P B 2
C2U C 0.329(2) 0.9786(12) 0.8092(15) 0.122(8) Uani 0.318(10) 1 d D U P B 2
H2UA H 0.364698 0.976363 0.827604 0.182 Uiso 0.318(10) 1 calc R U P B 2
H2UB H 0.283995 1.000115 0.818682 0.182 Uiso 0.318(10) 1 calc R U P B 2
H2UC H 0.347075 0.995955 0.776000 0.182 Uiso 0.318(10) 1 calc R U P B 2
C2V C 0.299(2) 0.8918(16) 0.8698(9) 0.114(8) Uani 0.318(10) 1 d D U P B 2
H2VA H 0.297643 0.853830 0.875367 0.171 Uiso 0.318(10) 1 calc R U P B 2
H2VB H 0.251546 0.908975 0.881869 0.171 Uiso 0.318(10) 1 calc R U P B 2
H2VC H 0.334827 0.893636 0.885701 0.171 Uiso 0.318(10) 1 calc R U P B 2
C2W C 0.4906(19) 0.9719(12) 0.6534(11) 0.138(8) Uani 0.318(10) 1 d D U P B 2
H2WA H 0.457609 0.986678 0.676369 0.207 Uiso 0.318(10) 1 calc R U P B 2
H2WB H 0.475161 0.989921 0.622946 0.207 Uiso 0.318(10) 1 calc R U P B 2
H2WC H 0.539084 0.978036 0.650864 0.207 Uiso 0.318(10) 1 calc R U P B 2
C2X C 0.2547(17) 0.9279(16) 0.7911(13) 0.128(8) Uani 0.318(10) 1 d D U P B 2
H2XA H 0.268746 0.947004 0.757716 0.193 Uiso 0.318(10) 1 calc R U P B 2
H2XB H 0.245528 0.892068 0.795728 0.193 Uiso 0.318(10) 1 calc R U P B 2
H2XC H 0.211172 0.948764 0.803456 0.193 Uiso 0.318(10) 1 calc R U P B 2
C2Y C 0.4298(18) 0.9041(16) 0.6479(13) 0.139(7) Uani 0.318(10) 1 d D U P B 2
H2YA H 0.429985 0.865762 0.654300 0.208 Uiso 0.318(10) 1 calc R U P B 2
H2YB H 0.437891 0.923079 0.614116 0.208 Uiso 0.318(10) 1 calc R U P B 2
H2YC H 0.383387 0.920222 0.661945 0.208 Uiso 0.318(10) 1 calc R U P B 2
C2Z C 0.5607(16) 0.8796(15) 0.6535(11) 0.144(7) Uani 0.318(10) 1 d D U P B 2
H2ZA H 0.597925 0.883582 0.667394 0.216 Uiso 0.318(10) 1 calc R U P B 2
H2ZB H 0.557717 0.841163 0.663233 0.216 Uiso 0.318(10) 1 calc R U P B 2
H2ZC H 0.572783 0.894355 0.619396 0.216 Uiso 0.318(10) 1 calc R U P B 2

loop_
_atom_site_aniso_label
_atom_site_aniso_U_11
_atom_site_aniso_U_22
_atom_site_aniso_U_33
_atom_site_aniso_U_23
_atom_site_aniso_U_13
_atom_site_aniso_U_12
C37 0.076(6) 0.093(7) 0.076(6) -0.026(5) -0.025(5) -0.015(5)
C72 0.066(5) 0.087(7) 0.095(7) -0.022(6) -0.025(5) -0.001(5)
C70 0.071(5) 0.109(8) 0.081(6) -0.032(6) -0.028(5) -0.008(6)
C71 0.080(6) 0.082(7) 0.085(6) -0.034(5) -0.018(5) -0.010(5)
C31 0.093(6) 0.086(7) 0.067(6) -0.027(5) -0.014(5) -0.005(5)
C73 0.067(5) 0.096(8) 0.090(7) -0.031(6) -0.027(5) 0.001(5)
C36 0.072(5) 0.104(8) 0.069(6) -0.025(6) -0.023(5) -0.004(5)
C282 0.077(6) 0.111(8) 0.077(6) -0.039(6) -0.011(5) -0.015(6)
C65 0.078(6) 0.074(6) 0.091(6) -0.024(5) -0.031(5) 0.002(5)
C173 0.091(6) 0.117(9) 0.074(7) -0.042(7) -0.020(5) -0.014(6)
C30 0.100(7) 0.126(9) 0.062(6) -0.043(6) -0.007(5) -0.021(6)
C147 0.090(7) 0.106(8) 0.073(6) -0.034(5) -0.019(5) -0.010(6)
C40 0.071(5) 0.108(8) 0.092(7) -0.044(7) -0.023(5) -0.008(5)
C152 0.078(6) 0.104(9) 0.121(9) -0.047(8) -0.015(6) 0.003(6)
C67 0.095(6) 0.094(7) 0.082(6) -0.024(6) -0.040(5) -0.011(6)
C281 0.072(6) 0.095(7) 0.085(6) -0.032(6) -0.020(5) -0.012(5)
C32 0.091(6) 0.095(7) 0.073(6) -0.038(6) -0.016(5) 0.004(5)
C41 0.092(6) 0.086(7) 0.080(6) -0.032(6) -0.029(5) -0.004(5)
C38 0.070(5) 0.089(7) 0.083(6) -0.021(6) -0.013(5) -0.018(5)
C279 0.080(6) 0.096(8) 0.076(6) -0.022(6) -0.019(5) -0.005(5)
C42 0.085(6) 0.105(8) 0.070(6) -0.040(6) -0.007(5) -0.012(6)
C96 0.081(7) 0.109(8) 0.092(7) -0.044(6) -0.018(5) -0.008(6)
C331 0.088(7) 0.134(9) 0.069(6) -0.042(6) -0.016(5) -0.011(7)
C81 0.096(7) 0.111(8) 0.104(7) -0.056(6) -0.031(5) -0.013(6)
C285 0.095(7) 0.103(8) 0.073(6) -0.032(6) -0.013(5) -0.009(6)
C92 0.070(6) 0.108(8) 0.108(7) -0.059(6) -0.022(5) -0.003(6)
C64 0.077(6) 0.104(7) 0.073(6) -0.015(5) -0.027(5) -0.022(5)
C74 0.074(6) 0.105(8) 0.103(7) -0.040(6) -0.013(5) -0.015(6)
C95 0.071(6) 0.109(8) 0.078(6) -0.031(6) -0.019(5) -0.002(6)
C34 0.081(6) 0.101(7) 0.074(6) -0.042(6) -0.018(5) -0.001(5)
C14 0.126(6) 0.144(6) 0.077(5) -0.051(5) -0.029(5) -0.027(5)
C35 0.069(5) 0.109(8) 0.073(6) -0.028(6) -0.015(5) -0.019(5)
C283 0.080(6) 0.093(7) 0.077(6) -0.024(5) -0.024(5) -0.008(5)
C148 0.073(6) 0.102(8) 0.087(6) -0.042(6) -0.022(5) 0.011(6)
C87 0.080(6) 0.097(8) 0.105(7) -0.036(6) -0.035(5) -0.007(6)
C69 0.075(6) 0.102(8) 0.075(6) -0.026(6) -0.020(5) -0.012(5)
C75 0.079(6) 0.107(8) 0.097(7) -0.036(6) -0.024(5) -0.013(6)
C284 0.100(7) 0.100(7) 0.079(6) -0.031(5) -0.030(5) -0.018(6)
C280 0.076(6) 0.102(7) 0.095(7) -0.052(6) -0.012(5) -0.006(5)
C172 0.080(6) 0.117(9) 0.084(7) -0.048(7) -0.015(5) -0.015(6)
C262 0.107(8) 0.111(8) 0.083(7) -0.026(6) -0.028(7) -0.035(7)
C68 0.085(6) 0.087(7) 0.073(6) -0.019(5) -0.023(5) -0.003(5)
C98 0.073(6) 0.101(8) 0.085(6) -0.030(6) -0.016(5) -0.018(6)
C261 0.076(6) 0.097(7) 0.111(8) -0.040(7) -0.027(6) -0.002(6)
C79 0.079(6) 0.099(8) 0.090(7) -0.027(6) -0.030(5) -0.004(6)
C259 0.087(6) 0.091(8) 0.115(8) -0.025(6) -0.028(6) -0.006(5)
C83 0.074(6) 0.113(8) 0.100(7) -0.051(6) -0.036(5) -0.004(6)
C88 0.081(6) 0.096(8) 0.105(7) -0.041(6) -0.027(5) 0.000(6)
C174 0.085(6) 0.145(10) 0.098(8) -0.064(8) -0.026(6) -0.013(7)
C178 0.097(7) 0.101(9) 0.081(7) -0.030(7) -0.028(5) 0.000(6)
C46 0.091(6) 0.134(9) 0.078(7) -0.039(6) -0.034(5) -0.009(6)
C168 0.101(7) 0.099(8) 0.114(8) -0.052(7) -0.052(6) -0.003(6)
C149 0.071(6) 0.111(8) 0.090(6) -0.043(6) -0.031(5) 0.004(6)
C287 0.111(8) 0.095(8) 0.089(7) -0.037(6) -0.018(6) -0.019(7)
C33 0.081(6) 0.097(7) 0.076(6) -0.025(6) -0.002(5) -0.011(5)
C177 0.103(7) 0.105(9) 0.100(7) -0.052(7) -0.030(6) -0.003(6)
C215 0.070(5) 0.132(9) 0.097(8) -0.056(8) -0.017(5) -0.012(6)
C263 0.079(6) 0.108(7) 0.103(8) -0.043(7) -0.028(6) -0.011(6)
C66 0.092(6) 0.101(8) 0.074(6) -0.035(6) -0.012(5) -0.013(6)
C49 0.080(6) 0.115(8) 0.069(7) -0.036(6) -0.020(6) -0.020(6)
C260 0.073(6) 0.124(9) 0.089(7) -0.030(6) -0.028(5) -0.005(6)
C151 0.082(7) 0.142(10) 0.105(7) -0.061(7) -0.029(5) -0.007(7)
C332 0.113(8) 0.110(8) 0.089(7) -0.046(6) -0.021(6) -0.003(7)
C47 0.081(6) 0.092(7) 0.090(7) -0.028(6) -0.024(5) 0.008(5)
C335 0.107(9) 0.142(10) 0.095(7) -0.060(7) -0.007(6) -0.033(8)
C39 0.085(6) 0.095(7) 0.094(7) -0.047(6) -0.016(5) -0.005(5)
C85 0.086(6) 0.098(8) 0.082(6) -0.029(6) -0.025(5) -0.001(6)
C288 0.107(7) 0.096(7) 0.080(6) -0.039(6) -0.020(5) -0.009(6)
C45 0.088(6) 0.094(7) 0.080(7) -0.040(6) -0.028(5) 0.001(5)
C89 0.070(6) 0.118(9) 0.120(8) -0.043(7) -0.036(5) 0.007(6)
C267 0.087(7) 0.116(8) 0.100(8) -0.045(7) -0.004(6) -0.019(6)
C77 0.088(6) 0.102(7) 0.110(7) -0.037(6) -0.031(6) -0.010(6)
C131 0.090(7) 0.138(10) 0.085(7) -0.054(7) -0.013(6) -0.020(7)
C44 0.079(6) 0.095(8) 0.095(7) -0.049(7) -0.023(5) 0.000(5)
C13 0.096(6) 0.114(8) 0.059(6) -0.033(5) -0.006(5) -0.006(6)
C299 0.088(8) 0.125(9) 0.110(8) -0.040(7) -0.027(7) 0.016(7)
C94 0.086(7) 0.103(8) 0.081(6) -0.037(6) -0.016(5) -0.017(6)
C311 0.086(5) 0.114(6) 0.137(6) -0.041(5) -0.041(5) -0.013(5)
C93 0.063(6) 0.109(8) 0.092(6) -0.036(6) -0.020(5) -0.009(6)
C153 0.090(7) 0.107(9) 0.144(10) -0.032(8) -0.052(6) 0.016(6)
C145 0.077(6) 0.104(8) 0.080(6) -0.030(6) -0.008(5) -0.016(6)
C29 0.092(6) 0.108(9) 0.091(8) -0.025(7) -0.035(6) -0.005(6)
C301 0.077(7) 0.141(10) 0.094(8) -0.028(7) -0.024(6) 0.002(7)
C183 0.107(5) 0.122(5) 0.111(5) -0.063(5) -0.030(5) -0.010(5)
C298 0.078(6) 0.121(9) 0.110(8) -0.036(7) -0.010(6) 0.004(6)
C90 0.085(6) 0.116(8) 0.103(7) -0.057(6) -0.019(5) -0.005(6)
C97 0.084(7) 0.118(9) 0.084(7) -0.044(6) -0.016(5) -0.005(7)
C167 0.108(7) 0.097(8) 0.104(7) -0.037(7) -0.042(6) -0.008(6)
C48 0.083(6) 0.126(9) 0.070(7) -0.037(7) -0.014(5) -0.015(6)
C76 0.075(6) 0.118(9) 0.126(8) -0.050(7) -0.038(6) -0.006(6)
C264 0.096(8) 0.110(8) 0.092(8) -0.034(7) -0.024(6) -0.024(6)
C214 0.093(6) 0.130(9) 0.091(7) -0.059(7) -0.023(5) -0.006(6)
C43 0.092(6) 0.084(7) 0.090(7) -0.027(6) -0.041(5) 0.000(5)
C175 0.093(7) 0.134(10) 0.104(8) -0.054(7) -0.018(6) -0.016(7)
C169 0.086(6) 0.091(8) 0.094(7) -0.033(7) -0.019(5) -0.011(5)
C84 0.082(6) 0.134(9) 0.102(7) -0.058(7) -0.044(5) 0.004(6)
C53 0.094(7) 0.109(8) 0.071(7) -0.021(6) -0.022(6) -0.019(6)
C78 0.081(6) 0.094(8) 0.100(7) -0.026(6) -0.033(5) -0.008(6)
C99 0.080(6) 0.113(8) 0.091(7) -0.041(6) -0.012(5) -0.003(6)
C216 0.096(7) 0.152(11) 0.086(7) -0.037(7) -0.027(5) -0.019(7)
C129 0.073(6) 0.139(10) 0.106(7) -0.057(7) -0.020(5) -0.004(7)
C197 0.092(6) 0.129(9) 0.089(7) -0.044(7) 0.002(6) -0.046(7)
C15 0.125(5) 0.148(6) 0.077(5) -0.058(5) -0.025(4) -0.026(5)
C51 0.065(6) 0.155(9) 0.081(7) -0.051(7) -0.018(6) -0.009(6)
C91 0.070(6) 0.125(9) 0.095(7) -0.048(6) -0.021(5) -0.003(6)
C302 0.085(7) 0.125(8) 0.097(7) -0.022(7) -0.029(6) 0.000(7)
C171 0.074(6) 0.128(10) 0.090(7) -0.047(7) -0.022(5) -0.004(6)
C170 0.078(6) 0.106(8) 0.083(7) -0.033(6) -0.025(5) -0.009(6)
C266 0.080(7) 0.128(9) 0.081(7) -0.038(7) 0.001(6) -0.017(6)
C63 0.090(6) 0.117(8) 0.087(7) -0.048(7) -0.019(5) -0.005(6)
C135 0.089(7) 0.110(8) 0.079(7) -0.012(6) -0.016(6) -0.018(7)
C334 0.089(7) 0.156(11) 0.105(8) -0.070(8) -0.013(6) 0.001(7)
C130 0.086(7) 0.128(9) 0.090(7) -0.057(6) -0.004(5) -0.034(7)
C289 0.091(7) 0.128(9) 0.113(8) -0.057(8) -0.006(6) -0.017(6)
C80 0.073(6) 0.121(8) 0.087(6) -0.044(6) -0.031(5) -0.003(6)
C297 0.084(7) 0.096(8) 0.102(7) -0.027(6) -0.028(6) -0.008(6)
C203 0.112(8) 0.123(9) 0.092(7) -0.039(7) -0.005(6) -0.038(7)
C55 0.084(6) 0.155(8) 0.093(6) -0.019(6) -0.023(5) -0.015(6)
C132 0.084(7) 0.134(9) 0.090(7) -0.039(6) -0.008(5) -0.029(6)
C50 0.072(6) 0.151(9) 0.076(6) -0.045(7) -0.023(5) -0.006(6)
C180 0.085(6) 0.128(10) 0.109(8) -0.042(7) -0.048(6) 0.003(6)
C100 0.071(5) 0.160(7) 0.095(5) -0.061(5) -0.023(5) -0.007(5)
C286 0.081(7) 0.115(8) 0.092(7) -0.040(6) -0.022(5) -0.004(6)
C258 0.067(5) 0.130(9) 0.094(7) -0.034(7) -0.030(5) -0.004(6)
C330 0.107(7) 0.103(8) 0.095(7) -0.052(7) -0.020(6) -0.007(6)
C5 0.100(6) 0.135(6) 0.152(7) -0.084(6) -0.024(6) -0.013(6)
C198 0.121(9) 0.119(9) 0.080(7) -0.042(6) -0.013(6) -0.025(7)
C115 0.089(7) 0.135(10) 0.082(7) -0.040(7) -0.025(6) -0.007(6)
C199 0.098(8) 0.132(9) 0.104(8) -0.043(7) -0.014(6) -0.015(7)
C329 0.106(7) 0.110(8) 0.105(8) -0.054(6) -0.015(6) 0.004(6)
C179 0.087(6) 0.112(9) 0.106(8) -0.056(7) -0.038(6) 0.011(6)
C82 0.085(6) 0.114(8) 0.116(8) -0.058(7) -0.033(6) 0.008(6)
C136 0.101(8) 0.115(9) 0.098(7) -0.031(7) -0.028(6) -0.039(7)
C150 0.083(7) 0.137(10) 0.108(8) -0.055(7) -0.026(5) -0.001(6)
C101 0.078(5) 0.160(7) 0.096(5) -0.055(5) -0.020(5) -0.008(5)
C312 0.094(5) 0.117(6) 0.148(6) -0.035(5) -0.039(5) -0.016(5)
C157 0.085(7) 0.152(12) 0.138(9) -0.075(9) -0.030(6) -0.010(7)
C336 0.082(7) 0.144(9) 0.084(7) -0.041(6) -0.017(5) 0.017(7)
C146 0.080(6) 0.118(8) 0.103(7) -0.041(6) -0.022(5) -0.019(6)
C293 0.089(7) 0.105(8) 0.095(8) -0.028(6) -0.026(6) -0.006(6)
C54 0.082(6) 0.115(8) 0.061(6) -0.021(6) -0.014(5) -0.016(6)
C328 0.104(7) 0.103(8) 0.090(7) -0.037(6) -0.017(6) -0.016(6)
C300 0.084(8) 0.152(11) 0.131(9) -0.052(8) -0.028(7) 0.028(8)
C181 0.121(8) 0.119(9) 0.141(9) -0.067(8) -0.054(7) -0.005(7)
C265 0.102(8) 0.125(9) 0.091(7) -0.034(6) -0.025(7) -0.021(7)
C154 0.099(7) 0.091(9) 0.155(11) -0.028(9) -0.040(7) 0.012(6)
C52 0.082(7) 0.131(8) 0.077(7) -0.025(6) -0.022(6) 0.004(6)
C182 0.111(7) 0.111(9) 0.133(9) -0.058(7) -0.053(6) 0.007(6)
C213 0.103(7) 0.141(10) 0.077(7) -0.045(7) -0.015(6) -0.025(7)
C246 0.117(10) 0.131(9) 0.116(9) -0.057(8) -0.011(9) -0.032(7)
C28 0.117(7) 0.118(9) 0.062(6) -0.024(6) -0.034(6) -0.006(7)
C272 0.137(7) 0.136(8) 0.118(8) -0.034(6) -0.062(7) -0.025(7)
C268 0.136(10) 0.138(10) 0.092(8) -0.047(8) 0.004(7) -0.046(8)
C333 0.107(8) 0.131(10) 0.100(8) -0.046(7) -0.020(6) 0.008(8)
C141 0.095(8) 0.138(10) 0.127(9) -0.046(8) -0.018(7) -0.051(7)
C245 0.092(7) 0.143(9) 0.105(8) -0.059(7) 0.007(7) -0.029(7)
C119 0.084(6) 0.154(10) 0.125(9) -0.068(8) -0.036(6) -0.001(7)
C117 0.095(7) 0.152(11) 0.108(9) -0.053(9) -0.031(7) 0.001(7)
C156 0.076(7) 0.143(11) 0.183(13) -0.103(11) -0.020(7) 0.005(7)
C337 0.116(9) 0.120(10) 0.093(8) -0.017(7) 0.001(7) -0.021(7)
C128 0.071(6) 0.149(11) 0.101(7) -0.057(7) -0.021(5) -0.013(7)
C217 0.102(7) 0.106(8) 0.117(8) -0.042(7) -0.044(6) -0.007(6)
C185 0.121(5) 0.130(5) 0.114(5) -0.058(4) -0.028(4) -0.008(4)
C184 0.117(5) 0.129(5) 0.115(5) -0.061(5) -0.026(5) -0.004(5)
C187 0.109(5) 0.127(5) 0.122(5) -0.058(4) -0.025(4) -0.007(4)
C133 0.108(8) 0.118(9) 0.096(7) -0.041(7) -0.014(6) -0.037(7)
C186 0.119(5) 0.131(5) 0.122(5) -0.056(5) -0.023(5) -0.001(5)
C341 0.139(10) 0.117(10) 0.150(11) -0.082(9) -0.024(9) 0.005(8)
C200 0.096(9) 0.132(11) 0.172(11) -0.038(9) -0.028(8) -0.016(8)
C176 0.084(6) 0.119(9) 0.093(7) -0.042(7) -0.017(5) 0.000(6)
C6 0.107(7) 0.137(6) 0.162(7) -0.078(6) -0.017(6) -0.010(6)
C114 0.065(6) 0.137(10) 0.091(8) -0.046(8) -0.014(6) -0.007(6)
C86 0.096(7) 0.114(8) 0.173(10) -0.062(7) -0.075(7) 0.011(6)
C248 0.129(10) 0.173(11) 0.101(9) -0.066(8) -0.016(8) -0.045(8)
C188 0.104(5) 0.122(5) 0.116(5) -0.063(5) -0.026(4) -0.011(4)
C116 0.101(8) 0.147(11) 0.112(10) -0.051(9) 0.002(7) -0.032(8)
C4 0.104(6) 0.140(6) 0.155(7) -0.086(6) -0.030(6) -0.004(5)
C202 0.095(8) 0.126(10) 0.098(7) -0.030(7) -0.024(6) -0.026(8)
C134 0.123(9) 0.124(9) 0.085(7) -0.037(6) -0.020(6) -0.023(8)
C189 0.109(5) 0.132(6) 0.128(6) -0.055(5) -0.024(5) -0.013(5)
C137 0.098(7) 0.133(10) 0.116(9) -0.048(8) -0.016(7) -0.022(7)
C303 0.103(6) 0.146(9) 0.111(7) -0.026(7) -0.011(6) 0.008(6)
C59 0.101(6) 0.170(9) 0.094(7) -0.044(6) -0.023(5) -0.001(6)
C19 0.134(6) 0.144(6) 0.081(5) -0.051(5) -0.021(5) -0.035(5)
C244 0.129(10) 0.144(9) 0.098(9) -0.060(7) 0.001(8) -0.049(7)
C313 0.095(4) 0.126(5) 0.154(5) -0.033(5) -0.039(5) -0.022(4)
C247 0.129(10) 0.158(11) 0.110(10) -0.072(8) 0.022(8) -0.032(8)
C212 0.096(7) 0.130(10) 0.078(7) -0.041(7) -0.015(6) -0.023(7)
C204 0.176(11) 0.118(9) 0.114(10) -0.055(8) -0.013(8) -0.056(9)
C118 0.095(7) 0.139(10) 0.128(10) -0.053(8) -0.038(7) -0.024(7)
C155 0.095(8) 0.113(10) 0.213(14) -0.075(11) -0.047(9) 0.004(7)
C249 0.119(8) 0.186(11) 0.100(8) -0.082(8) 0.004(8) -0.049(7)
C3 0.111(5) 0.145(6) 0.164(7) -0.088(5) -0.030(5) 0.001(5)
C166 0.146(9) 0.107(8) 0.145(9) -0.062(7) -0.090(7) 0.012(7)
C307 0.134(10) 0.133(11) 0.113(10) -0.049(8) -0.002(8) -0.012(8)
C102 0.090(5) 0.166(6) 0.093(5) -0.055(5) -0.020(4) -0.006(5)
C8 0.109(6) 0.139(6) 0.172(7) -0.086(6) -0.019(6) -0.007(5)
C294 0.109(7) 0.164(10) 0.109(8) -0.050(7) -0.017(6) -0.007(7)
C290 0.131(8) 0.171(11) 0.130(9) -0.075(8) -0.029(7) -0.022(7)
C292 0.144(10) 0.123(9) 0.151(10) -0.071(8) -0.004(8) -0.019(7)
C142 0.084(7) 0.175(11) 0.151(9) -0.064(9) -0.023(7) -0.019(7)
C316 0.089(5) 0.127(6) 0.134(6) -0.043(5) -0.045(5) -0.018(5)
C110 0.101(6) 0.172(7) 0.100(5) -0.050(5) -0.013(5) -0.008(5)
C16 0.136(5) 0.154(6) 0.089(5) -0.056(5) -0.009(4) -0.028(5)
C7 0.114(6) 0.139(6) 0.170(7) -0.081(6) -0.013(6) -0.007(5)
C254 0.108(9) 0.138(11) 0.125(10) -0.045(9) 0.008(8) -0.021(8)
C296 0.081(6) 0.156(11) 0.149(10) -0.046(9) -0.034(6) 0.004(6)
C105 0.077(5) 0.168(8) 0.097(5) -0.059(5) -0.022(4) -0.005(5)
C291 0.150(9) 0.113(8) 0.129(9) -0.043(7) -0.004(7) -0.042(7)
C24 0.145(6) 0.161(7) 0.101(7) -0.057(6) -0.001(6) -0.023(6)
C295 0.083(7) 0.177(11) 0.182(11) -0.090(9) -0.023(7) -0.019(7)
C324 0.104(5) 0.137(6) 0.168(7) -0.038(6) -0.036(5) -0.024(5)
C9 0.124(7) 0.141(7) 0.183(7) -0.078(6) -0.004(7) -0.006(6)
C124 0.122(10) 0.168(13) 0.122(11) -0.065(10) -0.019(8) -0.002(9)
C207 0.167(10) 0.155(10) 0.100(9) -0.046(7) -0.022(7) -0.037(8)
C193 0.135(6) 0.136(6) 0.112(6) -0.051(6) -0.025(5) -0.010(5)
C250 0.157(11) 0.158(12) 0.111(10) -0.050(9) -0.012(9) -0.063(9)
C344 0.146(10) 0.211(13) 0.140(10) -0.099(10) -0.003(9) 0.010(9)
C158 0.140(8) 0.188(11) 0.233(12) -0.152(11) -0.047(9) 0.008(8)
C162 0.142(9) 0.145(9) 0.239(12) -0.054(10) -0.065(9) -0.002(8)
C190 0.103(9) 0.141(9) 0.131(10) -0.049(8) -0.042(8) -0.010(8)
C60 0.095(10) 0.153(14) 0.097(10) -0.039(10) -0.033(9) 0.004(10)
C144 0.111(8) 0.143(10) 0.149(10) -0.018(9) -0.008(7) -0.051(7)
C314 0.100(5) 0.135(6) 0.143(6) -0.036(5) -0.044(5) -0.028(5)
C103 0.093(5) 0.169(7) 0.095(5) -0.053(5) -0.015(5) -0.002(5)
C269 0.098(8) 0.184(13) 0.176(11) -0.046(10) -0.006(7) -0.035(8)
C338 0.129(9) 0.198(13) 0.132(11) -0.047(9) -0.027(8) -0.039(8)
C205 0.147(9) 0.145(10) 0.148(10) -0.044(8) -0.064(8) 0.010(8)
C340 0.101(8) 0.199(12) 0.175(11) -0.081(10) -0.002(8) -0.021(8)
C120 0.105(7) 0.227(11) 0.163(10) -0.094(9) -0.028(7) -0.037(8)
C143 0.120(8) 0.212(12) 0.130(9) -0.075(9) -0.031(7) -0.043(8)
C201 0.122(11) 0.128(11) 0.188(12) -0.047(10) -0.046(9) -0.024(9)
C192 0.120(10) 0.144(11) 0.134(9) -0.066(8) -0.014(8) 0.001(9)
C309 0.182(12) 0.218(14) 0.137(11) -0.087(10) -0.011(9) -0.036(10)
C271 0.097(8) 0.277(17) 0.142(11) 0.022(11) -0.021(8) 0.007(9)
C255 0.114(8) 0.159(11) 0.144(10) -0.040(9) -0.015(7) -0.039(8)
C342 0.123(10) 0.187(13) 0.287(17) -0.150(13) -0.025(10) -0.010(9)
C343 0.163(11) 0.152(11) 0.166(11) -0.072(10) -0.044(9) 0.020(9)
C257 0.125(9) 0.205(13) 0.118(10) -0.018(9) -0.017(7) -0.017(8)
C315 0.104(5) 0.137(6) 0.138(5) -0.040(5) -0.043(5) -0.024(5)
C18 0.147(6) 0.149(6) 0.094(5) -0.051(5) -0.014(5) -0.045(5)
C17 0.142(6) 0.160(6) 0.096(5) -0.047(5) -0.005(5) -0.034(5)
C104 0.088(5) 0.172(7) 0.103(5) -0.052(5) -0.017(4) 0.002(5)
C310 0.150(11) 0.193(13) 0.194(13) -0.125(11) 0.016(9) -0.052(9)
C339 0.145(10) 0.197(14) 0.144(10) -0.056(10) -0.002(8) -0.076(9)
C206 0.165(11) 0.183(12) 0.179(12) -0.067(10) -0.042(9) -0.062(10)
C194 0.129(10) 0.147(10) 0.091(8) -0.039(8) -0.007(8) -0.018(8)
C138 0.162(11) 0.188(13) 0.208(13) -0.113(11) 0.017(9) -0.068(10)
C111 0.115(11) 0.200(11) 0.108(9) -0.042(9) -0.015(9) -0.017(10)
C2 0.122(6) 0.159(7) 0.175(7) -0.086(6) -0.035(6) 0.003(6)
C251 0.155(11) 0.292(17) 0.104(9) -0.069(10) 0.003(8) -0.102(11)
C191 0.114(8) 0.140(11) 0.143(11) -0.044(9) -0.020(9) -0.031(8)
C140 0.152(11) 0.198(14) 0.250(16) -0.133(12) -0.067(11) 0.056(10)
C208 0.102(7) 0.185(10) 0.212(12) -0.096(10) -0.008(9) 0.007(8)
C270 0.123(9) 0.234(15) 0.178(12) -0.106(12) 0.011(8) -0.034(9)
C56 0.117(12) 0.175(15) 0.095(11) -0.009(11) 0.011(10) 0.017(11)
C196 0.165(11) 0.140(10) 0.123(9) -0.058(8) -0.030(9) 0.004(9)
C125 0.225(15) 0.187(14) 0.139(11) -0.020(11) -0.055(11) -0.050(12)
C325 0.119(8) 0.135(10) 0.186(11) -0.032(9) -0.036(9) -0.053(8)
C21 0.198(12) 0.186(12) 0.134(10) -0.060(10) 0.016(10) -0.084(10)
C139 0.195(13) 0.153(11) 0.151(11) -0.045(10) 0.052(10) -0.028(9)
C308 0.221(14) 0.126(11) 0.176(13) -0.017(10) 0.002(11) 0.018(10)
C58 0.115(11) 0.173(15) 0.094(10) -0.005(11) -0.005(9) 0.016(11)
C127 0.125(10) 0.253(15) 0.131(10) -0.036(10) -0.008(8) -0.057(10)
C25 0.168(10) 0.180(11) 0.098(11) -0.075(9) -0.027(10) -0.013(10)
C253 0.164(11) 0.294(18) 0.154(11) -0.142(13) 0.030(9) -0.084(11)
C256 0.167(11) 0.144(10) 0.150(10) -0.050(9) 0.026(9) 0.011(8)
C107 0.095(10) 0.186(14) 0.116(10) -0.052(10) 0.001(9) 0.009(10)
C209 0.079(11) 0.201(13) 0.202(18) -0.056(15) 0.020(13) -0.030(10)
C121 0.103(11) 0.214(13) 0.152(14) -0.085(11) -0.020(10) -0.055(11)
C26 0.154(10) 0.176(12) 0.113(11) -0.039(10) 0.031(10) -0.005(10)
C10 0.130(12) 0.163(11) 0.187(12) -0.050(11) -0.012(11) -0.007(10)
C317 0.125(5) 0.152(6) 0.142(5) -0.046(5) -0.036(5) -0.026(5)
C106 0.098(6) 0.179(8) 0.114(6) -0.046(6) -0.011(5) 0.012(6)
C126 0.207(13) 0.290(18) 0.116(10) -0.055(10) -0.063(9) -0.082(12)
C27 0.155(9) 0.192(10) 0.114(11) -0.062(9) -0.003(10) -0.008(8)
C327 0.099(9) 0.151(10) 0.185(11) -0.045(9) -0.015(9) -0.022(8)
C159 0.122(11) 0.184(18) 0.245(18) -0.139(15) -0.079(11) 0.007(11)
C62 0.100(11) 0.210(14) 0.079(12) -0.024(12) -0.003(10) 0.019(11)
C318 0.153(10) 0.177(11) 0.157(10) -0.042(9) -0.037(10) -0.059(9)
C321 0.145(9) 0.190(9) 0.157(9) -0.043(8) -0.025(8) -0.019(8)
C113 0.105(9) 0.168(11) 0.111(9) -0.046(9) -0.009(9) -0.007(9)
C211 0.105(10) 0.214(15) 0.188(14) -0.095(13) -0.006(11) 0.028(13)
C252 0.245(16) 0.219(17) 0.120(10) -0.049(11) -0.051(10) -0.057(13)
C276 0.134(11) 0.142(12) 0.145(12) -0.042(10) -0.067(10) -0.023(10)
C23 0.212(11) 0.175(10) 0.131(10) -0.034(10) 0.006(10) -0.054(9)
C161 0.165(15) 0.210(15) 0.212(14) -0.165(13) -0.039(12) 0.037(12)
C220 0.206(8) 0.219(8) 0.136(7) -0.052(7) -0.097(6) -0.017(7)
C219 0.194(8) 0.208(9) 0.121(7) -0.060(7) -0.085(6) -0.014(7)
C223 0.206(8) 0.219(9) 0.126(7) -0.057(7) -0.080(7) 0.001(7)
C222 0.226(8) 0.238(9) 0.138(7) -0.050(7) -0.087(6) -0.003(7)
C57 0.111(11) 0.180(13) 0.134(11) -0.010(11) -0.004(10) -0.046(10)
C123 0.093(10) 0.241(14) 0.167(13) -0.081(13) -0.038(10) -0.028(11)
C326 0.102(9) 0.149(11) 0.176(11) -0.043(9) -0.055(8) -0.028(8)
C304 0.093(9) 0.149(12) 0.114(10) -0.029(9) -0.035(8) 0.000(9)
C195 0.167(10) 0.146(10) 0.106(8) -0.061(8) -0.022(8) 0.012(8)
C22 0.177(13) 0.181(13) 0.114(11) -0.057(10) 0.005(10) -0.099(11)
C61 0.117(10) 0.185(14) 0.079(11) -0.047(10) -0.004(10) 0.032(10)
C12 0.143(13) 0.164(11) 0.198(13) -0.049(11) 0.008(12) -0.016(12)
C164 0.105(10) 0.134(11) 0.220(14) -0.059(11) -0.088(10) 0.017(10)
C160 0.165(16) 0.190(14) 0.242(18) -0.159(14) -0.052(13) 0.011(12)
C306 0.122(10) 0.161(13) 0.144(13) -0.015(11) 0.004(11) -0.012(10)
C112 0.117(10) 0.183(11) 0.110(9) -0.028(9) -0.004(9) 0.000(9)
C109 0.152(12) 0.194(14) 0.136(11) -0.025(12) 0.024(11) 0.048(11)
C11 0.123(12) 0.155(13) 0.209(12) -0.075(11) -0.040(11) -0.006(11)
C210 0.128(12) 0.211(15) 0.220(18) -0.092(14) -0.019(15) 0.019(13)
C305 0.107(10) 0.174(12) 0.124(12) -0.028(11) -0.001(10) 0.017(9)
C240 0.215(10) 0.220(11) 0.163(10) -0.034(10) -0.081(9) 0.003(9)
C163 0.142(13) 0.153(13) 0.254(15) -0.040(13) -0.051(13) 0.014(12)
C275 0.138(11) 0.128(11) 0.130(12) -0.006(10) -0.068(11) -0.018(10)
C108 0.095(8) 0.199(11) 0.135(9) -0.032(9) -0.043(7) 0.023(9)
C165 0.122(13) 0.169(13) 0.229(15) -0.016(13) -0.070(12) -0.009(12)
C20 0.164(7) 0.162(7) 0.109(6) -0.049(6) -0.006(6) -0.053(6)
C241 0.197(17) 0.240(18) 0.227(17) -0.077(15) -0.118(14) 0.002(15)
C243 0.231(17) 0.188(16) 0.150(14) -0.081(13) -0.064(14) 0.067(14)
C242 0.29(2) 0.25(2) 0.250(19) 0.009(18) -0.036(18) -0.040(18)
C224 0.270(12) 0.271(12) 0.171(10) -0.035(10) -0.078(9) -0.009(11)
C225 0.30(2) 0.32(2) 0.119(15) -0.037(16) 0.011(16) 0.010(19)
C227 0.32(2) 0.30(2) 0.194(18) -0.006(18) -0.069(18) -0.011(19)
C226 0.29(2) 0.29(2) 0.244(18) -0.048(18) -0.116(17) -0.031(19)
C229 0.198(8) 0.212(9) 0.123(7) -0.057(7) -0.086(7) -0.006(7)
C228 0.216(8) 0.229(8) 0.140(7) -0.044(7) -0.091(7) -0.014(7)
C221 0.225(8) 0.235(8) 0.147(7) -0.040(7) -0.091(6) -0.011(7)
C234 0.211(8) 0.234(9) 0.141(7) -0.048(7) -0.096(6) -0.016(7)
C235 0.198(8) 0.216(9) 0.118(7) -0.059(7) -0.090(7) -0.009(7)
C218 0.184(8) 0.200(8) 0.108(6) -0.070(6) -0.084(6) -0.008(7)
C236 0.214(11) 0.261(12) 0.172(11) -0.042(10) -0.085(10) -0.034(11)
C239 0.210(19) 0.32(2) 0.190(18) -0.018(18) -0.113(16) -0.058(18)
C237 0.20(2) 0.30(2) 0.190(19) -0.044(18) -0.086(17) -0.050(18)
C238 0.237(19) 0.29(2) 0.209(19) -0.057(18) -0.073(17) -0.062(19)
C230 0.236(12) 0.245(12) 0.158(10) -0.027(10) -0.086(10) -0.013(11)
C231 0.26(2) 0.27(2) 0.182(19) 0.000(18) -0.061(18) -0.03(2)
C233 0.30(2) 0.25(2) 0.161(18) -0.014(18) -0.029(19) 0.02(2)
C232 0.24(2) 0.28(2) 0.20(2) -0.002(19) -0.044(19) 0.008(19)
C277 0.153(11) 0.171(12) 0.109(10) -0.016(10) -0.081(9) -0.025(10)
C323 0.155(9) 0.200(10) 0.161(9) -0.034(9) -0.054(8) -0.035(9)
C273 0.148(12) 0.150(12) 0.115(13) 0.007(11) -0.068(12) -0.022(11)
C278 0.146(12) 0.175(13) 0.126(13) -0.028(11) -0.085(10) -0.030(11)
C274 0.145(12) 0.143(13) 0.131(12) -0.018(11) -0.066(10) -0.007(11)
C122 0.142(11) 0.232(14) 0.179(12) -0.097(11) -0.033(11) -0.065(11)
C346 0.136(10) 0.178(11) 0.168(11) -0.096(10) -0.049(9) 0.000(10)
C1 0.153(11) 0.170(11) 0.174(11) -0.098(10) -0.033(10) -0.005(10)
C348 0.124(10) 0.176(12) 0.196(11) -0.070(11) -0.044(10) 0.003(10)
C350 0.118(12) 0.233(14) 0.164(14) -0.093(13) -0.038(11) -0.022(12)
C1A 0.101(10) 0.226(14) 0.170(13) -0.087(12) -0.048(10) -0.058(11)
C1B 0.131(13) 0.218(14) 0.155(14) -0.088(12) -0.026(12) -0.056(12)
C351 0.112(11) 0.158(13) 0.135(13) -0.021(12) 0.001(11) -0.008(11)
C1C 0.097(11) 0.152(13) 0.127(13) -0.015(12) -0.014(11) -0.016(11)
C1D 0.093(10) 0.167(13) 0.130(13) -0.005(12) -0.014(12) 0.023(10)
C352 0.137(13) 0.164(14) 0.236(15) -0.037(13) -0.050(13) 0.008(12)
C1E 0.148(14) 0.169(13) 0.232(15) -0.026(13) -0.076(14) 0.006(13)
C1F 0.121(13) 0.154(13) 0.244(15) -0.043(13) -0.049(13) 0.038(12)
C353 0.139(12) 0.212(15) 0.223(17) -0.092(15) 0.004(15) 0.034(13)
C1G 0.096(11) 0.210(16) 0.188(15) -0.141(15) -0.004(12) 0.000(14)
C1H 0.062(12) 0.193(14) 0.218(19) -0.082(16) 0.026(14) 0.004(12)
C56A 0.079(10) 0.185(14) 0.128(12) 0.011(12) -0.009(10) -0.027(11)
C57A 0.114(12) 0.178(13) 0.118(11) -0.009(11) -0.003(11) -0.008(12)
C58A 0.111(12) 0.163(16) 0.079(11) -0.028(12) -0.004(10) 0.001(13)
C62A 0.108(11) 0.199(14) 0.087(13) -0.030(12) 0.001(11) 0.016(10)
C60A 0.085(11) 0.158(15) 0.111(11) -0.030(11) -0.033(10) -0.005(12)
C61A 0.104(12) 0.185(16) 0.084(13) -0.054(12) -0.009(12) 0.043(12)
C345 0.119(12) 0.200(19) 0.245(19) -0.134(16) -0.054(13) 0.006(14)
C1I 0.179(17) 0.221(18) 0.213(16) -0.158(15) -0.052(15) 0.021(15)
C1J 0.156(15) 0.194(14) 0.226(17) -0.163(13) -0.034(13) 0.025(12)
C5A 0.100(6) 0.134(6) 0.152(7) -0.084(6) -0.024(6) -0.013(6)
C6A 0.106(7) 0.136(6) 0.161(7) -0.079(6) -0.017(6) -0.011(6)
C4A 0.103(6) 0.140(6) 0.156(7) -0.084(6) -0.028(6) -0.005(5)
C3A 0.111(5) 0.146(6) 0.163(6) -0.088(5) -0.030(5) 0.001(5)
C8A 0.109(6) 0.139(6) 0.171(7) -0.085(6) -0.022(6) -0.009(5)
C7A 0.113(6) 0.138(6) 0.170(7) -0.082(6) -0.014(6) -0.008(5)
C9A 0.122(7) 0.140(7) 0.179(7) -0.083(6) -0.002(7) -0.007(6)
C2A 0.123(6) 0.159(7) 0.175(7) -0.087(6) -0.035(6) 0.003(6)
C10A 0.135(13) 0.155(12) 0.171(11) -0.081(10) -0.011(11) -0.001(11)
C12A 0.132(12) 0.161(11) 0.187(12) -0.056(10) 0.005(11) -0.017(10)
C11A 0.173(13) 0.156(12) 0.197(11) -0.101(11) -0.001(12) -0.024(11)
C349 0.141(10) 0.168(11) 0.162(10) -0.102(10) -0.033(9) -0.008(10)
C1M 0.129(10) 0.173(11) 0.188(11) -0.076(10) -0.046(9) -0.003(9)
C1N 0.137(10) 0.176(11) 0.185(11) -0.079(10) -0.046(10) 0.009(10)
C354 0.073(5) 0.162(7) 0.095(5) -0.060(6) -0.023(5) -0.008(5)
C1R 0.079(5) 0.168(8) 0.098(5) -0.059(6) -0.021(5) -0.004(6)
C1T 0.087(5) 0.173(7) 0.103(5) -0.053(6) -0.019(5) -0.001(5)
C1S 0.092(5) 0.171(7) 0.097(5) -0.052(6) -0.015(5) -0.002(6)
C1P 0.091(5) 0.167(7) 0.094(5) -0.055(5) -0.019(5) -0.007(5)
C1O 0.078(5) 0.161(7) 0.095(5) -0.056(5) -0.022(5) -0.009(5)
C1Q 0.101(6) 0.173(7) 0.098(6) -0.051(6) -0.015(6) -0.009(6)
C1U 0.112(12) 0.194(12) 0.098(11) -0.046(10) -0.012(10) -0.016(11)
C1V 0.098(11) 0.190(13) 0.122(10) -0.043(11) -0.013(10) 0.019(11)
C1W 0.092(6) 0.184(9) 0.117(6) -0.042(7) -0.017(6) 0.009(7)
C1X 0.114(11) 0.172(12) 0.113(10) -0.042(10) -0.014(11) -0.014(10)
C1Y 0.110(12) 0.187(13) 0.093(11) -0.038(11) -0.021(10) 0.002(11)
C1Z 0.103(11) 0.199(13) 0.126(11) -0.020(11) -0.031(10) 0.026(11)
C2B 0.079(11) 0.215(16) 0.143(14) -0.007(14) -0.036(12) 0.010(14)
C15A 0.129(6) 0.148(6) 0.079(6) -0.058(5) -0.022(5) -0.026(5)
C16A 0.137(5) 0.155(6) 0.090(5) -0.055(5) -0.010(5) -0.028(5)
C17A 0.142(6) 0.156(6) 0.094(6) -0.050(5) -0.005(5) -0.034(6)
C18A 0.147(6) 0.152(6) 0.098(6) -0.048(5) -0.010(5) -0.043(5)
C19A 0.135(6) 0.145(6) 0.084(6) -0.051(5) -0.019(5) -0.037(6)
C14A 0.127(6) 0.145(6) 0.078(5) -0.052(5) -0.027(5) -0.028(5)
C24A 0.145(6) 0.164(7) 0.097(7) -0.056(6) -0.004(6) -0.020(6)
C21A 0.158(12) 0.160(12) 0.105(10) -0.049(10) 0.001(10) -0.046(11)
C25A 0.163(11) 0.174(12) 0.110(12) -0.066(10) -0.008(11) -0.015(10)
C26A 0.150(11) 0.179(12) 0.119(12) -0.043(11) 0.010(11) -0.011(11)
C27A 0.148(13) 0.191(14) 0.094(15) -0.067(13) 0.006(14) 0.005(13)
C23A 0.206(15) 0.183(15) 0.134(14) -0.020(14) 0.001(14) -0.043(14)
C22A 0.190(13) 0.173(12) 0.115(12) -0.048(12) 0.047(12) -0.040(11)
C20A 0.170(7) 0.162(7) 0.112(7) -0.046(7) -0.001(6) -0.045(7)
C319 0.088(5) 0.118(6) 0.139(6) -0.038(6) -0.041(5) -0.014(5)
C1K 0.093(5) 0.118(6) 0.148(6) -0.035(5) -0.039(5) -0.017(5)
C1L 0.097(5) 0.127(5) 0.154(6) -0.034(5) -0.040(5) -0.022(5)
C2C 0.091(5) 0.129(6) 0.137(6) -0.041(6) -0.044(5) -0.018(5)
C2D 0.103(6) 0.136(6) 0.167(7) -0.036(6) -0.036(6) -0.025(5)
C2E 0.100(5) 0.133(6) 0.144(6) -0.037(6) -0.043(5) -0.025(5)
C2F 0.104(5) 0.139(6) 0.140(5) -0.041(5) -0.042(5) -0.022(5)
C2G 0.119(11) 0.129(11) 0.171(13) -0.046(11) -0.034(11) -0.045(10)
C2H 0.117(6) 0.155(7) 0.142(6) -0.047(6) -0.039(6) -0.022(6)
C2I 0.109(10) 0.150(11) 0.188(12) -0.025(10) -0.021(10) -0.044(10)
C2J 0.143(10) 0.182(10) 0.155(10) -0.034(10) -0.036(9) -0.036(10)
C2K 0.105(13) 0.197(14) 0.151(14) -0.039(13) -0.043(12) -0.023(13)
C2L 0.103(10) 0.154(11) 0.184(12) -0.037(11) -0.040(10) -0.023(10)
C2M 0.128(10) 0.185(11) 0.136(10) -0.046(10) -0.055(10) -0.029(10)
C2R 0.106(6) 0.124(6) 0.117(6) -0.061(5) -0.027(5) -0.010(5)
C320 0.109(6) 0.123(6) 0.113(6) -0.063(5) -0.029(5) -0.009(5)
C2O 0.117(6) 0.128(6) 0.114(6) -0.061(5) -0.027(5) -0.006(5)
C2N 0.123(5) 0.132(5) 0.115(5) -0.056(5) -0.025(5) -0.005(5)
C2Q 0.118(6) 0.131(6) 0.121(6) -0.056(5) -0.023(5) -0.002(5)
C2P 0.110(5) 0.128(5) 0.122(5) -0.058(5) -0.024(5) -0.008(4)
C2S 0.109(6) 0.132(6) 0.127(6) -0.057(6) -0.025(6) -0.012(5)
C2T 0.137(7) 0.138(7) 0.112(6) -0.054(6) -0.024(6) -0.006(6)
C2U 0.111(12) 0.136(11) 0.128(12) -0.059(11) -0.023(11) -0.013(11)
C2V 0.101(12) 0.140(13) 0.126(11) -0.068(11) -0.037(10) -0.009(11)
C2W 0.150(15) 0.149(15) 0.102(13) -0.044(13) -0.013(13) -0.008(13)
C2X 0.116(11) 0.138(13) 0.139(13) -0.057(11) -0.026(11) -0.014(11)
C2Y 0.154(12) 0.142(11) 0.120(10) -0.058(10) -0.026(10) -0.002(11)
C2Z 0.149(11) 0.149(12) 0.109(10) -0.043(11) -0.012(10) 0.008(10)

loop_
_atom_type_symbol
_atom_type_description
_atom_type_scat_dispersion_real
_atom_type_scat_dispersion_imag
_atom_type_scat_source
C C 0.0181 0.0091 'International Tables Vol C Tables 4.2.6.8 and 6.1.1.4'
H H 0.0000 0.0000 'International Tables Vol C Tables 4.2.6.8 and 6.1.1.4'
Cl Cl 0.3639 0.7018 'International Tables Vol C Tables 4.2.6.8 and 6.1.1.4'
N N 0.0311 0.0180 'International Tables Vol C Tables 4.2.6.8 and 6.1.1.4'

loop_
_geom_angle_atom_site_label_1
_geom_angle_atom_site_label_2
_geom_angle_atom_site_label_3
_geom_angle
_geom_angle_site_symmetry_1
_geom_angle_site_symmetry_3
_geom_angle_publ_flag
C36 C37 C38 118.8(9) . . ?
C66 C37 C36 122.0(8) . . ?
C66 C37 C38 119.2(8) . . ?
C71 C72 C73 122.1(10) . . ?
C279 C72 C71 125.3(9) . . ?
C279 C72 C73 111.7(9) . . ?
C71 C70 C69 119.4(9) . . ?
C71 C70 C79 123.2(9) . . ?
C69 C70 C79 117.3(9) . . ?
C72 C71 C70 116.9(9) . . ?
C72 C71 C282 117.8(9) . . ?
C70 C71 C282 125.1(9) . . ?
C30 C31 C42 117.8(9) . . ?
C32 C31 C30 118.1(9) . . ?
C32 C31 C42 122.9(9) . . ?
C74 C73 C72 122.1(9) . . ?
C260 C73 C72 110.4(10) . . ?
C260 C73 C74 127.2(9) . . ?
C37 C36 C69 116.5(9) . . ?
C35 C36 C37 120.9(8) . . ?
C35 C36 C69 122.6(8) . . ?
C71 C282 C281 117.6(8) . . ?
C71 C282 C35 114.7(9) . . ?
C281 C282 C35 127.7(8) . . ?
C64 C65 C66 121.3(9) . . ?
C85 C65 C64 120.4(8) . . ?
C85 C65 C66 118.3(8) . . ?
C174 C173 C172 112.8(10) . . ?
C174 C173 C178 128.1(11) . . ?
C178 C173 C172 118.9(11) . . ?
C31 C30 C29 121.5(10) . . ?
C330 C30 C31 124.6(10) . . ?
C330 C30 C29 112.5(9) . . ?
C148 C147 H147 118.6 . . ?
C146 C147 H147 118.6 . . ?
C146 C147 C148 122.8(9) . . ?
C41 C40 C47 118.9(8) . . ?
C41 C40 C39 117.1(9) . . ?
C47 C40 C39 123.6(9) . . ?
C153 C152 C151 121.3(11) . . ?
C153 C152 C157 119.4(11) . . ?
C157 C152 C151 119.2(11) . . ?
C68 C67 C83 120.8(9) . . ?
C68 C67 C66 120.3(9) . . ?
C83 C67 C66 118.9(8) . . ?
C282 C281 C283 125.9(8) . . ?
C280 C281 C282 119.6(8) . . ?
C280 C281 C283 114.1(9) . . ?
C31 C32 C33 115.6(8) . . ?
C31 C32 C328 118.4(9) . . ?
C328 C32 C33 126.0(9) . . ?
C40 C41 C42 121.6(9) . . ?
C40 C41 C44 116.5(9) . . ?
C44 C41 C42 121.2(9) . . ?
C37 C38 C39 120.5(9) . . ?
C43 C38 C37 118.8(8) . . ?
C43 C38 C39 120.5(8) . . ?
C72 C279 C280 117.0(8) . . ?
C72 C279 C261 108.8(8) . . ?
C280 C279 C261 133.7(9) . . ?
C31 C42 C41 119.7(8) . . ?
C43 C42 C31 119.4(9) . . ?
C43 C42 C41 120.5(9) . . ?
C95 C96 C97 122.3(10) . . ?
C95 C96 C128 126.7(11) . . ?
C97 C96 C128 111.0(10) . . ?
C332 C331 C328 120.5(10) . . ?
C336 C331 C332 120.5(10) . . ?
C336 C331 C328 118.5(10) . . ?
C80 C81 H81 118.7 . . ?
C80 C81 C82 122.5(9) . . ?
C82 C81 H81 118.7 . . ?
C284 C285 C293 120.9(10) . . ?
C286 C285 C284 118.3(9) . . ?
C286 C285 C293 120.9(9) . . ?
C97 C92 C93 116.1(10) . . ?
C91 C92 C93 124.9(9) . . ?
C91 C92 C97 119.0(9) . . ?
C65 C64 C149 116.8(9) . . ?
C65 C64 C39 117.1(8) . . ?
C39 C64 C149 126.1(8) . . ?
C73 C74 C75 117.6(9) . . ?
C73 C74 C79 117.3(9) . . ?
C75 C74 C79 124.5(10) . . ?
C96 C95 C94 116.9(10) . . ?
C96 C95 C145 118.7(9) . . ?
C145 C95 C94 124.3(9) . . ?
C33 C34 C35 119.6(9) . . ?
C33 C34 C43 122.6(8) . . ?
C43 C34 C35 117.4(9) . . ?
C15 C14 C13 121.3(12) . . ?
C15 C14 C19 118.9(12) . . ?
C19 C14 C13 118.1(12) . . ?
C36 C35 C282 117.5(8) . . ?
C36 C35 C34 118.5(9) . . ?
C34 C35 C282 123.8(9) . . ?
C284 C283 C281 119.1(9) . . ?
C288 C283 C281 122.0(9) . . ?
C288 C283 C284 118.9(8) . . ?
C147 C148 C149 126.1(8) . . ?
C94 C148 C147 116.5(9) . . ?
C94 C148 C149 117.4(9) . . ?
C149 C87 C88 121.3(8) . . ?
C86 C87 C88 119.2(10) . . ?
C86 C87 C149 119.4(9) . . ?
C70 C69 C36 117.7(9) . . ?
C70 C69 C68 120.4(9) . . ?
C68 C69 C36 121.9(9) . . ?
C74 C75 C76 115.3(9) . . ?
C74 C75 C258 117.3(10) . . ?
C76 C75 C258 127.1(9) . . ?
C285 C284 C283 121.1(9) . . ?
C285 C284 H284 119.4 . . ?
C283 C284 H284 119.4 . . ?
C281 C280 H280 119.0 . . ?
C279 C280 C281 121.9(9) . . ?
C279 C280 H280 119.0 . . ?
C171 C172 C173 123.9(10) . . ?
C212 C172 C173 111.0(11) . . ?
C212 C172 C171 124.8(11) . . ?
C263 C262 C261 117.6(9) . . ?
C267 C262 C261 121.8(9) . . ?
C267 C262 C263 120.0(9) . . ?
C67 C68 C69 119.6(9) . . ?
C67 C68 C80 119.2(9) . . ?
C69 C68 C80 121.3(8) . . ?
C97 C98 C99 108.2(9) . . ?
C150 C98 C97 115.1(9) . . ?
C150 C98 C99 136.3(9) . . ?
C262 C261 C279 113.5(8) . . ?
C262 C261 C260 108.9(7) . . ?
C262 C261 C297 117.4(8) . . ?
C260 C261 C279 98.0(7) . . ?
C297 C261 C279 107.7(7) . . ?
C297 C261 C260 109.6(8) . . ?
C70 C79 C74 118.2(10) . . ?
C78 C79 C70 124.9(9) . . ?
C78 C79 C74 116.7(9) . . ?
C260 C259 H259 119.4 . . ?
C258 C259 H259 119.4 . . ?
C258 C259 C260 121.3(9) . . ?
C67 C83 C82 119.9(9) . . ?
C84 C83 C67 122.4(9) . . ?
C84 C83 C82 117.7(9) . . ?
C89 C88 C87 123.2(9) . . ?
C93 C88 C87 118.9(10) . . ?
C93 C88 C89 117.9(9) . . ?
C173 C174 C175 116.1(10) . . ?
C173 C174 C197 106.5(10) . . ?
C175 C174 C197 136.8(11) . . ?
C173 C178 C179 120.2(10) . . ?
C177 C178 C173 114.8(11) . . ?
C177 C178 C179 124.9(10) . . ?
C47 C46 H46 118.4 . . ?
C47 C46 C45 123.3(9) . . ?
C45 C46 H46 118.4 . . ?
C167 C168 C169 118.7(9) . . ?
C167 C168 C82 115.8(9) . . ?
C82 C168 C169 125.5(9) . . ?
C148 C149 C64 123.5(9) . . ?
C87 C149 C64 117.3(8) . . ?
C87 C149 C148 119.2(8) . . ?
C288 C287 C289 120.7(10) . . ?
C288 C287 C286 118.0(9) . . ?
C286 C287 C289 121.3(10) . . ?
C32 C33 H33 119.6 . . ?
C34 C33 C32 120.8(8) . . ?
C34 C33 H33 119.6 . . ?
C178 C177 C182 115.6(10) . . ?
C178 C177 C176 119.8(9) . . ?
C176 C177 C182 124.5(10) . . ?
C214 C215 C216 127.0(11) . . ?
C171 C215 C214 118.0(11) . . ?
C171 C215 C216 114.8(10) . . ?
C262 C263 H263 120.6 . . ?
C264 C263 C262 118.8(9) . . ?
C264 C263 H263 120.6 . . ?
C37 C66 C65 119.8(9) . . ?
C37 C66 C67 119.7(9) . . ?
C67 C66 C65 120.4(9) . . ?
C50 C49 C48 119.4(9) . . ?
C54 C49 C48 120.5(8) . . ?
C54 C49 C50 120.0(9) . . ?
C73 C260 C261 111.0(8) . . ?
C73 C260 C259 115.4(10) . . ?
C259 C260 C261 133.3(9) . . ?
C152 C151 C91 122.9(9) . . ?
C150 C151 C152 121.0(9) . . ?
C150 C151 C91 116.1(10) . . ?
C331 C332 H332 119.9 . . ?
C331 C332 C333 120.3(10) . . ?
C333 C332 H332 119.9 . . ?
C40 C47 H47 119.4 . . ?
C46 C47 C40 121.3(9) . . ?
C46 C47 H47 119.4 . . ?
C334 C335 C336 117.6(10) . . ?
C334 C335 C337 122.3(11) . . ?
C336 C335 C337 120.0(11) . . ?
C38 C39 C40 119.1(8) . . ?
C38 C39 C64 119.1(8) . . ?
C64 C39 C40 121.2(8) . . ?
C65 C85 C84 121.7(9) . . ?
C86 C85 C65 117.6(8) . . ?
C86 C85 C84 120.5(10) . . ?
C283 C288 H288 119.4 . . ?
C287 C288 C283 121.2(9) . . ?
C287 C288 H288 119.4 . . ?
C46 C45 C48 127.1(10) . . ?
C44 C45 C46 113.8(9) . . ?
C44 C45 C48 118.4(9) . . ?
C88 C89 H89 117.9 . . ?
C90 C89 C88 124.2(9) . . ?
C90 C89 H89 117.9 . . ?
C262 C267 H267 119.7 . . ?
C266 C267 C262 120.5(9) . . ?
C266 C267 H267 119.7 . . ?
C76 C77 H77 118.4 . . ?
C76 C77 C78 123.1(9) . . ?
C78 C77 H77 118.4 . . ?
C132 C131 C130 122.5(10) . . ?
C136 C131 C130 119.2(9) . . ?
C136 C131 C132 118.0(10) . . ?
C45 C44 C41 125.9(9) . . ?
C29 C44 C41 116.9(9) . . ?
C29 C44 C45 116.8(9) . . ?
C14 C13 C330 103.1(9) . . ?
C14 C13 C28 110.3(9) . . ?
C5 C13 C14 114(3) . . ?
C5 C13 C330 117.0(14) . . ?
C5 C13 C28 111(3) . . ?
C28 C13 C330 100.8(7) . . ?
C5A C13 C330 112.4(14) . . ?
C5A C13 C28 114(3) . . ?
C5A C13 C14A 115(3) . . ?
C14A C13 C330 101.6(6) . . ?
C14A C13 C28 111.2(10) . . ?
C298 C299 C307 123.3(11) . . ?
C300 C299 C298 115.7(11) . . ?
C300 C299 C307 120.9(11) . . ?
C148 C94 C95 118.5(10) . . ?
C148 C94 C93 122.0(9) . . ?
C93 C94 C95 119.5(9) . . ?
C312 C311 C258 122.4(13) . . ?
C312 C311 C316 118.8(12) . . ?
C316 C311 C258 118.8(12) . . ?
C88 C93 C92 117.7(10) . . ?
C88 C93 C94 120.2(9) . . ?
C94 C93 C92 122.1(9) . . ?
C152 C153 H153 118.9 . . ?
C154 C153 C152 122.2(11) . . ?
C154 C153 H153 118.9 . . ?
C95 C145 C130 117.0(9) . . ?
C95 C145 C146 115.3(9) . . ?
C146 C145 C130 127.6(10) . . ?
C44 C29 C30 122.6(10) . . ?
C44 C29 C28 126.8(10) . . ?
C28 C29 C30 109.2(10) . . ?
C302 C301 C303 120.0(12) . . ?
C300 C301 C302 116.7(10) . . ?
C300 C301 C303 123.4(12) . . ?
C184 C183 C176 117.9(11) . . ?
C184 C183 C188 117.8(12) . . ?
C188 C183 C176 123.4(12) . . ?
C299 C298 H298 118.8 . . ?
C297 C298 C299 122.4(10) . . ?
C297 C298 H298 118.8 . . ?
C89 C90 H90 120.9 . . ?
C89 C90 C91 118.3(9) . . ?
C91 C90 H90 120.9 . . ?
C92 C97 C96 123.0(10) . . ?
C92 C97 C98 126.0(11) . . ?
C98 C97 C96 110.9(10) . . ?
C168 C167 C180 119.3(9) . . ?
C166 C167 C168 120.8(10) . . ?
C166 C167 C180 119.8(10) . . ?
C45 C48 C49 117.7(9) . . ?
C63 C48 C49 120.6(8) . . ?
C63 C48 C45 121.7(9) . . ?
C75 C76 H76 119.7 . . ?
C77 C76 C75 120.7(9) . . ?
C77 C76 H76 119.7 . . ?
C263 C264 C272 121.3(9) . . ?
C265 C264 C263 119.1(9) . . ?
C265 C264 C272 119.5(10) . . ?
C215 C214 C218 121.5(9) . . ?
C213 C214 C215 118.9(10) . . ?
C213 C214 C218 119.5(8) . . ?
C38 C43 C34 122.7(9) . . ?
C42 C43 C38 119.6(8) . . ?
C42 C43 C34 117.6(9) . . ?
C174 C175 H175 119.4 . . ?
C174 C175 C176 121.1(10) . . ?
C176 C175 H175 119.4 . . ?
C168 C169 C217 121.8(10) . . ?
C170 C169 C168 120.0(9) . . ?
C170 C169 C217 118.0(9) . . ?
C83 C84 C85 117.7(10) . . ?
C166 C84 C83 120.9(9) . . ?
C166 C84 C85 121.3(9) . . ?
C54 C53 C55 122.0(9) . . ?
C52 C53 C55 119.5(9) . . ?
C52 C53 C54 118.4(9) . . ?
C79 C78 C77 119.5(9) . . ?
C79 C78 C80 118.5(9) . . ?
C77 C78 C80 121.7(10) . . ?
C100 C99 C98 105.8(12) . . ?
C100 C99 C128 114.1(10) . . ?
C100 C99 C114 110.9(9) . . ?
C128 C99 C98 101.4(8) . . ?
C128 C99 C114 110.5(8) . . ?
C114 C99 C98 113.9(8) . . ?
C354 C99 C98 109.6(17) . . ?
C354 C99 C128 107.5(12) . . ?
C354 C99 C114 113.2(12) . . ?
C215 C216 H216 118.8 . . ?
C217 C216 C215 122.5(10) . . ?
C217 C216 H216 118.8 . . ?
C130 C129 H129 118.8 . . ?
C128 C129 H129 118.8 . . ?
C128 C129 C130 122.5(9) . . ?
C174 C197 C244 111.9(8) . . ?
C174 C197 C212 103.7(8) . . ?
C198 C197 C174 112.8(8) . . ?
C198 C197 C244 110.6(8) . . ?
C198 C197 C212 113.9(9) . . ?
C212 C197 C244 103.4(8) . . ?
C14 C15 H15 119.6 . . ?
C16 C15 C14 120.8(13) . . ?
C16 C15 H15 119.6 . . ?
C50 C51 C52 118.4(8) . . ?
C50 C51 C59 119.2(9) . . ?
C52 C51 C59 122.2(10) . . ?
C92 C91 C151 119.2(9) . . ?
C92 C91 C90 116.8(9) . . ?
C90 C91 C151 123.9(10) . . ?
C301 C302 H302 119.6 . . ?
C297 C302 C301 120.7(10) . . ?
C297 C302 H302 119.6 . . ?
C172 C171 C215 119.7(10) . . ?
C172 C171 C170 116.7(10) . . ?
C215 C171 C170 123.6(11) . . ?
C169 C170 C171 119.6(10) . . ?
C169 C170 C179 121.2(9) . . ?
C179 C170 C171 119.1(10) . . ?
C267 C266 C265 118.8(9) . . ?
C267 C266 C268 120.7(10) . . ?
C265 C266 C268 120.4(10) . . ?
C48 C63 H63 119.6 . . ?
C28 C63 C48 120.9(9) . . ?
C28 C63 H63 119.6 . . ?
C136 C135 C134 119.0(10) . . ?
C136 C135 C137 121.8(10) . . ?
C134 C135 C137 119.2(11) . . ?
C335 C334 H334 117.9 . . ?
C335 C334 C333 124.2(10) . . ?
C333 C334 H334 117.9 . . ?
C145 C130 C131 122.4(10) . . ?
C129 C130 C131 116.9(9) . . ?
C129 C130 C145 120.7(9) . . ?
C287 C289 C290 109.0(9) . . ?
C287 C289 C292 113.8(9) . . ?
C287 C289 C291 109.2(8) . . ?
C290 C289 C292 108.6(8) . . ?
C290 C289 C291 110.3(9) . . ?
C292 C289 C291 105.9(9) . . ?
C81 C80 C68 118.9(8) . . ?
C81 C80 C78 123.5(9) . . ?
C68 C80 C78 117.4(9) . . ?
C298 C297 C261 117.8(9) . . ?
C298 C297 C302 119.1(10) . . ?
C302 C297 C261 123.0(10) . . ?
C198 C203 H203 116.4 . . ?
C202 C203 H203 116.4 . . ?
C202 C203 C198 127.3(11) . . ?
C53 C55 C57 108.5(11) . . ?
C53 C55 C57A 108.6(12) . . ?
C53 C55 C58A 111.5(12) . . ?
C56 C55 C53 112.4(12) . . ?
C56 C55 C58 110.9(14) . . ?
C56 C55 C57 109.9(14) . . ?
C58 C55 C53 114.6(11) . . ?
C58 C55 C57 99.7(13) . . ?
C56A C55 C53 114.3(13) . . ?
C56A C55 C57A 106.3(16) . . ?
C56A C55 C58A 115.2(17) . . ?
C58A C55 C57A 99.5(15) . . ?
C131 C132 H132 118.7 . . ?
C133 C132 C131 122.6(10) . . ?
C133 C132 H132 118.7 . . ?
C49 C50 H50 120.1 . . ?
C51 C50 C49 119.8(9) . . ?
C51 C50 H50 120.1 . . ?
C179 C180 C167 119.9(10) . . ?
C179 C180 C181 116.5(11) . . ?
C181 C180 C167 123.5(9) . . ?
C101 C100 C99 121.4(12) . . ?
C101 C100 C105 119.4(12) . . ?
C105 C100 C99 118.9(12) . . ?
C285 C286 C287 122.5(9) . . ?
C285 C286 H286 118.7 . . ?
C287 C286 H286 118.7 . . ?
C75 C258 C311 118.9(12) . . ?
C75 C258 C319 112.7(8) . . ?
C259 C258 C75 121.1(9) . . ?
C259 C258 C311 119.8(11) . . ?
C259 C258 C319 125.9(8) . . ?
C30 C330 C13 107.8(8) . . ?
C30 C330 C329 118.6(9) . . ?
C329 C330 C13 132.0(9) . . ?
C6 C5 C13 122.6(16) . . ?
C6 C5 C4 118.5(16) . . ?
C4 C5 C13 118.9(16) . . ?
C203 C198 C197 124.1(10) . . ?
C203 C198 C199 114.9(10) . . ?
C199 C198 C197 120.9(10) . . ?
C114 C115 H115 119.6 . . ?
C114 C115 C116 120.9(10) . . ?
C116 C115 H115 119.6 . . ?
C198 C199 H199 119.5 . . ?
C200 C199 C198 120.9(11) . . ?
C200 C199 H199 119.5 . . ?
C330 C329 H329 120.7 . . ?
C330 C329 C328 118.7(9) . . ?
C328 C329 H329 120.7 . . ?
C178 C179 C170 121.0(9) . . ?
C180 C179 C178 119.5(10) . . ?
C180 C179 C170 119.4(10) . . ?
C81 C82 C83 117.8(9) . . ?
C81 C82 C168 120.7(9) . . ?
C83 C82 C168 121.3(9) . . ?
C131 C136 C135 120.6(9) . . ?
C131 C136 H136 119.7 . . ?
C135 C136 H136 119.7 . . ?
C98 C150 C151 124.6(9) . . ?
C98 C150 H150 117.7 . . ?
C151 C150 H150 117.7 . . ?
C100 C101 H101 118.9 . . ?
C100 C101 C102 122.1(13) . . ?
C102 C101 H101 118.9 . . ?
C311 C312 H312 119.0 . . ?
C311 C312 C313 121.9(14) . . ?
C313 C312 H312 119.0 . . ?
C152 C157 H157 119.8 . . ?
C156 C157 C152 120.3(12) . . ?
C156 C157 H157 119.8 . . ?
C331 C336 C335 121.1(11) . . ?
C331 C336 H336 119.4 . . ?
C335 C336 H336 119.4 . . ?
C147 C146 C145 121.9(9) . . ?
C147 C146 H146 119.0 . . ?
C145 C146 H146 119.0 . . ?
C285 C293 C294 108.4(7) . . ?
C285 C293 C295 112.6(9) . . ?
C296 C293 C285 110.5(8) . . ?
C296 C293 C294 109.3(9) . . ?
C296 C293 C295 108.8(8) . . ?
C295 C293 C294 107.2(8) . . ?
C49 C54 C53 121.2(9) . . ?
C49 C54 H54 119.4 . . ?
C53 C54 H54 119.4 . . ?
C32 C328 C331 123.0(9) . . ?
C329 C328 C32 121.5(9) . . ?
C329 C328 C331 114.8(9) . . ?
C299 C300 C301 125.2(11) . . ?
C299 C300 H300 117.4 . . ?
C301 C300 H300 117.4 . . ?
C180 C181 H181 118.1 . . ?
C182 C181 C180 123.7(10) . . ?
C182 C181 H181 118.1 . . ?
C264 C265 C266 122.7(9) . . ?
C264 C265 H265 118.7 . . ?
C266 C265 H265 118.7 . . ?
C153 C154 C155 118.5(11) . . ?
C153 C154 C162 123.3(13) . . ?
C155 C154 C162 118.2(14) . . ?
C53 C52 C51 122.2(9) . . ?
C53 C52 H52 118.9 . . ?
C51 C52 H52 118.9 . . ?
C177 C182 H182 120.1 . . ?
C181 C182 C177 119.7(10) . . ?
C181 C182 H182 120.1 . . ?
C214 C213 H213 118.1 . . ?
C214 C213 C212 123.8(10) . . ?
C212 C213 H213 118.1 . . ?
C245 C246 C247 117.5(11) . . ?
C245 C246 C254 122.2(11) . . ?
C247 C246 C254 120.2(12) . . ?
C29 C28 C13 109.5(9) . . ?
C63 C28 C13 134.7(9) . . ?
C63 C28 C29 115.4(10) . . ?
C276 C272 C264 111.8(11) . . ?
C276 C272 C275 112.4(15) . . ?
C276 C272 C277 108.0(13) . . ?
C275 C272 C264 107.6(10) . . ?
C275 C272 C277 109.8(13) . . ?
C277 C272 C264 107.1(10) . . ?
C273 C272 C264 118.3(13) . . ?
C273 C272 C278 121.8(16) . . ?
C273 C272 C274 99.4(18) . . ?
C278 C272 C264 110.9(12) . . ?
C278 C272 C274 94.3(16) . . ?
C274 C272 C264 106.8(11) . . ?
C269 C268 C266 109.5(9) . . ?
C271 C268 C266 112.0(9) . . ?
C271 C268 C269 109.1(11) . . ?
C271 C268 C270 111.7(11) . . ?
C270 C268 C266 108.5(9) . . ?
C270 C268 C269 105.9(10) . . ?
C332 C333 C341 119.9(12) . . ?
C334 C333 C332 116.2(11) . . ?
C334 C333 C341 123.8(11) . . ?
C133 C141 C142 113.0(9) . . ?
C133 C141 C143 107.5(9) . . ?
C142 C141 C143 106.8(9) . . ?
C144 C141 C133 109.9(9) . . ?
C144 C141 C142 109.6(9) . . ?
C144 C141 C143 110.0(9) . . ?
C246 C245 H245 120.0 . . ?
C244 C245 C246 120.1(10) . . ?
C244 C245 H245 120.0 . . ?
C114 C119 H119 119.7 . . ?
C114 C119 C118 120.6(11) . . ?
C118 C119 H119 119.7 . . ?
C116 C117 H117 118.6 . . ?
C118 C117 H117 118.6 . . ?
C118 C117 C116 122.8(10) . . ?
C157 C156 C155 118.5(12) . . ?
C157 C156 C158 120.3(14) . . ?
C155 C156 C158 121.3(14) . . ?
C335 C337 C338 108.6(9) . . ?
C340 C337 C335 114.0(10) . . ?
C340 C337 C338 108.0(9) . . ?
C340 C337 C339 107.4(10) . . ?
C339 C337 C335 112.6(10) . . ?
C339 C337 C338 105.8(10) . . ?
C96 C128 C99 108.3(10) . . ?
C96 C128 C129 114.1(10) . . ?
C129 C128 C99 137.6(9) . . ?
C169 C217 H217 119.5 . . ?
C216 C217 C169 120.9(9) . . ?
C216 C217 H217 119.5 . . ?
C184 C185 C193 118.7(11) . . ?
C186 C185 C184 116.0(12) . . ?
C186 C185 C193 125.1(12) . . ?
C183 C184 C185 123.1(12) . . ?
C183 C184 H184 118.5 . . ?
C185 C184 H184 118.5 . . ?
C186 C187 C188 118.3(12) . . ?
C186 C187 C189 122.1(12) . . ?
C188 C187 C189 119.3(12) . . ?
C132 C133 C141 121.3(11) . . ?
C134 C133 C132 118.6(10) . . ?
C134 C133 C141 120.0(11) . . ?
C185 C186 C187 123.5(13) . . ?
C185 C186 H186 118.2 . . ?
C187 C186 H186 118.2 . . ?
C333 C341 C344 107.4(10) . . ?
C342 C341 C333 113.9(10) . . ?
C342 C341 C344 108.4(10) . . ?
C342 C341 C343 108.9(11) . . ?
C343 C341 C333 109.6(10) . . ?
C343 C341 C344 108.5(10) . . ?
C199 C200 C208 116.0(13) . . ?
C201 C200 C199 117.2(11) . . ?
C201 C200 C208 126.6(13) . . ?
C177 C176 C183 121.9(11) . . ?
C177 C176 C320 116.6(8) . . ?
C175 C176 C177 119.8(9) . . ?
C175 C176 C183 118.1(12) . . ?
C175 C176 C320 123.4(9) . . ?
C5 C6 H6 117.4 . . ?
C7 C6 C5 125(2) . . ?
C7 C6 H6 117.4 . . ?
C115 C114 C99 121.1(10) . . ?
C115 C114 C119 121.9(10) . . ?
C119 C114 C99 117.0(11) . . ?
C87 C86 H86 118.9 . . ?
C85 C86 C87 122.1(10) . . ?
C85 C86 H86 118.9 . . ?
C247 C248 C250 122.7(12) . . ?
C249 C248 C247 117.6(10) . . ?
C249 C248 C250 119.6(12) . . ?
C183 C188 H188 119.6 . . ?
C187 C188 C183 120.9(12) . . ?
C187 C188 H188 119.6 . . ?
C115 C116 C124 120.1(12) . . ?
C117 C116 C115 116.6(11) . . ?
C117 C116 C124 123.3(12) . . ?
C5 C4 H4 121.2 . . ?
C5 C4 C3 117.6(16) . . ?
C3 C4 H4 121.2 . . ?
C203 C202 C204 122.0(11) . . ?
C201 C202 C203 115.0(11) . . ?
C201 C202 C204 123.0(12) . . ?
C135 C134 H134 119.4 . . ?
C133 C134 C135 121.3(10) . . ?
C133 C134 H134 119.4 . . ?
C187 C189 C191 108.3(11) . . ?
C190 C189 C187 108.3(12) . . ?
C190 C189 C191 107.6(12) . . ?
C192 C189 C187 113.9(12) . . ?
C192 C189 C190 108.2(12) . . ?
C192 C189 C191 110.3(13) . . ?
C135 C137 C140 108.8(9) . . ?
C138 C137 C135 115.8(10) . . ?
C138 C137 C140 110.8(10) . . ?
C138 C137 C139 107.2(10) . . ?
C139 C137 C135 108.3(9) . . ?
C139 C137 C140 105.4(10) . . ?
C301 C303 C304 109.0(10) . . ?
C301 C303 C305 112.9(13) . . ?
C301 C303 C351 107.9(14) . . ?
C301 C303 C1C 113.7(13) . . ?
C301 C303 C1D 110.6(15) . . ?
C306 C303 C301 109.7(12) . . ?
C306 C303 C304 108.8(15) . . ?
C306 C303 C305 113.4(14) . . ?
C305 C303 C304 102.7(12) . . ?
C1C C303 C351 98.7(18) . . ?
C1C C303 C1D 117.6(19) . . ?
C1D C303 C351 107.1(17) . . ?
C51 C59 C60 115.4(13) . . ?
C51 C59 C62 108.6(12) . . ?
C51 C59 C61 111.3(11) . . ?
C51 C59 C62A 117.7(15) . . ?
C51 C59 C60A 114.9(15) . . ?
C51 C59 C61A 104.1(12) . . ?
C60 C59 C61 111.8(15) . . ?
C62 C59 C60 105.3(14) . . ?
C62 C59 C61 103.4(13) . . ?
C62A C59 C60A 109.1(16) . . ?
C62A C59 C61A 102.3(15) . . ?
C60A C59 C61A 107.4(16) . . ?
C14 C19 H19 119.8 . . ?
C18 C19 C14 120.4(13) . . ?
C18 C19 H19 119.8 . . ?
C245 C244 C197 121.7(10) . . ?
C245 C244 C249 121.5(10) . . ?
C249 C244 C197 116.7(10) . . ?
C312 C313 C324 121.4(13) . . ?
C314 C313 C312 117.2(13) . . ?
C314 C313 C324 121.4(12) . . ?
C246 C247 C248 123.5(10) . . ?
C246 C247 H247 118.2 . . ?
C248 C247 H247 118.2 . . ?
C172 C212 C197 105.8(10) . . ?
C172 C212 C213 114.6(11) . . ?
C213 C212 C197 139.4(10) . . ?
C202 C204 C207 107.9(9) . . ?
C202 C204 C205 110.0(9) . . ?
C207 C204 C205 109.6(10) . . ?
C206 C204 C202 112.5(11) . . ?
C206 C204 C207 107.4(9) . . ?
C206 C204 C205 109.3(10) . . ?
C119 C118 C120 118.4(12) . . ?
C117 C118 C119 117.3(10) . . ?
C117 C118 C120 124.3(11) . . ?
C154 C155 C156 121.0(12) . . ?
C154 C155 H155 119.5 . . ?
C156 C155 H155 119.5 . . ?
C248 C249 C244 119.4(10) . . ?
C248 C249 H249 120.3 . . ?
C244 C249 H249 120.3 . . ?
C4 C3 C2 117.4(16) . . ?
C8 C3 C4 116.5(16) . . ?
C8 C3 C2 126.1(17) . . ?
C167 C166 H166 119.4 . . ?
C84 C166 C167 121.3(9) . . ?
C84 C166 H166 119.4 . . ?
C309 C307 C299 109.5(10) . . ?
C310 C307 C299 110.4(10) . . ?
C310 C307 C309 109.3(11) . . ?
C310 C307 C308 112.1(12) . . ?
C308 C307 C299 109.0(11) . . ?
C308 C307 C309 106.6(10) . . ?
C101 C102 C110 119.0(12) . . ?
C101 C102 C103 117.8(12) . . ?
C103 C102 C110 123.3(12) . . ?
C3 C8 H8 116.9 . . ?
C7 C8 C3 126.2(19) . . ?
C7 C8 H8 116.9 . . ?
C293 C294 H29A 109.5 . . ?
C293 C294 H29B 109.5 . . ?
C293 C294 H29C 109.5 . . ?
H29A C294 H29B 109.5 . . ?
H29A C294 H29C 109.5 . . ?
H29B C294 H29C 109.5 . . ?
C289 C290 H29D 109.5 . . ?
C289 C290 H29E 109.5 . . ?
C289 C290 H29F 109.5 . . ?
H29D C290 H29E 109.5 . . ?
H29D C290 H29F 109.5 . . ?
H29E C290 H29F 109.5 . . ?
C289 C292 H29G 109.5 . . ?
C289 C292 H29H 109.5 . . ?
C289 C292 H29I 109.5 . . ?
H29G C292 H29H 109.5 . . ?
H29G C292 H29I 109.5 . . ?
H29H C292 H29I 109.5 . . ?
C141 C142 H14A 109.5 . . ?
C141 C142 H14B 109.5 . . ?
C141 C142 H14C 109.5 . . ?
H14A C142 H14B 109.5 . . ?
H14A C142 H14C 109.5 . . ?
H14B C142 H14C 109.5 . . ?
C311 C316 H316 119.5 . . ?
C315 C316 C311 120.9(13) . . ?
C315 C316 H316 119.5 . . ?
C102 C110 C111 110.8(14) . . ?
C102 C110 C113 108.4(13) . . ?
C111 C110 C113 107.6(13) . . ?
C112 C110 C102 116.9(12) . . ?
C112 C110 C111 105.6(14) . . ?
C112 C110 C113 107.2(14) . . ?
C15 C16 C24 121.5(13) . . ?
C15 C16 C17 118.3(13) . . ?
C17 C16 C24 119.9(13) . . ?
C6 C7 C9 109.5(17) . . ?
C8 C7 C6 115(2) . . ?
C8 C7 C9 134.7(19) . . ?
C246 C254 C255 109.0(10) . . ?
C246 C254 C257 111.3(10) . . ?
C246 C254 C256 110.8(10) . . ?
C255 C254 C256 109.2(10) . . ?
C257 C254 C255 107.0(11) . . ?
C257 C254 C256 109.4(10) . . ?
C293 C296 H29J 109.5 . . ?
C293 C296 H29K 109.5 . . ?
C293 C296 H29L 109.5 . . ?
H29J C296 H29K 109.5 . . ?
H29J C296 H29L 109.5 . . ?
H29K C296 H29L 109.5 . . ?
C100 C105 H105 119.7 . . ?
C100 C105 C104 120.6(12) . . ?
C104 C105 H105 119.7 . . ?
C289 C291 H29M 109.5 . . ?
C289 C291 H29N 109.5 . . ?
C289 C291 H29O 109.5 . . ?
H29M C291 H29N 109.5 . . ?
H29M C291 H29O 109.5 . . ?
H29N C291 H29O 109.5 . . ?
C16 C24 C27 107.3(13) . . ?
C25 C24 C16 112.6(14) . . ?
C25 C24 C26 109.9(14) . . ?
C25 C24 C27 107.6(15) . . ?
C26 C24 C16 115.5(14) . . ?
C26 C24 C27 103.2(13) . . ?
C293 C295 H29P 109.5 . . ?
C293 C295 H29Q 109.5 . . ?
C293 C295 H29R 109.5 . . ?
H29P C295 H29Q 109.5 . . ?
H29P C295 H29R 109.5 . . ?
H29Q C295 H29R 109.5 . . ?
C325 C324 C313 108.7(12) . . ?
C325 C324 C327 103.6(13) . . ?
C325 C324 C326 113.3(13) . . ?
C327 C324 C313 107.9(12) . . ?
C326 C324 C313 113.9(12) . . ?
C326 C324 C327 108.9(13) . . ?
C10 C9 C7 115.5(18) . . ?
C10 C9 C12 103.9(18) . . ?
C10 C9 C11 111.6(19) . . ?
C12 C9 C7 107.5(16) . . ?
C11 C9 C7 105.7(16) . . ?
C11 C9 C12 112.6(18) . . ?
C116 C124 C125 105.4(10) . . ?
C116 C124 C126 113.2(12) . . ?
C125 C124 C126 110.3(11) . . ?
C127 C124 C116 113.2(11) . . ?
C127 C124 C125 106.0(12) . . ?
C127 C124 C126 108.4(11) . . ?
C204 C207 H20A 109.5 . . ?
C204 C207 H20B 109.5 . . ?
C204 C207 H20C 109.5 . . ?
H20A C207 H20B 109.5 . . ?
H20A C207 H20C 109.5 . . ?
H20B C207 H20C 109.5 . . ?
C194 C193 C185 106.8(13) . . ?
C196 C193 C185 106.4(12) . . ?
C196 C193 C194 110.6(14) . . ?
C195 C193 C185 111.3(12) . . ?
C195 C193 C194 110.0(14) . . ?
C195 C193 C196 111.5(15) . . ?
C248 C250 C253 111.9(11) . . ?
C251 C250 C248 111.9(11) . . ?
C251 C250 C253 106.8(10) . . ?
C251 C250 C252 112.5(13) . . ?
C252 C250 C248 107.4(10) . . ?
C252 C250 C253 106.4(11) . . ?
C341 C344 H34A 109.5 . . ?
C341 C344 H34B 109.5 . . ?
C341 C344 H34C 109.5 . . ?
H34A C344 H34B 109.5 . . ?
H34A C344 H34C 109.5 . . ?
H34B C344 H34C 109.5 . . ?
C156 C158 C159 107.9(14) . . ?
C156 C158 C161 108.3(16) . . ?
C156 C158 C160 108.5(16) . . ?
C156 C158 C345 106.4(19) . . ?
C156 C158 C1I 110(2) . . ?
C156 C158 C1J 119.9(18) . . ?
C159 C158 C161 108.7(18) . . ?
C159 C158 C160 114.6(18) . . ?
C160 C158 C161 108.7(15) . . ?
C345 C158 C1I 111(2) . . ?
C1J C158 C345 110(2) . . ?
C1J C158 C1I 99(2) . . ?
C154 C162 C164 108.1(13) . . ?
C154 C162 C163 115.8(16) . . ?
C154 C162 C165 109.1(14) . . ?
C154 C162 C352 102.6(13) . . ?
C154 C162 C1E 111.3(16) . . ?
C163 C162 C164 110.5(14) . . ?
C163 C162 C165 112.2(18) . . ?
C165 C162 C164 100.0(15) . . ?
C1E C162 C352 93.6(17) . . ?
C1F C162 C154 116.2(17) . . ?
C1F C162 C352 101.0(18) . . ?
C1F C162 C1E 125.2(19) . . ?
C189 C190 H19A 109.5 . . ?
C189 C190 H19B 109.5 . . ?
C189 C190 H19C 109.5 . . ?
H19A C190 H19B 109.5 . . ?
H19A C190 H19C 109.5 . . ?
H19B C190 H19C 109.5 . . ?
C59 C60 H60A 109.5 . . ?
C59 C60 H60B 109.5 . . ?
C59 C60 H60C 109.5 . . ?
H60A C60 H60B 109.5 . . ?
H60A C60 H60C 109.5 . . ?
H60B C60 H60C 109.5 . . ?
C141 C144 H14D 109.5 . . ?
C141 C144 H14E 109.5 . . ?
C141 C144 H14F 109.5 . . ?
H14D C144 H14E 109.5 . . ?
H14D C144 H14F 109.5 . . ?
H14E C144 H14F 109.5 . . ?
C313 C314 H314 118.6 . . ?
C315 C314 C313 122.9(13) . . ?
C315 C314 H314 118.6 . . ?
C102 C103 H103 118.8 . . ?
C104 C103 C102 122.4(13) . . ?
C104 C103 H103 118.8 . . ?
C268 C269 H26A 109.5 . . ?
C268 C269 H26B 109.5 . . ?
C268 C269 H26C 109.5 . . ?
H26A C269 H26B 109.5 . . ?
H26A C269 H26C 109.5 . . ?
H26B C269 H26C 109.5 . . ?
C337 C338 H33A 109.5 . . ?
C337 C338 H33B 109.5 . . ?
C337 C338 H33C 109.5 . . ?
H33A C338 H33B 109.5 . . ?
H33A C338 H33C 109.5 . . ?
H33B C338 H33C 109.5 . . ?
C204 C205 H20D 109.5 . . ?
C204 C205 H20E 109.5 . . ?
C204 C205 H20F 109.5 . . ?
H20D C205 H20E 109.5 . . ?
H20D C205 H20F 109.5 . . ?
H20E C205 H20F 109.5 . . ?
C337 C340 H34D 109.5 . . ?
C337 C340 H34E 109.5 . . ?
C337 C340 H34F 109.5 . . ?
H34D C340 H34E 109.5 . . ?
H34D C340 H34F 109.5 . . ?
H34E C340 H34F 109.5 . . ?
C118 C120 C123 109.4(13) . . ?
C118 C120 C122 102.4(11) . . ?
C118 C120 C350 114.0(16) . . ?
C118 C120 C1A 101.4(11) . . ?
C121 C120 C118 120.3(13) . . ?
C121 C120 C123 122.6(15) . . ?
C121 C120 C122 101.3(14) . . ?
C123 C120 C122 94.0(12) . . ?
C350 C120 C1A 96.6(14) . . ?
C1B C120 C118 114.4(13) . . ?
C1B C120 C350 118.5(18) . . ?
C1B C120 C1A 108.4(17) . . ?
C141 C143 H14G 109.5 . . ?
C141 C143 H14H 109.5 . . ?
C141 C143 H14I 109.5 . . ?
H14G C143 H14H 109.5 . . ?
H14G C143 H14I 109.5 . . ?
H14H C143 H14I 109.5 . . ?
C200 C201 H201 117.7 . . ?
C202 C201 C200 124.7(12) . . ?
C202 C201 H201 117.7 . . ?
C189 C192 H19D 109.5 . . ?
C189 C192 H19E 109.5 . . ?
C189 C192 H19F 109.5 . . ?
H19D C192 H19E 109.5 . . ?
H19D C192 H19F 109.5 . . ?
H19E C192 H19F 109.5 . . ?
C307 C309 H30A 109.5 . . ?
C307 C309 H30B 109.5 . . ?
C307 C309 H30C 109.5 . . ?
H30A C309 H30B 109.5 . . ?
H30A C309 H30C 109.5 . . ?
H30B C309 H30C 109.5 . . ?
C268 C271 H27A 109.5 . . ?
C268 C271 H27B 109.5 . . ?
C268 C271 H27C 109.5 . . ?
H27A C271 H27B 109.5 . . ?
H27A C271 H27C 109.5 . . ?
H27B C271 H27C 109.5 . . ?
C254 C255 H25A 109.5 . . ?
C254 C255 H25B 109.5 . . ?
C254 C255 H25C 109.5 . . ?
H25A C255 H25B 109.5 . . ?
H25A C255 H25C 109.5 . . ?
H25B C255 H25C 109.5 . . ?
C341 C342 H34G 109.5 . . ?
C341 C342 H34H 109.5 . . ?
C341 C342 H34I 109.5 . . ?
H34G C342 H34H 109.5 . . ?
H34G C342 H34I 109.5 . . ?
H34H C342 H34I 109.5 . . ?
C341 C343 H34J 109.5 . . ?
C341 C343 H34K 109.5 . . ?
C341 C343 H34L 109.5 . . ?
H34J C343 H34K 109.5 . . ?
H34J C343 H34L 109.5 . . ?
H34K C343 H34L 109.5 . . ?
C254 C257 H25D 109.5 . . ?
C254 C257 H25E 109.5 . . ?
C254 C257 H25F 109.5 . . ?
H25D C257 H25E 109.5 . . ?
H25D C257 H25F 109.5 . . ?
H25E C257 H25F 109.5 . . ?
C316 C315 C317 121.0(12) . . ?
C314 C315 C316 118.2(14) . . ?
C314 C315 C317 120.8(12) . . ?
C19 C18 C20 118.4(12) . . ?
C17 C18 C19 119.9(13) . . ?
C17 C18 C20 121.8(13) . . ?
C16 C17 H17 119.5 . . ?
C18 C17 C16 120.9(14) . . ?
C18 C17 H17 119.5 . . ?
C105 C104 C106 121.8(13) . . ?
C103 C104 C105 117.6(12) . . ?
C103 C104 C106 120.5(12) . . ?
C307 C310 H31A 109.5 . . ?
C307 C310 H31B 109.5 . . ?
C307 C310 H31C 109.5 . . ?
H31A C310 H31B 109.5 . . ?
H31A C310 H31C 109.5 . . ?
H31B C310 H31C 109.5 . . ?
C337 C339 H33D 109.5 . . ?
C337 C339 H33E 109.5 . . ?
C337 C339 H33F 109.5 . . ?
H33D C339 H33E 109.5 . . ?
H33D C339 H33F 109.5 . . ?
H33E C339 H33F 109.5 . . ?
C204 C206 H20G 109.5 . . ?
C204 C206 H20H 109.5 . . ?
C204 C206 H20I 109.5 . . ?
H20G C206 H20H 109.5 . . ?
H20G C206 H20I 109.5 . . ?
H20H C206 H20I 109.5 . . ?
C193 C194 H19G 109.5 . . ?
C193 C194 H19H 109.5 . . ?
C193 C194 H19I 109.5 . . ?
H19G C194 H19H 109.5 . . ?
H19G C194 H19I 109.5 . . ?
H19H C194 H19I 109.5 . . ?
C137 C138 H13A 109.5 . . ?
C137 C138 H13B 109.5 . . ?
C137 C138 H13C 109.5 . . ?
H13A C138 H13B 109.5 . . ?
H13A C138 H13C 109.5 . . ?
H13B C138 H13C 109.5 . . ?
C110 C111 H11A 109.5 . . ?
C110 C111 H11B 109.5 . . ?
C110 C111 H11C 109.5 . . ?
H11A C111 H11B 109.5 . . ?
H11A C111 H11C 109.5 . . ?
H11B C111 H11C 109.5 . . ?
C346 C2 C3 115.7(15) . . ?
C346 C2 C1 108.8(11) . . ?
C346 C2 C348 109.0(11) . . ?
C1 C2 C3 107.5(16) . . ?
C1 C2 C348 108.6(11) . . ?
C348 C2 C3 107.1(15) . . ?
C250 C251 H25G 109.5 . . ?
C250 C251 H25H 109.5 . . ?
C250 C251 H25I 109.5 . . ?
H25G C251 H25H 109.5 . . ?
H25G C251 H25I 109.5 . . ?
H25H C251 H25I 109.5 . . ?
C189 C191 H19J 109.5 . . ?
C189 C191 H19K 109.5 . . ?
C189 C191 H19L 109.5 . . ?
H19J C191 H19K 109.5 . . ?
H19J C191 H19L 109.5 . . ?
H19K C191 H19L 109.5 . . ?
C137 C140 H14J 109.5 . . ?
C137 C140 H14K 109.5 . . ?
C137 C140 H14L 109.5 . . ?
H14J C140 H14K 109.5 . . ?
H14J C140 H14L 109.5 . . ?
H14K C140 H14L 109.5 . . ?
C200 C208 C209 121.9(16) . . ?
C200 C208 C211 112.3(13) . . ?
C200 C208 C210 105.8(14) . . ?
C200 C208 C353 121.2(18) . . ?
C200 C208 C1G 100.1(13) . . ?
C200 C208 C1H 104.8(15) . . ?
C209 C208 C211 109.9(17) . . ?
C209 C208 C210 102.5(19) . . ?
C210 C208 C211 101.8(16) . . ?
C353 C208 C1G 110.7(11) . . ?
C1H C208 C353 110.1(12) . . ?
C1H C208 C1G 109.1(11) . . ?
C268 C270 H27D 109.5 . . ?
C268 C270 H27E 109.5 . . ?
C268 C270 H27F 109.5 . . ?
H27D C270 H27E 109.5 . . ?
H27D C270 H27F 109.5 . . ?
H27E C270 H27F 109.5 . . ?
C55 C56 H56A 109.5 . . ?
C55 C56 H56B 109.5 . . ?
C55 C56 H56C 109.5 . . ?
H56A C56 H56B 109.5 . . ?
H56A C56 H56C 109.5 . . ?
H56B C56 H56C 109.5 . . ?
C193 C196 H19M 109.5 . . ?
C193 C196 H19N 109.5 . . ?
C193 C196 H19O 109.5 . . ?
H19M C196 H19N 109.5 . . ?
H19M C196 H19O 109.5 . . ?
H19N C196 H19O 109.5 . . ?
C124 C125 H12A 109.5 . . ?
C124 C125 H12B 109.5 . . ?
C124 C125 H12C 109.5 . . ?
H12A C125 H12B 109.5 . . ?
H12A C125 H12C 109.5 . . ?
H12B C125 H12C 109.5 . . ?
C324 C325 H32A 109.5 . . ?
C324 C325 H32B 109.5 . . ?
C324 C325 H32C 109.5 . . ?
H32A C325 H32B 109.5 . . ?
H32A C325 H32C 109.5 . . ?
H32B C325 H32C 109.5 . . ?
H21A C21 H21B 109.5 . . ?
H21A C21 H21C 109.5 . . ?
H21B C21 H21C 109.5 . . ?
C20 C21 H21A 109.5 . . ?
C20 C21 H21B 109.5 . . ?
C20 C21 H21C 109.5 . . ?
C137 C139 H13D 109.5 . . ?
C137 C139 H13E 109.5 . . ?
C137 C139 H13F 109.5 . . ?
H13D C139 H13E 109.5 . . ?
H13D C139 H13F 109.5 . . ?
H13E C139 H13F 109.5 . . ?
C307 C308 H30D 109.5 . . ?
C307 C308 H30E 109.5 . . ?
C307 C308 H30F 109.5 . . ?
H30D C308 H30E 109.5 . . ?
H30D C308 H30F 109.5 . . ?
H30E C308 H30F 109.5 . . ?
C55 C58 H58A 109.5 . . ?
C55 C58 H58B 109.5 . . ?
C55 C58 H58C 109.5 . . ?
H58A C58 H58B 109.5 . . ?
H58A C58 H58C 109.5 . . ?
H58B C58 H58C 109.5 . . ?
C124 C127 H12D 109.5 . . ?
C124 C127 H12E 109.5 . . ?
C124 C127 H12F 109.5 . . ?
H12D C127 H12E 109.5 . . ?
H12D C127 H12F 109.5 . . ?
H12E C127 H12F 109.5 . . ?
C24 C25 H25J 109.5 . . ?
C24 C25 H25K 109.5 . . ?
C24 C25 H25L 109.5 . . ?
H25J C25 H25K 109.5 . . ?
H25J C25 H25L 109.5 . . ?
H25K C25 H25L 109.5 . . ?
C250 C253 H25M 109.5 . . ?
C250 C253 H25N 109.5 . . ?
C250 C253 H25O 109.5 . . ?
H25M C253 H25N 109.5 . . ?
H25M C253 H25O 109.5 . . ?
H25N C253 H25O 109.5 . . ?
C254 C256 H25P 109.5 . . ?
C254 C256 H25Q 109.5 . . ?
C254 C256 H25R 109.5 . . ?
H25P C256 H25Q 109.5 . . ?
H25P C256 H25R 109.5 . . ?
H25Q C256 H25R 109.5 . . ?
H10A C107 H10B 109.5 . . ?
H10A C107 H10C 109.5 . . ?
H10B C107 H10C 109.5 . . ?
C106 C107 H10A 109.5 . . ?
C106 C107 H10B 109.5 . . ?
C106 C107 H10C 109.5 . . ?
C208 C209 H20J 109.5 . . ?
C208 C209 H20K 109.5 . . ?
C208 C209 H20L 109.5 . . ?
H20J C209 H20K 109.5 . . ?
H20J C209 H20L 109.5 . . ?
H20K C209 H20L 109.5 . . ?
C120 C121 H12G 109.5 . . ?
C120 C121 H12H 109.5 . . ?
C120 C121 H12I 109.5 . . ?
H12G C121 H12H 109.5 . . ?
H12G C121 H12I 109.5 . . ?
H12H C121 H12I 109.5 . . ?
C24 C26 H26D 109.5 . . ?
C24 C26 H26E 109.5 . . ?
C24 C26 H26F 109.5 . . ?
H26D C26 H26E 109.5 . . ?
H26D C26 H26F 109.5 . . ?
H26E C26 H26F 109.5 . . ?
C9 C10 H10D 109.5 . . ?
C9 C10 H10E 109.5 . . ?
C9 C10 H10F 109.5 . . ?
H10D C10 H10E 109.5 . . ?
H10D C10 H10F 109.5 . . ?
H10E C10 H10F 109.5 . . ?
C318 C317 C315 111.7(12) . . ?
C321 C317 C315 103.8(13) . . ?
C321 C317 C318 110.7(10) . . ?
C321 C317 C323 110.8(10) . . ?
C323 C317 C315 110.2(12) . . ?
C323 C317 C318 109.5(10) . . ?
C104 C106 C108 105.5(17) . . ?
C107 C106 C104 112.3(13) . . ?
C107 C106 C109 109.9(18) . . ?
C107 C106 C108 106.4(14) . . ?
C109 C106 C104 112.5(13) . . ?
C109 C106 C108 109.9(15) . . ?
C124 C126 H12J 109.5 . . ?
C124 C126 H12K 109.5 . . ?
C124 C126 H12L 109.5 . . ?
H12J C126 H12K 109.5 . . ?
H12J C126 H12L 109.5 . . ?
H12K C126 H12L 109.5 . . ?
C24 C27 H27G 109.5 . . ?
C24 C27 H27H 109.5 . . ?
C24 C27 H27I 109.5 . . ?
H27G C27 H27H 109.5 . . ?
H27G C27 H27I 109.5 . . ?
H27H C27 H27I 109.5 . . ?
C324 C327 H32D 109.5 . . ?
C324 C327 H32E 109.5 . . ?
C324 C327 H32F 109.5 . . ?
H32D C327 H32E 109.5 . . ?
H32D C327 H32F 109.5 . . ?
H32E C327 H32F 109.5 . . ?
C158 C159 H15A 109.5 . . ?
C158 C159 H15B 109.5 . . ?
C158 C159 H15C 109.5 . . ?
H15A C159 H15B 109.5 . . ?
H15A C159 H15C 109.5 . . ?
H15B C159 H15C 109.5 . . ?
C59 C62 H62A 109.5 . . ?
C59 C62 H62B 109.5 . . ?
C59 C62 H62C 109.5 . . ?
H62A C62 H62B 109.5 . . ?
H62A C62 H62C 109.5 . . ?
H62B C62 H62C 109.5 . . ?
C317 C318 H31D 109.5 . . ?
C317 C318 H31E 109.5 . . ?
C317 C318 H31F 109.5 . . ?
H31D C318 H31E 109.5 . . ?
H31D C318 H31F 109.5 . . ?
H31E C318 H31F 109.5 . . ?
C317 C321 H32G 109.5 . . ?
C317 C321 H32H 109.5 . . ?
C317 C321 H32I 109.5 . . ?
H32G C321 H32H 109.5 . . ?
H32G C321 H32I 109.5 . . ?
H32H C321 H32I 109.5 . . ?
C110 C113 H11D 109.5 . . ?
C110 C113 H11E 109.5 . . ?
C110 C113 H11F 109.5 . . ?
H11D C113 H11E 109.5 . . ?
H11D C113 H11F 109.5 . . ?
H11E C113 H11F 109.5 . . ?
C208 C211 H21D 109.5 . . ?
C208 C211 H21E 109.5 . . ?
C208 C211 H21F 109.5 . . ?
H21D C211 H21E 109.5 . . ?
H21D C211 H21F 109.5 . . ?
H21E C211 H21F 109.5 . . ?
C250 C252 H25S 109.5 . . ?
C250 C252 H25T 109.5 . . ?
C250 C252 H25U 109.5 . . ?
H25S C252 H25T 109.5 . . ?
H25S C252 H25U 109.5 . . ?
H25T C252 H25U 109.5 . . ?
C272 C276 H27J 109.5 . . ?
C272 C276 H27K 109.5 . . ?
C272 C276 H27L 109.5 . . ?
H27J C276 H27K 109.5 . . ?
H27J C276 H27L 109.5 . . ?
H27K C276 H27L 109.5 . . ?
H23A C23 H23B 109.5 . . ?
H23A C23 H23C 109.5 . . ?
H23B C23 H23C 109.5 . . ?
C20 C23 H23A 109.5 . . ?
C20 C23 H23B 109.5 . . ?
C20 C23 H23C 109.5 . . ?
C158 C161 H16A 109.5 . . ?
C158 C161 H16B 109.5 . . ?
C158 C161 H16C 109.5 . . ?
H16A C161 H16B 109.5 . . ?
H16A C161 H16C 109.5 . . ?
H16B C161 H16C 109.5 . . ?
C219 C220 C240 116.8(19) . . ?
C219 C220 C221 120(2) . . ?
C221 C220 C240 123.7(18) . . ?
C220 C219 H219 119.0 . . ?
C220 C219 C218 122.0(18) . . ?
C218 C219 H219 119.0 . . ?
C222 C223 H223 113.7 . . ?
C218 C223 H223 113.7 . . ?
C218 C223 C222 133(2) . . ?
C223 C222 C224 130(2) . . ?
C223 C222 C221 109.3(18) . . ?
C221 C222 C224 119(2) . . ?
C55 C57 H57A 109.5 . . ?
C55 C57 H57B 109.5 . . ?
C55 C57 H57C 109.5 . . ?
H57A C57 H57B 109.5 . . ?
H57A C57 H57C 109.5 . . ?
H57B C57 H57C 109.5 . . ?
C120 C123 H12M 109.5 . . ?
C120 C123 H12N 109.5 . . ?
C120 C123 H12O 109.5 . . ?
H12M C123 H12N 109.5 . . ?
H12M C123 H12O 109.5 . . ?
H12N C123 H12O 109.5 . . ?
C324 C326 H32J 109.5 . . ?
C324 C326 H32K 109.5 . . ?
C324 C326 H32L 109.5 . . ?
H32J C326 H32K 109.5 . . ?
H32J C326 H32L 109.5 . . ?
H32K C326 H32L 109.5 . . ?
C303 C304 H30G 109.5 . . ?
C303 C304 H30H 109.5 . . ?
C303 C304 H30I 109.5 . . ?
H30G C304 H30H 109.5 . . ?
H30G C304 H30I 109.5 . . ?
H30H C304 H30I 109.5 . . ?
C193 C195 H19P 109.5 . . ?
C193 C195 H19Q 109.5 . . ?
C193 C195 H19R 109.5 . . ?
H19P C195 H19Q 109.5 . . ?
H19P C195 H19R 109.5 . . ?
H19Q C195 H19R 109.5 . . ?
H22A C22 H22B 109.5 . . ?
H22A C22 H22C 109.5 . . ?
H22B C22 H22C 109.5 . . ?
C20 C22 H22A 109.5 . . ?
C20 C22 H22B 109.5 . . ?
C20 C22 H22C 109.5 . . ?
C59 C61 H61A 109.5 . . ?
C59 C61 H61B 109.5 . . ?
C59 C61 H61C 109.5 . . ?
H61A C61 H61B 109.5 . . ?
H61A C61 H61C 109.5 . . ?
H61B C61 H61C 109.5 . . ?
C9 C12 H12P 109.5 . . ?
C9 C12 H12Q 109.5 . . ?
C9 C12 H12R 109.5 . . ?
H12P C12 H12Q 109.5 . . ?
H12P C12 H12R 109.5 . . ?
H12Q C12 H12R 109.5 . . ?
C162 C164 H16D 109.5 . . ?
C162 C164 H16E 109.5 . . ?
C162 C164 H16F 109.5 . . ?
H16D C164 H16E 109.5 . . ?
H16D C164 H16F 109.5 . . ?
H16E C164 H16F 109.5 . . ?
C158 C160 H16G 109.5 . . ?
C158 C160 H16H 109.5 . . ?
C158 C160 H16I 109.5 . . ?
H16G C160 H16H 109.5 . . ?
H16G C160 H16I 109.5 . . ?
H16H C160 H16I 109.5 . . ?
C303 C306 H30J 109.5 . . ?
C303 C306 H30K 109.5 . . ?
C303 C306 H30L 109.5 . . ?
H30J C306 H30K 109.5 . . ?
H30J C306 H30L 109.5 . . ?
H30K C306 H30L 109.5 . . ?
C110 C112 H11G 109.5 . . ?
C110 C112 H11H 109.5 . . ?
C110 C112 H11I 109.5 . . ?
H11G C112 H11H 109.5 . . ?
H11G C112 H11I 109.5 . . ?
H11H C112 H11I 109.5 . . ?
C106 C109 H10G 109.5 . . ?
C106 C109 H10H 109.5 . . ?
C106 C109 H10I 109.5 . . ?
H10G C109 H10H 109.5 . . ?
H10G C109 H10I 109.5 . . ?
H10H C109 H10I 109.5 . . ?
C9 C11 H11J 109.5 . . ?
C9 C11 H11K 109.5 . . ?
C9 C11 H11L 109.5 . . ?
H11J C11 H11K 109.5 . . ?
H11J C11 H11L 109.5 . . ?
H11K C11 H11L 109.5 . . ?
C208 C210 H21G 109.5 . . ?
C208 C210 H21H 109.5 . . ?
C208 C210 H21I 109.5 . . ?
H21G C210 H21H 109.5 . . ?
H21G C210 H21I 109.5 . . ?
H21H C210 H21I 109.5 . . ?
C303 C305 H30M 109.5 . . ?
C303 C305 H30N 109.5 . . ?
C303 C305 H30O 109.5 . . ?
H30M C305 H30N 109.5 . . ?
H30M C305 H30O 109.5 . . ?
H30N C305 H30O 109.5 . . ?
C220 C240 C242 101(2) . . ?
C241 C240 C220 114.1(19) . . ?
C241 C240 C243 113.6(15) . . ?
C241 C240 C242 102.9(12) . . ?
C243 C240 C220 119.9(17) . . ?
C243 C240 C242 102.2(12) . . ?
C162 C163 H16J 109.5 . . ?
C162 C163 H16K 109.5 . . ?
C162 C163 H16L 109.5 . . ?
H16J C163 H16K 109.5 . . ?
H16J C163 H16L 109.5 . . ?
H16K C163 H16L 109.5 . . ?
C272 C275 H27M 109.5 . . ?
C272 C275 H27N 109.5 . . ?
C272 C275 H27O 109.5 . . ?
H27M C275 H27N 109.5 . . ?
H27M C275 H27O 109.5 . . ?
H27N C275 H27O 109.5 . . ?
C106 C108 H10J 109.5 . . ?
C106 C108 H10K 109.5 . . ?
C106 C108 H10L 109.5 . . ?
H10J C108 H10K 109.5 . . ?
H10J C108 H10L 109.5 . . ?
H10K C108 H10L 109.5 . . ?
C162 C165 H16M 109.5 . . ?
C162 C165 H16N 109.5 . . ?
C162 C165 H16O 109.5 . . ?
H16M C165 H16N 109.5 . . ?
H16M C165 H16O 109.5 . . ?
H16N C165 H16O 109.5 . . ?
C18 C20 C23 112.7(14) . . ?
C21 C20 C18 111.5(13) . . ?
C21 C20 C23 107.7(11) . . ?
C21 C20 C22 109.6(10) . . ?
C22 C20 C18 108.6(12) . . ?
C22 C20 C23 106.6(10) . . ?
C240 C241 H24A 109.5 . . ?
C240 C241 H24B 109.5 . . ?
C240 C241 H24C 109.5 . . ?
H24A C241 H24B 109.5 . . ?
H24A C241 H24C 109.5 . . ?
H24B C241 H24C 109.5 . . ?
C240 C243 H24D 109.5 . . ?
C240 C243 H24E 109.5 . . ?
C240 C243 H24F 109.5 . . ?
H24D C243 H24E 109.5 . . ?
H24D C243 H24F 109.5 . . ?
H24E C243 H24F 109.5 . . ?
C240 C242 H24G 109.5 . . ?
C240 C242 H24H 109.5 . . ?
C240 C242 H24I 109.5 . . ?
H24G C242 H24H 109.5 . . ?
H24G C242 H24I 109.5 . . ?
H24H C242 H24I 109.5 . . ?
C225 C224 C222 104(2) . . ?
C225 C224 C226 102.4(14) . . ?
C227 C224 C222 124(2) . . ?
C227 C224 C225 105.5(14) . . ?
C227 C224 C226 103.9(14) . . ?
C226 C224 C222 115(2) . . ?
C224 C225 H22D 109.5 . . ?
C224 C225 H22E 109.5 . . ?
C224 C225 H22F 109.5 . . ?
H22D C225 H22E 109.5 . . ?
H22D C225 H22F 109.5 . . ?
H22E C225 H22F 109.5 . . ?
C224 C227 H22G 109.5 . . ?
C224 C227 H22H 109.5 . . ?
C224 C227 H22I 109.5 . . ?
H22G C227 H22H 109.5 . . ?
H22G C227 H22I 109.5 . . ?
H22H C227 H22I 109.5 . . ?
C224 C226 H22J 109.5 . . ?
C224 C226 H22K 109.5 . . ?
C224 C226 H22L 109.5 . . ?
H22J C226 H22K 109.5 . . ?
H22J C226 H22L 109.5 . . ?
H22K C226 H22L 109.5 . . ?
C228 C229 H229 120.0 . . ?
C228 C229 C218 120.0 . . ?
C218 C229 H229 120.0 . . ?
C229 C228 C230 111.7(14) . . ?
C221 C228 C229 120.0 . . ?
C221 C228 C230 128.3(14) . . ?
C220 C221 C222 122.0(14) . . ?
C220 C221 H221 119.0 . . ?
C222 C221 H221 119.0 . . ?
C228 C221 H22M 120.0 . . ?
C228 C221 C234 120.0 . . ?
C234 C221 H22M 120.0 . . ?
C221 C234 C236 126.3(11) . . ?
C235 C234 C221 120.0 . . ?
C235 C234 C236 113.7(11) . . ?
C234 C235 H235 120.0 . . ?
C234 C235 C218 120.0 . . ?
C218 C235 H235 120.0 . . ?
C219 C218 C214 121.6(9) . . ?
C223 C218 C214 124.4(12) . . ?
C223 C218 C219 113.9(15) . . ?
C229 C218 C214 123.0(10) . . ?
C235 C218 C214 117.0(10) . . ?
C235 C218 C229 120.0 . . ?
C239 C236 C234 112.6(14) . . ?
C239 C236 C238 105.9(10) . . ?
C237 C236 C234 115.1(12) . . ?
C237 C236 C239 108.5(11) . . ?
C237 C236 C238 107.4(11) . . ?
C238 C236 C234 106.7(13) . . ?
C236 C239 H23D 109.5 . . ?
C236 C239 H23E 109.5 . . ?
C236 C239 H23F 109.5 . . ?
H23D C239 H23E 109.5 . . ?
H23D C239 H23F 109.5 . . ?
H23E C239 H23F 109.5 . . ?
C236 C237 H23G 109.5 . . ?
C236 C237 H23H 109.5 . . ?
C236 C237 H23I 109.5 . . ?
H23G C237 H23H 109.5 . . ?
H23G C237 H23I 109.5 . . ?
H23H C237 H23I 109.5 . . ?
C236 C238 H23J 109.5 . . ?
C236 C238 H23K 109.5 . . ?
C236 C238 H23L 109.5 . . ?
H23J C238 H23K 109.5 . . ?
H23J C238 H23L 109.5 . . ?
H23K C238 H23L 109.5 . . ?
C231 C230 C228 127(2) . . ?
C233 C230 C228 106(2) . . ?
C233 C230 C231 118(2) . . ?
C233 C230 C232 103.4(19) . . ?
C232 C230 C228 103.2(17) . . ?
C232 C230 C231 94.9(19) . . ?
C230 C231 H23M 109.5 . . ?
C230 C231 H23N 109.5 . . ?
C230 C231 H23O 109.5 . . ?
H23M C231 H23N 109.5 . . ?
H23M C231 H23O 109.5 . . ?
H23N C231 H23O 109.5 . . ?
C230 C233 H23P 109.5 . . ?
C230 C233 H23Q 109.5 . . ?
C230 C233 H23R 109.5 . . ?
H23P C233 H23Q 109.5 . . ?
H23P C233 H23R 109.5 . . ?
H23Q C233 H23R 109.5 . . ?
C230 C232 H23S 109.5 . . ?
C230 C232 H23T 109.5 . . ?
C230 C232 H23U 109.5 . . ?
H23S C232 H23T 109.5 . . ?
H23S C232 H23U 109.5 . . ?
H23T C232 H23U 109.5 . . ?
C272 C277 H27P 109.5 . . ?
C272 C277 H27Q 109.5 . . ?
C272 C277 H27R 109.5 . . ?
H27P C277 H27Q 109.5 . . ?
H27P C277 H27R 109.5 . . ?
H27Q C277 H27R 109.5 . . ?
C317 C323 H32M 109.5 . . ?
C317 C323 H32N 109.5 . . ?
C317 C323 H32O 109.5 . . ?
H32M C323 H32N 109.5 . . ?
H32M C323 H32O 109.5 . . ?
H32N C323 H32O 109.5 . . ?
C272 C273 H27S 109.5 . . ?
C272 C273 H27T 109.5 . . ?
C272 C273 H27U 109.5 . . ?
H27S C273 H27T 109.5 . . ?
H27S C273 H27U 109.5 . . ?
H27T C273 H27U 109.5 . . ?
C272 C278 H27V 109.5 . . ?
C272 C278 H27W 109.5 . . ?
C272 C278 H27X 109.5 . . ?
H27V C278 H27W 109.5 . . ?
H27V C278 H27X 109.5 . . ?
H27W C278 H27X 109.5 . . ?
C272 C274 H27Y 109.5 . . ?
C272 C274 H 109.5 . . ?
C272 C274 HA 109.5 . . ?
H27Y C274 H 109.5 . . ?
H27Y C274 HA 109.5 . . ?
H C274 HA 109.5 . . ?
C120 C122 H12S 109.5 . . ?
C120 C122 H12T 109.5 . . ?
C120 C122 H12U 109.5 . . ?
H12S C122 H12T 109.5 . . ?
H12S C122 H12U 109.5 . . ?
H12T C122 H12U 109.5 . . ?
C2 C346 H34M 109.5 . . ?
C2 C346 H34N 109.5 . . ?
C2 C346 H34O 109.5 . . ?
H34M C346 H34N 109.5 . . ?
H34M C346 H34O 109.5 . . ?
H34N C346 H34O 109.5 . . ?
C2 C1 H1A 109.5 . . ?
C2 C1 H1B 109.5 . . ?
C2 C1 H1C 109.5 . . ?
H1A C1 H1B 109.5 . . ?
H1A C1 H1C 109.5 . . ?
H1B C1 H1C 109.5 . . ?
C2 C348 H34P 109.5 . . ?
C2 C348 H34Q 109.5 . . ?
C2 C348 H34R 109.5 . . ?
H34P C348 H34Q 109.5 . . ?
H34P C348 H34R 109.5 . . ?
H34Q C348 H34R 109.5 . . ?
C120 C350 H35A 109.5 . . ?
C120 C350 H35B 109.5 . . ?
C120 C350 H35C 109.5 . . ?
H35A C350 H35B 109.5 . . ?
H35A C350 H35C 109.5 . . ?
H35B C350 H35C 109.5 . . ?
C120 C1A H1AA 109.5 . . ?
C120 C1A H1AB 109.5 . . ?
C120 C1A H1AC 109.5 . . ?
H1AA C1A H1AB 109.5 . . ?
H1AA C1A H1AC 109.5 . . ?
H1AB C1A H1AC 109.5 . . ?
C120 C1B H1BA 109.5 . . ?
C120 C1B H1BB 109.5 . . ?
C120 C1B H1BC 109.5 . . ?
H1BA C1B H1BB 109.5 . . ?
H1BA C1B H1BC 109.5 . . ?
H1BB C1B H1BC 109.5 . . ?
C303 C351 H35D 109.5 . . ?
C303 C351 H35E 109.5 . . ?
C303 C351 H35F 109.5 . . ?
H35D C351 H35E 109.5 . . ?
H35D C351 H35F 109.5 . . ?
H35E C351 H35F 109.5 . . ?
C303 C1C H1CA 109.5 . . ?
C303 C1C H1CB 109.5 . . ?
C303 C1C H1CC 109.5 . . ?
H1CA C1C H1CB 109.5 . . ?
H1CA C1C H1CC 109.5 . . ?
H1CB C1C H1CC 109.5 . . ?
C303 C1D H1DA 109.5 . . ?
C303 C1D H1DB 109.5 . . ?
C303 C1D H1DC 109.5 . . ?
H1DA C1D H1DB 109.5 . . ?
H1DA C1D H1DC 109.5 . . ?
H1DB C1D H1DC 109.5 . . ?
C162 C352 H35G 109.5 . . ?
C162 C352 H35H 109.5 . . ?
C162 C352 H35I 109.5 . . ?
H35G C352 H35H 109.5 . . ?
H35G C352 H35I 109.5 . . ?
H35H C352 H35I 109.5 . . ?
C162 C1E H1EA 109.5 . . ?
C162 C1E H1EB 109.5 . . ?
C162 C1E H1EC 109.5 . . ?
H1EA C1E H1EB 109.5 . . ?
H1EA C1E H1EC 109.5 . . ?
H1EB C1E H1EC 109.5 . . ?
C162 C1F H1FA 109.5 . . ?
C162 C1F H1FB 109.5 . . ?
C162 C1F H1FC 109.5 . . ?
H1FA C1F H1FB 109.5 . . ?
H1FA C1F H1FC 109.5 . . ?
H1FB C1F H1FC 109.5 . . ?
C208 C353 H35J 109.5 . . ?
C208 C353 H35K 109.5 . . ?
C208 C353 H35L 109.5 . . ?
H35J C353 H35K 109.5 . . ?
H35J C353 H35L 109.5 . . ?
H35K C353 H35L 109.5 . . ?
C208 C1G H1GA 109.5 . . ?
C208 C1G H1GB 109.5 . . ?
C208 C1G H1GC 109.5 . . ?
H1GA C1G H1GB 109.5 . . ?
H1GA C1G H1GC 109.5 . . ?
H1GB C1G H1GC 109.5 . . ?
C208 C1H H1HA 109.5 . . ?
C208 C1H H1HB 109.5 . . ?
C208 C1H H1HC 109.5 . . ?
H1HA C1H H1HB 109.5 . . ?
H1HA C1H H1HC 109.5 . . ?
H1HB C1H H1HC 109.5 . . ?
C55 C56A H56D 109.5 . . ?
C55 C56A H56E 109.5 . . ?
C55 C56A H56F 109.5 . . ?
H56D C56A H56E 109.5 . . ?
H56D C56A H56F 109.5 . . ?
H56E C56A H56F 109.5 . . ?
C55 C57A H57D 109.5 . . ?
C55 C57A H57E 109.5 . . ?
C55 C57A H57F 109.5 . . ?
H57D C57A H57E 109.5 . . ?
H57D C57A H57F 109.5 . . ?
H57E C57A H57F 109.5 . . ?
C55 C58A H58D 109.5 . . ?
C55 C58A H58E 109.5 . . ?
C55 C58A H58F 109.5 . . ?
H58D C58A H58E 109.5 . . ?
H58D C58A H58F 109.5 . . ?
H58E C58A H58F 109.5 . . ?
C59 C62A H62D 109.5 . . ?
C59 C62A H62E 109.5 . . ?
C59 C62A H62F 109.5 . . ?
H62D C62A H62E 109.5 . . ?
H62D C62A H62F 109.5 . . ?
H62E C62A H62F 109.5 . . ?
C59 C60A H60D 109.5 . . ?
C59 C60A H60E 109.5 . . ?
C59 C60A H60F 109.5 . . ?
H60D C60A H60E 109.5 . . ?
H60D C60A H60F 109.5 . . ?
H60E C60A H60F 109.5 . . ?
C59 C61A H61D 109.5 . . ?
C59 C61A H61E 109.5 . . ?
C59 C61A H61F 109.5 . . ?
H61D C61A H61E 109.5 . . ?
H61D C61A H61F 109.5 . . ?
H61E C61A H61F 109.5 . . ?
C158 C345 H34S 109.5 . . ?
C158 C345 H34T 109.5 . . ?
C158 C345 H34U 109.5 . . ?
H34S C345 H34T 109.5 . . ?
H34S C345 H34U 109.5 . . ?
H34T C345 H34U 109.5 . . ?
C158 C1I H1IA 109.5 . . ?
C158 C1I H1IB 109.5 . . ?
C158 C1I H1IC 109.5 . . ?
H1IA C1I H1IB 109.5 . . ?
H1IA C1I H1IC 109.5 . . ?
H1IB C1I H1IC 109.5 . . ?
C158 C1J H1JA 109.5 . . ?
C158 C1J H1JB 109.5 . . ?
C158 C1J H1JC 109.5 . . ?
H1JA C1J H1JB 109.5 . . ?
H1JA C1J H1JC 109.5 . . ?
H1JB C1J H1JC 109.5 . . ?
C6A C5A C13 120.2(16) . . ?
C4A C5A C13 119.4(17) . . ?
C4A C5A C6A 119.9(16) . . ?
C5A C6A H6A 119.3 . . ?
C7A C6A C5A 121.4(18) . . ?
C7A C6A H6A 119.3 . . ?
C5A C4A H4A 121.2 . . ?
C5A C4A C3A 117.6(17) . . ?
C3A C4A H4A 121.2 . . ?
C4A C3A C2A 116.4(16) . . ?
C8A C3A C4A 115.7(16) . . ?
C8A C3A C2A 127.9(17) . . ?
C3A C8A H8A 117.5 . . ?
C7A C8A C3A 125.1(19) . . ?
C7A C8A H8A 117.5 . . ?
C6A C7A C9A 118.4(18) . . ?
C8A C7A C6A 119.7(19) . . ?
C8A C7A C9A 121.8(18) . . ?
C10A C9A C7A 110.7(16) . . ?
C10A C9A C12A 109.0(17) . . ?
C10A C9A C11A 107.6(16) . . ?
C12A C9A C7A 105.2(16) . . ?
C11A C9A C7A 97.7(15) . . ?
C11A C9A C12A 125.6(19) . . ?
C3A C2A C349 110.6(16) . . ?
C3A C2A C1M 108.9(16) . . ?
C3A C2A C1N 107.6(16) . . ?
C349 C2A C1M 109.4(16) . . ?
C349 C2A C1N 110.3(17) . . ?
C1M C2A C1N 110.1(16) . . ?
C9A C10A H10M 109.5 . . ?
C9A C10A H10N 109.5 . . ?
C9A C10A H10O 109.5 . . ?
H10M C10A H10N 109.5 . . ?
H10M C10A H10O 109.5 . . ?
H10N C10A H10O 109.5 . . ?
C9A C12A H12V 109.5 . . ?
C9A C12A H12W 109.5 . . ?
C9A C12A H12X 109.5 . . ?
H12V C12A H12W 109.5 . . ?
H12V C12A H12X 109.5 . . ?
H12W C12A H12X 109.5 . . ?
C9A C11A H11M 109.5 . . ?
C9A C11A H11N 109.5 . . ?
C9A C11A H11O 109.5 . . ?
H11M C11A H11N 109.5 . . ?
H11M C11A H11O 109.5 . . ?
H11N C11A H11O 109.5 . . ?
C2A C349 H34V 109.5 . . ?
C2A C349 H34W 109.5 . . ?
C2A C349 H34X 109.5 . . ?
H34V C349 H34W 109.5 . . ?
H34V C349 H34X 109.5 . . ?
H34W C349 H34X 109.5 . . ?
C2A C1M H1MA 109.5 . . ?
C2A C1M H1MB 109.5 . . ?
C2A C1M H1MC 109.5 . . ?
H1MA C1M H1MB 109.5 . . ?
H1MA C1M H1MC 109.5 . . ?
H1MB C1M H1MC 109.5 . . ?
C2A C1N H1NA 109.5 . . ?
C2A C1N H1NB 109.5 . . ?
C2A C1N H1NC 109.5 . . ?
H1NA C1N H1NB 109.5 . . ?
H1NA C1N H1NC 109.5 . . ?
H1NB C1N H1NC 109.5 . . ?
C1R C354 C99 117.8(12) . . ?
C1R C354 C1O 120.0 . . ?
C1O C354 C99 122.2(12) . . ?
C354 C1R H1R 120.0 . . ?
C1T C1R C354 120.0 . . ?
C1T C1R H1R 120.0 . . ?
C1R C1T C1S 120.0 . . ?
C1R C1T C1W 123.5(12) . . ?
C1S C1T C1W 116.5(12) . . ?
C1T C1S H1S 120.0 . . ?
C1P C1S C1T 120.0 . . ?
C1P C1S H1S 120.0 . . ?
C1S C1P C1O 120.0 . . ?
C1S C1P C1Q 118.2(12) . . ?
C1O C1P C1Q 121.8(12) . . ?
C354 C1O H1O 120.0 . . ?
C1P C1O C354 120.0 . . ?
C1P C1O H1O 120.0 . . ?
C1P C1Q C1U 108.8(18) . . ?
C1P C1Q C1X 104.5(18) . . ?
C1U C1Q C1X 107.6(19) . . ?
C1Y C1Q C1P 112.8(17) . . ?
C1Y C1Q C1U 111(2) . . ?
C1Y C1Q C1X 111(2) . . ?
C1Q C1U H1UA 109.5 . . ?
C1Q C1U H1UB 109.5 . . ?
C1Q C1U H1UC 109.5 . . ?
H1UA C1U H1UB 109.5 . . ?
H1UA C1U H1UC 109.5 . . ?
H1UB C1U H1UC 109.5 . . ?
H1VA C1V H1VB 109.5 . . ?
H1VA C1V H1VC 109.5 . . ?
H1VB C1V H1VC 109.5 . . ?
C1W C1V H1VA 109.5 . . ?
C1W C1V H1VB 109.5 . . ?
C1W C1V H1VC 109.5 . . ?
C1T C1W C2B 103(2) . . ?
C1V C1W C1T 111.7(19) . . ?
C1V C1W C1Z 112(2) . . ?
C1V C1W C2B 109(2) . . ?
C1Z C1W C1T 109.5(17) . . ?
C1Z C1W C2B 110(2) . . ?
C1Q C1X H1XA 109.5 . . ?
C1Q C1X H1XB 109.5 . . ?
C1Q C1X H1XC 109.5 . . ?
H1XA C1X H1XB 109.5 . . ?
H1XA C1X H1XC 109.5 . . ?
H1XB C1X H1XC 109.5 . . ?
C1Q C1Y H1YA 109.5 . . ?
C1Q C1Y H1YB 109.5 . . ?
C1Q C1Y H1YC 109.5 . . ?
H1YA C1Y H1YB 109.5 . . ?
H1YA C1Y H1YC 109.5 . . ?
H1YB C1Y H1YC 109.5 . . ?
C1W C1Z H1ZA 109.5 . . ?
C1W C1Z H1ZB 109.5 . . ?
C1W C1Z H1ZC 109.5 . . ?
H1ZA C1Z H1ZB 109.5 . . ?
H1ZA C1Z H1ZC 109.5 . . ?
H1ZB C1Z H1ZC 109.5 . . ?
C1W C2B H2BA 109.5 . . ?
C1W C2B H2BB 109.5 . . ?
C1W C2B H2BC 109.5 . . ?
H2BA C2B H2BB 109.5 . . ?
H2BA C2B H2BC 109.5 . . ?
H2BB C2B H2BC 109.5 . . ?
C16A C15A H15D 120.0 . . ?
C16A C15A C14A 120.0 . . ?
C14A C15A H15D 120.0 . . ?
C15A C16A C17A 120.0 . . ?
C15A C16A C24A 112.8(13) . . ?
C17A C16A C24A 127.2(13) . . ?
C16A C17A H17A 120.0 . . ?
C18A C17A C16A 120.0 . . ?
C18A C17A H17A 120.0 . . ?
C17A C18A C20A 124.5(12) . . ?
C19A C18A C17A 120.0 . . ?
C19A C18A C20A 115.5(12) . . ?
C18A C19A H19S 120.0 . . ?
C18A C19A C14A 120.0 . . ?
C14A C19A H19S 120.0 . . ?
C15A C14A C13 120.2(12) . . ?
C19A C14A C13 119.8(12) . . ?
C19A C14A C15A 120.0 . . ?
C16A C24A C27A 106.7(15) . . ?
C25A C24A C16A 113.9(17) . . ?
C25A C24A C26A 117(2) . . ?
C25A C24A C27A 100.7(19) . . ?
C26A C24A C16A 116.4(19) . . ?
C26A C24A C27A 98.8(18) . . ?
H21J C21A H21K 109.5 . . ?
H21J C21A H21L 109.5 . . ?
H21K C21A H21L 109.5 . . ?
C20A C21A H21J 109.5 . . ?
C20A C21A H21K 109.5 . . ?
C20A C21A H21L 109.5 . . ?
C24A C25A H25V 109.5 . . ?
C24A C25A H25W 109.5 . . ?
C24A C25A H25X 109.5 . . ?
H25V C25A H25W 109.5 . . ?
H25V C25A H25X 109.5 . . ?
H25W C25A H25X 109.5 . . ?
C24A C26A H26G 109.5 . . ?
C24A C26A H26H 109.5 . . ?
C24A C26A H26I 109.5 . . ?
H26G C26A H26H 109.5 . . ?
H26G C26A H26I 109.5 . . ?
H26H C26A H26I 109.5 . . ?
C24A C27A H27Z 109.5 . . ?
C24A C27A HB 109.5 . . ?
C24A C27A HC 109.5 . . ?
H27Z C27A HB 109.5 . . ?
H27Z C27A HC 109.5 . . ?
HB C27A HC 109.5 . . ?
H23V C23A H23W 109.5 . . ?
H23V C23A H23X 109.5 . . ?
H23W C23A H23X 109.5 . . ?
C20A C23A H23V 109.5 . . ?
C20A C23A H23W 109.5 . . ?
C20A C23A H23X 109.5 . . ?
H22N C22A H22O 109.5 . . ?
H22N C22A H22P 109.5 . . ?
H22O C22A H22P 109.5 . . ?
C20A C22A H22N 109.5 . . ?
C20A C22A H22O 109.5 . . ?
C20A C22A H22P 109.5 . . ?
C18A C20A C23A 103.2(15) . . ?
C18A C20A C22A 113.5(19) . . ?
C21A C20A C18A 118.9(18) . . ?
C21A C20A C23A 107.2(19) . . ?
C21A C20A C22A 111(2) . . ?
C22A C20A C23A 100.2(19) . . ?
C1K C319 C258 122.2(17) . . ?
C1K C319 C2C 118.5(17) . . ?
C2C C319 C258 119.3(16) . . ?
C319 C1K H1K 119.6 . . ?
C319 C1K C1L 120.7(18) . . ?
C1L C1K H1K 119.6 . . ?
C1K C1L C2D 118.2(17) . . ?
C2E C1L C1K 118.5(17) . . ?
C2E C1L C2D 123.2(17) . . ?
C319 C2C H2C 118.4 . . ?
C2F C2C C319 123.3(18) . . ?
C2F C2C H2C 118.4 . . ?
C2G C2D C1L 104.9(15) . . ?
C2I C2D C1L 114.7(17) . . ?
C2I C2D C2G 105.5(19) . . ?
C2I C2D C2L 107.0(19) . . ?
C2L C2D C1L 112.5(17) . . ?
C2L C2D C2G 112(2) . . ?
C1L C2E H2E 118.8 . . ?
C2F C2E C1L 122.3(18) . . ?
C2F C2E H2E 118.8 . . ?
C2C C2F C2H 117.4(16) . . ?
C2E C2F C2C 116.7(18) . . ?
C2E C2F C2H 126.0(17) . . ?
C2D C2G H2GA 109.5 . . ?
C2D C2G H2GB 109.5 . . ?
C2D C2G H2GC 109.5 . . ?
H2GA C2G H2GB 109.5 . . ?
H2GA C2G H2GC 109.5 . . ?
H2GB C2G H2GC 109.5 . . ?
C2J C2H C2F 112.9(18) . . ?
C2J C2H C2M 104(2) . . ?
C2K C2H C2F 105.2(15) . . ?
C2K C2H C2J 109(2) . . ?
C2K C2H C2M 113.9(19) . . ?
C2M C2H C2F 111.8(18) . . ?
C2D C2I H2IA 109.5 . . ?
C2D C2I H2IB 109.5 . . ?
C2D C2I H2IC 109.5 . . ?
H2IA C2I H2IB 109.5 . . ?
H2IA C2I H2IC 109.5 . . ?
H2IB C2I H2IC 109.5 . . ?
C2H C2J H2JA 109.5 . . ?
C2H C2J H2JB 109.5 . . ?
C2H C2J H2JC 109.5 . . ?
H2JA C2J H2JB 109.5 . . ?
H2JA C2J H2JC 109.5 . . ?
H2JB C2J H2JC 109.5 . . ?
C2H C2K H2KA 109.5 . . ?
C2H C2K H2KB 109.5 . . ?
C2H C2K H2KC 109.5 . . ?
H2KA C2K H2KB 109.5 . . ?
H2KA C2K H2KC 109.5 . . ?
H2KB C2K H2KC 109.5 . . ?
C2D C2L H2LA 109.5 . . ?
C2D C2L H2LB 109.5 . . ?
C2D C2L H2LC 109.5 . . ?
H2LA C2L H2LB 109.5 . . ?
H2LA C2L H2LC 109.5 . . ?
H2LB C2L H2LC 109.5 . . ?
C2H C2M H2MA 109.5 . . ?
C2H C2M H2MB 109.5 . . ?
C2H C2M H2MC 109.5 . . ?
H2MA C2M H2MB 109.5 . . ?
H2MA C2M H2MC 109.5 . . ?
H2MB C2M H2MC 109.5 . . ?
C320 C2R H2R 120.0 . . ?
C320 C2R C2P 120.0 . . ?
C2P C2R H2R 120.0 . . ?
C2R C320 C176 119.7(13) . . ?
C2R C320 C2O 120.0 . . ?
C2O C320 C176 120.3(13) . . ?
C320 C2O H2O 120.0 . . ?
C2N C2O C320 120.0 . . ?
C2N C2O H2O 120.0 . . ?
C2O C2N C2Q 120.0 . . ?
C2O C2N C2T 121.1(13) . . ?
C2Q C2N C2T 118.9(13) . . ?
C2N C2Q H2Q 120.0 . . ?
C2P C2Q C2N 120.0 . . ?
C2P C2Q H2Q 120.0 . . ?
C2R C2P C2S 118.8(12) . . ?
C2Q C2P C2R 120.0 . . ?
C2Q C2P C2S 121.3(12) . . ?
C2P C2S C2X 106.1(16) . . ?
C2U C2S C2P 107.6(17) . . ?
C2U C2S C2X 107(2) . . ?
C2V C2S C2P 114.3(19) . . ?
C2V C2S C2U 110(2) . . ?
C2V C2S C2X 112(2) . . ?
C2W C2T C2N 109.8(17) . . ?
C2Y C2T C2N 106.5(18) . . ?
C2Y C2T C2W 105(2) . . ?
C2Z C2T C2N 111.4(18) . . ?
C2Z C2T C2W 112(2) . . ?
C2Z C2T C2Y 111(2) . . ?
C2S C2U H2UA 109.5 . . ?
C2S C2U H2UB 109.5 . . ?
C2S C2U H2UC 109.5 . . ?
H2UA C2U H2UB 109.5 . . ?
H2UA C2U H2UC 109.5 . . ?
H2UB C2U H2UC 109.5 . . ?
C2S C2V H2VA 109.5 . . ?
C2S C2V H2VB 109.5 . . ?
C2S C2V H2VC 109.5 . . ?
H2VA C2V H2VB 109.5 . . ?
H2VA C2V H2VC 109.5 . . ?
H2VB C2V H2VC 109.5 . . ?
C2T C2W H2WA 109.5 . . ?
C2T C2W H2WB 109.5 . . ?
C2T C2W H2WC 109.5 . . ?
H2WA C2W H2WB 109.5 . . ?
H2WA C2W H2WC 109.5 . . ?
H2WB C2W H2WC 109.5 . . ?
C2S C2X H2XA 109.5 . . ?
C2S C2X H2XB 109.5 . . ?
C2S C2X H2XC 109.5 . . ?
H2XA C2X H2XB 109.5 . . ?
H2XA C2X H2XC 109.5 . . ?
H2XB C2X H2XC 109.5 . . ?
C2T C2Y H2YA 109.5 . . ?
C2T C2Y H2YB 109.5 . . ?
C2T C2Y H2YC 109.5 . . ?
H2YA C2Y H2YB 109.5 . . ?
H2YA C2Y H2YC 109.5 . . ?
H2YB C2Y H2YC 109.5 . . ?
C2T C2Z H2ZA 109.5 . . ?
C2T C2Z H2ZB 109.5 . . ?
C2T C2Z H2ZC 109.5 . . ?
H2ZA C2Z H2ZB 109.5 . . ?
H2ZA C2Z H2ZC 109.5 . . ?
H2ZB C2Z H2ZC 109.5 . . ?

loop_
_geom_bond_atom_site_label_1
_geom_bond_atom_site_label_2
_geom_bond_distance
_geom_bond_site_symmetry_2
_geom_bond_publ_flag
C37 C36 1.428(11) . ?
C37 C38 1.438(10) . ?
C37 C66 1.405(11) . ?
C72 C71 1.389(11) . ?
C72 C73 1.409(11) . ?
C72 C279 1.373(11) . ?
C70 C71 1.391(11) . ?
C70 C69 1.417(11) . ?
C70 C79 1.436(11) . ?
C71 C282 1.425(11) . ?
C31 C30 1.404(11) . ?
C31 C32 1.398(10) . ?
C31 C42 1.428(11) . ?
C73 C74 1.386(11) . ?
C73 C260 1.376(11) . ?
C36 C35 1.419(11) . ?
C36 C69 1.446(11) . ?
C282 C281 1.445(11) . ?
C282 C35 1.492(11) . ?
C65 C64 1.423(10) . ?
C65 C66 1.448(11) . ?
C65 C85 1.418(11) . ?
C173 C172 1.420(12) . ?
C173 C174 1.352(11) . ?
C173 C178 1.392(11) . ?
C30 C29 1.427(12) . ?
C30 C330 1.373(11) . ?
C147 H147 0.9500 . ?
C147 C148 1.446(11) . ?
C147 C146 1.374(10) . ?
C40 C41 1.388(10) . ?
C40 C47 1.435(11) . ?
C40 C39 1.487(11) . ?
C152 C151 1.483(13) . ?
C152 C153 1.374(13) . ?
C152 C157 1.410(12) . ?
C67 C68 1.388(11) . ?
C67 C83 1.424(11) . ?
C67 C66 1.442(11) . ?
C281 C283 1.491(11) . ?
C281 C280 1.405(10) . ?
C32 C33 1.453(11) . ?
C32 C328 1.434(11) . ?
C41 C42 1.456(11) . ?
C41 C44 1.433(11) . ?
C38 C39 1.440(11) . ?
C38 C43 1.408(11) . ?
C279 C280 1.385(11) . ?
C279 C261 1.613(11) . ?
C42 C43 1.404(10) . ?
C96 C95 1.393(11) . ?
C96 C97 1.394(11) . ?
C96 C128 1.396(11) . ?
C331 C332 1.389(11) . ?
C331 C336 1.367(12) . ?
C331 C328 1.507(12) . ?
C81 H81 0.9500 . ?
C81 C80 1.389(11) . ?
C81 C82 1.404(11) . ?
C285 C284 1.387(11) . ?
C285 C286 1.374(11) . ?
C285 C293 1.530(12) . ?
C92 C93 1.432(11) . ?
C92 C97 1.378(11) . ?
C92 C91 1.372(11) . ?
C64 C149 1.470(11) . ?
C64 C39 1.453(11) . ?
C74 C75 1.420(11) . ?
C74 C79 1.451(11) . ?
C95 C94 1.440(11) . ?
C95 C145 1.406(11) . ?
C34 C35 1.449(10) . ?
C34 C33 1.368(10) . ?
C34 C43 1.422(11) . ?
C14 C13 1.546(13) . ?
C14 C15 1.410(13) . ?
C14 C19 1.413(13) . ?
C283 C284 1.394(11) . ?
C283 C288 1.388(11) . ?
C148 C149 1.452(11) . ?
C148 C94 1.418(11) . ?
C87 C88 1.439(11) . ?
C87 C149 1.402(11) . ?
C87 C86 1.394(11) . ?
C69 C68 1.426(11) . ?
C75 C76 1.424(11) . ?
C75 C258 1.451(12) . ?
C284 H284 0.9500 . ?
C280 H280 0.9500 . ?
C172 C171 1.391(12) . ?
C172 C212 1.376(11) . ?
C262 C261 1.505(12) . ?
C262 C263 1.409(11) . ?
C262 C267 1.386(11) . ?
C68 C80 1.449(11) . ?
C98 C97 1.386(11) . ?
C98 C99 1.554(12) . ?
C98 C150 1.375(11) . ?
C261 C260 1.565(12) . ?
C261 C297 1.543(12) . ?
C79 C78 1.366(11) . ?
C259 H259 0.9500 . ?
C259 C260 1.413(11) . ?
C259 C258 1.396(11) . ?
C83 C84 1.398(11) . ?
C83 C82 1.428(11) . ?
C88 C89 1.412(11) . ?
C88 C93 1.391(11) . ?
C174 C175 1.382(12) . ?
C174 C197 1.537(12) . ?
C178 C177 1.391(12) . ?
C178 C179 1.410(12) . ?
C46 H46 0.9500 . ?
C46 C47 1.356(10) . ?
C46 C45 1.413(11) . ?
C168 C167 1.407(11) . ?
C168 C169 1.450(11) . ?
C168 C82 1.440(11) . ?
C287 C288 1.387(11) . ?
C287 C289 1.519(12) . ?
C287 C286 1.391(11) . ?
C33 H33 0.9500 . ?
C177 C182 1.444(11) . ?
C177 C176 1.442(12) . ?
C215 C214 1.429(11) . ?
C215 C216 1.445(12) . ?
C215 C171 1.396(12) . ?
C263 H263 0.9500 . ?
C263 C264 1.390(11) . ?
C49 C48 1.525(12) . ?
C49 C50 1.406(11) . ?
C49 C54 1.351(10) . ?
C151 C91 1.489(12) . ?
C151 C150 1.415(12) . ?
C332 H332 0.9500 . ?
C332 C333 1.423(12) . ?
C47 H47 0.9500 . ?
C335 C334 1.365(12) . ?
C335 C336 1.399(12) . ?
C335 C337 1.534(14) . ?
C85 C84 1.465(11) . ?
C85 C86 1.387(11) . ?
C288 H288 0.9500 . ?
C45 C44 1.398(11) . ?
C45 C48 1.413(11) . ?
C89 H89 0.9500 . ?
C89 C90 1.390(11) . ?
C267 H267 0.9500 . ?
C267 C266 1.364(11) . ?
C77 H77 0.9500 . ?
C77 C76 1.356(11) . ?
C77 C78 1.440(11) . ?
C131 C130 1.470(12) . ?
C131 C132 1.402(12) . ?
C131 C136 1.400(12) . ?
C44 C29 1.385(11) . ?
C13 C330 1.573(11) . ?
C13 C5 1.501(16) . ?
C13 C28 1.556(12) . ?
C13 C5A 1.498(16) . ?
C13 C14A 1.536(14) . ?
C299 C298 1.415(13) . ?
C299 C300 1.367(14) . ?
C299 C307 1.581(14) . ?
C94 C93 1.418(11) . ?
C311 C258 1.503(13) . ?
C311 C312 1.361(14) . ?
C311 C316 1.410(14) . ?
C153 H153 0.9500 . ?
C153 C154 1.360(13) . ?
C145 C130 1.442(11) . ?
C145 C146 1.422(11) . ?
C29 C28 1.390(11) . ?
C301 C302 1.414(12) . ?
C301 C300 1.385(13) . ?
C301 C303 1.502(14) . ?
C183 C184 1.378(13) . ?
C183 C176 1.476(13) . ?
C183 C188 1.392(12) . ?
C298 H298 0.9500 . ?
C298 C297 1.376(12) . ?
C90 H90 0.9500 . ?
C90 C91 1.437(11) . ?
C167 C180 1.447(12) . ?
C167 C166 1.393(11) . ?
C48 C63 1.404(11) . ?
C76 H76 0.9500 . ?
C264 C265 1.364(11) . ?
C264 C272 1.567(13) . ?
C214 C213 1.395(12) . ?
C214 C218 1.474(12) . ?
C175 H175 0.9500 . ?
C175 C176 1.384(11) . ?
C169 C170 1.366(11) . ?
C169 C217 1.460(11) . ?
C84 C166 1.373(11) . ?
C53 C55 1.529(12) . ?
C53 C54 1.383(11) . ?
C53 C52 1.369(11) . ?
C78 C80 1.477(11) . ?
C99 C100 1.531(13) . ?
C99 C128 1.534(13) . ?
C99 C114 1.533(12) . ?
C99 C354 1.525(14) . ?
C216 H216 0.9500 . ?
C216 C217 1.388(11) . ?
C129 H129 0.9500 . ?
C129 C130 1.415(12) . ?
C129 C128 1.401(12) . ?
C197 C198 1.470(12) . ?
C197 C244 1.575(12) . ?
C197 C212 1.563(13) . ?
C15 H15 0.9500 . ?
C15 C16 1.398(13) . ?
C51 C50 1.377(11) . ?
C51 C52 1.386(11) . ?
C51 C59 1.495(12) . ?
C302 H302 0.9500 . ?
C302 C297 1.393(12) . ?
C171 C170 1.466(11) . ?
C170 C179 1.429(12) . ?
C266 C265 1.380(11) . ?
C266 C268 1.540(13) . ?
C63 H63 0.9500 . ?
C63 C28 1.376(11) . ?
C135 C136 1.400(11) . ?
C135 C134 1.420(12) . ?
C135 C137 1.541(13) . ?
C334 H334 0.9500 . ?
C334 C333 1.396(13) . ?
C289 C290 1.545(12) . ?
C289 C292 1.557(12) . ?
C289 C291 1.569(12) . ?
C203 H203 0.9500 . ?
C203 C198 1.388(12) . ?
C203 C202 1.370(12) . ?
C55 C56 1.485(15) . ?
C55 C58 1.524(16) . ?
C55 C57 1.562(18) . ?
C55 C56A 1.459(17) . ?
C55 C57A 1.582(19) . ?
C55 C58A 1.529(17) . ?
C132 H132 0.9500 . ?
C132 C133 1.392(12) . ?
C50 H50 0.9500 . ?
C180 C179 1.398(11) . ?
C180 C181 1.431(12) . ?
C100 C101 1.365(13) . ?
C100 C105 1.407(14) . ?
C286 H286 0.9500 . ?
C258 C319 1.495(16) . ?
C330 C329 1.399(11) . ?
C5 C6 1.403(18) . ?
C5 C4 1.402(17) . ?
C198 C199 1.421(12) . ?
C115 H115 0.9500 . ?
C115 C114 1.344(12) . ?
C115 C116 1.425(13) . ?
C199 H199 0.9500 . ?
C199 C200 1.417(14) . ?
C329 H329 0.9500 . ?
C329 C328 1.425(11) . ?
C136 H136 0.9500 . ?
C150 H150 0.9500 . ?
C101 H101 0.9500 . ?
C101 C102 1.397(13) . ?
C312 H312 0.9500 . ?
C312 C313 1.404(14) . ?
C157 H157 0.9500 . ?
C157 C156 1.369(13) . ?
C336 H336 0.9500 . ?
C146 H146 0.9500 . ?
C293 C294 1.544(11) . ?
C293 C296 1.514(12) . ?
C293 C295 1.532(12) . ?
C54 H54 0.9500 . ?
C300 H300 0.9500 . ?
C181 H181 0.9500 . ?
C181 C182 1.385(11) . ?
C265 H265 0.9500 . ?
C154 C155 1.397(14) . ?
C154 C162 1.493(17) . ?
C52 H52 0.9500 . ?
C182 H182 0.9500 . ?
C213 H213 0.9500 . ?
C213 C212 1.408(12) . ?
C246 C245 1.392(13) . ?
C246 C247 1.395(14) . ?
C246 C254 1.522(14) . ?
C272 C276 1.516(11) . ?
C272 C275 1.529(11) . ?
C272 C277 1.559(11) . ?
C272 C273 1.511(12) . ?
C272 C278 1.511(12) . ?
C272 C274 1.555(12) . ?
C268 C269 1.533(14) . ?
C268 C271 1.497(13) . ?
C268 C270 1.503(13) . ?
C333 C341 1.526(14) . ?
C141 C133 1.524(13) . ?
C141 C142 1.550(13) . ?
C141 C144 1.505(13) . ?
C141 C143 1.578(12) . ?
C245 H245 0.9500 . ?
C245 C244 1.388(13) . ?
C119 H119 0.9500 . ?
C119 C114 1.379(12) . ?
C119 C118 1.408(13) . ?
C117 H117 0.9500 . ?
C117 C116 1.413(14) . ?
C117 C118 1.394(13) . ?
C156 C155 1.420(15) . ?
C156 C158 1.513(15) . ?
C337 C338 1.569(13) . ?
C337 C340 1.508(13) . ?
C337 C339 1.509(14) . ?
C217 H217 0.9500 . ?
C185 C184 1.393(13) . ?
C185 C186 1.367(13) . ?
C185 C193 1.571(16) . ?
C184 H184 0.9500 . ?
C187 C186 1.381(13) . ?
C187 C188 1.382(13) . ?
C187 C189 1.544(14) . ?
C133 C134 1.366(12) . ?
C186 H186 0.9500 . ?
C341 C344 1.565(14) . ?
C341 C342 1.498(14) . ?
C341 C343 1.526(14) . ?
C200 C201 1.399(14) . ?
C200 C208 1.495(16) . ?
C176 C320 1.488(15) . ?
C6 H6 0.9500 . ?
C6 C7 1.350(19) . ?
C86 H86 0.9500 . ?
C248 C247 1.396(14) . ?
C248 C249 1.398(13) . ?
C248 C250 1.531(14) . ?
C188 H188 0.9500 . ?
C116 C124 1.529(15) . ?
C4 H4 0.9500 . ?
C4 C3 1.439(17) . ?
C202 C204 1.531(13) . ?
C202 C201 1.359(14) . ?
C134 H134 0.9500 . ?
C189 C190 1.546(15) . ?
C189 C192 1.514(15) . ?
C189 C191 1.581(15) . ?
C137 C138 1.498(13) . ?
C137 C140 1.552(14) . ?
C137 C139 1.530(14) . ?
C303 C304 1.574(13) . ?
C303 C306 1.490(15) . ?
C303 C305 1.560(15) . ?
C303 C351 1.560(17) . ?
C303 C1C 1.535(17) . ?
C303 C1D 1.542(17) . ?
C59 C60 1.547(15) . ?
C59 C62 1.545(18) . ?
C59 C61 1.558(16) . ?
C59 C62A 1.494(18) . ?
C59 C60A 1.549(16) . ?
C59 C61A 1.618(18) . ?
C19 H19 0.9500 . ?
C19 C18 1.391(13) . ?
C244 C249 1.395(12) . ?
C313 C324 1.552(16) . ?
C313 C314 1.387(15) . ?
C247 H247 0.9500 . ?
C204 C207 1.538(13) . ?
C204 C205 1.545(13) . ?
C204 C206 1.529(14) . ?
C118 C120 1.520(15) . ?
C155 H155 0.9500 . ?
C249 H249 0.9500 . ?
C3 C8 1.430(19) . ?
C3 C2 1.556(18) . ?
C166 H166 0.9500 . ?
C307 C309 1.542(14) . ?
C307 C310 1.514(14) . ?
C307 C308 1.514(14) . ?
C102 C110 1.524(16) . ?
C102 C103 1.398(13) . ?
C8 H8 0.9500 . ?
C8 C7 1.318(19) . ?
C294 H29A 0.9800 . ?
C294 H29B 0.9800 . ?
C294 H29C 0.9800 . ?
C290 H29D 0.9800 . ?
C290 H29E 0.9800 . ?
C290 H29F 0.9800 . ?
C292 H29G 0.9800 . ?
C292 H29H 0.9800 . ?
C292 H29I 0.9800 . ?
C142 H14A 0.9800 . ?
C142 H14B 0.9800 . ?
C142 H14C 0.9800 . ?
C316 H316 0.9500 . ?
C316 C315 1.385(14) . ?
C110 C111 1.565(17) . ?
C110 C113 1.574(17) . ?
C110 C112 1.503(17) . ?
C16 C24 1.517(16) . ?
C16 C17 1.423(14) . ?
C7 C9 1.63(2) . ?
C254 C255 1.530(14) . ?
C254 C257 1.528(14) . ?
C254 C256 1.550(14) . ?
C296 H29J 0.9800 . ?
C296 H29K 0.9800 . ?
C296 H29L 0.9800 . ?
C105 H105 0.9500 . ?
C105 C104 1.411(13) . ?
C291 H29M 0.9800 . ?
C291 H29N 0.9800 . ?
C291 H29O 0.9800 . ?
C24 C25 1.448(16) . ?
C24 C26 1.493(17) . ?
C24 C27 1.589(18) . ?
C295 H29P 0.9800 . ?
C295 H29Q 0.9800 . ?
C295 H29R 0.9800 . ?
C324 C325 1.539(9) . ?
C324 C327 1.544(9) . ?
C324 C326 1.543(9) . ?
C9 C10 1.44(2) . ?
C9 C12 1.59(2) . ?
C9 C11 1.529(9) . ?
C124 C125 1.533(15) . ?
C124 C127 1.521(14) . ?
C124 C126 1.541(14) . ?
C207 H20A 0.9800 . ?
C207 H20B 0.9800 . ?
C207 H20C 0.9800 . ?
C193 C194 1.56(2) . ?
C193 C196 1.558(17) . ?
C193 C195 1.488(17) . ?
C250 C251 1.502(14) . ?
C250 C253 1.546(14) . ?
C250 C252 1.509(15) . ?
C344 H34A 0.9800 . ?
C344 H34B 0.9800 . ?
C344 H34C 0.9800 . ?
C158 C159 1.542(10) . ?
C158 C161 1.544(10) . ?
C158 C160 1.544(10) . ?
C158 C345 1.541(10) . ?
C158 C1I 1.548(10) . ?
C158 C1J 1.540(10) . ?
C162 C164 1.609(18) . ?
C162 C163 1.520(19) . ?
C162 C165 1.59(2) . ?
C162 C352 1.66(2) . ?
C162 C1E 1.57(2) . ?
C162 C1F 1.49(2) . ?
C190 H19A 0.9800 . ?
C190 H19B 0.9800 . ?
C190 H19C 0.9800 . ?
C60 H60A 0.9800 . ?
C60 H60B 0.9800 . ?
C60 H60C 0.9800 . ?
C144 H14D 0.9800 . ?
C144 H14E 0.9800 . ?
C144 H14F 0.9800 . ?
C314 H314 0.9500 . ?
C314 C315 1.376(15) . ?
C103 H103 0.9500 . ?
C103 C104 1.397(13) . ?
C269 H26A 0.9800 . ?
C269 H26B 0.9800 . ?
C269 H26C 0.9800 . ?
C338 H33A 0.9800 . ?
C338 H33B 0.9800 . ?
C338 H33C 0.9800 . ?
C205 H20D 0.9800 . ?
C205 H20E 0.9800 . ?
C205 H20F 0.9800 . ?
C340 H34D 0.9800 . ?
C340 H34E 0.9800 . ?
C340 H34F 0.9800 . ?
C120 C121 1.491(13) . ?
C120 C123 1.533(13) . ?
C120 C122 1.650(13) . ?
C120 C350 1.546(14) . ?
C120 C1A 1.610(13) . ?
C120 C1B 1.510(13) . ?
C143 H14G 0.9800 . ?
C143 H14H 0.9800 . ?
C143 H14I 0.9800 . ?
C201 H201 0.9500 . ?
C192 H19D 0.9800 . ?
C192 H19E 0.9800 . ?
C192 H19F 0.9800 . ?
C309 H30A 0.9800 . ?
C309 H30B 0.9800 . ?
C309 H30C 0.9800 . ?
C271 H27A 0.9800 . ?
C271 H27B 0.9800 . ?
C271 H27C 0.9800 . ?
C255 H25A 0.9800 . ?
C255 H25B 0.9800 . ?
C255 H25C 0.9800 . ?
C342 H34G 0.9800 . ?
C342 H34H 0.9800 . ?
C342 H34I 0.9800 . ?
C343 H34J 0.9800 . ?
C343 H34K 0.9800 . ?
C343 H34L 0.9800 . ?
C257 H25D 0.9800 . ?
C257 H25E 0.9800 . ?
C257 H25F 0.9800 . ?
C315 C317 1.585(18) . ?
C18 C17 1.377(14) . ?
C18 C20 1.534(17) . ?
C17 H17 0.9500 . ?
C104 C106 1.538(17) . ?
C310 H31A 0.9800 . ?
C310 H31B 0.9800 . ?
C310 H31C 0.9800 . ?
C339 H33D 0.9800 . ?
C339 H33E 0.9800 . ?
C339 H33F 0.9800 . ?
C206 H20G 0.9800 . ?
C206 H20H 0.9800 . ?
C206 H20I 0.9800 . ?
C194 H19G 0.9800 . ?
C194 H19H 0.9800 . ?
C194 H19I 0.9800 . ?
C138 H13A 0.9800 . ?
C138 H13B 0.9800 . ?
C138 H13C 0.9800 . ?
C111 H11A 0.9800 . ?
C111 H11B 0.9800 . ?
C111 H11C 0.9800 . ?
C2 C346 1.539(7) . ?
C2 C1 1.542(7) . ?
C2 C348 1.548(7) . ?
C251 H25G 0.9800 . ?
C251 H25H 0.9800 . ?
C251 H25I 0.9800 . ?
C191 H19J 0.9800 . ?
C191 H19K 0.9800 . ?
C191 H19L 0.9800 . ?
C140 H14J 0.9800 . ?
C140 H14K 0.9800 . ?
C140 H14L 0.9800 . ?
C208 C209 1.518(10) . ?
C208 C211 1.553(10) . ?
C208 C210 1.551(10) . ?
C208 C353 1.537(10) . ?
C208 C1G 1.541(10) . ?
C208 C1H 1.537(10) . ?
C270 H27D 0.9800 . ?
C270 H27E 0.9800 . ?
C270 H27F 0.9800 . ?
C56 H56A 0.9800 . ?
C56 H56B 0.9800 . ?
C56 H56C 0.9800 . ?
C196 H19M 0.9800 . ?
C196 H19N 0.9800 . ?
C196 H19O 0.9800 . ?
C125 H12A 0.9800 . ?
C125 H12B 0.9800 . ?
C125 H12C 0.9800 . ?
C325 H32A 0.9800 . ?
C325 H32B 0.9800 . ?
C325 H32C 0.9800 . ?
C21 H21A 0.9800 . ?
C21 H21B 0.9800 . ?
C21 H21C 0.9800 . ?
C21 C20 1.513(8) . ?
C139 H13D 0.9800 . ?
C139 H13E 0.9800 . ?
C139 H13F 0.9800 . ?
C308 H30D 0.9800 . ?
C308 H30E 0.9800 . ?
C308 H30F 0.9800 . ?
C58 H58A 0.9800 . ?
C58 H58B 0.9800 . ?
C58 H58C 0.9800 . ?
C127 H12D 0.9800 . ?
C127 H12E 0.9800 . ?
C127 H12F 0.9800 . ?
C25 H25J 0.9800 . ?
C25 H25K 0.9800 . ?
C25 H25L 0.9800 . ?
C253 H25M 0.9800 . ?
C253 H25N 0.9800 . ?
C253 H25O 0.9800 . ?
C256 H25P 0.9800 . ?
C256 H25Q 0.9800 . ?
C256 H25R 0.9800 . ?
C107 H10A 0.9800 . ?
C107 H10B 0.9800 . ?
C107 H10C 0.9800 . ?
C107 C106 1.511(19) . ?
C209 H20J 0.9800 . ?
C209 H20K 0.9800 . ?
C209 H20L 0.9800 . ?
C121 H12G 0.9800 . ?
C121 H12H 0.9800 . ?
C121 H12I 0.9800 . ?
C26 H26D 0.9800 . ?
C26 H26E 0.9800 . ?
C26 H26F 0.9800 . ?
C10 H10D 0.9800 . ?
C10 H10E 0.9800 . ?
C10 H10F 0.9800 . ?
C317 C318 1.535(7) . ?
C317 C321 1.532(7) . ?
C317 C323 1.534(7) . ?
C106 C109 1.52(2) . ?
C106 C108 1.62(3) . ?
C126 H12J 0.9800 . ?
C126 H12K 0.9800 . ?
C126 H12L 0.9800 . ?
C27 H27G 0.9800 . ?
C27 H27H 0.9800 . ?
C27 H27I 0.9800 . ?
C327 H32D 0.9800 . ?
C327 H32E 0.9800 . ?
C327 H32F 0.9800 . ?
C159 H15A 0.9800 . ?
C159 H15B 0.9800 . ?
C159 H15C 0.9800 . ?
C62 H62A 0.9800 . ?
C62 H62B 0.9800 . ?
C62 H62C 0.9800 . ?
C318 H31D 0.9800 . ?
C318 H31E 0.9800 . ?
C318 H31F 0.9800 . ?
C321 H32G 0.9800 . ?
C321 H32H 0.9800 . ?
C321 H32I 0.9800 . ?
C113 H11D 0.9800 . ?
C113 H11E 0.9800 . ?
C113 H11F 0.9800 . ?
C211 H21D 0.9800 . ?
C211 H21E 0.9800 . ?
C211 H21F 0.9800 . ?
C252 H25S 0.9800 . ?
C252 H25T 0.9800 . ?
C252 H25U 0.9800 . ?
C276 H27J 0.9800 . ?
C276 H27K 0.9800 . ?
C276 H27L 0.9800 . ?
C23 H23A 0.9800 . ?
C23 H23B 0.9800 . ?
C23 H23C 0.9800 . ?
C23 C20 1.561(9) . ?
C161 H16A 0.9800 . ?
C161 H16B 0.9800 . ?
C161 H16C 0.9800 . ?
C220 C219 1.37(3) . ?
C220 C240 1.539(9) . ?
C220 C221 1.38(2) . ?
C219 H219 0.9500 . ?
C219 C218 1.37(2) . ?
C223 H223 0.9500 . ?
C223 C222 1.40(3) . ?
C223 C218 1.31(2) . ?
C222 C224 1.573(10) . ?
C222 C221 1.42(3) . ?
C57 H57A 0.9800 . ?
C57 H57B 0.9800 . ?
C57 H57C 0.9800 . ?
C123 H12M 0.9800 . ?
C123 H12N 0.9800 . ?
C123 H12O 0.9800 . ?
C326 H32J 0.9800 . ?
C326 H32K 0.9800 . ?
C326 H32L 0.9800 . ?
C304 H30G 0.9800 . ?
C304 H30H 0.9800 . ?
C304 H30I 0.9800 . ?
C195 H19P 0.9800 . ?
C195 H19Q 0.9800 . ?
C195 H19R 0.9800 . ?
C22 H22A 0.9800 . ?
C22 H22B 0.9800 . ?
C22 H22C 0.9800 . ?
C22 C20 1.527(8) . ?
C61 H61A 0.9800 . ?
C61 H61B 0.9800 . ?
C61 H61C 0.9800 . ?
C12 H12P 0.9800 . ?
C12 H12Q 0.9800 . ?
C12 H12R 0.9800 . ?
C164 H16D 0.9800 . ?
C164 H16E 0.9800 . ?
C164 H16F 0.9800 . ?
C160 H16G 0.9800 . ?
C160 H16H 0.9800 . ?
C160 H16I 0.9800 . ?
C306 H30J 0.9800 . ?
C306 H30K 0.9800 . ?
C306 H30L 0.9800 . ?
C112 H11G 0.9800 . ?
C112 H11H 0.9800 . ?
C112 H11I 0.9800 . ?
C109 H10G 0.9800 . ?
C109 H10H 0.9800 . ?
C109 H10I 0.9800 . ?
C11 H11J 0.9800 . ?
C11 H11K 0.9800 . ?
C11 H11L 0.9800 . ?
C210 H21G 0.9800 . ?
C210 H21H 0.9800 . ?
C210 H21I 0.9800 . ?
C305 H30M 0.9800 . ?
C305 H30N 0.9800 . ?
C305 H30O 0.9800 . ?
C240 C241 1.526(10) . ?
C240 C243 1.530(10) . ?
C240 C242 1.566(10) . ?
C163 H16J 0.9800 . ?
C163 H16K 0.9800 . ?
C163 H16L 0.9800 . ?
C275 H27M 0.9800 . ?
C275 H27N 0.9800 . ?
C275 H27O 0.9800 . ?
C108 H10J 0.9800 . ?
C108 H10K 0.9800 . ?
C108 H10L 0.9800 . ?
C165 H16M 0.9800 . ?
C165 H16N 0.9800 . ?
C165 H16O 0.9800 . ?
C241 H24A 0.9800 . ?
C241 H24B 0.9800 . ?
C241 H24C 0.9800 . ?
C243 H24D 0.9800 . ?
C243 H24E 0.9800 . ?
C243 H24F 0.9800 . ?
C242 H24G 0.9800 . ?
C242 H24H 0.9800 . ?
C242 H24I 0.9800 . ?
C224 C225 1.539(10) . ?
C224 C227 1.534(10) . ?
C224 C226 1.549(10) . ?
C225 H22D 0.9800 . ?
C225 H22E 0.9800 . ?
C225 H22F 0.9800 . ?
C227 H22G 0.9800 . ?
C227 H22H 0.9800 . ?
C227 H22I 0.9800 . ?
C226 H22J 0.9800 . ?
C226 H22K 0.9800 . ?
C226 H22L 0.9800 . ?
C229 H229 0.9500 . ?
C229 C228 1.3900 . ?
C229 C218 1.3900 . ?
C228 C221 1.3900 . ?
C228 C230 1.610(19) . ?
C221 H221 0.9500 . ?
C221 H22M 0.9500 . ?
C221 C234 1.3900 . ?
C234 C235 1.3900 . ?
C234 C236 1.560(15) . ?
C235 H235 0.9500 . ?
C235 C218 1.3900 . ?
C236 C239 1.533(8) . ?
C236 C237 1.529(8) . ?
C236 C237 2.02(3) 2_767 ?
C236 H23H 1.41(4) 2_767 ?
C236 C238 1.547(8) . ?
C239 H23D 0.9800 . ?
C239 H23E 0.9800 . ?
C239 H23F 0.9800 . ?
C237 H23G 0.9800 . ?
C237 H23H 0.9800 . ?
C237 H23H 1.06(5) 2_767 ?
C237 H23I 0.9800 . ?
C238 H23J 0.9800 . ?
C238 H23K 0.9800 . ?
C238 H23L 0.9800 . ?
C230 C231 1.58(2) . ?
C230 C233 1.52(2) . ?
C230 C232 1.56(2) . ?
C231 H23M 0.9800 . ?
C231 H23N 0.9800 . ?
C231 H23O 0.9800 . ?
C233 H23P 0.9800 . ?
C233 H23Q 0.9800 . ?
C233 H23R 0.9800 . ?
C232 H23S 0.9800 . ?
C232 H23T 0.9800 . ?
C232 H23U 0.9800 . ?
C277 H27P 0.9800 . ?
C277 H27Q 0.9800 . ?
C277 H27R 0.9800 . ?
C323 H32M 0.9800 . ?
C323 H32N 0.9800 . ?
C323 H32O 0.9800 . ?
C273 H27S 0.9800 . ?
C273 H27T 0.9800 . ?
C273 H27U 0.9800 . ?
C278 H27V 0.9800 . ?
C278 H27W 0.9800 . ?
C278 H27X 0.9800 . ?
C274 H27Y 0.9800 . ?
C274 H 0.9800 . ?
C274 HA 0.9800 . ?
C122 H12S 0.9800 . ?
C122 H12T 0.9800 . ?
C122 H12U 0.9800 . ?
C346 H34M 0.9800 . ?
C346 H34N 0.9800 . ?
C346 H34O 0.9800 . ?
C1 H1A 0.9800 . ?
C1 H1B 0.9800 . ?
C1 H1C 0.9800 . ?
C348 H34P 0.9800 . ?
C348 H34Q 0.9800 . ?
C348 H34R 0.9800 . ?
C350 H35A 0.9800 . ?
C350 H35B 0.9800 . ?
C350 H35C 0.9800 . ?
C1A H1AA 0.9800 . ?
C1A H1AB 0.9800 . ?
C1A H1AC 0.9800 . ?
C1B H1BA 0.9800 . ?
C1B H1BB 0.9800 . ?
C1B H1BC 0.9800 . ?
C351 H35D 0.9800 . ?
C351 H35E 0.9800 . ?
C351 H35F 0.9800 . ?
C1C H1CA 0.9800 . ?
C1C H1CB 0.9800 . ?
C1C H1CC 0.9800 . ?
C1D H1DA 0.9800 . ?
C1D H1DB 0.9800 . ?
C1D H1DC 0.9800 . ?
C352 H35G 0.9800 . ?
C352 H35H 0.9800 . ?
C352 H35I 0.9800 . ?
C1E H1EA 0.9800 . ?
C1E H1EB 0.9800 . ?
C1E H1EC 0.9800 . ?
C1F H1FA 0.9800 . ?
C1F H1FB 0.9800 . ?
C1F H1FC 0.9800 . ?
C353 H35J 0.9800 . ?
C353 H35K 0.9800 . ?
C353 H35L 0.9800 . ?
C1G H1GA 0.9800 . ?
C1G H1GB 0.9800 . ?
C1G H1GC 0.9800 . ?
C1H H1HA 0.9800 . ?
C1H H1HB 0.9800 . ?
C1H H1HC 0.9800 . ?
C56A H56D 0.9800 . ?
C56A H56E 0.9800 . ?
C56A H56F 0.9800 . ?
C57A H57D 0.9800 . ?
C57A H57E 0.9800 . ?
C57A H57F 0.9800 . ?
C58A H58D 0.9800 . ?
C58A H58E 0.9800 . ?
C58A H58F 0.9800 . ?
C62A H62D 0.9800 . ?
C62A H62E 0.9800 . ?
C62A H62F 0.9800 . ?
C60A H60D 0.9800 . ?
C60A H60E 0.9800 . ?
C60A H60F 0.9800 . ?
C61A H61D 0.9800 . ?
C61A H61E 0.9800 . ?
C61A H61F 0.9800 . ?
C345 H34S 0.9800 . ?
C345 H34T 0.9800 . ?
C345 H34U 0.9800 . ?
C1I H1IA 0.9800 . ?
C1I H1IB 0.9800 . ?
C1I H1IC 0.9800 . ?
C1J H1JA 0.9800 . ?
C1J H1JB 0.9800 . ?
C1J H1JC 0.9800 . ?
C5A C6A 1.416(17) . ?
C5A C4A 1.399(17) . ?
C6A H6A 0.9500 . ?
C6A C7A 1.330(18) . ?
C4A H4A 0.9500 . ?
C4A C3A 1.444(17) . ?
C3A C8A 1.419(19) . ?
C3A C2A 1.539(18) . ?
C8A H8A 0.9500 . ?
C8A C7A 1.300(18) . ?
C7A C9A 1.65(2) . ?
C9A C10A 1.472(19) . ?
C9A C12A 1.54(2) . ?
C9A C11A 1.539(9) . ?
C2A C349 1.542(17) . ?
C2A C1M 1.545(17) . ?
C2A C1N 1.570(17) . ?
C10A H10M 0.9800 . ?
C10A H10N 0.9800 . ?
C10A H10O 0.9800 . ?
C12A H12V 0.9800 . ?
C12A H12W 0.9800 . ?
C12A H12X 0.9800 . ?
C11A H11M 0.9800 . ?
C11A H11N 0.9800 . ?
C11A H11O 0.9800 . ?
C349 H34V 0.9800 . ?
C349 H34W 0.9800 . ?
C349 H34X 0.9800 . ?
C1M H1MA 0.9800 . ?
C1M H1MB 0.9800 . ?
C1M H1MC 0.9800 . ?
C1N H1NA 0.9800 . ?
C1N H1NB 0.9800 . ?
C1N H1NC 0.9800 . ?
C354 C1R 1.3900 . ?
C354 C1O 1.3900 . ?
C1R H1R 0.9500 . ?
C1R C1T 1.3900 . ?
C1T C1S 1.3900 . ?
C1T C1W 1.539(18) . ?
C1S H1S 0.9500 . ?
C1S C1P 1.3900 . ?
C1P C1O 1.3900 . ?
C1P C1Q 1.531(17) . ?
C1O H1O 0.9500 . ?
C1Q C1U 1.57(2) . ?
C1Q C1X 1.57(2) . ?
C1Q C1Y 1.48(2) . ?
C1U H1UA 0.9800 . ?
C1U H1UB 0.9800 . ?
C1U H1UC 0.9800 . ?
C1V H1VA 0.9800 . ?
C1V H1VB 0.9800 . ?
C1V H1VC 0.9800 . ?
C1V C1W 1.50(2) . ?
C1W C1Z 1.51(3) . ?
C1W C2B 1.62(3) . ?
C1X H1XA 0.9800 . ?
C1X H1XB 0.9800 . ?
C1X H1XC 0.9800 . ?
C1Y H1YA 0.9800 . ?
C1Y H1YB 0.9800 . ?
C1Y H1YC 0.9800 . ?
C1Z H1ZA 0.9800 . ?
C1Z H1ZB 0.9800 . ?
C1Z H1ZC 0.9800 . ?
C2B H2BA 0.9800 . ?
C2B H2BB 0.9800 . ?
C2B H2BC 0.9800 . ?
C15A H15D 0.9500 . ?
C15A C16A 1.3900 . ?
C15A C14A 1.3900 . ?
C16A C17A 1.3900 . ?
C16A C24A 1.527(17) . ?
C17A H17A 0.9500 . ?
C17A C18A 1.3900 . ?
C18A C19A 1.3900 . ?
C18A C20A 1.54(2) . ?
C19A H19S 0.9500 . ?
C19A C14A 1.3900 . ?
C24A C25A 1.449(19) . ?
C24A C26A 1.48(2) . ?
C24A C27A 1.62(2) . ?
C21A H21J 0.9800 . ?
C21A H21K 0.9800 . ?
C21A H21L 0.9800 . ?
C21A C20A 1.463(18) . ?
C25A H25V 0.9800 . ?
C25A H25W 0.9800 . ?
C25A H25X 0.9800 . ?
C26A H26G 0.9800 . ?
C26A H26H 0.9800 . ?
C26A H26I 0.9800 . ?
C27A H27Z 0.9800 . ?
C27A HB 0.9800 . ?
C27A HC 0.9800 . ?
C23A H23V 0.9800 . ?
C23A H23W 0.9800 . ?
C23A H23X 0.9800 . ?
C23A C20A 1.616(19) . ?
C22A H22N 0.9800 . ?
C22A H22O 0.9800 . ?
C22A H22P 0.9800 . ?
C22A C20A 1.550(19) . ?
C319 C1K 1.357(17) . ?
C319 C2C 1.396(17) . ?
C1K H1K 0.9500 . ?
C1K C1L 1.405(17) . ?
C1L C2D 1.552(19) . ?
C1L C2E 1.395(18) . ?
C2C H2C 0.9500 . ?
C2C C2F 1.380(17) . ?
C2D C2G 1.541(18) . ?
C2D C2I 1.538(19) . ?
C2D C2L 1.538(18) . ?
C2E H2E 0.9500 . ?
C2E C2F 1.375(18) . ?
C2F C2H 1.57(2) . ?
C2G H2GA 0.9800 . ?
C2G H2GB 0.9800 . ?
C2G H2GC 0.9800 . ?
C2H C2J 1.534(18) . ?
C2H C2K 1.528(18) . ?
C2H C2M 1.538(18) . ?
C2I H2IA 0.9800 . ?
C2I H2IB 0.9800 . ?
C2I H2IC 0.9800 . ?
C2J H2JA 0.9800 . ?
C2J H2JB 0.9800 . ?
C2J H2JC 0.9800 . ?
C2K H2KA 0.9800 . ?
C2K H2KB 0.9800 . ?
C2K H2KC 0.9800 . ?
C2L H2LA 0.9800 . ?
C2L H2LB 0.9800 . ?
C2L H2LC 0.9800 . ?
C2M H2MA 0.9800 . ?
C2M H2MB 0.9800 . ?
C2M H2MC 0.9800 . ?
C2R H2R 0.9500 . ?
C2R C320 1.3900 . ?
C2R C2P 1.3900 . ?
C320 C2O 1.3900 . ?
C2O H2O 0.9500 . ?
C2O C2N 1.3900 . ?
C2N C2Q 1.3900 . ?
C2N C2T 1.575(18) . ?
C2Q H2Q 0.9500 . ?
C2Q C2P 1.3900 . ?
C2P C2S 1.545(16) . ?
C2S C2U 1.541(19) . ?
C2S C2V 1.514(19) . ?
C2S C2X 1.588(19) . ?
C2T C2W 1.57(2) . ?
C2T C2Y 1.56(2) . ?
C2T C2Z 1.48(2) . ?
C2U H2UA 0.9800 . ?
C2U H2UB 0.9800 . ?
C2U H2UC 0.9800 . ?
C2V H2VA 0.9800 . ?
C2V H2VB 0.9800 . ?
C2V H2VC 0.9800 . ?
C2W H2WA 0.9800 . ?
C2W H2WB 0.9800 . ?
C2W H2WC 0.9800 . ?
C2X H2XA 0.9800 . ?
C2X H2XB 0.9800 . ?
C2X H2XC 0.9800 . ?
C2Y H2YA 0.9800 . ?
C2Y H2YB 0.9800 . ?
C2Y H2YC 0.9800 . ?
C2Z H2ZA 0.9800 . ?
C2Z H2ZB 0.9800 . ?
C2Z H2ZC 0.9800 . ?

loop_
_geom_torsion_atom_site_label_1
_geom_torsion_atom_site_label_2
_geom_torsion_atom_site_label_3
_geom_torsion_atom_site_label_4
_geom_torsion
_geom_torsion_site_symmetry_1
_geom_torsion_site_symmetry_2
_geom_torsion_site_symmetry_3
_geom_torsion_site_symmetry_4
_geom_torsion_publ_flag
C37 C36 C35 C282 -166.1(7) . . . . ?
C37 C36 C35 C34 19.0(11) . . . . ?
C37 C36 C69 C70 -179.1(7) . . . . ?
C37 C36 C69 C68 1.3(11) . . . . ?
C37 C38 C39 C40 159.5(7) . . . . ?
C37 C38 C39 C64 -11.3(12) . . . . ?
C37 C38 C43 C42 -167.9(7) . . . . ?
C37 C38 C43 C34 7.9(12) . . . . ?
C72 C71 C282 C281 10.6(11) . . . . ?
C72 C71 C282 C35 -172.5(7) . . . . ?
C72 C73 C74 C75 176.0(7) . . . . ?
C72 C73 C74 C79 4.2(12) . . . . ?
C72 C73 C260 C261 -0.9(10) . . . . ?
C72 C73 C260 C259 -175.9(7) . . . . ?
C72 C279 C280 C281 0.8(12) . . . . ?
C72 C279 C261 C262 116.8(9) . . . . ?
C72 C279 C261 C260 2.0(9) . . . . ?
C72 C279 C261 C297 -111.6(9) . . . . ?
C70 C71 C282 C281 -163.3(8) . . . . ?
C70 C71 C282 C35 13.6(11) . . . . ?
C70 C69 C68 C67 -177.2(8) . . . . ?
C70 C69 C68 C80 3.0(12) . . . . ?
C70 C79 C78 C77 177.9(8) . . . . ?
C70 C79 C78 C80 4.3(13) . . . . ?
C71 C72 C73 C74 -2.5(13) . . . . ?
C71 C72 C73 C260 172.5(8) . . . . ?
C71 C72 C279 C280 0.3(13) . . . . ?
C71 C72 C279 C261 -172.5(8) . . . . ?
C71 C70 C69 C36 -8.7(11) . . . . ?
C71 C70 C69 C68 170.9(8) . . . . ?
C71 C70 C79 C74 0.4(12) . . . . ?
C71 C70 C79 C78 -174.4(8) . . . . ?
C71 C282 C281 C283 162.8(8) . . . . ?
C71 C282 C281 C280 -9.8(11) . . . . ?
C71 C282 C35 C36 -20.0(10) . . . . ?
C71 C282 C35 C34 154.5(7) . . . . ?
C31 C30 C29 C44 0.2(14) . . . . ?
C31 C30 C29 C28 167.7(8) . . . . ?
C31 C30 C330 C13 -169.9(8) . . . . ?
C31 C30 C330 C329 -2.5(14) . . . . ?
C31 C32 C33 C34 -6.1(12) . . . . ?
C31 C32 C328 C331 168.0(8) . . . . ?
C31 C32 C328 C329 -1.9(13) . . . . ?
C31 C42 C43 C38 173.5(7) . . . . ?
C31 C42 C43 C34 -2.5(12) . . . . ?
C73 C72 C71 C70 -0.5(12) . . . . ?
C73 C72 C71 C282 -174.9(7) . . . . ?
C73 C72 C279 C280 170.0(7) . . . . ?
C73 C72 C279 C261 -2.8(10) . . . . ?
C73 C74 C75 C76 -175.4(8) . . . . ?
C73 C74 C75 C258 -0.6(12) . . . . ?
C73 C74 C79 C70 -3.1(12) . . . . ?
C73 C74 C79 C78 172.0(8) . . . . ?
C36 C37 C38 C39 179.1(7) . . . . ?
C36 C37 C38 C43 -6.8(11) . . . . ?
C36 C37 C66 C65 -173.3(7) . . . . ?
C36 C37 C66 C67 2.3(12) . . . . ?
C36 C69 C68 C67 2.4(12) . . . . ?
C36 C69 C68 C80 -177.4(7) . . . . ?
C282 C281 C283 C284 -39.1(12) . . . . ?
C282 C281 C283 C288 143.3(8) . . . . ?
C282 C281 C280 C279 4.1(12) . . . . ?
C65 C64 C149 C148 -153.8(8) . . . . ?
C65 C64 C149 C87 26.4(11) . . . . ?
C65 C64 C39 C40 -150.8(8) . . . . ?
C65 C64 C39 C38 19.8(11) . . . . ?
C65 C85 C84 C83 -4.2(13) . . . . ?
C65 C85 C84 C166 177.6(9) . . . . ?
C65 C85 C86 C87 19.2(14) . . . . ?
C173 C172 C171 C215 -174.7(8) . . . . ?
C173 C172 C171 C170 3.3(12) . . . . ?
C173 C172 C212 C197 2.0(10) . . . . ?
C173 C172 C212 C213 177.8(8) . . . . ?
C173 C174 C175 C176 -1.9(13) . . . . ?
C173 C174 C197 C198 127.9(10) . . . . ?
C173 C174 C197 C244 -106.6(9) . . . . ?
C173 C174 C197 C212 4.2(9) . . . . ?
C173 C178 C177 C182 -176.7(8) . . . . ?
C173 C178 C177 C176 1.0(12) . . . . ?
C173 C178 C179 C170 0.9(13) . . . . ?
C173 C178 C179 C180 177.1(8) . . . . ?
C30 C31 C32 C33 178.9(7) . . . . ?
C30 C31 C32 C328 1.1(12) . . . . ?
C30 C31 C42 C41 -2.4(12) . . . . ?
C30 C31 C42 C43 -174.8(8) . . . . ?
C30 C29 C28 C13 2.6(11) . . . . ?
C30 C29 C28 C63 -170.9(8) . . . . ?
C30 C330 C329 C328 1.6(14) . . . . ?
C147 C148 C149 C64 13.2(13) . . . . ?
C147 C148 C149 C87 -166.9(8) . . . . ?
C147 C148 C94 C95 -6.9(11) . . . . ?
C147 C148 C94 C93 172.1(8) . . . . ?
C40 C41 C42 C31 -172.1(8) . . . . ?
C40 C41 C42 C43 0.2(12) . . . . ?
C40 C41 C44 C45 3.3(13) . . . . ?
C40 C41 C44 C29 175.9(8) . . . . ?
C152 C151 C91 C92 -177.3(9) . . . . ?
C152 C151 C91 C90 -1.4(14) . . . . ?
C152 C151 C150 C98 176.3(9) . . . . ?
C152 C153 C154 C155 3.2(16) . . . . ?
C152 C153 C154 C162 -176.5(10) . . . . ?
C152 C157 C156 C155 4.0(15) . . . . ?
C152 C157 C156 C158 -176.7(9) . . . . ?
C67 C68 C80 C81 6.2(12) . . . . ?
C67 C68 C80 C78 -178.2(8) . . . . ?
C67 C83 C84 C85 8.1(13) . . . . ?
C67 C83 C84 C166 -173.7(9) . . . . ?
C67 C83 C82 C81 9.5(13) . . . . ?
C67 C83 C82 C168 -175.4(8) . . . . ?
C281 C282 C35 C36 156.5(8) . . . . ?
C281 C282 C35 C34 -28.9(12) . . . . ?
C281 C283 C284 C285 -176.3(8) . . . . ?
C281 C283 C288 C287 175.4(8) . . . . ?
C32 C31 C30 C29 -164.9(8) . . . . ?
C32 C31 C30 C330 1.1(13) . . . . ?
C32 C31 C42 C41 165.1(8) . . . . ?
C32 C31 C42 C43 -7.4(12) . . . . ?
C41 C40 C47 C46 5.6(12) . . . . ?
C41 C40 C39 C38 15.3(11) . . . . ?
C41 C40 C39 C64 -174.2(8) . . . . ?
C41 C42 C43 C38 1.1(12) . . . . ?
C41 C42 C43 C34 -174.9(7) . . . . ?
C41 C44 C29 C30 -4.3(13) . . . . ?
C41 C44 C29 C28 -169.4(9) . . . . ?
C38 C37 C36 C35 -6.6(11) . . . . ?
C38 C37 C36 C69 173.7(7) . . . . ?
C38 C37 C66 C65 9.4(11) . . . . ?
C38 C37 C66 C67 -174.9(7) . . . . ?
C279 C72 C71 C70 168.2(8) . . . . ?
C279 C72 C71 C282 -6.2(13) . . . . ?
C279 C72 C73 C74 -172.5(8) . . . . ?
C279 C72 C73 C260 2.4(10) . . . . ?
C279 C261 C260 C73 -0.7(9) . . . . ?
C279 C261 C260 C259 173.1(9) . . . . ?
C279 C261 C297 C298 -67.1(11) . . . . ?
C279 C261 C297 C302 109.7(9) . . . . ?
C42 C31 C30 C29 3.2(12) . . . . ?
C42 C31 C30 C330 169.1(9) . . . . ?
C42 C31 C32 C33 11.5(12) . . . . ?
C42 C31 C32 C328 -166.3(8) . . . . ?
C42 C41 C44 C45 -167.5(8) . . . . ?
C42 C41 C44 C29 5.0(12) . . . . ?
C96 C95 C94 C148 179.4(7) . . . . ?
C96 C95 C94 C93 0.4(12) . . . . ?
C96 C95 C145 C130 5.4(12) . . . . ?
C96 C95 C145 C146 -172.8(8) . . . . ?
C331 C332 C333 C334 1.5(13) . . . . ?
C331 C332 C333 C341 -174.4(9) . . . . ?
C64 C65 C66 C37 -0.4(12) . . . . ?
C64 C65 C66 C67 -175.9(7) . . . . ?
C64 C65 C85 C84 178.8(8) . . . . ?
C64 C65 C85 C86 -6.8(12) . . . . ?
C74 C73 C260 C261 173.7(8) . . . . ?
C74 C73 C260 C259 -1.3(13) . . . . ?
C74 C75 C76 C77 3.8(13) . . . . ?
C74 C75 C258 C259 -1.3(12) . . . . ?
C74 C75 C258 C311 -176.0(10) . . . . ?
C74 C75 C258 C319 -175.8(11) . . . . ?
C74 C79 C78 C77 3.1(12) . . . . ?
C74 C79 C78 C80 -170.5(7) . . . . ?
C95 C96 C97 C92 -0.9(14) . . . . ?
C95 C96 C97 C98 -178.9(8) . . . . ?
C95 C96 C128 C99 176.1(8) . . . . ?
C95 C96 C128 C129 -1.9(14) . . . . ?
C95 C94 C93 C92 -0.5(12) . . . . ?
C95 C94 C93 C88 -179.9(8) . . . . ?
C95 C145 C130 C131 171.4(8) . . . . ?
C95 C145 C130 C129 -5.4(12) . . . . ?
C95 C145 C146 C147 -6.2(12) . . . . ?
C14 C13 C330 C30 118.1(10) . . . . ?
C14 C13 C330 C329 -46.9(14) . . . . ?
C14 C13 C5 C6 140(5) . . . . ?
C14 C13 C5 C4 -42(8) . . . . ?
C14 C13 C28 C29 -112.5(10) . . . . ?
C14 C13 C28 C63 59.2(15) . . . . ?
C14 C15 C16 C24 177.8(14) . . . . ?
C14 C15 C16 C17 4(2) . . . . ?
C14 C19 C18 C17 -9(2) . . . . ?
C14 C19 C18 C20 169.1(14) . . . . ?
C35 C36 C69 C70 1.2(11) . . . . ?
C35 C36 C69 C68 -178.5(8) . . . . ?
C35 C282 C281 C283 -13.6(13) . . . . ?
C35 C282 C281 C280 173.8(7) . . . . ?
C35 C34 C33 C32 -175.7(7) . . . . ?
C35 C34 C43 C38 4.4(12) . . . . ?
C35 C34 C43 C42 -179.8(7) . . . . ?
C283 C281 C280 C279 -169.4(7) . . . . ?
C148 C147 C146 C145 1.2(13) . . . . ?
C148 C94 C93 C92 -179.5(8) . . . . ?
C148 C94 C93 C88 1.1(13) . . . . ?
C87 C88 C89 C90 179.7(8) . . . . ?
C87 C88 C93 C92 -179.4(8) . . . . ?
C87 C88 C93 C94 0.0(13) . . . . ?
C69 C70 C71 C72 -173.1(7) . . . . ?
C69 C70 C71 C282 0.9(13) . . . . ?
C69 C70 C79 C74 175.0(7) . . . . ?
C69 C70 C79 C78 0.3(13) . . . . ?
C69 C36 C35 C282 13.5(11) . . . . ?
C69 C36 C35 C34 -161.3(7) . . . . ?
C69 C68 C80 C81 -173.9(8) . . . . ?
C69 C68 C80 C78 1.6(12) . . . . ?
C75 C74 C79 C70 -174.4(8) . . . . ?
C75 C74 C79 C78 0.8(13) . . . . ?
C75 C258 C319 C1K -68.1(9) . . . . ?
C75 C258 C319 C2C 111.9(8) . . . . ?
C284 C285 C286 C287 0.4(13) . . . . ?
C284 C285 C293 C294 -64.5(11) . . . . ?
C284 C285 C293 C296 55.2(11) . . . . ?
C284 C285 C293 C295 177.2(8) . . . . ?
C284 C283 C288 C287 -2.1(12) . . . . ?
C280 C281 C283 C284 133.8(8) . . . . ?
C280 C281 C283 C288 -43.7(11) . . . . ?
C280 C279 C261 C262 -54.4(13) . . . . ?
C280 C279 C261 C260 -169.1(9) . . . . ?
C280 C279 C261 C297 77.2(12) . . . . ?
C172 C173 C174 C175 -176.2(8) . . . . ?
C172 C173 C174 C197 -3.3(10) . . . . ?
C172 C173 C178 C177 176.3(8) . . . . ?
C172 C173 C178 C179 -1.9(13) . . . . ?
C172 C171 C170 C169 178.0(8) . . . . ?
C172 C171 C170 C179 -4.2(12) . . . . ?
C262 C261 C260 C73 -118.9(8) . . . . ?
C262 C261 C260 C259 54.8(12) . . . . ?
C262 C261 C297 C298 62.5(11) . . . . ?
C262 C261 C297 C302 -120.8(10) . . . . ?
C262 C263 C264 C265 1.5(13) . . . . ?
C262 C263 C264 C272 -175.9(8) . . . . ?
C262 C267 C266 C265 3.2(14) . . . . ?
C262 C267 C266 C268 179.2(9) . . . . ?
C68 C67 C83 C84 175.9(8) . . . . ?
C68 C67 C83 C82 -2.7(13) . . . . ?
C68 C67 C66 C37 1.5(12) . . . . ?
C68 C67 C66 C65 177.1(8) . . . . ?
C98 C99 C100 C101 -93.0(17) . . . . ?
C98 C99 C100 C105 81.5(18) . . . . ?
C98 C99 C128 C96 4.6(9) . . . . ?
C98 C99 C128 C129 -178.1(11) . . . . ?
C98 C99 C114 C115 -4.3(12) . . . . ?
C98 C99 C114 C119 177.2(8) . . . . ?
C98 C99 C354 C1R 99(2) . . . . ?
C98 C99 C354 C1O -78.7(19) . . . . ?
C261 C279 C280 C281 171.4(8) . . . . ?
C261 C262 C263 C264 171.2(8) . . . . ?
C261 C262 C267 C266 -173.3(8) . . . . ?
C79 C70 C71 C72 1.5(12) . . . . ?
C79 C70 C71 C282 175.4(8) . . . . ?
C79 C70 C69 C36 176.4(7) . . . . ?
C79 C70 C69 C68 -4.0(11) . . . . ?
C79 C74 C75 C76 -4.2(12) . . . . ?
C79 C74 C75 C258 170.6(8) . . . . ?
C79 C78 C80 C81 170.2(9) . . . . ?
C79 C78 C80 C68 -5.1(12) . . . . ?
C259 C258 C319 C1K 117.8(11) . . . . ?
C259 C258 C319 C2C -62.2(10) . . . . ?
C83 C67 C68 C69 174.9(8) . . . . ?
C83 C67 C68 C80 -5.3(12) . . . . ?
C83 C67 C66 C37 -177.2(8) . . . . ?
C83 C67 C66 C65 -1.6(12) . . . . ?
C83 C84 C166 C167 -5.3(15) . . . . ?
C88 C87 C149 C64 168.2(8) . . . . ?
C88 C87 C149 C148 -11.7(13) . . . . ?
C88 C87 C86 C85 168.8(9) . . . . ?
C88 C89 C90 C91 2.5(13) . . . . ?
C174 C173 C172 C171 175.3(8) . . . . ?
C174 C173 C172 C212 0.8(11) . . . . ?
C174 C173 C178 C177 1.5(14) . . . . ?
C174 C173 C178 C179 -176.8(9) . . . . ?
C174 C175 C176 C177 4.2(13) . . . . ?
C174 C175 C176 C183 179.8(10) . . . . ?
C174 C175 C176 C320 179.9(12) . . . . ?
C174 C197 C198 C203 90.5(11) . . . . ?
C174 C197 C198 C199 -87.8(12) . . . . ?
C174 C197 C244 C245 1.9(14) . . . . ?
C174 C197 C244 C249 -174.8(10) . . . . ?
C174 C197 C212 C172 -3.7(9) . . . . ?
C174 C197 C212 C213 -177.8(11) . . . . ?
C178 C173 C172 C171 -0.3(13) . . . . ?
C178 C173 C172 C212 -174.8(8) . . . . ?
C178 C173 C174 C175 -1.0(14) . . . . ?
C178 C173 C174 C197 171.8(8) . . . . ?
C178 C177 C182 C181 -1.0(13) . . . . ?
C178 C177 C176 C183 -179.1(10) . . . . ?
C178 C177 C176 C175 -3.7(13) . . . . ?
C178 C177 C176 C320 -179.7(11) . . . . ?
C46 C45 C44 C41 0.5(12) . . . . ?
C46 C45 C44 C29 -172.0(8) . . . . ?
C46 C45 C48 C49 -8.9(13) . . . . ?
C46 C45 C48 C63 168.7(9) . . . . ?
C168 C167 C180 C179 -4.3(14) . . . . ?
C168 C167 C180 C181 175.3(9) . . . . ?
C168 C167 C166 C84 -5.7(15) . . . . ?
C168 C169 C170 C171 -177.1(8) . . . . ?
C168 C169 C170 C179 5.1(13) . . . . ?
C168 C169 C217 C216 -179.7(8) . . . . ?
C149 C64 C39 C40 29.1(13) . . . . ?
C149 C64 C39 C38 -160.3(8) . . . . ?
C149 C148 C94 C95 173.8(7) . . . . ?
C149 C148 C94 C93 -7.2(12) . . . . ?
C149 C87 C88 C89 -173.8(9) . . . . ?
C149 C87 C88 C93 5.4(13) . . . . ?
C149 C87 C86 C85 -7.8(14) . . . . ?
C33 C32 C328 C331 -9.5(14) . . . . ?
C33 C32 C328 C329 -179.4(8) . . . . ?
C33 C34 C35 C36 155.1(8) . . . . ?
C33 C34 C35 C282 -19.4(12) . . . . ?
C33 C34 C43 C38 -168.1(8) . . . . ?
C33 C34 C43 C42 7.8(13) . . . . ?
C177 C178 C179 C170 -177.2(8) . . . . ?
C177 C178 C179 C180 -0.9(14) . . . . ?
C177 C176 C320 C2R 114.9(9) . . . . ?
C177 C176 C320 C2O -65.1(9) . . . . ?
C215 C214 C213 C212 0.1(14) . . . . ?
C215 C214 C218 C219 31(2) . . . . ?
C215 C214 C218 C223 -152.0(17) . . . . ?
C215 C214 C218 C229 -56.1(9) . . . . ?
C215 C214 C218 C235 123.9(8) . . . . ?
C215 C216 C217 C169 -2.6(13) . . . . ?
C215 C171 C170 C169 -4.1(13) . . . . ?
C215 C171 C170 C179 173.8(8) . . . . ?
C263 C262 C261 C279 171.7(8) . . . . ?
C263 C262 C261 C260 -80.2(10) . . . . ?
C263 C262 C261 C297 45.0(11) . . . . ?
C263 C262 C267 C266 -1.5(13) . . . . ?
C263 C264 C265 C266 0.2(14) . . . . ?
C263 C264 C272 C276 16.8(16) . . . . ?
C263 C264 C272 C275 -107.1(13) . . . . ?
C263 C264 C272 C277 134.9(12) . . . . ?
C263 C264 C272 C273 -147.9(17) . . . . ?
C263 C264 C272 C278 64.4(18) . . . . ?
C263 C264 C272 C274 -37.1(16) . . . . ?
C66 C37 C36 C35 176.1(7) . . . . ?
C66 C37 C36 C69 -3.6(11) . . . . ?
C66 C37 C38 C39 -3.6(11) . . . . ?
C66 C37 C38 C43 170.5(7) . . . . ?
C66 C65 C64 C149 165.9(8) . . . . ?
C66 C65 C64 C39 -14.2(11) . . . . ?
C66 C65 C85 C84 -2.4(12) . . . . ?
C66 C65 C85 C86 172.0(8) . . . . ?
C66 C67 C68 C69 -3.8(12) . . . . ?
C66 C67 C68 C80 176.0(7) . . . . ?
C66 C67 C83 C84 -5.4(13) . . . . ?
C66 C67 C83 C82 176.1(8) . . . . ?
C49 C48 C63 C28 178.0(8) . . . . ?
C260 C73 C74 C75 2.0(13) . . . . ?
C260 C73 C74 C79 -169.8(8) . . . . ?
C260 C261 C297 C298 -172.7(8) . . . . ?
C260 C261 C297 C302 4.1(12) . . . . ?
C260 C259 C258 C75 2.1(13) . . . . ?
C260 C259 C258 C311 176.8(10) . . . . ?
C260 C259 C258 C319 175.8(12) . . . . ?
C151 C152 C153 C154 179.6(9) . . . . ?
C151 C152 C157 C156 176.7(9) . . . . ?
C332 C331 C336 C335 -1.2(14) . . . . ?
C332 C331 C328 C32 150.2(9) . . . . ?
C332 C331 C328 C329 -39.3(12) . . . . ?
C332 C333 C341 C344 116.6(11) . . . . ?
C332 C333 C341 C342 -3.5(16) . . . . ?
C332 C333 C341 C343 -125.8(11) . . . . ?
C47 C40 C41 C42 164.6(7) . . . . ?
C47 C40 C41 C44 -6.2(11) . . . . ?
C47 C40 C39 C38 -157.3(8) . . . . ?
C47 C40 C39 C64 13.2(12) . . . . ?
C47 C46 C45 C44 -1.4(12) . . . . ?
C47 C46 C45 C48 -171.3(8) . . . . ?
C335 C334 C333 C332 1.0(15) . . . . ?
C335 C334 C333 C341 176.7(10) . . . . ?
C39 C40 C41 C42 -8.3(12) . . . . ?
C39 C40 C41 C44 -179.2(7) . . . . ?
C39 C40 C47 C46 178.1(8) . . . . ?
C39 C38 C43 C42 6.2(12) . . . . ?
C39 C38 C43 C34 -178.0(8) . . . . ?
C39 C64 C149 C148 26.3(13) . . . . ?
C39 C64 C149 C87 -153.5(8) . . . . ?
C85 C65 C64 C149 -15.4(11) . . . . ?
C85 C65 C64 C39 164.5(8) . . . . ?
C85 C65 C66 C37 -179.1(7) . . . . ?
C85 C65 C66 C67 5.3(12) . . . . ?
C85 C84 C166 C167 172.9(9) . . . . ?
C288 C283 C284 C285 1.3(12) . . . . ?
C288 C287 C289 C290 -123.1(9) . . . . ?
C288 C287 C289 C292 -1.7(13) . . . . ?
C288 C287 C289 C291 116.3(9) . . . . ?
C288 C287 C286 C285 -1.2(13) . . . . ?
C45 C46 C47 C40 -1.6(13) . . . . ?
C45 C44 C29 C30 168.9(8) . . . . ?
C45 C44 C29 C28 3.8(14) . . . . ?
C45 C48 C63 C28 0.4(13) . . . . ?
C89 C88 C93 C92 -0.2(12) . . . . ?
C89 C88 C93 C94 179.2(8) . . . . ?
C89 C90 C91 C92 -5.6(12) . . . . ?
C89 C90 C91 C151 178.4(8) . . . . ?
C267 C262 C261 C279 -16.3(12) . . . . ?
C267 C262 C261 C260 91.7(9) . . . . ?
C267 C262 C261 C297 -143.1(9) . . . . ?
C267 C262 C263 C264 -0.9(13) . . . . ?
C267 C266 C265 C264 -2.6(14) . . . . ?
C267 C266 C268 C269 131.6(10) . . . . ?
C267 C266 C268 C271 10.4(15) . . . . ?
C267 C266 C268 C270 -113.3(11) . . . . ?
C77 C78 C80 C81 -3.2(13) . . . . ?
C77 C78 C80 C68 -178.5(8) . . . . ?
C131 C132 C133 C141 -174.2(9) . . . . ?
C131 C132 C133 C134 2.4(14) . . . . ?
C44 C41 C42 C31 -1.7(12) . . . . ?
C44 C41 C42 C43 170.6(8) . . . . ?
C44 C45 C48 C49 -178.4(8) . . . . ?
C44 C45 C48 C63 -0.8(13) . . . . ?
C44 C29 C28 C13 169.4(9) . . . . ?
C44 C29 C28 C63 -4.1(14) . . . . ?
C13 C14 C15 C16 -167.7(13) . . . . ?
C13 C14 C19 C18 170.5(13) . . . . ?
C13 C330 C329 C328 165.4(9) . . . . ?
C13 C5 C6 C7 -172(5) . . . . ?
C13 C5 C4 C3 178(5) . . . . ?
C13 C5A C6A C7A 169(5) . . . . ?
C13 C5A C4A C3A -175(5) . . . . ?
C299 C298 C297 C261 174.7(8) . . . . ?
C299 C298 C297 C302 -2.2(14) . . . . ?
C94 C95 C145 C130 -177.2(7) . . . . ?
C94 C95 C145 C146 4.6(12) . . . . ?
C94 C148 C149 C64 -167.6(7) . . . . ?
C94 C148 C149 C87 12.3(12) . . . . ?
C311 C312 C313 C324 -178.1(15) . . . . ?
C311 C312 C313 C314 4(2) . . . . ?
C311 C316 C315 C314 3(2) . . . . ?
C311 C316 C315 C317 -179.5(14) . . . . ?
C93 C92 C97 C96 0.8(13) . . . . ?
C93 C92 C97 C98 178.5(8) . . . . ?
C93 C92 C91 C151 -177.6(8) . . . . ?
C93 C92 C91 C90 6.2(13) . . . . ?
C93 C88 C89 C90 0.4(14) . . . . ?
C153 C152 C151 C91 131.0(10) . . . . ?
C153 C152 C151 C150 -46.9(13) . . . . ?
C153 C152 C157 C156 -2.3(14) . . . . ?
C153 C154 C155 C156 -1.4(16) . . . . ?
C153 C154 C162 C164 53.5(17) . . . . ?
C153 C154 C162 C163 178.1(15) . . . . ?
C153 C154 C162 C165 -54.3(17) . . . . ?
C153 C154 C162 C352 -115.7(17) . . . . ?
C153 C154 C162 C1E -17(2) . . . . ?
C153 C154 C162 C1F 135.2(18) . . . . ?
C145 C95 C94 C148 2.0(12) . . . . ?
C145 C95 C94 C93 -177.1(8) . . . . ?
C29 C30 C330 C13 -2.9(11) . . . . ?
C29 C30 C330 C329 164.5(9) . . . . ?
C301 C302 C297 C261 -176.9(8) . . . . ?
C301 C302 C297 C298 -0.2(13) . . . . ?
C298 C299 C300 C301 -4.8(16) . . . . ?
C298 C299 C307 C309 142.4(10) . . . . ?
C298 C299 C307 C310 22.0(14) . . . . ?
C298 C299 C307 C308 -101.4(12) . . . . ?
C97 C96 C95 C94 0.3(12) . . . . ?
C97 C96 C95 C145 177.9(8) . . . . ?
C97 C96 C128 C99 -3.7(10) . . . . ?
C97 C96 C128 C129 178.3(8) . . . . ?
C97 C92 C93 C88 179.3(8) . . . . ?
C97 C92 C93 C94 -0.1(12) . . . . ?
C97 C92 C91 C151 -0.3(13) . . . . ?
C97 C92 C91 C90 -176.5(8) . . . . ?
C97 C98 C99 C100 115.1(10) . . . . ?
C97 C98 C99 C128 -4.1(9) . . . . ?
C97 C98 C99 C114 -122.8(8) . . . . ?
C97 C98 C99 C354 109.2(11) . . . . ?
C97 C98 C150 C151 2.3(14) . . . . ?
C167 C168 C169 C170 -13.5(13) . . . . ?
C167 C168 C169 C217 161.2(8) . . . . ?
C167 C168 C82 C81 159.0(9) . . . . ?
C167 C168 C82 C83 -16.0(13) . . . . ?
C167 C180 C179 C178 179.5(8) . . . . ?
C167 C180 C179 C170 -4.2(13) . . . . ?
C167 C180 C181 C182 -179.1(9) . . . . ?
C48 C49 C50 C51 178.3(8) . . . . ?
C48 C49 C54 C53 -176.5(8) . . . . ?
C48 C45 C44 C41 171.4(8) . . . . ?
C48 C45 C44 C29 -1.1(12) . . . . ?
C48 C63 C28 C13 -169.6(9) . . . . ?
C48 C63 C28 C29 1.8(13) . . . . ?
C76 C75 C258 C259 172.8(9) . . . . ?
C76 C75 C258 C311 -1.9(15) . . . . ?
C76 C75 C258 C319 -1.6(15) . . . . ?
C76 C77 C78 C79 -3.6(14) . . . . ?
C76 C77 C78 C80 169.8(9) . . . . ?
C214 C215 C216 C217 -177.2(8) . . . . ?
C214 C215 C171 C172 -2.0(12) . . . . ?
C214 C215 C171 C170 -179.9(8) . . . . ?
C214 C213 C212 C172 -2.8(13) . . . . ?
C214 C213 C212 C197 170.9(10) . . . . ?
C43 C38 C39 C40 -14.5(12) . . . . ?
C43 C38 C39 C64 174.8(7) . . . . ?
C43 C34 C35 C36 -17.6(11) . . . . ?
C43 C34 C35 C282 167.9(8) . . . . ?
C43 C34 C33 C32 -3.4(13) . . . . ?
C175 C174 C197 C198 -61.4(15) . . . . ?
C175 C174 C197 C244 64.0(15) . . . . ?
C175 C174 C197 C212 174.9(11) . . . . ?
C175 C176 C320 C2R -60.9(10) . . . . ?
C175 C176 C320 C2O 119.0(10) . . . . ?
C169 C168 C167 C180 12.9(13) . . . . ?
C169 C168 C167 C166 -163.3(9) . . . . ?
C169 C168 C82 C81 -22.0(14) . . . . ?
C169 C168 C82 C83 163.0(9) . . . . ?
C169 C170 C179 C178 -180.0(8) . . . . ?
C169 C170 C179 C180 3.8(13) . . . . ?
C84 C83 C82 C81 -169.2(9) . . . . ?
C84 C83 C82 C168 6.0(13) . . . . ?
C84 C85 C86 C87 -166.4(9) . . . . ?
C78 C77 C76 C75 -0.1(14) . . . . ?
C99 C98 C97 C96 2.3(10) . . . . ?
C99 C98 C97 C92 -175.7(8) . . . . ?
C99 C98 C150 C151 173.8(9) . . . . ?
C99 C100 C101 C102 176(2) . . . . ?
C99 C100 C105 C104 -175.8(17) . . . . ?
C99 C354 C1R C1T -178(3) . . . . ?
C99 C354 C1O C1P 178(3) . . . . ?
C216 C215 C214 C213 -173.9(8) . . . . ?
C216 C215 C214 C218 8.2(14) . . . . ?
C216 C215 C171 C172 174.7(8) . . . . ?
C216 C215 C171 C170 -3.2(12) . . . . ?
C197 C174 C175 C176 -171.9(10) . . . . ?
C197 C198 C199 C200 -179.8(9) . . . . ?
C197 C244 C249 C248 -177.5(10) . . . . ?
C15 C14 C13 C330 94.2(13) . . . . ?
C15 C14 C13 C5 -34(3) . . . . ?
C15 C14 C13 C28 -158.8(11) . . . . ?
C15 C14 C19 C18 5(2) . . . . ?
C15 C16 C24 C25 46(2) . . . . ?
C15 C16 C24 C26 173.6(15) . . . . ?
C15 C16 C24 C27 -72.0(19) . . . . ?
C15 C16 C17 C18 -8(3) . . . . ?
C91 C92 C93 C88 -3.3(13) . . . . ?
C91 C92 C93 C94 177.2(9) . . . . ?
C91 C92 C97 C96 -176.7(8) . . . . ?
C91 C92 C97 C98 1.0(14) . . . . ?
C91 C151 C150 C98 -1.8(14) . . . . ?
C302 C301 C300 C299 2.6(16) . . . . ?
C302 C301 C303 C304 62.1(13) . . . . ?
C302 C301 C303 C306 -56.9(16) . . . . ?
C302 C301 C303 C305 175.6(12) . . . . ?
C302 C301 C303 C351 -109.2(17) . . . . ?
C302 C301 C303 C1C -0.8(18) . . . . ?
C302 C301 C303 C1D 134.0(17) . . . . ?
C171 C172 C212 C197 -172.4(8) . . . . ?
C171 C172 C212 C213 3.3(13) . . . . ?
C171 C215 C214 C213 2.4(12) . . . . ?
C171 C215 C214 C218 -175.5(9) . . . . ?
C171 C215 C216 C217 6.4(13) . . . . ?
C171 C170 C179 C178 2.2(12) . . . . ?
C171 C170 C179 C180 -174.0(8) . . . . ?
C170 C169 C217 C216 -4.9(13) . . . . ?
C334 C335 C336 C331 3.6(14) . . . . ?
C334 C335 C337 C338 -107.6(11) . . . . ?
C334 C335 C337 C340 13.0(14) . . . . ?
C334 C335 C337 C339 135.6(11) . . . . ?
C334 C333 C341 C344 -58.9(14) . . . . ?
C334 C333 C341 C342 -179.0(11) . . . . ?
C334 C333 C341 C343 58.7(14) . . . . ?
C130 C131 C132 C133 172.0(9) . . . . ?
C130 C131 C136 C135 -174.6(8) . . . . ?
C130 C145 C146 C147 175.9(8) . . . . ?
C130 C129 C128 C96 1.9(13) . . . . ?
C130 C129 C128 C99 -175.2(9) . . . . ?
C289 C287 C288 C283 -177.5(8) . . . . ?
C289 C287 C286 C285 178.3(8) . . . . ?
C80 C81 C82 C83 -8.6(14) . . . . ?
C80 C81 C82 C168 176.2(9) . . . . ?
C297 C261 C260 C73 111.4(8) . . . . ?
C297 C261 C260 C259 -74.8(12) . . . . ?
C203 C198 C199 C200 1.8(14) . . . . ?
C203 C202 C204 C207 57.6(13) . . . . ?
C203 C202 C204 C205 -62.0(13) . . . . ?
C203 C202 C204 C206 175.9(10) . . . . ?
C203 C202 C201 C200 2.2(17) . . . . ?
C55 C53 C54 C49 176.0(8) . . . . ?
C55 C53 C52 C51 -177.5(9) . . . . ?
C132 C131 C130 C145 143.7(9) . . . . ?
C132 C131 C130 C129 -39.4(12) . . . . ?
C132 C131 C136 C135 -1.2(13) . . . . ?
C132 C133 C134 C135 -1.3(14) . . . . ?
C50 C49 C48 C45 -57.2(11) . . . . ?
C50 C49 C48 C63 125.2(9) . . . . ?
C50 C49 C54 C53 1.7(12) . . . . ?
C50 C51 C52 C53 1.2(14) . . . . ?
C50 C51 C59 C60 -169.8(15) . . . . ?
C50 C51 C59 C62 -51.8(14) . . . . ?
C50 C51 C59 C61 61.4(16) . . . . ?
C50 C51 C59 C62A -20.0(19) . . . . ?
C50 C51 C59 C60A -150.6(17) . . . . ?
C50 C51 C59 C61A 92.3(14) . . . . ?
C180 C167 C166 C84 178.1(9) . . . . ?
C180 C181 C182 C177 0.1(15) . . . . ?
C100 C99 C128 C96 -108.5(13) . . . . ?
C100 C99 C128 C129 68.8(17) . . . . ?
C100 C99 C114 C115 114.9(14) . . . . ?
C100 C99 C114 C119 -63.7(14) . . . . ?
C100 C101 C102 C110 177.9(18) . . . . ?
C100 C101 C102 C103 -1(2) . . . . ?
C100 C105 C104 C103 -1(2) . . . . ?
C100 C105 C104 C106 -176.9(18) . . . . ?
C286 C285 C284 C283 -0.5(12) . . . . ?
C286 C285 C293 C294 116.4(9) . . . . ?
C286 C285 C293 C296 -124.0(9) . . . . ?
C286 C285 C293 C295 -2.0(12) . . . . ?
C286 C287 C288 C283 2.0(13) . . . . ?
C286 C287 C289 C290 57.4(11) . . . . ?
C286 C287 C289 C292 178.8(9) . . . . ?
C286 C287 C289 C291 -63.2(11) . . . . ?
C258 C75 C76 C77 -170.5(9) . . . . ?
C258 C259 C260 C73 -0.8(12) . . . . ?
C258 C259 C260 C261 -174.4(9) . . . . ?
C258 C311 C312 C313 176.0(15) . . . . ?
C258 C311 C316 C315 -179.2(14) . . . . ?
C258 C319 C1K C1L -179.9(4) . . . . ?
C258 C319 C2C C2F -179.9(3) . . . . ?
C330 C30 C29 C44 -167.3(9) . . . . ?
C330 C30 C29 C28 0.2(11) . . . . ?
C330 C13 C5 C6 20(8) . . . . ?
C330 C13 C5 C4 -162(5) . . . . ?
C330 C13 C28 C29 -4.0(10) . . . . ?
C330 C13 C28 C63 167.7(10) . . . . ?
C330 C13 C5A C6A 19(7) . . . . ?
C330 C13 C5A C4A -170(5) . . . . ?
C330 C13 C14A C15A 83.1(8) . . . . ?
C330 C13 C14A C19A -96.9(8) . . . . ?
C330 C329 C328 C32 0.5(14) . . . . ?
C330 C329 C328 C331 -170.2(9) . . . . ?
C5 C13 C330 C30 -116(4) . . . . ?
C5 C13 C330 C329 79(4) . . . . ?
C5 C13 C28 C29 120.5(13) . . . . ?
C5 C13 C28 C63 -67.8(17) . . . . ?
C5 C6 C7 C8 -9(7) . . . . ?
C5 C6 C7 C9 165(5) . . . . ?
C5 C4 C3 C8 -2(8) . . . . ?
C5 C4 C3 C2 -179(6) . . . . ?
C198 C197 C244 C245 128.5(10) . . . . ?
C198 C197 C244 C249 -48.1(13) . . . . ?
C198 C197 C212 C172 -126.6(8) . . . . ?
C198 C197 C212 C213 59.3(14) . . . . ?
C198 C203 C202 C204 -178.3(10) . . . . ?
C198 C203 C202 C201 -0.4(15) . . . . ?
C198 C199 C200 C201 -0.3(16) . . . . ?
C198 C199 C200 C208 175.0(10) . . . . ?
C115 C116 C124 C125 -67.7(13) . . . . ?
C115 C116 C124 C127 47.8(15) . . . . ?
C115 C116 C124 C126 171.7(10) . . . . ?
C199 C200 C201 C202 -1.9(19) . . . . ?
C199 C200 C208 C209 176.6(17) . . . . ?
C199 C200 C208 C211 43.1(18) . . . . ?
C199 C200 C208 C210 -67.1(17) . . . . ?
C199 C200 C208 C353 -31.9(19) . . . . ?
C199 C200 C208 C1G 90.0(14) . . . . ?
C199 C200 C208 C1H -157.0(14) . . . . ?
C179 C178 C177 C182 1.5(13) . . . . ?
C179 C178 C177 C176 179.1(8) . . . . ?
C179 C180 C181 C182 0.5(15) . . . . ?
C82 C81 C80 C68 0.8(13) . . . . ?
C82 C81 C80 C78 -174.4(9) . . . . ?
C82 C83 C84 C85 -173.3(8) . . . . ?
C82 C83 C84 C166 4.9(14) . . . . ?
C82 C168 C167 C180 -168.0(8) . . . . ?
C82 C168 C167 C166 15.7(14) . . . . ?
C82 C168 C169 C170 167.6(9) . . . . ?
C82 C168 C169 C217 -17.7(14) . . . . ?
C136 C131 C130 C145 -43.2(12) . . . . ?
C136 C131 C130 C129 133.8(9) . . . . ?
C136 C131 C132 C133 -1.2(14) . . . . ?
C136 C135 C134 C133 -1.0(13) . . . . ?
C136 C135 C137 C138 178.6(10) . . . . ?
C136 C135 C137 C140 53.0(13) . . . . ?
C136 C135 C137 C139 -61.1(12) . . . . ?
C150 C98 C97 C96 176.0(8) . . . . ?
C150 C98 C97 C92 -1.9(13) . . . . ?
C150 C98 C99 C100 -56.7(14) . . . . ?
C150 C98 C99 C128 -176.0(10) . . . . ?
C150 C98 C99 C114 65.4(13) . . . . ?
C150 C98 C99 C354 -62.6(15) . . . . ?
C150 C151 C91 C92 0.7(12) . . . . ?
C150 C151 C91 C90 176.6(8) . . . . ?
C101 C100 C105 C104 -1(2) . . . . ?
C101 C102 C110 C111 129.0(17) . . . . ?
C101 C102 C110 C113 -113.1(17) . . . . ?
C101 C102 C110 C112 8(2) . . . . ?
C101 C102 C103 C104 -1(2) . . . . ?
C312 C311 C258 C75 -58.8(18) . . . . ?
C312 C311 C258 C259 126.4(15) . . . . ?
C312 C311 C316 C315 1(2) . . . . ?
C312 C313 C324 C325 44(2) . . . . ?
C312 C313 C324 C327 -68.0(19) . . . . ?
C312 C313 C324 C326 171.1(15) . . . . ?
C312 C313 C314 C315 0(3) . . . . ?
C157 C152 C151 C91 -47.9(12) . . . . ?
C157 C152 C151 C150 134.2(9) . . . . ?
C157 C152 C153 C154 -1.4(14) . . . . ?
C157 C156 C155 C154 -2.2(16) . . . . ?
C157 C156 C158 C159 53.8(19) . . . . ?
C157 C156 C158 C161 -63.7(15) . . . . ?
C157 C156 C158 C160 178.5(14) . . . . ?
C157 C156 C158 C345 86.0(19) . . . . ?
C157 C156 C158 C1I -34.5(19) . . . . ?
C157 C156 C158 C1J -147.9(19) . . . . ?
C336 C331 C332 C333 -1.4(13) . . . . ?
C336 C331 C328 C32 -37.7(13) . . . . ?
C336 C331 C328 C329 132.8(9) . . . . ?
C336 C335 C334 C333 -3.5(15) . . . . ?
C336 C335 C337 C338 74.2(12) . . . . ?
C336 C335 C337 C340 -165.2(9) . . . . ?
C336 C335 C337 C339 -42.6(13) . . . . ?
C146 C147 C148 C149 -175.2(8) . . . . ?
C146 C147 C148 C94 5.6(12) . . . . ?
C146 C145 C130 C131 -10.7(13) . . . . ?
C146 C145 C130 C129 172.5(8) . . . . ?
C293 C285 C284 C283 -179.7(8) . . . . ?
C293 C285 C286 C287 179.6(8) . . . . ?
C54 C49 C48 C45 120.9(9) . . . . ?
C54 C49 C48 C63 -56.7(11) . . . . ?
C54 C49 C50 C51 0.2(12) . . . . ?
C54 C53 C55 C56 17.3(17) . . . . ?
C54 C53 C55 C58 145.2(14) . . . . ?
C54 C53 C55 C57 -104.4(13) . . . . ?
C54 C53 C55 C56A -21.2(19) . . . . ?
C54 C53 C55 C57A -139.8(14) . . . . ?
C54 C53 C55 C58A 111.6(14) . . . . ?
C54 C53 C52 C51 0.6(13) . . . . ?
C328 C32 C33 C34 171.5(8) . . . . ?
C328 C331 C332 C333 170.6(8) . . . . ?
C328 C331 C336 C335 -173.4(8) . . . . ?
C300 C299 C298 C297 4.5(14) . . . . ?
C300 C299 C307 C309 -40.2(14) . . . . ?
C300 C299 C307 C310 -160.5(10) . . . . ?
C300 C299 C307 C308 76.0(13) . . . . ?
C300 C301 C302 C297 0.1(14) . . . . ?
C300 C301 C303 C304 -117.8(13) . . . . ?
C300 C301 C303 C306 123.2(16) . . . . ?
C300 C301 C303 C305 -4.3(17) . . . . ?
C300 C301 C303 C351 71.0(19) . . . . ?
C300 C301 C303 C1C 179.3(15) . . . . ?
C300 C301 C303 C1D -46(2) . . . . ?
C181 C180 C179 C178 -0.1(13) . . . . ?
C181 C180 C179 C170 176.2(8) . . . . ?
C265 C264 C272 C276 -160.6(13) . . . . ?
C265 C264 C272 C275 75.6(14) . . . . ?
C265 C264 C272 C277 -42.5(14) . . . . ?
C265 C264 C272 C273 35(2) . . . . ?
C265 C264 C272 C278 -113.0(17) . . . . ?
C265 C264 C272 C274 145.5(15) . . . . ?
C265 C266 C268 C269 -52.5(13) . . . . ?
C265 C266 C268 C271 -173.6(11) . . . . ?
C265 C266 C268 C270 62.6(13) . . . . ?
C52 C53 C55 C56 -164.7(13) . . . . ?
C52 C53 C55 C58 -36.9(17) . . . . ?
C52 C53 C55 C57 73.6(13) . . . . ?
C52 C53 C55 C56A 156.7(16) . . . . ?
C52 C53 C55 C57A 38.2(16) . . . . ?
C52 C53 C55 C58A -70.4(16) . . . . ?
C52 C53 C54 C49 -2.0(13) . . . . ?
C52 C51 C50 C49 -1.6(13) . . . . ?
C52 C51 C59 C60 14.9(18) . . . . ?
C52 C51 C59 C62 132.8(12) . . . . ?
C52 C51 C59 C61 -114.0(13) . . . . ?
C52 C51 C59 C62A 164.7(16) . . . . ?
C52 C51 C59 C60A 34(2) . . . . ?
C52 C51 C59 C61A -83.1(14) . . . . ?
C182 C177 C176 C183 -1.7(15) . . . . ?
C182 C177 C176 C175 173.7(9) . . . . ?
C182 C177 C176 C320 -2.3(15) . . . . ?
C213 C214 C218 C219 -146.7(16) . . . . ?
C213 C214 C218 C223 30(2) . . . . ?
C213 C214 C218 C229 126.1(8) . . . . ?
C213 C214 C218 C235 -53.9(9) . . . . ?
C246 C245 C244 C197 178.4(9) . . . . ?
C246 C245 C244 C249 -5.1(16) . . . . ?
C28 C13 C330 C30 4.1(9) . . . . ?
C28 C13 C330 C329 -161.0(10) . . . . ?
C28 C13 C5 C6 -95(6) . . . . ?
C28 C13 C5 C4 83(7) . . . . ?
C28 C13 C5A C6A -95(6) . . . . ?
C28 C13 C5A C4A 76(7) . . . . ?
C28 C13 C14A C15A -170.3(7) . . . . ?
C28 C13 C14A C19A 9.7(8) . . . . ?
C272 C264 C265 C266 177.6(9) . . . . ?
C268 C266 C265 C264 -178.6(9) . . . . ?
C141 C133 C134 C135 175.4(9) . . . . ?
C245 C246 C247 C248 2.0(17) . . . . ?
C245 C246 C254 C255 100.8(12) . . . . ?
C245 C246 C254 C257 -17.0(15) . . . . ?
C245 C246 C254 C256 -139.0(11) . . . . ?
C245 C244 C249 C248 5.8(16) . . . . ?
C119 C118 C120 C121 -17.1(17) . . . . ?
C119 C118 C120 C123 132.9(13) . . . . ?
C119 C118 C120 C122 -128.2(12) . . . . ?
C119 C118 C120 C350 170.4(14) . . . . ?
C119 C118 C120 C1A 67.7(14) . . . . ?
C119 C118 C120 C1B -48.7(18) . . . . ?
C117 C116 C124 C125 114.7(12) . . . . ?
C117 C116 C124 C127 -129.8(11) . . . . ?
C117 C116 C124 C126 -5.9(16) . . . . ?
C117 C118 C120 C121 161.6(14) . . . . ?
C117 C118 C120 C123 -48.3(16) . . . . ?
C117 C118 C120 C122 50.5(15) . . . . ?
C117 C118 C120 C350 -10.8(19) . . . . ?
C117 C118 C120 C1A -113.5(14) . . . . ?
C117 C118 C120 C1B 130.0(16) . . . . ?
C337 C335 C334 C333 178.2(9) . . . . ?
C337 C335 C336 C331 -178.1(9) . . . . ?
C128 C96 C95 C94 -179.5(8) . . . . ?
C128 C96 C95 C145 -1.9(13) . . . . ?
C128 C96 C97 C92 178.9(8) . . . . ?
C128 C96 C97 C98 0.9(11) . . . . ?
C128 C99 C100 C101 18(2) . . . . ?
C128 C99 C100 C105 -168.0(14) . . . . ?
C128 C99 C114 C115 -117.6(10) . . . . ?
C128 C99 C114 C119 63.8(10) . . . . ?
C128 C99 C354 C1R -151.3(18) . . . . ?
C128 C99 C354 C1O 31(2) . . . . ?
C128 C129 C130 C131 -175.3(8) . . . . ?
C128 C129 C130 C145 1.7(13) . . . . ?
C217 C169 C170 C171 7.9(12) . . . . ?
C217 C169 C170 C179 -169.8(8) . . . . ?
C184 C183 C176 C177 -53.1(17) . . . . ?
C184 C183 C176 C175 131.5(12) . . . . ?
C184 C183 C188 C187 2(2) . . . . ?
C184 C185 C186 C187 -5(2) . . . . ?
C184 C185 C193 C194 -80.5(18) . . . . ?
C184 C185 C193 C196 161.3(15) . . . . ?
C184 C185 C193 C195 40(2) . . . . ?
C186 C185 C184 C183 7(2) . . . . ?
C186 C185 C193 C194 96.0(19) . . . . ?
C186 C185 C193 C196 -22(2) . . . . ?
C186 C185 C193 C195 -143.9(17) . . . . ?
C186 C187 C188 C183 0(2) . . . . ?
C186 C187 C189 C190 -52.4(18) . . . . ?
C186 C187 C189 C192 -172.9(15) . . . . ?
C186 C187 C189 C191 64.0(19) . . . . ?
C176 C177 C182 C181 -178.5(9) . . . . ?
C176 C183 C184 C185 164.0(14) . . . . ?
C176 C183 C188 C187 -167.5(14) . . . . ?
C176 C320 C2O C2N -179.98(9) . . . . ?
C6 C5 C4 C3 -4(10) . . . . ?
C6 C7 C9 C10 47(4) . . . . ?
C6 C7 C9 C12 -69(3) . . . . ?
C6 C7 C9 C11 170(3) . . . . ?
C114 C99 C100 C101 143.1(15) . . . . ?
C114 C99 C100 C105 -42(2) . . . . ?
C114 C99 C128 C96 125.7(9) . . . . ?
C114 C99 C128 C129 -57.0(14) . . . . ?
C114 C99 C354 C1R -29(3) . . . . ?
C114 C99 C354 C1O 153.0(14) . . . . ?
C114 C115 C116 C117 -2.7(14) . . . . ?
C114 C115 C116 C124 179.6(10) . . . . ?
C114 C119 C118 C117 -2.1(14) . . . . ?
C114 C119 C118 C120 176.7(9) . . . . ?
C86 C87 C88 C89 9.8(14) . . . . ?
C86 C87 C88 C93 -171.0(9) . . . . ?
C86 C87 C149 C64 -15.4(13) . . . . ?
C86 C87 C149 C148 164.8(8) . . . . ?
C86 C85 C84 C83 -178.4(9) . . . . ?
C86 C85 C84 C166 3.4(14) . . . . ?
C188 C183 C184 C185 -6(2) . . . . ?
C188 C183 C176 C177 115.9(13) . . . . ?
C188 C183 C176 C175 -59.6(17) . . . . ?
C188 C187 C186 C185 1(2) . . . . ?
C188 C187 C189 C190 134.2(15) . . . . ?
C188 C187 C189 C192 14(2) . . . . ?
C188 C187 C189 C191 -109.4(15) . . . . ?
C116 C115 C114 C99 -177.8(8) . . . . ?
C116 C115 C114 C119 0.7(14) . . . . ?
C116 C117 C118 C119 0.1(15) . . . . ?
C116 C117 C118 C120 -178.7(9) . . . . ?
C4 C5 C6 C7 10(9) . . . . ?
C4 C3 C8 C7 4(5) . . . . ?
C4 C3 C2 C346 5(4) . . . . ?
C4 C3 C2 C1 127(4) . . . . ?
C4 C3 C2 C348 -117(4) . . . . ?
C202 C203 C198 C197 -179.9(9) . . . . ?
C202 C203 C198 C199 -1.5(14) . . . . ?
C134 C135 C136 C131 2.2(13) . . . . ?
C134 C135 C137 C138 -3.7(14) . . . . ?
C134 C135 C137 C140 -129.3(10) . . . . ?
C134 C135 C137 C139 116.6(10) . . . . ?
C189 C187 C186 C185 -172.0(15) . . . . ?
C189 C187 C188 C183 174.1(13) . . . . ?
C137 C135 C136 C131 179.9(8) . . . . ?
C137 C135 C134 C133 -178.8(9) . . . . ?
C303 C301 C302 C297 -179.8(8) . . . . ?
C303 C301 C300 C299 -177.5(10) . . . . ?
C59 C51 C50 C49 -177.1(8) . . . . ?
C59 C51 C52 C53 176.6(9) . . . . ?
C19 C14 C13 C330 -70.8(15) . . . . ?
C19 C14 C13 C5 161(3) . . . . ?
C19 C14 C13 C28 36.1(16) . . . . ?
C19 C14 C15 C16 -3(2) . . . . ?
C19 C18 C17 C16 10(3) . . . . ?
C19 C18 C20 C21 177.0(13) . . . . ?
C19 C18 C20 C23 -61.7(17) . . . . ?
C19 C18 C20 C22 56.1(17) . . . . ?
C244 C197 C198 C203 -35.7(14) . . . . ?
C244 C197 C198 C199 146.0(9) . . . . ?
C244 C197 C212 C172 113.2(8) . . . . ?
C244 C197 C212 C213 -60.9(14) . . . . ?
C313 C314 C315 C316 -3(3) . . . . ?
C313 C314 C315 C317 179.1(15) . . . . ?
C247 C246 C245 C244 1.2(15) . . . . ?
C247 C246 C254 C255 -74.7(13) . . . . ?
C247 C246 C254 C257 167.5(11) . . . . ?
C247 C246 C254 C256 45.5(15) . . . . ?
C247 C248 C249 C244 -2.6(16) . . . . ?
C247 C248 C250 C251 -155.3(12) . . . . ?
C247 C248 C250 C253 -35.6(16) . . . . ?
C247 C248 C250 C252 80.8(15) . . . . ?
C212 C172 C171 C215 -1.0(13) . . . . ?
C212 C172 C171 C170 177.1(8) . . . . ?
C212 C197 C198 C203 -151.7(9) . . . . ?
C212 C197 C198 C199 30.0(12) . . . . ?
C212 C197 C244 C245 -109.1(11) . . . . ?
C212 C197 C244 C249 74.2(11) . . . . ?
C204 C202 C201 C200 -180.0(11) . . . . ?
C118 C119 C114 C99 -179.7(8) . . . . ?
C118 C119 C114 C115 1.8(14) . . . . ?
C118 C117 C116 C115 2.3(15) . . . . ?
C118 C117 C116 C124 179.9(10) . . . . ?
C155 C154 C162 C164 -126.2(13) . . . . ?
C155 C154 C162 C163 -2(2) . . . . ?
C155 C154 C162 C165 126.0(15) . . . . ?
C155 C154 C162 C352 64.6(18) . . . . ?
C155 C154 C162 C1E 163.5(16) . . . . ?
C155 C154 C162 C1F -45(2) . . . . ?
C155 C156 C158 C159 -126.9(16) . . . . ?
C155 C156 C158 C161 115.7(15) . . . . ?
C155 C156 C158 C160 -2.2(17) . . . . ?
C155 C156 C158 C345 -94.7(19) . . . . ?
C155 C156 C158 C1I 144.8(16) . . . . ?
C155 C156 C158 C1J 31(2) . . . . ?
C249 C248 C247 C246 -1.3(17) . . . . ?
C249 C248 C250 C251 27.8(16) . . . . ?
C249 C248 C250 C253 147.6(11) . . . . ?
C249 C248 C250 C252 -96.0(13) . . . . ?
C3 C8 C7 C6 1(5) . . . . ?
C3 C8 C7 C9 -170(3) . . . . ?
C166 C167 C180 C179 172.0(9) . . . . ?
C166 C167 C180 C181 -8.4(15) . . . . ?
C307 C299 C298 C297 -177.9(9) . . . . ?
C307 C299 C300 C301 177.6(10) . . . . ?
C102 C103 C104 C105 2(2) . . . . ?
C102 C103 C104 C106 178.2(17) . . . . ?
C8 C3 C2 C346 -172(2) . . . . ?
C8 C3 C2 C1 -50(3) . . . . ?
C8 C3 C2 C348 66(3) . . . . ?
C8 C7 C9 C10 -142(4) . . . . ?
C8 C7 C9 C12 103(4) . . . . ?
C8 C7 C9 C11 -18(4) . . . . ?
C142 C141 C133 C132 -0.8(14) . . . . ?
C142 C141 C133 C134 -177.4(9) . . . . ?
C316 C311 C258 C75 121.1(14) . . . . ?
C316 C311 C258 C259 -53.7(17) . . . . ?
C316 C311 C312 C313 -4(2) . . . . ?
C316 C315 C317 C318 18.7(18) . . . . ?
C316 C315 C317 C321 -100.6(16) . . . . ?
C316 C315 C317 C323 140.7(15) . . . . ?
C110 C102 C103 C104 -179.7(18) . . . . ?
C254 C246 C245 C244 -174.4(10) . . . . ?
C254 C246 C247 C248 177.7(11) . . . . ?
C105 C100 C101 C102 2(2) . . . . ?
C105 C104 C106 C107 -144.0(17) . . . . ?
C105 C104 C106 C109 -19(3) . . . . ?
C105 C104 C106 C108 100.5(18) . . . . ?
C24 C16 C17 C18 178.1(16) . . . . ?
C324 C313 C314 C315 -178.3(16) . . . . ?
C193 C185 C184 C183 -176.0(15) . . . . ?
C193 C185 C186 C187 178.3(17) . . . . ?
C250 C248 C247 C246 -178.2(11) . . . . ?
C250 C248 C249 C244 174.4(11) . . . . ?
C158 C156 C155 C154 178.5(10) . . . . ?
C162 C154 C155 C156 178.3(10) . . . . ?
C144 C141 C133 C132 -123.6(10) . . . . ?
C144 C141 C133 C134 59.9(13) . . . . ?
C314 C313 C324 C325 -138.0(17) . . . . ?
C314 C313 C324 C327 110.3(18) . . . . ?
C314 C313 C324 C326 -11(2) . . . . ?
C314 C315 C317 C318 -163.6(15) . . . . ?
C314 C315 C317 C321 77.1(17) . . . . ?
C314 C315 C317 C323 -41.6(19) . . . . ?
C103 C102 C110 C111 -52(2) . . . . ?
C103 C102 C110 C113 66(2) . . . . ?
C103 C102 C110 C112 -173.4(18) . . . . ?
C103 C104 C106 C107 40(2) . . . . ?
C103 C104 C106 C109 164.4(18) . . . . ?
C103 C104 C106 C108 -75.8(19) . . . . ?
C143 C141 C133 C132 116.7(10) . . . . ?
C143 C141 C133 C134 -59.8(13) . . . . ?
C201 C200 C208 C209 -9(2) . . . . ?
C201 C200 C208 C211 -142.1(17) . . . . ?
C201 C200 C208 C210 107.6(18) . . . . ?
C201 C200 C208 C353 142.9(17) . . . . ?
C201 C200 C208 C1G -95.2(16) . . . . ?
C201 C200 C208 C1H 17.8(19) . . . . ?
C201 C202 C204 C207 -120.1(11) . . . . ?
C201 C202 C204 C205 120.4(12) . . . . ?
C201 C202 C204 C206 -1.8(15) . . . . ?
C17 C16 C24 C25 -140.1(18) . . . . ?
C17 C16 C24 C26 -13(2) . . . . ?
C17 C16 C24 C27 101.7(19) . . . . ?
C17 C18 C20 C21 -5(2) . . . . ?
C17 C18 C20 C23 116.4(16) . . . . ?
C17 C18 C20 C22 -125.8(16) . . . . ?
C2 C3 C8 C7 -179(3) . . . . ?
C208 C200 C201 C202 -176.6(12) . . . . ?
C220 C219 C218 C214 -179.0(19) . . . . ?
C220 C219 C218 C223 4(3) . . . . ?
C219 C220 C240 C241 148(2) . . . . ?
C219 C220 C240 C243 8(3) . . . . ?
C219 C220 C240 C242 -103(2) . . . . ?
C219 C220 C221 C222 10(4) . . . . ?
C223 C222 C224 C225 61(3) . . . . ?
C223 C222 C224 C227 -180(3) . . . . ?
C223 C222 C224 C226 -50(4) . . . . ?
C223 C222 C221 C220 -5(3) . . . . ?
C222 C223 C218 C214 -176(2) . . . . ?
C222 C223 C218 C219 1(4) . . . . ?
C240 C220 C219 C218 171(2) . . . . ?
C240 C220 C221 C222 -171(2) . . . . ?
C20 C18 C17 C16 -167.6(15) . . . . ?
C224 C222 C221 C220 -173(2) . . . . ?
C229 C228 C221 C234 0.0 . . . . ?
C229 C228 C230 C231 11(2) . . . . ?
C229 C228 C230 C233 156.6(16) . . . . ?
C229 C228 C230 C232 -94.9(17) . . . . ?
C228 C229 C218 C214 180.0(2) . . . . ?
C228 C229 C218 C235 0.0 . . . . ?
C228 C221 C234 C235 0.0 . . . . ?
C228 C221 C234 C236 179.6(3) . . . . ?
C221 C220 C219 C218 -9(4) . . . . ?
C221 C220 C240 C241 -32(3) . . . . ?
C221 C220 C240 C243 -172(2) . . . . ?
C221 C220 C240 C242 77(3) . . . . ?
C221 C222 C224 C225 -134(2) . . . . ?
C221 C222 C224 C227 -14(3) . . . . ?
C221 C222 C224 C226 115(2) . . . . ?
C221 C228 C230 C231 -168(2) . . . . ?
C221 C228 C230 C233 -23.3(16) . . . . ?
C221 C228 C230 C232 85.1(17) . . . . ?
C221 C234 C235 C218 0.0 . . . . ?
C221 C234 C236 C239 -0.2(11) . . . . ?
C221 C234 C236 C237 124.9(12) . . . . ?
C221 C234 C236 C237 155(4) . . . 2_767 ?
C221 C234 C236 C238 -116.0(11) . . . . ?
C234 C235 C218 C214 180.0(2) . . . . ?
C234 C235 C218 C229 0.0 . . . . ?
C235 C234 C236 C239 179.4(11) . . . . ?
C235 C234 C236 C237 -55.6(12) . . . . ?
C235 C234 C236 C237 -26(4) . . . 2_767 ?
C235 C234 C236 C238 63.6(11) . . . . ?
C218 C214 C213 C212 178.0(9) . . . . ?
C218 C223 C222 C224 166(3) . . . . ?
C218 C223 C222 C221 0(4) . . . . ?
C218 C229 C228 C221 0.0 . . . . ?
C218 C229 C228 C230 -179.94(8) . . . . ?
C236 C234 C235 C218 -179.6(3) . . . . ?
C230 C228 C221 C234 179.92(9) . . . . ?
C5A C13 C330 C30 -118(3) . . . . ?
C5A C13 C330 C329 77(4) . . . . ?
C5A C13 C28 C29 116.7(13) . . . . ?
C5A C13 C28 C63 -71.6(17) . . . . ?
C5A C13 C14A C15A -39(3) . . . . ?
C5A C13 C14A C19A 141(3) . . . . ?
C5A C6A C7A C8A 3(6) . . . . ?
C5A C6A C7A C9A -178(4) . . . . ?
C5A C4A C3A C8A 8(7) . . . . ?
C5A C4A C3A C2A -173(5) . . . . ?
C6A C5A C4A C3A -3(10) . . . . ?
C6A C7A C9A C10A 54(4) . . . . ?
C6A C7A C9A C12A -64(4) . . . . ?
C6A C7A C9A C11A 166(3) . . . . ?
C4A C5A C6A C7A -2(9) . . . . ?
C4A C3A C8A C7A -8(5) . . . . ?
C4A C3A C2A C349 59(4) . . . . ?
C4A C3A C2A C1M 179(4) . . . . ?
C4A C3A C2A C1N -62(4) . . . . ?
C3A C8A C7A C6A 2(5) . . . . ?
C3A C8A C7A C9A -176(2) . . . . ?
C8A C3A C2A C349 -123(3) . . . . ?
C8A C3A C2A C1M -2(3) . . . . ?
C8A C3A C2A C1N 117(3) . . . . ?
C8A C7A C9A C10A -128(3) . . . . ?
C8A C7A C9A C12A 115(3) . . . . ?
C8A C7A C9A C11A -15(3) . . . . ?
C2A C3A C8A C7A 173(3) . . . . ?
C354 C99 C128 C96 -110.3(17) . . . . ?
C354 C99 C128 C129 67(2) . . . . ?
C354 C99 C114 C115 121.9(18) . . . . ?
C354 C99 C114 C119 -56.7(19) . . . . ?
C354 C1R C1T C1S 0.0 . . . . ?
C354 C1R C1T C1W 179(3) . . . . ?
C1R C354 C1O C1P 0.0 . . . . ?
C1R C1T C1S C1P 0.0 . . . . ?
C1R C1T C1W C1V -133(2) . . . . ?
C1R C1T C1W C1Z -8(3) . . . . ?
C1R C1T C1W C2B 110(2) . . . . ?
C1T C1S C1P C1O 0.0 . . . . ?
C1T C1S C1P C1Q 178(2) . . . . ?
C1S C1T C1W C1V 46(3) . . . . ?
C1S C1T C1W C1Z 172(2) . . . . ?
C1S C1T C1W C2B -71(2) . . . . ?
C1S C1P C1O C354 0.0 . . . . ?
C1S C1P C1Q C1U -34(3) . . . . ?
C1S C1P C1Q C1X 81(2) . . . . ?
C1S C1P C1Q C1Y -158(2) . . . . ?
C1O C354 C1R C1T 0.0 . . . . ?
C1O C1P C1Q C1U 144(2) . . . . ?
C1O C1P C1Q C1X -102(2) . . . . ?
C1O C1P C1Q C1Y 20(3) . . . . ?
C1Q C1P C1O C354 -178(3) . . . . ?
C1W C1T C1S C1P -179(2) . . . . ?
C15A C16A C17A C18A 0.0 . . . . ?
C15A C16A C24A C25A 53.5(19) . . . . ?
C15A C16A C24A C26A -165.8(18) . . . . ?
C15A C16A C24A C27A -56.7(17) . . . . ?
C16A C15A C14A C13 180.0(3) . . . . ?
C16A C15A C14A C19A 0.0 . . . . ?
C16A C17A C18A C19A 0.0 . . . . ?
C16A C17A C18A C20A -179.8(3) . . . . ?
C17A C16A C24A C25A -126.6(19) . . . . ?
C17A C16A C24A C26A 14.0(18) . . . . ?
C17A C16A C24A C27A 123.1(17) . . . . ?
C17A C18A C19A C14A 0.0 . . . . ?
C17A C18A C20A C21A -32.5(19) . . . . ?
C17A C18A C20A C23A 85.9(15) . . . . ?
C17A C18A C20A C22A -166.7(18) . . . . ?
C18A C19A C14A C13 -180.0(3) . . . . ?
C18A C19A C14A C15A 0.0 . . . . ?
C19A C18A C20A C21A 147.6(18) . . . . ?
C19A C18A C20A C23A -93.9(15) . . . . ?
C19A C18A C20A C22A 13.5(19) . . . . ?
C14A C13 C330 C30 118.6(11) . . . . ?
C14A C13 C330 C329 -46.5(15) . . . . ?
C14A C13 C28 C29 -111.1(8) . . . . ?
C14A C13 C28 C63 60.6(13) . . . . ?
C14A C13 C5A C6A 134(5) . . . . ?
C14A C13 C5A C4A -54(7) . . . . ?
C14A C15A C16A C17A 0.0 . . . . ?
C14A C15A C16A C24A 179.8(3) . . . . ?
C24A C16A C17A C18A -179.8(3) . . . . ?
C20A C18A C19A C14A 179.8(3) . . . . ?
C319 C1K C1L C2D -179.8(4) . . . . ?
C319 C1K C1L C2E -0.4(8) . . . . ?
C319 C2C C2F C2E 0.0(6) . . . . ?
C319 C2C C2F C2H -179.9(3) . . . . ?
C1K C319 C2C C2F 0.1(4) . . . . ?
C1K C1L C2D C2G 89.0(18) . . . . ?
C1K C1L C2D C2I -26.3(19) . . . . ?
C1K C1L C2D C2L -148.9(19) . . . . ?
C1K C1L C2E C2F 0.4(9) . . . . ?
C1L C2E C2F C2C -0.3(8) . . . . ?
C1L C2E C2F C2H 179.7(5) . . . . ?
C2C C319 C1K C1L 0.1(6) . . . . ?
C2C C2F C2H C2J 57.4(19) . . . . ?
C2C C2F C2H C2K -61.0(16) . . . . ?
C2C C2F C2H C2M 174.9(16) . . . . ?
C2D C1L C2E C2F 179.8(5) . . . . ?
C2E C1L C2D C2G -90.4(18) . . . . ?
C2E C1L C2D C2I 154.3(18) . . . . ?
C2E C1L C2D C2L 32(2) . . . . ?
C2E C2F C2H C2J -122.5(19) . . . . ?
C2E C2F C2H C2K 119.0(17) . . . . ?
C2E C2F C2H C2M -5.0(17) . . . . ?
C2R C320 C2O C2N 0.0 . . . . ?
C2R C2P C2S C2U 117.4(18) . . . . ?
C2R C2P C2S C2V -5(2) . . . . ?
C2R C2P C2S C2X -128.4(18) . . . . ?
C320 C2R C2P C2Q 0.0 . . . . ?
C320 C2R C2P C2S 179.9(3) . . . . ?
C320 C2O C2N C2Q 0.0 . . . . ?
C320 C2O C2N C2T -180.0(3) . . . . ?
C2O C2N C2Q C2P 0.0 . . . . ?
C2O C2N C2T C2W -130.7(19) . . . . ?
C2O C2N C2T C2Y 115.6(19) . . . . ?
C2O C2N C2T C2Z -6(2) . . . . ?
C2N C2Q C2P C2R 0.0 . . . . ?
C2N C2Q C2P C2S -179.9(4) . . . . ?
C2Q C2N C2T C2W 49.4(19) . . . . ?
C2Q C2N C2T C2Y -64.3(19) . . . . ?
C2Q C2N C2T C2Z 174(2) . . . . ?
C2Q C2P C2S C2U -62.7(18) . . . . ?
C2Q C2P C2S C2V 175.2(19) . . . . ?
C2Q C2P C2S C2X 51.5(18) . . . . ?
C2P C2R C320 C176 179.98(9) . . . . ?
C2P C2R C320 C2O 0.0 . . . . ?
C2T C2N C2Q C2P 180.0(3) . . . . ?

loop_
_smtbx_masks_void_nr
_smtbx_masks_void_average_x
_smtbx_masks_void_average_y
_smtbx_masks_void_average_z
_smtbx_masks_void_volume
_smtbx_masks_void_count_electrons
_smtbx_masks_void_content
1 -0.500 0.000 0.500 1196.7 198.6 '5 CH2Cl2'
2 -0.235 0.519 0.737 353.8 34.4 '1.5 CH3CN'
3 0.018 0.393 0.583 22.1 0.0 ?
4 -0.018 0.607 0.417 22.1 0.0 ?
5 0.235 0.481 0.263 353.8 34.4 '1.5 CH3CN'
6 0.207 0.344 -0.014 15.4 0.0 ?
7 0.240 0.879 -0.014 24.8 0.0 ?
8 0.267 0.710 0.297 12.2 0.0 ?
9 0.500 0.500 0.000 210.6 49.5 '2 CH3CN'
10 0.430 0.164 0.704 13.0 -0.0 ?
11 0.428 0.800 0.108 11.5 0.0 ?
12 0.437 0.976 0.110 10.3 0.3 ?
13 0.500 0.500 0.500 32.4 0.0 ?
14 0.482 0.176 0.010 9.2 0.0 ?
15 0.518 0.824 -0.010 9.2 0.0 ?
16 0.563 0.024 0.890 10.3 0.3 ?
17 0.570 0.836 0.296 13.0 -0.0 ?
18 0.572 0.200 0.892 11.5 0.0 ?
19 0.760 0.121 0.014 24.8 0.0 ?
20 0.733 0.290 0.703 12.2 0.0 ?
21 0.793 0.656 0.014 15.4 0.0 ?
